data_4516826
loop_
_publ_author_name
'Jia, Tong-Tong'
'Yang, Guang'
'Mo, Sai-Jun'
'Wang, Zhao-Yang'
'Li, Bing-Jie'
'Ma, Wang'
'Guo, Yue-Xin'
'Chen, Xiaoyuan'
'Zhao, Xueli'
'Liu, Jun-Qi'
'Zang, Shuang-Quan'

_publ_section_title
;
 Atomically Precise Gold-Levonorgestrel Nanocluster as a Radiosensitizer
 for Enhanced Cancer Therapy.
;
_journal_issue 7
_journal_name_full 'ACS nano'
_journal_page_first 8320
_journal_page_last 8328
_journal_paper_doi 10.1021/acsnano.9b03767
_journal_volume 13
_journal_year 2019
_chemical_absolute_configuration ad
_chemical_formula_moiety 'C168 H216 Au8 O16'
_chemical_formula_sum 'C168 H216 Au8 O16'
_chemical_formula_weight 4067.13
_space_group_crystal_system triclinic
_space_group_IT_number 1
_space_group_name_Hall 'P 1'
_space_group_name_H-M_alt 'P 1'
_atom_sites_solution_hydrogens mixed
_atom_sites_solution_primary iterative
_audit_creation_date 2019-04-08
_audit_creation_method
;
Olex2 1.2
(compiled 2018.05.29 svn.r3508 for OlexSys, GUI svn.r5506)
;
_cell_angle_alpha 87.9880(10)
_cell_angle_beta 84.8850(10)
_cell_angle_gamma 78.2440(10)
_cell_formula_units_Z 4
_cell_length_a 15.36560(10)
_cell_length_b 33.7803(2)
_cell_length_c 34.0423(2)
_cell_measurement_reflns_used 164307
_cell_measurement_temperature 150.00(10)
_cell_measurement_theta_max 28.5400
_cell_measurement_theta_min 2.0840
_cell_volume 17227.68(19)
_computing_cell_refinement 'CrysAlisPro 1.171.39.27b (Rigaku OD, 2015)'
_computing_data_collection 'CrysAlisPro 1.171.39.27b (Rigaku OD, 2015)'
_computing_data_reduction 'CrysAlisPro 1.171.39.27b (Rigaku OD, 2015)'
_computing_molecular_graphics 'Olex2 (Dolomanov et al., 2009)'
_computing_publication_material 'Olex2 (Dolomanov et al., 2009)'
_computing_structure_refinement 'ShelXL (Sheldrick, 2015)'
_computing_structure_solution 'olex2.solve (Bourhis et al., 2015)'
_diffrn_ambient_environment N~2~
_diffrn_ambient_temperature 150.00(10)
_diffrn_detector 'CCD plate'
_diffrn_measured_fraction_theta_full 0.999
_diffrn_measured_fraction_theta_max 0.999
_diffrn_measurement_details
;
List of Runs (angles in degrees, time in seconds):

  # Type    Start    End  Width  t~exp~   \w     \q     \k     \f   Frames
--------------------------------------------------------------------------
  1  \w    -16.00  67.22   0.38    2.50    --    7.30  57.00 -90.00  219
  2  \w    -47.00  77.26   0.38    2.50    --   -7.60  77.00-150.00  327
  3  \w     50.00  76.22   0.38    2.50    --   -7.60  82.00-120.00   69
  4  \w    -11.00  31.18   0.38    2.50    --   -7.60 -77.00 150.00  111
  5  \w    -50.00  80.34   0.38    2.50    --   -7.60  82.00 120.00  343
  6  \w    -50.00  17.26   0.38    2.50    --   -7.60  82.00-120.00  177
  7  \w    -86.00 -21.78   0.38    2.50    --   -7.60 -77.00 150.00  169
  8  \w    -79.00   7.26   0.38    2.50    --   -7.60 -57.00   0.00  227
  9  \w    -50.00  41.20   0.38    2.50    --   -7.60  82.00   0.00  240
 10  \w    -48.00  78.16   0.38    2.50    --   -7.60  82.00  90.00  332
 11  \w    -38.00  81.32   0.38    2.50    --   -7.60  57.00 -30.00  314
;
_diffrn_measurement_device 'four-circle diffractometer'
_diffrn_measurement_device_type 'XtaLAB AFC12 (RINC): Kappa single'
_diffrn_measurement_method '\w scans'
_diffrn_orient_matrix_type 'CrysAlisPro convention (1999,Acta A55,543-557)'
_diffrn_orient_matrix_UB_11 -0.0043046000
_diffrn_orient_matrix_UB_12 0.0180753000
_diffrn_orient_matrix_UB_13 0.0106389000
_diffrn_orient_matrix_UB_21 0.0452928000
_diffrn_orient_matrix_UB_22 -0.0056845000
_diffrn_orient_matrix_UB_23 0.0042063000
_diffrn_orient_matrix_UB_31 0.0129970000
_diffrn_orient_matrix_UB_32 0.0100571000
_diffrn_orient_matrix_UB_33 -0.0175191000
_diffrn_radiation_monochromator graphite
_diffrn_radiation_probe x-ray
_diffrn_radiation_type MoK\a
_diffrn_radiation_wavelength 0.71073
_diffrn_reflns_av_R_equivalents 0.0588
_diffrn_reflns_av_unetI/netI 0.0699
_diffrn_reflns_Laue_measured_fraction_full 0.999
_diffrn_reflns_Laue_measured_fraction_max 0.999
_diffrn_reflns_limit_h_max 18
_diffrn_reflns_limit_h_min -18
_diffrn_reflns_limit_k_max 41
_diffrn_reflns_limit_k_min -41
_diffrn_reflns_limit_l_max 41
_diffrn_reflns_limit_l_min -41
_diffrn_reflns_number 437902
_diffrn_reflns_point_group_measured_fraction_full 0.999
_diffrn_reflns_point_group_measured_fraction_max 0.999
_diffrn_reflns_theta_full 25.242
_diffrn_reflns_theta_max 26.000
_diffrn_reflns_theta_min 1.905
_diffrn_source 'fine-focus sealed X-ray tube'
_diffrn_source_type 'Enhance (Mo) X-ray Source'
_exptl_absorpt_coefficient_mu 6.840
_exptl_absorpt_correction_T_max 1.00000
_exptl_absorpt_correction_T_min 0.77027
_exptl_absorpt_correction_type multi-scan
_exptl_absorpt_process_details
;
CrysAlisPro 1.171.39.27b (Rigaku Oxford Diffraction, 2015)
Empirical absorption correction using spherical harmonics,
 implemented in SCALE3 ABSPACK scaling algorithm.
;
_exptl_crystal_colour green
_exptl_crystal_colour_primary green
_exptl_crystal_density_diffrn 1.568
_exptl_crystal_description block
_exptl_crystal_F_000 7936
_exptl_crystal_size_max 0.18
_exptl_crystal_size_mid 0.16
_exptl_crystal_size_min 0.11
_refine_diff_density_max 1.806
_refine_diff_density_min -1.096
_refine_diff_density_rms 0.143
_refine_ls_abs_structure_details
;
 Refined as an inversion twin.
;
_refine_ls_abs_structure_Flack 0.098(3)
_refine_ls_extinction_method none
_refine_ls_goodness_of_fit_ref 1.128
_refine_ls_hydrogen_treatment constr
_refine_ls_matrix_type fullcycle
_refine_ls_number_parameters 6977
_refine_ls_number_reflns 133614
_refine_ls_number_restraints 2877
_refine_ls_restrained_S_all 1.125
_refine_ls_R_factor_all 0.0599
_refine_ls_R_factor_gt 0.0436
_refine_ls_shift/su_max 0.006
_refine_ls_shift/su_mean 0.000
_refine_ls_structure_factor_coef Fsqd
_refine_ls_weighting_details
;
 w=1/[\s^2^(Fo^2^)+(0.0413P)^2^]
 where P=(Fo^2^+2Fc^2^)/3
;
_refine_ls_weighting_scheme calc
_refine_ls_wR_factor_gt 0.0928
_refine_ls_wR_factor_ref 0.0964
_reflns_Friedel_coverage 1.000
_reflns_Friedel_fraction_full 0.999
_reflns_Friedel_fraction_max 0.999
_reflns_number_gt 110049
_reflns_number_total 133614
_reflns_threshold_expression 'I > 2\s(I)'
_cod_data_source_file nn9b03767_si_002.cif
_cod_data_source_block hy
_cod_original_cell_volume 17227.69(19)
_cod_database_code 4516826
_shelxl_version_number 2013-2
_chemical_oxdiff_formula 'C H O N Au'
_chemical_oxdiff_usercomment 'C H O'
_shelx_space_group_comment
;
The symmetry employed for this shelxl refinement is uniquely defined
by the following loop, which should always be used as a source of
symmetry information in preference to the above space-group names.
They are only intended as comments.
;
_reflns_odcompleteness_completeness 99.86
_reflns_odcompleteness_iscentric 1
_reflns_odcompleteness_theta 26.32
_olex2_refinement_description
;
1. Twinned data refinement
 Scales: 0.902(3)
 0.098(3)
2. Fixed Uiso
 At 1.2 times of:
  All C(H) groups, All C(H,H) groups
 At 1.5 times of:
  All C(H,H,H) groups, All O(H) groups
3. Restrained distances
 C617-C669
 1.53 with sigma of 0.01
 C448-C559
 1.53 with sigma of 0.01
 C575-C593
 1.53 with sigma of 0.01
 C642-C644
 1.53 with sigma of 0.01
4. Rigid bond restraints
 All non-hydrogen atoms
 with sigma for 1-2 distances of 0.01 and sigma for 1-3 distances of 0.01
5. Uiso/Uaniso restraints and constraints
C108 \\sim C116 \\sim C136 \\sim C146 \\sim C307 \\sim C514: within 2A with
sigma of 0.01 and sigma for terminal atoms of 0.02
C332 \\sim C241: within 2A with sigma of 0.01 and sigma for terminal atoms of
0.02
Uanis(C668) \\sim Ueq, Uanis(O62) \\sim Ueq, Uanis(C645) \\sim Ueq, Uanis(O60)
\\sim Ueq, Uanis(C664) \\sim Ueq, Uanis(O63) \\sim Ueq: with sigma of 0.01 and
sigma for terminal atoms of 0.02
Uanis(C671) \\sim Ueq, Uanis(O64) \\sim Ueq, Uanis(C672) \\sim Ueq, Uanis(C663)
\\sim Ueq, Uanis(C656) \\sim Ueq, Uanis(C650) \\sim Ueq, Uanis(C670) \\sim Ueq,
Uanis(C652) \\sim Ueq, Uanis(C572) \\sim Ueq, Uanis(C653) \\sim Ueq: with sigma
of 0.01 and sigma for terminal atoms of 0.02
Uanis(C554) \\sim Ueq, Uanis(C585) \\sim Ueq, Uanis(C608) \\sim Ueq,
Uanis(C617) \\sim Ueq, Uanis(O54) \\sim Ueq, Uanis(C620) \\sim Ueq, Uanis(O55)
\\sim Ueq, Uanis(O56) \\sim Ueq, Uanis(C629) \\sim Ueq, Uanis(C639) \\sim Ueq:
with sigma of 0.01 and sigma for terminal atoms of 0.02
Uanis(O56) \\sim Ueq, Uanis(O60) \\sim Ueq: with sigma of 0.01 and sigma for
terminal atoms of 0.02
Uanis(C96) \\sim Ueq, Uanis(C122) \\sim Ueq: with sigma of 0.005 and sigma for
terminal atoms of 0.01
Uanis(O55) \\sim Ueq, Uanis(O56) \\sim Ueq, Uanis(O60) \\sim Ueq: with sigma of
0.005 and sigma for terminal atoms of 0.01
Uanis(C385) \\sim Ueq, Uanis(C192) \\sim Ueq, Uanis(C576) \\sim Ueq: with sigma
of 0.005 and sigma for terminal atoms of 0.01
Uanis(C578) \\sim Ueq, Uanis(C96) \\sim Ueq, Uanis(C157) \\sim Ueq: with sigma
of 0.005 and sigma for terminal atoms of 0.01
Uanis(C665) \\sim Ueq: with sigma of 0.005 and sigma for terminal atoms of 0.01
Uanis(C2) \\sim Ueq: with sigma of 0.005 and sigma for terminal atoms of 0.01
Uanis(C120) \\sim Ueq: with sigma of 0.01 and sigma for terminal atoms of 0.02
Uanis(C108) \\sim Ueq: with sigma of 0.005 and sigma for terminal atoms of 0.01
Uanis(O51) \\sim Ueq: with sigma of 0.01 and sigma for terminal atoms of 0.02
Uanis(C13) \\sim Ueq, Uanis(C270) \\sim Ueq: with sigma of 0.01 and sigma for
terminal atoms of 0.02
Uanis(C43) \\sim Ueq: with sigma of 0.01 and sigma for terminal atoms of 0.02
Uanis(C241) \\sim Ueq, Uanis(C597) \\sim Ueq: with sigma of 0.01 and sigma for
terminal atoms of 0.02
Uanis(O17) \\sim Ueq: with sigma of 0.01 and sigma for terminal atoms of 0.02
6.a Riding coordinates:
 C630(H63I,H63J,H63K)
6.b Ternary CH refined with riding coordinates:
 C33(H33), C36(H36), C37(H37), C40(H40), C55(H55), C80(H80), C119(H119),
 C145(H145), C150(H150), C166(H166), C175(H175), C220(H220), C234(H234),
 C246(H246), C253(H253), C263(H263), C264(H264), C280(H280), C288(H288),
 C289(H289), C303(H303), C317(H317), C319(H319), C343(H343), C373(H373),
 C404(H404), C433(H433), C436(H436), C532(H532), C533(H533), C542(H542),
 C563(H563), C76(H76), C87(H87), C93(H93), C108(H108), C116(H116), C126(H126),
 C129(H129), C136(H136), C153(H153), C177(H177), C223(H223), C227(H227),
 C254(H254), C255(H255), C272(H272), C284(H284), C330(H330), C341(H341),
 C352(H352), C378(H378), C396(H396), C402(H402), C425(H425), C463(H463),
 C469(H469), C492(H492), C511(H511), C585(H585), C589(H589), C597(H597),
 C650(H650), C652(H652), C82(H82), C195(H195), C222(H222), C228(H228),
 C232(H232), C245(H245), C247(H247), C267(H267), C275(H275), C277(H277),
 C300(H300), C308(H308), C312(H312), C320(H320), C338(H338), C346(H346),
 C349(H349), C356(H356), C366(H366), C383(H383), C390(H390), C454(H454),
 C491(H491), C507(H507), C508(H508), C515(H515), C528(H528), C541(H541),
 C555(H555), C578(H578), C587(H587), C618(H618), C31(H31), C41(H41), C42(H42),
 C54(H54), C57(H57), C64(H64), C67(H67), C72(H72), C99(H99), C101(H101),
 C113(H113), C137(H137), C149(H149), C164(H164), C173(H173), C184(H184),
 C197(H197), C200(H200), C210(H210), C217(H217), C225(H225), C240(H240),
 C241(H241), C291(H291), C296(H296), C387(H387), C422(H422), C428(H428),
 C470(H470), C500(H500), C517(H517), C525(H525)
6.c Secondary CH2 refined with riding coordinates:
 C32(H32A,H32B), C38(H38A,H38B), C39(H39A,H39B), C78(H78A,H78B), C89(H89A,
 H89B), C109(H10A,H10B), C120(H12A,H12B), C122(H12C,H12D), C130(H13A,H13B),
 C138(H13C,H13D), C140(H14A,H14B), C141(H14C,H14D), C143(H14E,H14F), C152(H15A,
 H15B), C158(H15C,H15D), C183(H18A,H18B), C202(H20A,H20B), C206(H20C,H20D),
 C212(H21A,H21B), C213(H21C,H21D), C238(H23A,H23B), C249(H24A,H24B), C256(H25A,
 H25B), C258(H25C,H25D), C260(H26A,H26B), C265(H26C,H26D), C266(H26E,H26F),
 C270(H27A,H27B), C271(H27C,H27D), C279(H27E,H27F), C295(H29A,H29B), C298(H29C,
 H29D), C328(H32C,H32D), C331(H33A,H33B), C342(H34A,H34B), C350(H35A,H35B),
 C357(H35C,H35D), C361(H36A,H36B), C363(H36C,H36D), C365(H36E,H36F), C368(H36G,
 H36H), C372(H37A,H37B), C381(H38C,H38D), C384(H38E,H38F), C389(H38G,H38H),
 C408(H40A,H40B), C431(H43A,H43B), C456(H45D,H45E), C462(H46A,H46B), C477(H47A,
 H47B), C488(H48A,H48B), C497(H49A,H49B), C499(H49C,H49D), C503(H50D,H50E),
 C506(H50F,H50G), C529(H52A,H52B), C534(H53D,H53E), C550(H55A,H55B), C552(H55C,
 H55D), C554(H55E,H55F), C576(H57A,H57B), C579(H57C,H57D), C580(H58A,H58B),
 C581(H58C,H58D), C590(H59A,H59B), C601(H60A,H60B), C603(H60C,H60D), C625(H62A,
 H62B), C627(H62C,H62D), C628(H62E,H62F), C661(H66A,H66B), C667(H66C,H66D),
 C65(H65A,H65B), C74(H74A,H74B), C77(H77A,H77B), C88(H88A,H88B), C90(H90A,H90B),
  C91(H91A,H91B), C94(H94A,H94B), C106(H10C,H10D), C114(H11A,H11B), C115(H11C,
 H11D), C123(H12E,H12F), C124(H12G,H12H), C128(H12I,H12J), C146(H14G,H14H),
 C162(H16A,H16B), C251(H25E,H25F), C252(H25G,H25H), C262(H26G,H26H), C268(H26I,
 H26J), C278(H27G,H27H), C282(H28A,H28B), C301(H30A,H30B), C307(H30F,H30G),
 C311(H31A,H31B), C323(H32E,H32F), C325(H32G,H32H), C326(H32I,H32J), C327(H32K,
 H32L), C347(H34C,H34D), C348(H34E,H34F), C376(H37C,H37D), C382(H38I,H38J),
 C393(H39C,H39D), C398(H39E,H39F), C409(H40C,H40D), C416(H41A,H41B), C417(H41C,
 H41D), C421(H42D,H42E), C424(H42F,H42G), C438(H43C,H43D), C440(H44A,H44B),
 C449(H44C,H44D), C451(H45F,H45G), C468(H46F,H46G), C474(H47F,H47G), C478(H47H,
 H47I), C480(H48F,H48G), C487(H48H,H48I), C501(H50H,H50I), C509(H50J,H50K),
 C524(H52C,H52D), C537(H53F,H53G), C561(H56A,H56B), C562(H56C,H56D), C572(H57E,
 H57F), C583(H58H,H58I), C591(H59C,H59D), C621(H62J,H62K), C623(H62L,H62M),
 C632(H63A,H63B), C633(H63C,H63D), C635(H63E,H63F), C636(H63G,H63H), C651(H65C,
 H65D), C653(H65E,H65F), C654(H65G,H65H), C655(H65I,H65J), C657(H65K,H65L),
 C658(H65M,H65N), C659(H65O,H65P), C670(H67A,H67B), C671(H67C,H67D), C79(H79A,
 H79B), C83(H83A,H83B), C118(H11E,H11F), C159(H15E,H15F), C189(H18C,H18D),
 C196(H19A,H19B), C204(H20E,H20F), C207(H20G,H20H), C216(H21E,H21F), C226(H22A,
 H22B), C231(H23C,H23D), C239(H23E,H23F), C242(H24C,H24D), C257(H25I,H25J),
 C261(H26K,H26L), C276(H27I,H27J), C304(H30H,H30I), C309(H30J,H30K), C316(H31F,
 H31G), C321(H32M,H32N), C322(H32O,H32P), C324(H32Q,H32R), C334(H33C,H33D),
 C345(H34G,H34H), C354(H35E,H35F), C355(H35G,H35H), C385(H38K,H38L), C397(H39G,
 H39H), C403(H40I,H40J), C405(H40K,H40L), C415(H41E,H41F), C418(H41G,H41H),
 C419(H41I,H41J), C423(H42H,H42I), C432(H43E,H43F), C442(H44E,H44F), C446(H44G,
 H44H), C450(H45H,H45I), C459(H45J,H45K), C465(H46H,H46I), C471(H47J,H47K),
 C476(H47L,H47M), C485(H48J,H48K), C493(H49H,H49I), C496(H49J,H49K), C504(H50L,
 H50M), C513(H51D,H51E), C520(H52H,H52I), C531(H53H,H53I), C535(H53J,H53K),
 C543(H54D,H54E), C547(H54F,H54G), C548(H54H,H54I), C557(H55J,H55K), C558(H55L,
 H55M), C569(H56H,H56I), C573(H57G,H57H), C584(H58J,H58K), C594(H59H,H59I),
 C595(H59J,H59K), C596(H59L,H59M), C604(H60H,H60I), C605(H60J,H60K), C606(H60L,
 H60M), C609(H60N,H60O), C610(H61A,H61B), C611(H61C,H61D), C613(H61E,H61F),
 C614(H61G,H61H), C615(H61I,H61J), C619(H61N,H61O), C665(H66H,H66I), C24(H24E,
 H24F), C34(H34I,H34J), C35(H35I,H35J), C44(H44I,H44J), C45(H45L,H45M),
 C47(H47N,H47O), C53(H53L,H53M), C56(H56J,H56K), C58(H58L,H58M), C59(H59N,H59O),
  C60(H60P,H60Q), C61(H61P,H61Q), C63(H63L,H63M), C68(H68A,H68B), C69(H69A,
 H69B), C73(H73A,H73B), C98(H98A,H98B), C100(H10E,H10F), C102(H10G,H10H),
 C104(H10I,H10J), C107(H10K,H10L), C111(H11G,H11H), C121(H12K,H12L), C132(H13E,
 H13F), C133(H13G,H13H), C139(H13I,H13J), C157(H15G,H15H), C168(H16C,H16D),
 C171(H17D,H17E), C180(H18E,H18F), C181(H18G,H18H), C185(H18I,H18J), C187(H18N,
 H18O), C199(H19C,H19D), C209(H20I,H20J), C219(H21G,H21H), C229(H22C,H22D),
 C235(H23G,H23H), C236(H23I,H23J), C237(H23K,H23L), C248(H24G,H24H), C286(H28C,
 H28D), C310(H31H,H31I), C332(H33E,H33F), C351(H35K,H35L), C358(H35M,H35N),
 C362(H36J,H36K), C377(H37F,H37G), C391(H39I,H39J), C395(H39K,H39L), C407(H40M,
 H40N), C412(H41K,H41L), C420(H42J,H42K), C430(H43G,H43H), C437(H43I,H43J),
 C444(H44K,H44L), C445(H44M,H44N), C455(H45N,H45O), C460(H46J,H46K), C467(H46L,
 H46M), C481(H48L,H48M), C483(H48N,H48O), C523(H52J,H52K), C540(H54J,H54K),
 C568(H56L,H56M), C571(H57I,H57J), C588(H58N,H58O), C631(H63N,H63O), C637(H63P,
 H63Q), C640(H64A,H64B), C642(H64C,H64D), C649(H64H,H64I)
6.d Aromatic/amide H refined with riding coordinates:
 C155(H155), C198(H198), C290(H290), C441(H441), C559(H559), C575(H575),
 C626(H626), C662(H662), C274(H274), C329(H329), C411(H411), C435(H435),
 C560(H560), C577(H577), C641(H641), C663(H663), C269(H269), C292(H292),
 C297(H297), C394(H394), C566(H566), C567(H567), C608(H608), C617(H617),
 C135(H135), C191(H191), C230(H230), C498(H498), C522(H522), C638(H638),
 C645(H645), C646(H646)
6.e Idealised Me refined as rotating group:
 C427(H42A,H42B,H42C), C453(H45A,H45B,H45C), C479(H47C,H47D,H47E), C489(H48C,
 H48D,H48E), C502(H50A,H50B,H50C), C530(H53A,H53B,H53C), C582(H58E,H58F,H58G),
 C629(H62G,H62H,H62I), C302(H30C,H30D,H30E), C313(H31C,H31D,H31E), C464(H46C,
 H46D,H46E), C494(H49E,H49F,H49G), C527(H52E,H52F,H52G), C546(H54A,H54B,H54C),
 C598(H59E,H59F,H59G), C660(H66E,H66F,H66G), C401(H40F,H40G,H40H), C512(H51A,
 H51B,H51C), C551(H55G,H55H,H55I), C564(H56E,H56F,H56G), C600(H60E,H60F,H60G),
 C616(H61K,H61L,H61M), C620(H62N,H62O,H62P), C170(H17A,H17B,H17C), C186(H18K,
 H18L,H18M), C314(H31J,H31K,H31L), C399(H39M,H39N,H39O), C490(H49L,H49M,H49N),
 C519(H51F,H51G,H51H), C526(H52L,H52M,H52N), C647(H64E,H64F,H64G)
6.f Idealised tetrahedral OH refined as rotating group:
 O11(H11), O12(H12), O20(H20), O24(H24), O26(H26), O29(H29), O34(H34),
 O45(H45), O3(H3), O9(H9), O10(H10), O18(H18), O19(H19), O32(H32), O35(H35),
 O36(H36I), O13(H13), O16(H16), O21(H21), O23(H23), O37(H37E), O39(H39),
 O40(H40E), O44(H44), O1(H1), O2(H2), O5(H5), O8(H8), O14(H14), O15(H15),
 O17(H17), O4(H4)
;
_olex2_submission_special_instructions 'No special instructions were received'
_oxdiff_exptl_absorpt_empirical_details
;
Empirical correction (ABSPACK) includes:
- Absorption correction using spherical harmonics
- Frame scaling
;
_oxdiff_exptl_absorpt_empirical_full_max 1.194
_oxdiff_exptl_absorpt_empirical_full_min 0.805

loop_
_space_group_symop_operation_xyz
'x, y, z'

loop_
_atom_site_label
_atom_site_type_symbol
_atom_site_fract_x
_atom_site_fract_y
_atom_site_fract_z
_atom_site_U_iso_or_equiv
_atom_site_adp_type
_atom_site_occupancy
_atom_site_site_symmetry_order
_atom_site_calc_flag
_atom_site_refinement_flags_posn
_atom_site_refinement_flags_adp
C3 C 1.5495(9) 1.7011(4) 1.4312(4) 0.031 Uani 1 1 d . U
C4 C 1.7109(8) 1.3796(3) 1.5523(4) 0.028 Uani 1 1 d . U
C6 C 1.7952(9) 1.4187(4) 1.6488(3) 0.031 Uani 1 1 d . U
Au9 Au 1.77485(3) 1.48113(2) 1.62967(2) 0.02720(11) Uani 1 1 d . U
Au10 Au 1.75410(3) 1.39728(2) 1.60079(2) 0.02472(11) Uani 1 1 d . U
Au11 Au 1.62779(3) 1.43439(2) 1.52927(2) 0.02830(11) Uani 1 1 d . U
O11 O 1.8796(6) 1.5512(2) 1.6634(3) 0.032(2) Uani 1 1 d . U
H11 H 1.8634 1.5309 1.6726 0.048 Uiso 1 1 calc GR .
C11 C 1.4744(9) 1.6091(4) 1.5678(3) 0.029 Uani 1 1 d . U
Au12 Au 1.64969(3) 1.51766(2) 1.55806(2) 0.02472(11) Uani 1 1 d . U
O12 O 1.8882(6) 1.4780(2) 1.7072(2) 0.031(2) Uani 1 1 d . U
H12 H 1.9147 1.4753 1.6851 0.047 Uiso 1 1 calc GR .
C12 C 1.8150(8) 1.4333(3) 1.6766(3) 0.024 Uani 1 1 d . U
Au13 Au 1.57757(3) 1.59860(2) 1.52740(2) 0.02838(11) Uani 1 1 d . U
C13 C 1.6727(10) 1.5918(4) 1.4855(4) 0.036 Uani 1 1 d . U
Au14 Au 1.62965(4) 1.64251(2) 1.44857(2) 0.03439(13) Uani 1 1 d . U
Au15 Au 1.48534(4) 1.71778(2) 1.48326(2) 0.03448(13) Uani 1 1 d . U
Au16 Au 1.43392(4) 1.67342(2) 1.56329(2) 0.03552(13) Uani 1 1 d . U
C16 C 1.5678(8) 1.4970(4) 1.5235(4) 0.028 Uani 1 1 d . U
C18 C 1.4261(9) 1.7328(4) 1.5359(4) 0.033 Uani 1 1 d . U
O20 O 1.8247(6) 1.5928(3) 1.3968(3) 0.044(2) Uani 1 1 d . U
H20 H 1.7843 1.5999 1.3823 0.066 Uiso 1 1 calc GR .
C22 C 1.7321(9) 1.5851(3) 1.4562(4) 0.026 Uani 1 1 d . U
O24 O 1.7268(7) 1.6632(3) 1.3603(3) 0.051(3) Uani 1 1 d . U
H24 H 1.7527 1.6796 1.3690 0.076 Uiso 1 1 calc GR .
O25 O 2.0220(7) 1.4387(3) 1.6534(3) 0.055(3) Uani 1 1 d . U
O26 O 1.3072(7) 1.6476(3) 1.6461(3) 0.040(2) Uani 1 1 d . U
H26 H 1.2914 1.6581 1.6251 0.060 Uiso 1 1 calc GR .
O29 O 1.5717(7) 1.3567(3) 1.4802(3) 0.043(2) Uani 1 1 d . U
H29 H 1.5359 1.3516 1.4980 0.064 Uiso 1 1 calc GR .
O30 O 1.4591(7) 1.3544(3) 1.5477(3) 0.052(3) Uani 1 1 d . U
C30 C 1.6837(10) 1.3691(4) 1.5207(4) 0.036 Uani 1 1 d . U
C32 C 1.2947(10) 1.5598(4) 1.6162(4) 0.033 Uani 1 1 d . U
H32A H 1.3241 1.5634 1.5903 0.040 Uiso 1 1 calc R .
H32B H 1.2359 1.5772 1.6174 0.040 Uiso 1 1 calc R .
C33 C 1.4417(9) 1.5438(4) 1.6452(3) 0.029 Uani 1 1 d . U
H33 H 1.4677 1.5454 1.6180 0.035 Uiso 1 1 calc R .
O34 O 1.4476(6) 1.4357(3) 1.4744(2) 0.0304(19) Uani 1 1 d . U
H34 H 1.4951 1.4194 1.4714 0.046 Uiso 1 1 calc GR .
C36 C 1.3769(9) 1.4866(4) 1.6227(4) 0.028 Uani 1 1 d . U
H36 H 1.4081 1.4867 1.5963 0.034 Uiso 1 1 calc R .
C37 C 1.4350(9) 1.5002(4) 1.6522(3) 0.027 Uani 1 1 d . U
H37 H 1.4073 1.4973 1.6789 0.032 Uiso 1 1 calc R .
O38 O 1.7680(8) 1.7211(4) 1.4037(4) 0.070(3) Uani 1 1 d . U
C38 C 1.5285(10) 1.4735(4) 1.6492(4) 0.041 Uani 1 1 d . U
H38A H 1.5635 1.4814 1.6688 0.050 Uiso 1 1 calc R .
H38B H 1.5583 1.4769 1.6234 0.050 Uiso 1 1 calc R .
C39 C 1.2848(8) 1.5154(4) 1.6218(4) 0.029 Uani 1 1 d . U
H39A H 1.2539 1.5080 1.6003 0.035 Uiso 1 1 calc R .
H39B H 1.2491 1.5124 1.6463 0.035 Uiso 1 1 calc R .
C40 C 1.3705(8) 1.4435(4) 1.6337(4) 0.028 Uani 1 1 d . U
H40 H 1.3475 1.4436 1.6615 0.034 Uiso 1 1 calc R .
O42 O 2.2529(7) 1.3450(3) 1.3550(4) 0.065(3) Uani 1 1 d . U
O45 O 1.2774(8) 1.7355(3) 1.6202(3) 0.058(3) Uani 1 1 d . U
H45 H 1.2342 1.7405 1.6070 0.087 Uiso 1 1 calc GR .
O47 O 1.1752(8) 1.7387(4) 1.5559(4) 0.076(4) Uani 1 1 d . U
C48 C 1.7326(9) 1.5345(4) 1.5928(4) 0.032 Uani 1 1 d . U
C50 C 1.3857(10) 1.7418(4) 1.5694(4) 0.039 Uani 1 1 d . U
O52 O 1.2830(9) 1.3709(5) 1.8067(5) 0.101(5) Uani 1 1 d . U
C55 C 1.8126(9) 1.3163(4) 1.4731(4) 0.031 Uani 1 1 d . U
H55 H 1.8251 1.3345 1.4927 0.037 Uiso 1 1 calc R .
O56 O 1.9108(11) 1.8101(5) 1.6812(4) 0.099(4) Uani 1 1 d . U
O62 O 1.0643(14) 1.6187(7) 1.3058(7) 0.174(8) Uani 1 1 d . U
C78 C 1.6731(8) 1.4791(4) 1.7296(3) 0.030 Uani 1 1 d . U
H78A H 1.6772 1.5070 1.7235 0.036 Uiso 1 1 calc R .
H78B H 1.6646 1.4666 1.7054 0.036 Uiso 1 1 calc R .
C80 C 1.7488(8) 1.4143(4) 1.7608(4) 0.029 Uani 1 1 d . U
H80 H 1.7353 1.4010 1.7376 0.035 Uiso 1 1 calc R .
C84 C 1.7625(8) 1.4561(4) 1.7464(3) 0.025 Uani 1 1 d . U
C89 C 1.9029(9) 1.4096(4) 1.7352(4) 0.030 Uani 1 1 d . U
H89A H 1.9264 1.3885 1.7162 0.036 Uiso 1 1 calc R .
H89B H 1.9525 1.4184 1.7454 0.036 Uiso 1 1 calc R .
C95 C 1.8417(8) 1.4459(3) 1.7152(4) 0.024 Uani 1 1 d . U
C109 C 1.3270(9) 1.5166(4) 1.5135(4) 0.033 Uani 1 1 d . U
H10A H 1.3695 1.5210 1.5316 0.039 Uiso 1 1 calc R .
H10B H 1.3030 1.4933 1.5232 0.039 Uiso 1 1 calc R .
C119 C 1.2883(8) 1.5908(4) 1.4968(4) 0.028 Uani 1 1 d . U
H119 H 1.3310 1.5952 1.5151 0.033 Uiso 1 1 calc R .
C120 C 1.3118(9) 1.4946(4) 1.4453(4) 0.040 Uani 1 1 d . U
H12A H 1.2742 1.5189 1.4355 0.048 Uiso 1 1 calc R .
H12B H 1.3485 1.4817 1.4227 0.048 Uiso 1 1 calc R .
C122 C 1.3795(9) 1.6202(4) 1.4438(4) 0.037 Uani 1 1 d . U
H12C H 1.4224 1.6235 1.4621 0.045 Uiso 1 1 calc R .
H12D H 1.4110 1.6158 1.4179 0.045 Uiso 1 1 calc R .
C125 C 1.5242(8) 1.4838(3) 1.5026(4) 0.026 Uani 1 1 d . U
C130 C 1.3054(10) 1.4249(5) 1.6101(4) 0.044 Uani 1 1 d . U
H13A H 1.2891 1.4021 1.6250 0.053 Uiso 1 1 calc R .
H13B H 1.2513 1.4450 1.6072 0.053 Uiso 1 1 calc R .
C138 C 1.3477(10) 1.4109(4) 1.5693(4) 0.041 Uani 1 1 d . U
H13C H 1.3067 1.3986 1.5562 0.049 Uiso 1 1 calc R .
H13D H 1.3589 1.4341 1.5535 0.049 Uiso 1 1 calc R .
C140 C 1.5871(10) 1.3730(4) 1.8347(4) 0.041 Uani 1 1 d . U
H14A H 1.5949 1.3885 1.8571 0.050 Uiso 1 1 calc R .
H14B H 1.5853 1.3457 1.8442 0.050 Uiso 1 1 calc R .
C141 C 1.5933(9) 1.4781(4) 1.7595(4) 0.036 Uani 1 1 d . U
H14C H 1.5392 1.4916 1.7481 0.043 Uiso 1 1 calc R .
H14D H 1.5994 1.4930 1.7826 0.043 Uiso 1 1 calc R .
C143 C 1.5078(9) 1.4866(4) 1.4310(4) 0.035 Uani 1 1 d . U
H14E H 1.5722 1.4812 1.4315 0.042 Uiso 1 1 calc R .
H14F H 1.4928 1.4699 1.4110 0.042 Uiso 1 1 calc R .
C145 C 1.4090(9) 1.5449(4) 1.4588(4) 0.032 Uani 1 1 d . U
H145 H 1.4474 1.5498 1.4788 0.039 Uiso 1 1 calc R .
C150 C 1.2136(9) 1.6291(4) 1.4979(4) 0.040 Uani 1 1 d . U
H150 H 1.1684 1.6245 1.4810 0.048 Uiso 1 1 calc R .
C152 C 1.6638(9) 1.3715(4) 1.8060(4) 0.032 Uani 1 1 d . U
H15A H 1.6582 1.3549 1.7841 0.039 Uiso 1 1 calc R .
H15B H 1.7179 1.3593 1.8181 0.039 Uiso 1 1 calc R .
C155 C 1.2410(10) 1.6987(4) 1.5009(5) 0.048 Uani 1 1 d . U
H155 H 1.2712 1.7187 1.4913 0.058 Uiso 1 1 calc R .
C158 C 1.2498(9) 1.5544(3) 1.5131(4) 0.029 Uani 1 1 d . U
H15C H 1.2048 1.5495 1.4967 0.035 Uiso 1 1 calc R .
H15D H 1.2221 1.5598 1.5397 0.035 Uiso 1 1 calc R .
C160 C 1.3747(9) 1.5077(4) 1.4733(3) 0.028 Uani 1 1 d . U
C163 C 1.7770(8) 1.5466(3) 1.6159(3) 0.024 Uani 1 1 d . U
C166 C 1.3406(10) 1.5828(4) 1.4565(4) 0.041 Uani 1 1 d . U
H166 H 1.2990 1.5791 1.4373 0.049 Uiso 1 1 calc R .
C174 C 1.5894(10) 1.6882(4) 1.3997(4) 0.037 Uani 1 1 d . U
C175 C 1.6704(9) 1.4147(4) 1.7906(4) 0.032 Uani 1 1 d . U
H175 H 1.6772 1.4309 1.8130 0.038 Uiso 1 1 calc R .
C179 C 1.2527(10) 1.6643(4) 1.4798(5) 0.047 Uani 1 1 d . U
C183 C 1.4741(10) 1.5294(4) 1.4222(4) 0.039 Uani 1 1 d . U
H18A H 1.4429 1.5327 1.3984 0.047 Uiso 1 1 calc R .
H18B H 1.5225 1.5440 1.4188 0.047 Uiso 1 1 calc R .
C190 C 1.8868(8) 1.5396(4) 1.4439(4) 0.030 Uani 1 1 d . U
C193 C 1.9973(8) 1.4314(4) 1.5520(4) 0.029 Uani 1 1 d . U
C198 C 1.9972(8) 1.4223(4) 1.5901(4) 0.037 Uani 1 1 d . U
H198 H 1.9792 1.3988 1.5993 0.045 Uiso 1 1 calc R .
C202 C 1.9530(9) 1.4086(4) 1.5234(4) 0.038 Uani 1 1 d . U
H20A H 1.9980 1.3944 1.5041 0.045 Uiso 1 1 calc R .
H20B H 1.9244 1.3888 1.5379 0.045 Uiso 1 1 calc R .
C205 C 2.0231(9) 1.4468(4) 1.6164(4) 0.037 Uani 1 1 d . U
C206 C 2.0484(9) 1.4860(4) 1.6023(4) 0.039 Uani 1 1 d . U
H20C H 2.0900 1.4932 1.6192 0.047 Uiso 1 1 calc R .
H20D H 1.9957 1.5075 1.6030 0.047 Uiso 1 1 calc R .
C208 C 1.8013(9) 1.5640(4) 1.4247(4) 0.033 Uani 1 1 d . U
C212 C 1.7648(10) 1.5284(4) 1.4082(4) 0.037 Uani 1 1 d . U
H21A H 1.7001 1.5347 1.4102 0.045 Uiso 1 1 calc R .
H21B H 1.7861 1.5241 1.3807 0.045 Uiso 1 1 calc R .
C213 C 1.9243(9) 1.5615(4) 1.4746(4) 0.034 Uani 1 1 d . U
H21C H 1.9487 1.5835 1.4619 0.040 Uiso 1 1 calc R .
H21D H 1.8764 1.5731 1.4939 0.040 Uiso 1 1 calc R .
C220 C 1.9209(8) 1.4744(4) 1.4844(4) 0.032 Uani 1 1 d . U
H220 H 1.9685 1.4637 1.4642 0.038 Uiso 1 1 calc R .
C234 C 1.9615(9) 1.4958(4) 1.5146(4) 0.029 Uani 1 1 d . U
H234 H 1.9156 1.5050 1.5359 0.035 Uiso 1 1 calc R .
C238 C 1.8831(9) 1.4394(4) 1.5021(4) 0.034 Uani 1 1 d . U
H23A H 1.8616 1.4258 1.4814 0.041 Uiso 1 1 calc R .
H23B H 1.8327 1.4495 1.5208 0.041 Uiso 1 1 calc R .
C244 C 1.6334(11) 1.6817(5) 1.3578(4) 0.046 Uani 1 1 d . U
C246 C 1.8496(8) 1.5056(4) 1.4641(4) 0.028 Uani 1 1 d . U
H246 H 1.8052 1.5178 1.4850 0.033 Uiso 1 1 calc R .
C249 C 1.9054(9) 1.5933(4) 1.5768(4) 0.032 Uani 1 1 d . U
H24A H 1.8748 1.5771 1.5619 0.038 Uiso 1 1 calc R .
H24B H 1.9622 1.5767 1.5828 0.038 Uiso 1 1 calc R .
C250 C 1.7293(9) 1.3388(3) 1.4538(4) 0.029 Uani 1 1 d . U
C253 C 1.8344(11) 1.6569(4) 1.5417(4) 0.044 Uani 1 1 d . U
H253 H 1.8045 1.6410 1.5257 0.052 Uiso 1 1 calc R .
C256 C 1.9221(10) 1.6312(4) 1.5512(4) 0.042 Uani 1 1 d . U
H25A H 1.9545 1.6469 1.5657 0.051 Uiso 1 1 calc R .
H25B H 1.9578 1.6224 1.5270 0.051 Uiso 1 1 calc R .
C258 C 1.7542(9) 1.3786(4) 1.4358(4) 0.033 Uani 1 1 d . U
H25C H 1.7036 1.3945 1.4235 0.039 Uiso 1 1 calc R .
H25D H 1.7682 1.3945 1.4567 0.039 Uiso 1 1 calc R .
C259 C 2.0743(10) 1.3088(4) 1.4124(4) 0.040 Uani 1 1 d . U
C260 C 1.4901(10) 1.6060(4) 1.3318(4) 0.042 Uani 1 1 d . U
H26A H 1.4694 1.5841 1.3464 0.051 Uiso 1 1 calc R .
H26B H 1.5197 1.5954 1.3068 0.051 Uiso 1 1 calc R .
C263 C 1.4109(10) 1.6387(4) 1.3237(4) 0.038 Uani 1 1 d . U
H263 H 1.3837 1.6494 1.3493 0.045 Uiso 1 1 calc R .
C264 C 1.7693(11) 1.6714(4) 1.5805(4) 0.042 Uani 1 1 d . U
H264 H 1.7982 1.6881 1.5960 0.051 Uiso 1 1 calc R .
C265 C 1.6784(10) 1.2983(4) 1.5093(4) 0.042 Uani 1 1 d . U
H26C H 1.6688 1.2985 1.5379 0.050 Uiso 1 1 calc R .
H26D H 1.6406 1.2820 1.4990 0.050 Uiso 1 1 calc R .
C266 C 1.8314(9) 1.3697(4) 1.4063(4) 0.035 Uani 1 1 d . U
H26E H 1.8462 1.3950 1.3963 0.043 Uiso 1 1 calc R .
H26F H 1.8150 1.3560 1.3843 0.043 Uiso 1 1 calc R .
C270 C 1.5556(10) 1.6205(4) 1.3545(3) 0.038 Uani 1 1 d . U
H27A H 1.6069 1.5988 1.3573 0.046 Uiso 1 1 calc R .
H27B H 1.5284 1.6281 1.3807 0.046 Uiso 1 1 calc R .
C271 C 1.6445(10) 1.6432(5) 1.2953(4) 0.049 Uani 1 1 d . U
H27C H 1.6050 1.6419 1.2749 0.059 Uiso 1 1 calc R .
H27D H 1.6781 1.6640 1.2873 0.059 Uiso 1 1 calc R .
C279 C 2.0636(11) 1.2786(5) 1.4405(4) 0.051 Uani 1 1 d . U
H27E H 2.1143 1.2740 1.4563 0.062 Uiso 1 1 calc R .
H27F H 2.0652 1.2538 1.4268 0.062 Uiso 1 1 calc R .
C280 C 1.7602(9) 1.6327(4) 1.6047(4) 0.036 Uani 1 1 d . U
H280 H 1.7328 1.6161 1.5883 0.043 Uiso 1 1 calc R .
C288 C 1.8970(9) 1.3049(4) 1.4459(4) 0.032 Uani 1 1 d . U
H288 H 1.8889 1.2848 1.4273 0.038 Uiso 1 1 calc R .
C289 C 1.5844(8) 1.4342(4) 1.7724(4) 0.030 Uani 1 1 d . U
H289 H 1.5835 1.4196 1.7481 0.037 Uiso 1 1 calc R .
C290 C 1.4896(11) 1.3884(4) 1.6029(4) 0.041 Uani 1 1 d . U
H290 H 1.5476 1.3735 1.6029 0.049 Uiso 1 1 calc R .
C295 C 1.2991(9) 1.5726(4) 1.6884(3) 0.033 Uani 1 1 d . U
H29A H 1.3032 1.5447 1.6972 0.040 Uiso 1 1 calc R .
H29B H 1.3316 1.5851 1.7059 0.040 Uiso 1 1 calc R .
C298 C 1.7346(9) 1.5972(4) 1.6681(4) 0.035 Uani 1 1 d . U
H29C H 1.6868 1.5822 1.6721 0.042 Uiso 1 1 calc R .
H29D H 1.7531 1.6024 1.6936 0.042 Uiso 1 1 calc R .
C303 C 1.9146(8) 1.3431(4) 1.4228(4) 0.030 Uani 1 1 d . U
H303 H 1.9347 1.3598 1.4417 0.036 Uiso 1 1 calc R .
C305 C 1.4342(10) 1.3809(4) 1.5726(4) 0.039 Uani 1 1 d . U
C306 C 1.6594(10) 1.3430(4) 1.4912(4) 0.034 Uani 1 1 d . U
C315 C 1.8151(9) 1.5729(4) 1.6416(4) 0.030 Uani 1 1 d . U
C317 C 1.5037(10) 1.6885(4) 1.3238(4) 0.038 Uani 1 1 d . U
H317 H 1.4703 1.6961 1.3492 0.046 Uiso 1 1 calc R .
C318 C 1.4604(9) 1.4160(4) 1.6310(4) 0.030 Uani 1 1 d . U
C319 C 1.4410(9) 1.6732(4) 1.3005(4) 0.037 Uani 1 1 d . U
H319 H 1.4728 1.6627 1.2756 0.044 Uiso 1 1 calc R .
C328 C 1.7878(11) 1.4804(4) 1.7804(4) 0.038 Uani 1 1 d . U
H32C H 1.7555 1.4740 1.8048 0.046 Uiso 1 1 calc R .
H32D H 1.8510 1.4713 1.7835 0.046 Uiso 1 1 calc R .
C331 C 1.8458(9) 1.3933(4) 1.7691(4) 0.032 Uani 1 1 d . U
H33A H 1.8605 1.4007 1.7946 0.038 Uiso 1 1 calc R .
H33B H 1.8537 1.3641 1.7682 0.038 Uiso 1 1 calc R .
C333 C 1.3469(9) 1.5726(4) 1.6465(4) 0.030 Uani 1 1 d . U
C335 C 1.4193(9) 1.6156(4) 1.5984(4) 0.029 Uani 1 1 d . U
C336 C 1.5862(10) 1.6569(4) 1.3340(4) 0.040 Uani 1 1 d . U
C342 C 1.9761(9) 1.2873(4) 1.4691(4) 0.041 Uani 1 1 d . U
H34A H 1.9668 1.2624 1.4823 0.049 Uiso 1 1 calc R .
H34B H 1.9819 1.3062 1.4891 0.049 Uiso 1 1 calc R .
C343 C 1.4994(8) 1.4309(4) 1.7978(4) 0.035 Uani 1 1 d . U
H343 H 1.4945 1.4506 1.8188 0.042 Uiso 1 1 calc R .
C350 C 1.4572(10) 1.6103(4) 1.6666(4) 0.040 Uani 1 1 d . U
H35A H 1.5026 1.6247 1.6557 0.048 Uiso 1 1 calc R .
H35B H 1.4340 1.6212 1.6923 0.048 Uiso 1 1 calc R .
C357 C 2.0915(9) 1.4806(4) 1.5599(4) 0.033 Uani 1 1 d . U
H35C H 2.1016 1.5066 1.5498 0.040 Uiso 1 1 calc R .
H35D H 2.1492 1.4626 1.5605 0.040 Uiso 1 1 calc R .
C361 C 1.5215(9) 1.4272(4) 1.6563(4) 0.041 Uani 1 1 d . U
H36A H 1.5800 1.4101 1.6512 0.049 Uiso 1 1 calc R .
H36B H 1.5011 1.4230 1.6837 0.049 Uiso 1 1 calc R .
C363 C 1.7765(10) 1.2825(4) 1.4959(4) 0.037 Uani 1 1 d . U
H36C H 1.7823 1.2593 1.4791 0.044 Uiso 1 1 calc R .
H36D H 1.8101 1.2741 1.5186 0.044 Uiso 1 1 calc R .
C365 C 1.9954(9) 1.5340(4) 1.4953(4) 0.033 Uani 1 1 d . U
H36E H 2.0145 1.5488 1.5157 0.040 Uiso 1 1 calc R .
H36F H 2.0464 1.5249 1.4766 0.040 Uiso 1 1 calc R .
C368 C 1.4949(10) 1.5651(4) 1.6696(4) 0.039 Uani 1 1 d . U
H36G H 1.5573 1.5592 1.6597 0.047 Uiso 1 1 calc R .
H36H H 1.4902 1.5559 1.6969 0.047 Uiso 1 1 calc R .
C372 C 1.7016(11) 1.3140(4) 1.4224(4) 0.044 Uani 1 1 d . U
H37A H 1.6726 1.2935 1.4354 0.052 Uiso 1 1 calc R .
H37B H 1.7549 1.3001 1.4072 0.052 Uiso 1 1 calc R .
C373 C 2.0392(8) 1.4643(4) 1.5321(4) 0.031 Uani 1 1 d . U
H373 H 2.0804 1.4523 1.5101 0.037 Uiso 1 1 calc R .
C381 C 1.9007(10) 1.6302(4) 1.6422(4) 0.043 Uani 1 1 d . U
H38C H 1.8951 1.6578 1.6323 0.051 Uiso 1 1 calc R .
H38D H 1.8719 1.6313 1.6688 0.051 Uiso 1 1 calc R .
C384 C 1.9600(10) 1.5262(4) 1.4101(4) 0.044 Uani 1 1 d . U
H38E H 1.9310 1.5212 1.3871 0.053 Uiso 1 1 calc R .
H38F H 1.9963 1.5007 1.4179 0.053 Uiso 1 1 calc R .
C389 C 1.8617(12) 1.6802(5) 1.4461(5) 0.056 Uani 1 1 d . U
H38G H 1.9034 1.6765 1.4228 0.068 Uiso 1 1 calc R .
H38H H 1.8393 1.6555 1.4510 0.068 Uiso 1 1 calc R .
C404 C 1.3369(11) 1.6228(5) 1.3032(4) 0.049 Uani 1 1 d . U
H404 H 1.3655 1.6064 1.2807 0.059 Uiso 1 1 calc R .
C408 C 1.7032(10) 1.6377(4) 1.6452(4) 0.038 Uani 1 1 d . U
H40A H 1.6401 1.6419 1.6414 0.046 Uiso 1 1 calc R .
H40B H 1.7139 1.6605 1.6593 0.046 Uiso 1 1 calc R .
C410 C 1.7589(12) 1.7201(4) 1.5089(5) 0.051 Uani 1 1 d . U
C426 C 1.4645(9) 1.4773(4) 1.4708(4) 0.029 Uani 1 1 d . U
C427 C 1.6357(11) 1.3396(6) 1.3926(5) 0.066 Uani 1 1 d . U
H42A H 1.5998 1.3227 1.3827 0.099 Uiso 1 1 calc GR .
H42B H 1.6701 1.3497 1.3709 0.099 Uiso 1 1 calc GR .
H42C H 1.5978 1.3620 1.4062 0.099 Uiso 1 1 calc GR .
C429 C 1.8487(9) 1.6068(4) 1.6154(4) 0.033 Uani 1 1 d . U
C431 C 1.2965(11) 1.6894(5) 1.2681(4) 0.053 Uani 1 1 d . U
H43A H 1.2463 1.7108 1.2626 0.064 Uiso 1 1 calc R .
H43B H 1.3271 1.6798 1.2430 0.064 Uiso 1 1 calc R .
C433 C 1.8503(11) 1.6951(4) 1.5169(4) 0.047 Uani 1 1 d . U
H433 H 1.8775 1.7113 1.5338 0.057 Uiso 1 1 calc R .
C436 C 1.9937(10) 1.3311(4) 1.3911(4) 0.041 Uani 1 1 d . U
H436 H 1.9776 1.3116 1.3739 0.049 Uiso 1 1 calc R .
C441 C 1.7340(12) 1.7307(5) 1.4728(5) 0.055 Uani 1 1 d . U
H441 H 1.6814 1.7493 1.4697 0.066 Uiso 1 1 calc R .
C443 C 1.4990(9) 1.3914(5) 1.8187(4) 0.043 Uani 1 1 d . U
C448 C 2.1785(10) 1.3405(4) 1.3647(4) 0.049 Uani 1 1 d D U
C453 C 1.9985(11) 1.6119(5) 1.6440(5) 0.054 Uani 1 1 d . U
H45A H 2.0308 1.6177 1.6197 0.081 Uiso 1 1 calc GR .
H45B H 2.0060 1.5832 1.6479 0.081 Uiso 1 1 calc GR .
H45C H 2.0208 1.6233 1.6655 0.081 Uiso 1 1 calc GR .
C456 C 1.6215(12) 1.7217(4) 1.3344(4) 0.050 Uani 1 1 d . U
H45D H 1.6116 1.7441 1.3524 0.060 Uiso 1 1 calc R .
H45E H 1.6751 1.7226 1.3174 0.060 Uiso 1 1 calc R .
C462 C 2.1027(11) 1.3533(5) 1.3388(5) 0.056 Uani 1 1 d . U
H46A H 2.0991 1.3313 1.3219 0.067 Uiso 1 1 calc R .
H46B H 2.1127 1.3762 1.3222 0.067 Uiso 1 1 calc R .
C472 C 1.3805(9) 1.6140(4) 1.6384(4) 0.031 Uani 1 1 d . U
C477 C 1.3082(11) 1.6592(4) 1.4426(5) 0.050 Uani 1 1 d . U
H47A H 1.3368 1.6822 1.4377 0.060 Uiso 1 1 calc R .
H47B H 1.2712 1.6580 1.4212 0.060 Uiso 1 1 calc R .
C479 C 1.7686(11) 1.5269(4) 1.7745(4) 0.046 Uani 1 1 d . U
H47C H 1.8107 1.5342 1.7544 0.069 Uiso 1 1 calc GR .
H47D H 1.7738 1.5394 1.7988 0.069 Uiso 1 1 calc GR .
H47E H 1.7092 1.5358 1.7666 0.069 Uiso 1 1 calc GR .
C488 C 2.0145(11) 1.3653(5) 1.3656(5) 0.050 Uani 1 1 d . U
H48A H 2.0189 1.3875 1.3821 0.060 Uiso 1 1 calc R .
H48B H 1.9658 1.3747 1.3491 0.060 Uiso 1 1 calc R .
C489 C 2.0232(10) 1.5555(5) 1.3974(5) 0.057 Uani 1 1 d . U
H48C H 2.0600 1.5456 1.3741 0.085 Uiso 1 1 calc GR .
H48D H 2.0603 1.5573 1.4183 0.085 Uiso 1 1 calc GR .
H48E H 1.9886 1.5818 1.3919 0.085 Uiso 1 1 calc GR .
C495 C 1.7879(12) 1.7134(5) 1.4391(5) 0.061 Uani 1 1 d . U
C497 C 1.2925(12) 1.5958(6) 1.3331(4) 0.062 Uani 1 1 d . U
H49A H 1.2719 1.6107 1.3571 0.075 Uiso 1 1 calc R .
H49B H 1.3366 1.5721 1.3396 0.075 Uiso 1 1 calc R .
C499 C 1.4151(10) 1.4452(5) 1.7751(5) 0.053 Uani 1 1 d . U
H49C H 1.4073 1.4742 1.7708 0.064 Uiso 1 1 calc R .
H49D H 1.4262 1.4328 1.7494 0.064 Uiso 1 1 calc R .
C502 C 1.2033(11) 1.5933(5) 1.6933(5) 0.058 Uani 1 1 d . U
H50A H 1.1941 1.6170 1.6765 0.087 Uiso 1 1 calc GR .
H50B H 1.1876 1.6011 1.7203 0.087 Uiso 1 1 calc GR .
H50C H 1.1667 1.5753 1.6862 0.087 Uiso 1 1 calc GR .
C503 C 1.9086(11) 1.6881(4) 1.4802(4) 0.050 Uani 1 1 d . U
H50D H 1.9567 1.6652 1.4842 0.059 Uiso 1 1 calc R .
H50E H 1.9351 1.7116 1.4742 0.059 Uiso 1 1 calc R .
C506 C 1.3603(11) 1.7071(5) 1.2910(5) 0.055 Uani 1 1 d . U
H50F H 1.3293 1.7186 1.3154 0.066 Uiso 1 1 calc R .
H50G H 1.3812 1.7284 1.2755 0.066 Uiso 1 1 calc R .
C529 C 1.7976(10) 1.4908(4) 1.4324(4) 0.042 Uani 1 1 d . U
H52A H 1.8363 1.4703 1.4162 0.050 Uiso 1 1 calc R .
H52B H 1.7479 1.4798 1.4446 0.050 Uiso 1 1 calc R .
C530 C 1.2521(9) 1.4665(4) 1.4613(4) 0.039 Uani 1 1 d . U
H53A H 1.2313 1.4544 1.4398 0.059 Uiso 1 1 calc GR .
H53B H 1.2020 1.4816 1.4770 0.059 Uiso 1 1 calc GR .
H53C H 1.2849 1.4458 1.4774 0.059 Uiso 1 1 calc GR .
C532 C 1.6548(12) 1.7912(4) 1.6732(4) 0.052 Uani 1 1 d . U
H532 H 1.6253 1.7972 1.6997 0.062 Uiso 1 1 calc R .
C533 C 1.4384(12) 1.8011(4) 1.6173(5) 0.052 Uani 1 1 d . U
H533 H 1.4704 1.7913 1.5922 0.063 Uiso 1 1 calc R .
C534 C 1.4756(12) 1.7305(5) 1.6432(4) 0.056 Uani 1 1 d . U
H53D H 1.5061 1.7214 1.6179 0.068 Uiso 1 1 calc R .
H53E H 1.4536 1.7080 1.6561 0.068 Uiso 1 1 calc R .
C536 C 1.3995(13) 1.7646(4) 1.6369(4) 0.054 Uani 1 1 d . U
C538 C 1.3400(11) 1.7594(4) 1.6061(4) 0.043 Uani 1 1 d . U
C539 C 1.6838(14) 1.8282(5) 1.6572(4) 0.061 Uani 1 1 d . U
C542 C 1.5860(11) 1.7778(4) 1.6475(4) 0.047 Uani 1 1 d . U
H542 H 1.6157 1.7680 1.6220 0.057 Uiso 1 1 calc R .
C550 C 1.6819(10) 1.6964(5) 1.5693(5) 0.049 Uani 1 1 d . U
H55A H 1.6430 1.7043 1.5930 0.058 Uiso 1 1 calc R .
H55B H 1.6529 1.6804 1.5535 0.058 Uiso 1 1 calc R .
C552 C 1.5431(12) 1.7256(4) 1.3099(4) 0.052 Uani 1 1 d . U
H55C H 1.5621 1.7244 1.2819 0.062 Uiso 1 1 calc R .
H55D H 1.5003 1.7506 1.3152 0.062 Uiso 1 1 calc R .
C554 C 1.1673(13) 1.6377(5) 1.5400(5) 0.068 Uani 1 1 d . U
H55E H 1.1227 1.6211 1.5446 0.082 Uiso 1 1 calc R .
H55F H 1.2116 1.6288 1.5587 0.082 Uiso 1 1 calc R .
C559 C 2.1559(10) 1.3166(4) 1.4024(4) 0.045 Uani 1 1 d D U
H559 H 2.2008 1.3070 1.4190 0.055 Uiso 1 1 calc R .
C563 C 1.5065(12) 1.8167(4) 1.6408(5) 0.053 Uani 1 1 d . U
H563 H 1.4787 1.8285 1.6659 0.064 Uiso 1 1 calc R .
C565 C 1.2616(12) 1.6554(6) 1.2890(4) 0.061 Uani 1 1 d . U
C570 C 1.1826(13) 1.7065(6) 1.5387(6) 0.074 Uani 1 1 d . U
C575 C 1.4332(10) 1.3716(5) 1.8215(4) 0.054 Uani 1 1 d D U
H575 H 1.4420 1.3458 1.8327 0.065 Uiso 1 1 calc R .
C576 C 1.5521(13) 1.8455(5) 1.6165(6) 0.069 Uani 1 1 d . U
H57A H 1.5080 1.8683 1.6081 0.083 Uiso 1 1 calc R .
H57B H 1.5835 1.8321 1.5931 0.083 Uiso 1 1 calc R .
C579 C 1.6966(13) 1.7341(4) 1.5461(5) 0.065 Uani 1 1 d . U
H57C H 1.7236 1.7508 1.5619 0.078 Uiso 1 1 calc R .
H57D H 1.6401 1.7498 1.5386 0.078 Uiso 1 1 calc R .
C580 C 1.3576(13) 1.8302(5) 1.6073(6) 0.073 Uani 1 1 d . U
H58A H 1.3718 1.8481 1.5859 0.087 Uiso 1 1 calc R .
H58B H 1.3308 1.8462 1.6299 0.087 Uiso 1 1 calc R .
C581 C 1.2935(12) 1.8038(4) 1.5945(6) 0.064 Uani 1 1 d . U
H58C H 1.2876 1.8064 1.5664 0.077 Uiso 1 1 calc R .
H58D H 1.2349 1.8113 1.6085 0.077 Uiso 1 1 calc R .
C582 C 1.7108(12) 1.6023(5) 1.2969(5) 0.067 Uani 1 1 d . U
H58E H 1.7357 1.5948 1.2707 0.101 Uiso 1 1 calc GR .
H58F H 1.6801 1.5819 1.3080 0.101 Uiso 1 1 calc GR .
H58G H 1.7578 1.6046 1.3129 0.101 Uiso 1 1 calc GR .
C590 C 1.5413(14) 1.7445(5) 1.6688(5) 0.066 Uani 1 1 d . U
H59A H 1.5872 1.7214 1.6751 0.079 Uiso 1 1 calc R .
H59B H 1.5095 1.7550 1.6934 0.079 Uiso 1 1 calc R .
C593 C 1.3421(10) 1.3905(6) 1.8065(6) 0.078 Uani 1 1 d D U
C601 C 1.1248(15) 1.6786(6) 1.5489(6) 0.086 Uani 1 1 d . U
H60A H 1.1061 1.6804 1.5768 0.103 Uiso 1 1 calc R .
H60B H 1.0720 1.6861 1.5345 0.103 Uiso 1 1 calc R .
C603 C 1.7284(13) 1.7572(5) 1.6767(6) 0.068 Uani 1 1 d . U
H60C H 1.7532 1.7481 1.6506 0.081 Uiso 1 1 calc R .
H60D H 1.7069 1.7350 1.6905 0.081 Uiso 1 1 calc R .
C624 C 1.8349(15) 1.8066(6) 1.6793(5) 0.073 Uani 1 1 d . U
C625 C 1.8040(16) 1.7693(6) 1.6999(7) 0.097 Uani 1 1 d . U
H62A H 1.7812 1.7757 1.7269 0.116 Uiso 1 1 calc R .
H62B H 1.8543 1.7467 1.7003 0.116 Uiso 1 1 calc R .
C626 C 1.7699(14) 1.8331(5) 1.6604(5) 0.067 Uani 1 1 d . U
H626 H 1.7858 1.8562 1.6488 0.080 Uiso 1 1 calc R .
C627 C 1.6194(15) 1.8608(5) 1.6409(6) 0.082 Uani 1 1 d . U
H62C H 1.6511 1.8779 1.6241 0.098 Uiso 1 1 calc R .
H62D H 1.5865 1.8772 1.6623 0.098 Uiso 1 1 calc R .
C628 C 1.3416(15) 1.7794(6) 1.6760(5) 0.076 Uani 1 1 d . U
H62E H 1.2829 1.7936 1.6696 0.091 Uiso 1 1 calc R .
H62F H 1.3693 1.7982 1.6889 0.091 Uiso 1 1 calc R .
C629 C 1.3312(16) 1.7416(6) 1.7061(5) 0.088 Uani 1 1 d . U
H62G H 1.2808 1.7308 1.7002 0.132 Uiso 1 1 calc GR .
H62H H 1.3223 1.7509 1.7328 0.132 Uiso 1 1 calc GR .
H62I H 1.3843 1.7209 1.7032 0.132 Uiso 1 1 calc GR .
C661 C 1.2124(15) 1.5818(7) 1.3170(6) 0.099 Uani 1 1 d . U
H66A H 1.2324 1.5634 1.2953 0.119 Uiso 1 1 calc R .
H66B H 1.1805 1.5685 1.3376 0.119 Uiso 1 1 calc R .
C662 C 1.1797(15) 1.6546(8) 1.2922(7) 0.100 Uani 1 1 d . U
H662 H 1.1377 1.6778 1.2869 0.120 Uiso 1 1 calc R .
C667 C 1.3296(10) 1.4364(6) 1.7940(5) 0.062 Uani 1 1 d . U
H66C H 1.2838 1.4429 1.7756 0.075 Uiso 1 1 calc R .
H66D H 1.3105 1.4531 1.8170 0.075 Uiso 1 1 calc R .
C668 C 1.1540(19) 1.6204(9) 1.3031(8) 0.119 Uani 1 1 d . U
C1 C 1.7979(9) 1.2086(4) 2.0348(4) 0.032(3) Uani 1 1 d . U
O3 O 1.8640(7) 0.9137(3) 1.9461(3) 0.051(3) Uani 1 1 d . U
H3 H 1.9093 0.8972 1.9507 0.076 Uiso 1 1 calc GR .
C5 C 1.9512(9) 1.1872(4) 1.9348(4) 0.029(3) Uani 1 1 d . U
O6 O 1.5266(7) 1.1916(4) 2.0531(3) 0.060(3) Uani 1 1 d . U
O9 O 2.2037(6) 1.0308(3) 2.1762(2) 0.033(2) Uani 1 1 d . U
H9 H 2.1995 1.0070 2.1765 0.050 Uiso 1 1 calc GR .
O10 O 1.6262(6) 1.2054(3) 2.1115(3) 0.043(2) Uani 1 1 d . U
H10 H 1.6091 1.1973 2.0917 0.065 Uiso 1 1 calc GR .
C14 C 2.0699(10) 1.0761(4) 1.9899(4) 0.034(3) Uani 1 1 d . U
C15 C 1.8542(10) 1.0829(4) 2.0669(4) 0.042(3) Uani 1 1 d . U
O18 O 2.2414(6) 1.0830(3) 1.9114(2) 0.036(2) Uani 1 1 d . U
H18 H 2.2014 1.1031 1.9102 0.055 Uiso 1 1 calc GR .
O19 O 2.1514(6) 1.1537(3) 1.8762(3) 0.036(2) Uani 1 1 d . U
H19 H 2.1742 1.1687 1.8886 0.053 Uiso 1 1 calc GR .
C20 C 2.1312(10) 1.0722(4) 1.9646(4) 0.034(3) Uani 1 1 d . U
Au25 Au 2.11204(4) 0.96098(2) 2.13232(2) 0.03403(13) Uani 1 1 d . U
Au26 Au 2.09897(4) 0.87497(2) 2.10056(2) 0.03972(14) Uani 1 1 d . U
Au27 Au 2.00384(4) 0.90921(2) 2.02326(2) 0.03961(14) Uani 1 1 d . U
Au28 Au 2.01778(4) 0.99476(2) 2.05452(2) 0.03031(12) Uani 1 1 d . U
O28 O 2.1761(7) 1.2112(3) 1.9248(3) 0.050(3) Uani 1 1 d . U
C28 C 1.9543(9) 0.9732(4) 2.0139(4) 0.039(3) Uani 1 1 d . U
Au29 Au 1.96284(3) 1.07864(2) 2.02886(2) 0.03087(12) Uani 1 1 d . U
C29 C 1.7903(9) 1.0888(4) 2.0913(4) 0.030(3) Uani 1 1 d . U
Au30 Au 2.02968(3) 1.12925(2) 1.95449(2) 0.02999(12) Uani 1 1 d . U
Au31 Au 1.87106(3) 1.19867(2) 1.98476(2) 0.02968(12) Uani 1 1 d . U
O31 O 2.3792(8) 0.9082(3) 2.1740(3) 0.060(3) Uani 1 1 d . U
Au32 Au 1.80561(4) 1.14801(2) 2.06050(2) 0.03592(13) Uani 1 1 d . U
O32 O 1.9651(8) 0.8364(3) 1.9660(3) 0.058(3) Uani 1 1 d . U
H32 H 1.9323 0.8201 1.9702 0.087 Uiso 1 1 calc GR .
O35 O 2.2248(6) 0.9501(3) 2.2130(3) 0.039(2) Uani 1 1 d . U
H35 H 2.2710 0.9391 2.2005 0.058 Uiso 1 1 calc GR .
O36 O 1.6566(7) 1.1174(3) 2.1305(3) 0.047(2) Uani 1 1 d . U
H36I H 1.6687 1.1359 2.1162 0.070 Uiso 1 1 calc GR .
O48 O 1.8692(9) 0.8191(3) 2.0349(4) 0.074(3) Uani 1 1 d . U
O53 O 1.5363(11) 1.1118(5) 1.7581(5) 0.117(6) Uani 1 1 d . U
O55 O 2.2138(12) 1.2945(5) 2.1946(5) 0.114(5) Uani 1 1 d . U
O57 O 2.6748(10) 0.8323(7) 1.9276(7) 0.165(9) Uani 1 1 d . U
O64 O 1.5315(16) 0.9458(8) 2.3042(8) 0.185(8) Uani 1 1 d . U
C65 C 1.8369(11) 1.1975(4) 1.7733(4) 0.043(3) Uani 1 1 d . U
H65A H 1.8677 1.2172 1.7600 0.052 Uiso 1 1 calc R .
H65B H 1.7961 1.2112 1.7943 0.052 Uiso 1 1 calc R .
C74 C 1.8683(10) 1.2216(4) 2.1771(4) 0.039(3) Uani 1 1 d . U
H74A H 1.9179 1.2000 2.1828 0.046 Uiso 1 1 calc R .
H74B H 1.8328 1.2293 2.2017 0.046 Uiso 1 1 calc R .
C76 C 2.1001(9) 1.1154(4) 2.1133(4) 0.030(3) Uani 1 1 d . U
H76 H 2.0817 1.0997 2.0930 0.036 Uiso 1 1 calc R .
C77 C 2.2728(9) 1.1170(4) 2.0753(4) 0.031(3) Uani 1 1 d . U
H77A H 2.3008 1.1316 2.0929 0.037 Uiso 1 1 calc R .
H77B H 2.3149 1.1092 2.0526 0.037 Uiso 1 1 calc R .
C81 C 2.1414(8) 1.0536(4) 2.1512(4) 0.028(3) Uani 1 1 d . U
C85 C 1.6848(9) 1.2329(4) 2.1002(4) 0.035(3) Uani 1 1 d . U
C86 C 1.7345(10) 1.2395(4) 2.1360(4) 0.039(3) Uani 1 1 d . U
C87 C 1.9043(10) 1.2584(4) 2.1589(4) 0.039(3) Uani 1 1 d . U
H87 H 1.9420 1.2490 2.1349 0.047 Uiso 1 1 calc R .
C88 C 2.0552(9) 1.0758(4) 2.1723(4) 0.033(3) Uani 1 1 d . U
H88A H 2.0638 1.0800 2.1996 0.040 Uiso 1 1 calc R .
H88B H 2.0090 1.0601 2.1717 0.040 Uiso 1 1 calc R .
C90 C 2.0271(9) 1.1177(4) 2.1504(4) 0.037(3) Uani 1 1 d . U
H90A H 2.0292 1.1400 2.1673 0.044 Uiso 1 1 calc R .
H90B H 1.9675 1.1210 2.1418 0.044 Uiso 1 1 calc R .
C91 C 2.2528(9) 1.0784(3) 2.0968(3) 0.027(3) Uani 1 1 d . U
H91A H 2.2317 1.0619 2.0785 0.032 Uiso 1 1 calc R .
H91B H 2.3072 1.0627 2.1064 0.032 Uiso 1 1 calc R .
C92 C 2.1851(8) 1.0887(3) 2.1302(4) 0.027(2) Uani 1 1 d . U
C93 C 2.1897(9) 1.1452(4) 2.0615(4) 0.030(3) Uani 1 1 d . U
H93 H 2.1680 1.1313 2.0408 0.036 Uiso 1 1 calc R .
C94 C 1.8105(9) 1.2066(4) 2.1482(4) 0.036(3) Uani 1 1 d . U
H94A H 1.8480 1.1964 2.1248 0.043 Uiso 1 1 calc R .
H94B H 1.7862 1.1844 2.1605 0.043 Uiso 1 1 calc R .
C106 C 2.2027(10) 0.9823(4) 1.9378(4) 0.036(3) Uani 1 1 d . U
H10C H 2.1495 0.9716 1.9453 0.043 Uiso 1 1 calc R .
H10D H 2.2454 0.9619 1.9230 0.043 Uiso 1 1 calc R .
C108 C 2.3016(8) 0.9615(4) 1.9993(4) 0.027(2) Uani 1 1 d . U
H108 H 2.3540 0.9487 1.9823 0.033 Uiso 1 1 calc R .
C114 C 2.1795(9) 1.0208(4) 1.9127(4) 0.031(3) Uani 1 1 d . U
H11A H 2.1158 1.0280 1.9101 0.037 Uiso 1 1 calc R .
H11B H 2.2108 1.0175 1.8866 0.037 Uiso 1 1 calc R .
C115 C 2.3114(8) 1.0494(3) 1.9930(4) 0.026(3) Uani 1 1 d . U
H11C H 2.2582 1.0597 2.0101 0.031 Uiso 1 1 calc R .
H11D H 2.3385 1.0720 1.9839 0.031 Uiso 1 1 calc R .
C116 C 2.3955(9) 0.9507(4) 2.0574(4) 0.032(3) Uani 1 1 d . U
H116 H 2.4506 0.9397 2.0413 0.039 Uiso 1 1 calc R .
C123 C 2.0298(10) 1.1796(4) 2.0793(5) 0.044(4) Uani 1 1 d . U
H12E H 1.9851 1.1865 2.1012 0.053 Uiso 1 1 calc R .
H12F H 2.0064 1.1639 2.0610 0.053 Uiso 1 1 calc R .
C124 C 2.3705(8) 1.0143(4) 1.9275(4) 0.034(3) Uani 1 1 d . U
H12G H 2.4047 0.9889 1.9368 0.041 Uiso 1 1 calc R .
H12H H 2.3484 1.0092 1.9027 0.041 Uiso 1 1 calc R .
C126 C 2.2421(8) 0.9929(3) 1.9740(3) 0.026(3) Uani 1 1 d . U
H126 H 2.1911 1.0052 1.9920 0.031 Uiso 1 1 calc R .
C127 C 1.9185(9) 0.9586(4) 1.9873(4) 0.034(3) Uani 1 1 d . U
C128 C 1.6402(10) 1.2756(4) 2.0883(5) 0.052(4) Uani 1 1 d . U
H12I H 1.5794 1.2821 2.1002 0.063 Uiso 1 1 calc R .
H12J H 1.6390 1.2780 2.0599 0.063 Uiso 1 1 calc R .
C129 C 1.7748(10) 1.2756(4) 2.1186(4) 0.042(3) Uani 1 1 d . U
H129 H 1.8151 1.2655 2.0956 0.051 Uiso 1 1 calc R .
C131 C 2.0858(8) 1.0137(4) 2.0950(3) 0.028(3) Uani 1 1 d . U
C134 C 2.2877(8) 1.0286(4) 1.9585(4) 0.027(2) Uani 1 1 d . U
C136 C 2.3337(9) 0.9824(4) 2.0318(4) 0.033(3) Uani 1 1 d . U
H136 H 2.2808 0.9939 2.0491 0.039 Uiso 1 1 calc R .
C146 C 2.2539(10) 0.9304(4) 2.0136(4) 0.039(3) Uani 1 1 d . U
H14G H 2.2374 0.9172 1.9914 0.047 Uiso 1 1 calc R .
H14H H 2.1994 0.9427 2.0290 0.047 Uiso 1 1 calc R .
C153 C 2.2082(9) 1.1863(4) 2.0433(4) 0.035(3) Uani 1 1 d . U
H153 H 2.2216 1.2017 2.0651 0.042 Uiso 1 1 calc R .
C162 C 2.0473(11) 1.2190(4) 2.0582(5) 0.053(4) Uani 1 1 d . U
H16A H 1.9946 1.2324 2.0457 0.064 Uiso 1 1 calc R .
H16B H 2.0595 1.2373 2.0775 0.064 Uiso 1 1 calc R .
C165 C 2.2105(9) 1.0532(3) 1.9359(4) 0.028(3) Uani 1 1 d . U
C169 C 1.7468(10) 1.2160(4) 2.0660(4) 0.042(3) Uani 1 1 d . U
C177 C 2.1146(9) 1.1538(4) 2.0947(4) 0.032(3) Uani 1 1 d . U
H177 H 2.1342 1.1694 2.1147 0.038 Uiso 1 1 calc R .
C188 C 2.0645(9) 1.1735(4) 1.8682(4) 0.030(3) Uani 1 1 d . U
C221 C 2.0051(9) 1.1790(4) 1.9048(4) 0.029(3) Uani 1 1 d . U
C223 C 1.9643(9) 1.2719(4) 2.1870(4) 0.039(3) Uani 1 1 d . U
H223 H 1.9281 1.2795 2.2118 0.046 Uiso 1 1 calc R .
C227 C 1.8309(10) 1.2926(4) 2.1466(4) 0.042(3) Uani 1 1 d . U
H227 H 1.7922 1.3022 2.1703 0.051 Uiso 1 1 calc R .
C251 C 2.2650(9) 1.1729(5) 1.9717(4) 0.042(3) Uani 1 1 d . U
H25E H 2.3150 1.1739 1.9525 0.050 Uiso 1 1 calc R .
H25F H 2.2526 1.1459 1.9722 0.050 Uiso 1 1 calc R .
C252 C 2.1024(10) 1.1305(4) 1.8058(4) 0.043(3) Uani 1 1 d . U
H25G H 2.0753 1.1300 1.7812 0.051 Uiso 1 1 calc R .
H25H H 2.1417 1.1496 1.8023 0.051 Uiso 1 1 calc R .
C254 C 1.8204(9) 1.0246(4) 1.9430(4) 0.036(3) Uani 1 1 d . U
H254 H 1.8486 1.0281 1.9670 0.043 Uiso 1 1 calc R .
C255 C 1.7514(10) 1.0608(5) 1.9399(4) 0.044(3) Uani 1 1 d . U
H255 H 1.7221 1.0590 1.9158 0.053 Uiso 1 1 calc R .
C262 C 1.7216(11) 0.9858(4) 1.9861(4) 0.041(3) Uani 1 1 d . U
H26G H 1.7522 0.9872 2.0095 0.049 Uiso 1 1 calc R .
H26H H 1.6963 0.9617 1.9880 0.049 Uiso 1 1 calc R .
C268 C 1.9817(10) 1.1123(4) 1.8556(4) 0.036(3) Uani 1 1 d . U
H26I H 2.0270 1.0897 1.8635 0.043 Uiso 1 1 calc R .
H26J H 1.9429 1.1218 1.8789 0.043 Uiso 1 1 calc R .
C272 C 1.9031(10) 1.1646(4) 1.7907(4) 0.036(3) Uani 1 1 d . U
H272 H 1.9464 1.1522 1.7695 0.044 Uiso 1 1 calc R .
C274 C 2.1176(8) 1.2193(3) 1.9888(4) 0.025(2) Uani 1 1 d . U
H274 H 2.0669 1.2367 1.9809 0.030 Uiso 1 1 calc R .
C278 C 2.4542(10) 0.9451(4) 2.1253(4) 0.039(3) Uani 1 1 d . U
H27G H 2.4644 0.9603 2.1475 0.046 Uiso 1 1 calc R .
H27H H 2.5108 0.9285 2.1157 0.046 Uiso 1 1 calc R .
C281 C 2.0270(9) 1.1468(4) 1.8382(4) 0.031(3) Uani 1 1 d . U
C282 C 1.9293(11) 1.0988(4) 1.8265(4) 0.043(3) Uani 1 1 d . U
H28A H 1.9010 1.0777 1.8386 0.052 Uiso 1 1 calc R .
H28B H 1.9697 1.0870 1.8045 0.052 Uiso 1 1 calc R .
C284 C 2.2002(12) 0.7938(4) 1.9642(4) 0.053(3) Uani 1 1 d . U
H284 H 2.2075 0.8050 1.9896 0.063 Uiso 1 1 calc R .
C287 C 2.1843(10) 1.2034(5) 1.9609(4) 0.045(3) Uani 1 1 d . U
C294 C 2.0453(13) 0.8210(4) 1.9797(4) 0.052(3) Uani 1 1 d . U
C301 C 2.0001(10) 1.2150(4) 1.8122(4) 0.039(3) Uani 1 1 d . U
H30A H 1.9572 1.2404 1.8116 0.047 Uiso 1 1 calc R .
H30B H 2.0348 1.2113 1.7869 0.047 Uiso 1 1 calc R .
C302 C 2.3158(9) 1.0966(4) 2.1717(4) 0.038(3) Uani 1 1 d . U
H30C H 2.3540 1.1027 2.1494 0.057 Uiso 1 1 calc GR .
H30D H 2.3275 1.0680 2.1767 0.057 Uiso 1 1 calc GR .
H30E H 2.3272 1.1102 2.1945 0.057 Uiso 1 1 calc GR .
C307 C 2.3122(10) 0.8979(4) 2.0400(4) 0.039(3) Uani 1 1 d . U
H30F H 2.2754 0.8799 2.0523 0.047 Uiso 1 1 calc R .
H30G H 2.3601 0.8818 2.0234 0.047 Uiso 1 1 calc R .
C311 C 1.6463(11) 1.0241(4) 1.9824(5) 0.050(4) Uani 1 1 d . U
H31A H 1.6139 1.0209 1.9600 0.060 Uiso 1 1 calc R .
H31B H 1.6049 1.0253 2.0058 0.060 Uiso 1 1 calc R .
C313 C 2.4328(10) 1.0438(5) 1.9195(4) 0.049(4) Uani 1 1 d . U
H31C H 2.4820 1.0321 1.9014 0.074 Uiso 1 1 calc GR .
H31D H 2.4547 1.0495 1.9438 0.074 Uiso 1 1 calc GR .
H31E H 2.4010 1.0684 1.9083 0.074 Uiso 1 1 calc GR .
C323 C 2.4199(11) 0.9734(5) 2.0938(4) 0.046(4) Uani 1 1 d . U
H32E H 2.4645 0.9889 2.0847 0.055 Uiso 1 1 calc R .
H32F H 2.3671 0.9921 2.1043 0.055 Uiso 1 1 calc R .
C325 C 2.0609(9) 1.2138(4) 1.8460(4) 0.035(3) Uani 1 1 d . U
H32G H 2.1203 1.2164 1.8355 0.042 Uiso 1 1 calc R .
H32H H 2.0372 1.2361 1.8638 0.042 Uiso 1 1 calc R .
C326 C 1.7866(10) 1.0988(4) 1.9376(5) 0.047(4) Uani 1 1 d . U
H32I H 1.8279 1.0981 1.9142 0.057 Uiso 1 1 calc R .
H32J H 1.8197 1.0999 1.9603 0.057 Uiso 1 1 calc R .
C327 C 2.2868(9) 1.1834(4) 2.0122(4) 0.038(3) Uani 1 1 d . U
H32K H 2.3062 1.2090 2.0104 0.046 Uiso 1 1 calc R .
H32L H 2.3359 1.1629 2.0205 0.046 Uiso 1 1 calc R .
C329 C 2.3446(10) 0.9028(4) 2.1089(4) 0.040(3) Uani 1 1 d . U
H329 H 2.3115 0.8830 2.1156 0.047 Uiso 1 1 calc R .
C330 C 1.6753(9) 1.0631(4) 1.9777(4) 0.039(3) Uani 1 1 d . U
H330 H 1.7023 1.0680 2.0017 0.046 Uiso 1 1 calc R .
C337 C 1.7852(10) 0.9844(5) 1.9503(4) 0.040(3) Uani 1 1 d . U
C340 C 2.3882(9) 0.9179(4) 2.1388(4) 0.040(3) Uani 1 1 d . U
C341 C 1.9537(8) 1.1798(4) 1.8223(3) 0.027(3) Uani 1 1 d . U
H341 H 1.9099 1.1883 1.8447 0.033 Uiso 1 1 calc R .
C344 C 2.1253(11) 0.8979(4) 2.1506(4) 0.040(3) Uani 1 1 d . U
C347 C 1.6660(10) 1.2525(5) 2.1730(4) 0.046(4) Uani 1 1 d . U
H34C H 1.6897 1.2705 2.1888 0.055 Uiso 1 1 calc R .
H34D H 1.6107 1.2677 2.1637 0.055 Uiso 1 1 calc R .
C348 C 1.8967(11) 1.0148(5) 1.9114(5) 0.049(4) Uani 1 1 d . U
H34E H 1.9422 1.0301 1.9151 0.059 Uiso 1 1 calc R .
H34F H 1.8756 1.0213 1.8854 0.059 Uiso 1 1 calc R .
C352 C 1.8565(10) 1.1323(4) 1.8103(4) 0.043(3) Uani 1 1 d . U
H352 H 1.8199 1.1449 1.8333 0.051 Uiso 1 1 calc R .
C353 C 2.1242(11) 0.8231(4) 1.9488(4) 0.045(3) Uani 1 1 d . U
C359 C 2.1349(11) 0.9141(4) 2.1796(4) 0.041(3) Uani 1 1 d . U
C360 C 2.1241(10) 1.2099(4) 2.0282(4) 0.041(3) Uani 1 1 d . U
C370 C 2.1202(8) 1.0266(3) 2.1212(4) 0.027(3) Uani 1 1 d . U
C371 C 2.0594(12) 0.8414(4) 2.0171(4) 0.047(4) Uani 1 1 d . U
C376 C 2.2159(9) 1.1114(4) 2.1629(3) 0.034(3) Uani 1 1 d . U
H37C H 2.1784 1.1088 2.1869 0.041 Uiso 1 1 calc R .
H37D H 2.2065 1.1399 2.1556 0.041 Uiso 1 1 calc R .
C378 C 2.3178(11) 0.8296(4) 1.9385(4) 0.042(3) Uani 1 1 d . U
H378 H 2.3196 0.8387 1.9654 0.050 Uiso 1 1 calc R .
C379 C 1.6409(9) 1.1364(4) 1.9690(4) 0.039(3) Uani 1 1 d . U
C380 C 1.7023(9) 1.0434(4) 2.1280(4) 0.040(3) Uani 1 1 d . U
C382 C 1.6708(11) 1.0314(4) 2.0896(4) 0.046(3) Uani 1 1 d . U
H38I H 1.7151 1.0335 2.0679 0.055 Uiso 1 1 calc R .
H38J H 1.6154 1.0494 2.0841 0.055 Uiso 1 1 calc R .
C386 C 2.0863(11) 0.9404(4) 2.2492(4) 0.044(3) Uani 1 1 d . U
C393 C 1.9339(10) 0.9695(4) 1.9154(4) 0.040(3) Uani 1 1 d . U
H39C H 1.9961 0.9648 1.9209 0.048 Uiso 1 1 calc R .
H39D H 1.9299 0.9561 1.8911 0.048 Uiso 1 1 calc R .
C396 C 1.6008(10) 1.1004(4) 1.9695(4) 0.044(3) Uani 1 1 d . U
H396 H 1.5825 1.0976 1.9430 0.053 Uiso 1 1 calc R .
C398 C 1.8653(10) 0.9414(4) 2.1492(5) 0.051(4) Uani 1 1 d . U
H39E H 1.8869 0.9482 2.1735 0.061 Uiso 1 1 calc R .
H39F H 1.9105 0.9433 2.1278 0.061 Uiso 1 1 calc R .
C402 C 1.7794(9) 0.9704(4) 2.1416(4) 0.041(3) Uani 1 1 d . U
H402 H 1.7347 0.9675 2.1634 0.050 Uiso 1 1 calc R .
C409 C 1.6286(10) 1.0438(5) 2.1623(4) 0.049(4) Uani 1 1 d . U
H40C H 1.6326 1.0161 2.1717 0.058 Uiso 1 1 calc R .
H40D H 1.6440 1.0587 2.1836 0.058 Uiso 1 1 calc R .
C411 C 1.8582(13) 0.8565(5) 2.0949(5) 0.066(5) Uani 1 1 d . U
H411 H 1.9056 0.8386 2.1050 0.080 Uiso 1 1 calc R .
C414 C 1.7377(11) 1.1484(4) 1.7625(4) 0.046(3) Uani 1 1 d . U
C416 C 1.6569(12) 0.9879(5) 2.0940(5) 0.057(4) Uani 1 1 d . U
H41A H 1.6386 0.9796 2.0695 0.068 Uiso 1 1 calc R .
H41B H 1.6103 0.9861 2.1147 0.068 Uiso 1 1 calc R .
C417 C 2.3771(9) 1.0188(4) 2.0156(4) 0.029(3) Uani 1 1 d . U
H41C H 2.3951 1.0320 2.0375 0.035 Uiso 1 1 calc R .
H41D H 2.4300 1.0086 1.9983 0.035 Uiso 1 1 calc R .
C421 C 2.1557(11) 0.8630(4) 1.9433(5) 0.051(4) Uani 1 1 d . U
H42D H 2.1099 0.8825 1.9313 0.061 Uiso 1 1 calc R .
H42E H 2.1617 0.8729 1.9691 0.061 Uiso 1 1 calc R .
C424 C 2.2405(11) 0.8614(4) 1.9192(4) 0.044(3) Uani 1 1 d . U
H42F H 2.2555 0.8879 1.9176 0.053 Uiso 1 1 calc R .
H42G H 2.2347 0.8532 1.8927 0.053 Uiso 1 1 calc R .
C425 C 1.7869(9) 1.0147(4) 2.1381(4) 0.037(3) Uani 1 1 d . U
H425 H 1.8307 1.0163 2.1156 0.045 Uiso 1 1 calc R .
C435 C 1.6181(10) 1.1676(5) 1.9972(4) 0.050(3) Uani 1 1 d . U
H435 H 1.6435 1.1904 1.9943 0.060 Uiso 1 1 calc R .
C438 C 1.8183(11) 1.0353(5) 2.1722(4) 0.050(4) Uani 1 1 d . U
H43C H 1.7912 1.0278 2.1975 0.060 Uiso 1 1 calc R .
H43D H 1.8827 1.0286 2.1725 0.060 Uiso 1 1 calc R .
C439 C 1.8149(12) 0.8869(5) 2.1172(5) 0.056(4) Uani 1 1 d . U
C440 C 1.5297(11) 1.1232(5) 2.0381(4) 0.054(4) Uani 1 1 d . U
H44A H 1.4745 1.1262 2.0550 0.065 Uiso 1 1 calc R .
H44B H 1.5760 1.1056 2.0517 0.065 Uiso 1 1 calc R .
C449 C 1.5180(9) 1.1032(5) 1.9988(4) 0.046(3) Uani 1 1 d . U
H44C H 1.5068 1.0763 2.0045 0.055 Uiso 1 1 calc R .
H44D H 1.4666 1.1190 1.9869 0.055 Uiso 1 1 calc R .
C451 C 1.7861(10) 1.0797(4) 2.1625(4) 0.044(3) Uani 1 1 d . U
H45F H 1.7523 1.0930 2.1855 0.053 Uiso 1 1 calc R .
H45G H 1.8371 1.0922 2.1560 0.053 Uiso 1 1 calc R .
C452 C 1.9970(11) 1.3097(4) 2.1701(4) 0.043(3) Uani 1 1 d . U
C463 C 2.4093(11) 0.8302(4) 1.9173(4) 0.046(3) Uani 1 1 d . U
H463 H 2.4025 0.8272 1.8893 0.056 Uiso 1 1 calc R .
C464 C 2.0451(15) 0.8386(7) 1.8844(5) 0.095(7) Uani 1 1 d . U
H46C H 2.0469 0.8287 1.8582 0.142 Uiso 1 1 calc GR .
H46D H 2.0668 0.8633 1.8833 0.142 Uiso 1 1 calc GR .
H46E H 1.9847 0.8434 1.8961 0.142 Uiso 1 1 calc GR .
C466 C 2.0751(12) 0.8526(4) 2.0483(4) 0.047(4) Uani 1 1 d . U
C468 C 2.1025(12) 0.8078(5) 1.9088(4) 0.057(4) Uani 1 1 d . U
H46F H 2.1583 0.7978 1.8933 0.068 Uiso 1 1 calc R .
H46G H 2.0730 0.7851 1.9142 0.068 Uiso 1 1 calc R .
C469 C 2.2917(11) 0.7890(4) 1.9424(4) 0.045(3) Uani 1 1 d . U
H469 H 2.2864 0.7805 1.9157 0.054 Uiso 1 1 calc R .
C474 C 1.8694(12) 1.3274(4) 2.1287(5) 0.056(4) Uani 1 1 d . U
H47F H 1.9041 1.3187 2.1041 0.067 Uiso 1 1 calc R .
H47G H 1.8209 1.3493 2.1225 0.067 Uiso 1 1 calc R .
C475 C 1.8788(10) 0.9530(4) 1.9495(4) 0.041(3) Uani 1 1 d . U
C478 C 1.6960(12) 1.3040(5) 2.1031(5) 0.062(4) Uani 1 1 d . U
H47H H 1.7150 1.3210 2.0818 0.074 Uiso 1 1 calc R .
H47I H 1.6624 1.3211 2.1239 0.074 Uiso 1 1 calc R .
C480 C 1.7127(10) 1.1384(5) 1.9359(5) 0.054(4) Uani 1 1 d . U
H48F H 1.7387 1.1619 1.9388 0.065 Uiso 1 1 calc R .
H48G H 1.6872 1.1406 1.9107 0.065 Uiso 1 1 calc R .
C482 C 1.7301(9) 1.0852(5) 2.1295(4) 0.043(3) Uani 1 1 d . U
C486 C 2.1660(11) 0.9219(5) 2.2200(4) 0.046(3) Uani 1 1 d . U
C487 C 1.8473(12) 0.8986(5) 2.1523(5) 0.057(4) Uani 1 1 d . U
H48H H 1.9019 0.8798 2.1574 0.069 Uiso 1 1 calc R .
H48I H 1.8037 0.8969 2.1744 0.069 Uiso 1 1 calc R .
C492 C 1.7471(10) 0.9590(4) 2.1044(4) 0.042(3) Uani 1 1 d . U
H492 H 1.7930 0.9601 2.0826 0.051 Uiso 1 1 calc R .
C494 C 2.1563(10) 1.0910(4) 1.8123(4) 0.042(3) Uani 1 1 d . U
H49E H 2.2089 1.0872 1.7943 0.062 Uiso 1 1 calc GR .
H49F H 2.1227 1.0707 1.8082 0.062 Uiso 1 1 calc GR .
H49G H 2.1731 1.0888 1.8389 0.062 Uiso 1 1 calc GR .
C501 C 2.0444(12) 1.2391(5) 2.1968(6) 0.067(5) Uani 1 1 d . U
H50H H 2.0233 1.2195 2.2146 0.080 Uiso 1 1 calc R .
H50I H 2.0699 1.2253 2.1727 0.080 Uiso 1 1 calc R .
C509 C 2.0119(11) 0.9691(6) 2.2334(5) 0.069(4) Uani 1 1 d . U
H50J H 1.9951 0.9567 2.2106 0.083 Uiso 1 1 calc R .
H50K H 2.0344 0.9927 2.2238 0.083 Uiso 1 1 calc R .
C511 C 1.7941(11) 1.1155(4) 1.7862(4) 0.044(3) Uani 1 1 d . U
H511 H 1.8312 1.0966 1.7674 0.053 Uiso 1 1 calc R .
C514 C 2.3500(9) 0.9167(4) 2.0705(4) 0.035(3) Uani 1 1 d . U
C524 C 2.1274(11) 0.9584(4) 2.2836(4) 0.040(3) Uani 1 1 d . U
H52C H 2.0938 0.9537 2.3083 0.048 Uiso 1 1 calc R .
H52D H 2.1881 0.9437 2.2853 0.048 Uiso 1 1 calc R .
C527 C 2.1285(12) 1.0007(4) 2.2801(4) 0.046(4) Uani 1 1 d . U
H52E H 2.1541 1.0066 2.2543 0.069 Uiso 1 1 calc GR .
H52F H 2.1635 1.0079 2.2997 0.069 Uiso 1 1 calc GR .
H52G H 2.0686 1.0161 2.2839 0.069 Uiso 1 1 calc GR .
C537 C 1.7837(11) 1.1810(5) 1.7439(4) 0.047(3) Uani 1 1 d . U
H53F H 1.7392 1.2030 1.7343 0.056 Uiso 1 1 calc R .
H53G H 1.8237 1.1699 1.7215 0.056 Uiso 1 1 calc R .
C545 C 1.8355(12) 0.8497(4) 2.0558(5) 0.057(4) Uani 1 1 d . U
C546 C 1.5343(10) 1.0602(6) 2.1564(5) 0.068(5) Uani 1 1 d . U
H54A H 1.5292 1.0857 2.1425 0.101 Uiso 1 1 calc GR .
H54B H 1.5004 1.0640 2.1815 0.101 Uiso 1 1 calc GR .
H54C H 1.5117 1.0417 2.1413 0.101 Uiso 1 1 calc GR .
C560 C 1.6557(11) 1.1465(5) 1.7536(5) 0.061(4) Uani 1 1 d . U
H560 H 1.6242 1.1674 1.7388 0.073 Uiso 1 1 calc R .
C561 C 1.6931(11) 0.8980(5) 2.0721(5) 0.056(4) Uani 1 1 d . U
H56A H 1.6650 0.8758 2.0815 0.067 Uiso 1 1 calc R .
H56B H 1.6473 0.9189 2.0617 0.067 Uiso 1 1 calc R .
C562 C 2.4375(13) 0.8712(5) 1.9203(6) 0.066(4) Uani 1 1 d . U
H56C H 2.4027 0.8915 1.9040 0.080 Uiso 1 1 calc R .
H56D H 2.4278 0.8802 1.9474 0.080 Uiso 1 1 calc R .
C572 C 2.2054(14) 0.8809(5) 2.2393(5) 0.068(4) Uani 1 1 d . U
H57E H 2.2587 0.8823 2.2520 0.081 Uiso 1 1 calc R .
H57F H 2.2198 0.8596 2.2200 0.081 Uiso 1 1 calc R .
C577 C 2.0805(13) 1.3124(6) 2.1690(6) 0.071(5) Uani 1 1 d . U
H577 H 2.0996 1.3325 2.1532 0.086 Uiso 1 1 calc R .
C583 C 2.3630(12) 0.7583(4) 1.9592(5) 0.058(4) Uani 1 1 d . U
H58H H 2.3477 0.7318 1.9595 0.069 Uiso 1 1 calc R .
H58I H 2.3696 0.7650 1.9861 0.069 Uiso 1 1 calc R .
C585 C 2.0459(14) 0.9022(6) 2.2616(6) 0.075(4) Uani 1 1 d . U
H585 H 2.0318 0.8925 2.2366 0.090 Uiso 1 1 calc R .
C586 C 1.5538(10) 1.1636(5) 2.0310(4) 0.046(3) Uani 1 1 d . U
C589 C 1.7276(11) 0.9152(5) 2.1075(5) 0.059(4) Uani 1 1 d . U
H589 H 1.6838 0.9144 2.1302 0.071 Uiso 1 1 calc R .
C591 C 1.7614(11) 0.8831(5) 2.0389(5) 0.061(4) Uani 1 1 d . U
H59C H 1.7873 0.9052 2.0275 0.073 Uiso 1 1 calc R .
H59D H 1.7339 0.8720 2.0185 0.073 Uiso 1 1 calc R .
C597 C 1.9530(14) 0.9104(6) 2.2876(5) 0.078(5) Uani 1 1 d . U
H597 H 1.9685 0.9207 2.3120 0.093 Uiso 1 1 calc R .
C598 C 1.6447(12) 1.2171(6) 2.1996(4) 0.062(5) Uani 1 1 d . U
H59E H 1.6182 1.1998 2.1846 0.093 Uiso 1 1 calc GR .
H59F H 1.6040 1.2275 2.2215 0.093 Uiso 1 1 calc GR .
H59G H 1.6989 1.2019 2.2091 0.093 Uiso 1 1 calc GR .
C602 C 1.6133(14) 1.1117(6) 1.7666(6) 0.080(6) Uani 1 1 d . U
C621 C 1.9264(12) 1.3424(5) 2.1545(6) 0.065(4) Uani 1 1 d . U
H62J H 1.8893 1.3561 2.1766 0.078 Uiso 1 1 calc R .
H62K H 1.9549 1.3622 2.1399 0.078 Uiso 1 1 calc R .
C622 C 2.1411(15) 1.2873(7) 2.1898(6) 0.081(6) Uani 1 1 d . U
C623 C 2.1120(14) 1.2531(6) 2.2139(6) 0.085(6) Uani 1 1 d . U
H62L H 2.1628 1.2311 2.2160 0.102 Uiso 1 1 calc R .
H62M H 2.0904 1.2624 2.2403 0.102 Uiso 1 1 calc R .
C632 C 2.1609(14) 0.7560(5) 1.9758(6) 0.073(5) Uani 1 1 d . U
H63A H 2.1635 0.7389 1.9533 0.088 Uiso 1 1 calc R .
H63B H 2.1925 0.7404 1.9965 0.088 Uiso 1 1 calc R .
C633 C 2.0638(14) 0.7739(5) 1.9906(5) 0.069(5) Uani 1 1 d . U
H63C H 2.0548 0.7699 2.0189 0.083 Uiso 1 1 calc R .
H63D H 2.0234 0.7607 1.9780 0.083 Uiso 1 1 calc R .
C634 C 2.4790(13) 0.7942(5) 1.9283(5) 0.063(4) Uani 1 1 d . U
C635 C 2.5341(13) 0.8653(7) 1.9065(7) 0.093(7) Uani 1 1 d . U
H63E H 2.5543 0.8897 1.9123 0.111 Uiso 1 1 calc R .
H63F H 2.5392 0.8629 1.8781 0.111 Uiso 1 1 calc R .
C636 C 2.4513(14) 0.7580(5) 1.9333(6) 0.077(5) Uani 1 1 d . U
H63G H 2.4981 0.7386 1.9448 0.093 Uiso 1 1 calc R .
H63H H 2.4448 0.7483 1.9075 0.093 Uiso 1 1 calc R .
C639 C 2.5982(14) 0.8300(7) 1.9228(7) 0.088(6) Uani 1 1 d . U
C641 C 2.5575(15) 0.7965(7) 1.9339(7) 0.097(7) Uani 1 1 d . U
H641 H 2.5919 0.7745 1.9462 0.117 Uiso 1 1 calc R .
C650 C 1.8011(17) 0.9513(8) 2.2944(7) 0.108(6) Uani 1 1 d . U
H650 H 1.8163 0.9612 2.3191 0.129 Uiso 1 1 calc R .
C651 C 1.9286(13) 0.9835(6) 2.2594(6) 0.075(5) Uani 1 1 d . U
H65C H 1.9418 0.9962 2.2826 0.090 Uiso 1 1 calc R .
H65D H 1.8862 1.0028 2.2454 0.090 Uiso 1 1 calc R .
C652 C 1.8932(15) 0.9476(6) 2.2703(5) 0.079(4) Uani 1 1 d . U
H652 H 1.8818 0.9380 2.2447 0.095 Uiso 1 1 calc R .
C653 C 2.1254(15) 0.8733(6) 2.2715(5) 0.076(5) Uani 1 1 d . U
H65E H 2.1162 0.8458 2.2701 0.092 Uiso 1 1 calc R .
H65F H 2.1397 0.8777 2.2980 0.092 Uiso 1 1 calc R .
C654 C 1.8432(16) 0.8830(7) 2.3254(6) 0.098(6) Uani 1 1 d . U
H65G H 1.8555 0.8898 2.3515 0.118 Uiso 1 1 calc R .
H65H H 1.8198 0.8583 2.3276 0.118 Uiso 1 1 calc R .
C655 C 1.9204(18) 0.8773(7) 2.3005(7) 0.115(8) Uani 1 1 d . U
H65I H 1.9666 0.8594 2.3139 0.138 Uiso 1 1 calc R .
H65J H 1.9102 0.8632 2.2776 0.138 Uiso 1 1 calc R .
C656 C 1.775(2) 0.9174(8) 2.3085(8) 0.113(6) Uani 1 1 d . U
C657 C 1.7373(11) 0.9756(5) 1.9137(4) 0.054(4) Uani 1 1 d . U
H65K H 1.6983 1.0003 1.9057 0.065 Uiso 1 1 calc R .
H65L H 1.7818 0.9673 1.8920 0.065 Uiso 1 1 calc R .
C658 C 1.6619(13) 1.0794(5) 1.7898(5) 0.065(5) Uani 1 1 d . U
H65M H 1.6889 1.0572 1.7725 0.079 Uiso 1 1 calc R .
H65N H 1.6201 1.0697 1.8089 0.079 Uiso 1 1 calc R .
C659 C 1.7360(12) 1.0917(5) 1.8120(5) 0.060(4) Uani 1 1 d . U
H65O H 1.7084 1.1080 1.8345 0.072 Uiso 1 1 calc R .
H65P H 1.7734 1.0675 1.8221 0.072 Uiso 1 1 calc R .
C660 C 1.6829(12) 0.9430(6) 1.9216(6) 0.074(5) Uani 1 1 d . U
H66E H 1.6662 0.9348 1.8971 0.111 Uiso 1 1 calc GR .
H66F H 1.6302 0.9534 1.9384 0.111 Uiso 1 1 calc GR .
H66G H 1.7178 0.9202 1.9344 0.111 Uiso 1 1 calc GR .
C663 C 1.681(2) 0.9133(9) 2.3129(8) 0.121(7) Uani 1 1 d . U
H663 H 1.6639 0.8888 2.3195 0.145 Uiso 1 1 calc R .
C670 C 1.7300(18) 0.9924(8) 2.2805(8) 0.122(7) Uani 1 1 d . U
H67A H 1.7305 0.9934 2.2520 0.147 Uiso 1 1 calc R .
H67B H 1.7485 1.0163 2.2889 0.147 Uiso 1 1 calc R .
C671 C 1.6199(19) 0.9917(9) 2.3018(9) 0.134(7) Uani 1 1 d . U
H67C H 1.6086 1.0050 2.3270 0.161 Uiso 1 1 calc R .
H67D H 1.5756 1.0050 2.2844 0.161 Uiso 1 1 calc R .
C672 C 1.618(2) 0.9499(11) 2.3064(10) 0.141(8) Uani 1 1 d . U
C9 C 1.4306(10) 1.5492(4) 1.9958(4) 0.038(3) Uani 1 1 d . U
O13 O 1.8979(6) 1.3877(3) 1.9505(3) 0.040(2) Uani 1 1 d . U
H13 H 1.9481 1.3871 1.9397 0.059 Uiso 1 1 calc GR .
O16 O 1.8979(6) 1.4321(3) 2.0168(3) 0.035(2) Uani 1 1 d . U
H16 H 1.8820 1.4141 2.0054 0.053 Uiso 1 1 calc GR .
Au17 Au 1.52064(4) 1.63829(2) 2.12125(2) 0.04265(15) Uani 1 1 d . U
Au18 Au 1.47207(4) 1.60005(2) 2.20401(2) 0.03811(14) Uani 1 1 d . U
Au19 Au 1.47650(4) 1.51177(2) 2.17165(2) 0.03604(13) Uani 1 1 d . U
C19 C 1.4641(12) 1.6562(4) 2.1794(4) 0.048(4) Uani 1 1 d . U
Au20 Au 1.52660(4) 1.54992(2) 2.08865(2) 0.03348(12) Uani 1 1 d . U
Au21 Au 1.55265(4) 1.52210(2) 2.00712(2) 0.03301(12) Uani 1 1 d . U
O21 O 1.3942(6) 1.4236(3) 2.1657(3) 0.042(2) Uani 1 1 d . U
H21 H 1.3760 1.4456 2.1763 0.062 Uiso 1 1 calc GR .
Au22 Au 1.71488(4) 1.45706(2) 1.96333(2) 0.03397(13) Uani 1 1 d . U
Au23 Au 1.60794(4) 1.47902(2) 1.88859(2) 0.03412(13) Uani 1 1 d . U
O23 O 1.4210(7) 1.4513(3) 2.2457(3) 0.047(2) Uani 1 1 d . U
H23 H 1.3719 1.4664 2.2478 0.070 Uiso 1 1 calc GR .
Au24 Au 1.44701(4) 1.54429(2) 1.93289(2) 0.04064(14) Uani 1 1 d . U
O33 O 1.2905(8) 1.4998(4) 1.8737(4) 0.069(3) Uani 1 1 d . U
O37 O 1.2269(8) 1.5940(3) 1.9510(3) 0.056(3) Uani 1 1 d . U
H37E H 1.2433 1.6081 1.9328 0.084 Uiso 1 1 calc GR .
O39 O 1.5401(7) 1.7360(3) 2.1271(3) 0.051(3) Uani 1 1 d . U
H39 H 1.5821 1.7187 2.1336 0.077 Uiso 1 1 calc GR .
O40 O 1.2931(8) 1.5833(4) 1.8680(3) 0.066(3) Uani 1 1 d . U
H40E H 1.2764 1.5617 1.8680 0.099 Uiso 1 1 calc GR .
O43 O 1.9431(9) 1.4462(3) 1.8993(4) 0.082(4) Uani 1 1 d . U
O44 O 1.6257(8) 1.6977(3) 2.0571(3) 0.053(3) Uani 1 1 d . U
H44 H 1.5787 1.7107 2.0673 0.080 Uiso 1 1 calc GR .
O46 O 2.1413(8) 1.4321(4) 2.2470(4) 0.076(4) Uani 1 1 d . U
O49 O 1.2751(8) 1.5103(3) 2.2454(3) 0.059(3) Uani 1 1 d . U
O50 O 1.6634(9) 1.6967(3) 2.1734(4) 0.073(3) Uani 1 1 d . U
O51 O 1.3858(9) 1.2273(5) 1.8918(6) 0.117(5) Uani 1 1 d . U
O54 O 0.8172(14) 1.7498(7) 2.1373(6) 0.153(7) Uani 1 1 d . U
O63 O 1.8247(16) 1.7516(6) 1.8034(5) 0.145(6) Uani 1 1 d . U
C75 C 1.8424(10) 1.3746(4) 1.9230(4) 0.035(3) Uani 1 1 d . U
C79 C 1.8963(9) 1.3614(4) 1.8845(4) 0.034(3) Uani 1 1 d . U
H79A H 1.9597 1.3574 1.8875 0.041 Uiso 1 1 calc R .
H79B H 1.8815 1.3816 1.8639 0.041 Uiso 1 1 calc R .
C82 C 1.7883(9) 1.3202(3) 1.9005(4) 0.028(3) Uani 1 1 d . U
H82 H 1.7420 1.3409 1.8896 0.034 Uiso 1 1 calc R .
C83 C 1.8778(9) 1.3078(4) 1.9589(4) 0.034(3) Uani 1 1 d . U
H83A H 1.9347 1.3103 1.9453 0.041 Uiso 1 1 calc R .
H83B H 1.8700 1.2805 1.9550 0.041 Uiso 1 1 calc R .
C110 C 1.8258(8) 1.4520(4) 2.0434(4) 0.031(3) Uani 1 1 d . U
C118 C 1.8706(10) 1.3210(4) 1.8742(4) 0.043(3) Uani 1 1 d . U
H11E H 1.8590 1.3207 1.8467 0.051 Uiso 1 1 calc R .
H11F H 1.9175 1.2980 1.8796 0.051 Uiso 1 1 calc R .
C148 C 1.5690(10) 1.6001(4) 2.0713(4) 0.040(3) Uani 1 1 d . U
C154 C 1.8052(9) 1.3366(4) 1.9387(4) 0.031(3) Uani 1 1 d . U
C156 C 1.6763(9) 1.4935(3) 2.0146(4) 0.029(3) Uani 1 1 d . U
C159 C 1.7864(10) 1.4243(4) 2.0736(4) 0.036(3) Uani 1 1 d . U
H15E H 1.8296 1.3995 2.0778 0.044 Uiso 1 1 calc R .
H15F H 1.7335 1.4173 2.0645 0.044 Uiso 1 1 calc R .
C161 C 1.3620(10) 1.5693(4) 1.9866(4) 0.038(3) Uani 1 1 d . U
C176 C 1.4606(8) 1.4703(4) 2.1226(4) 0.029(3) Uani 1 1 d . U
C178 C 1.7498(9) 1.4744(4) 2.0205(4) 0.032(3) Uani 1 1 d . U
C182 C 1.7085(10) 1.4354(4) 1.9035(4) 0.038(3) Uani 1 1 d . U
C189 C 1.6336(9) 1.4372(4) 2.2191(4) 0.037(3) Uani 1 1 d . U
H18C H 1.6087 1.4206 2.2021 0.044 Uiso 1 1 calc R .
H18D H 1.6308 1.4635 2.2063 0.044 Uiso 1 1 calc R .
C194 C 1.3809(9) 1.4205(4) 2.0963(4) 0.033(3) Uani 1 1 d . U
C195 C 1.7966(9) 1.5181(4) 2.1333(4) 0.033(3) Uani 1 1 d . U
H195 H 1.8503 1.5046 2.1457 0.040 Uiso 1 1 calc R .
C196 C 1.5286(10) 1.3979(4) 2.1209(4) 0.041(3) Uani 1 1 d . U
H19A H 1.5780 1.4099 2.1268 0.050 Uiso 1 1 calc R .
H19B H 1.5290 1.3736 2.1370 0.050 Uiso 1 1 calc R .
C201 C 1.4854(10) 1.4706(4) 2.2608(4) 0.039(3) Uani 1 1 d . U
C203 C 1.5758(10) 1.4424(4) 2.2596(4) 0.038(3) Uani 1 1 d . U
C204 C 1.3038(9) 1.4545(5) 2.0847(4) 0.043(3) Uani 1 1 d . U
H20E H 1.3246 1.4797 2.0806 0.052 Uiso 1 1 calc R .
H20F H 1.2561 1.4583 2.1057 0.052 Uiso 1 1 calc R .
C207 C 1.8769(11) 1.5212(4) 2.0515(4) 0.043(4) Uani 1 1 d . U
H20G H 1.8253 1.5343 2.0381 0.051 Uiso 1 1 calc R .
H20H H 1.9277 1.5158 2.0320 0.051 Uiso 1 1 calc R .
C211 C 1.4859(10) 1.5077(4) 2.2372(4) 0.040(3) Uani 1 1 d . U
C215 C 1.8606(9) 1.4819(4) 2.0694(4) 0.032(3) Uani 1 1 d . U
C216 C 1.5353(11) 1.3880(5) 2.0762(4) 0.051(4) Uani 1 1 d . U
H21E H 1.5904 1.3933 2.0630 0.061 Uiso 1 1 calc R .
H21F H 1.5331 1.3598 2.0727 0.061 Uiso 1 1 calc R .
C218 C 1.4757(10) 1.5030(4) 2.1088(4) 0.038(3) Uani 1 1 d . U
C222 C 1.8154(10) 1.5579(4) 2.1144(4) 0.037(3) Uani 1 1 d . U
H222 H 1.7623 1.5714 2.1016 0.044 Uiso 1 1 calc R .
C226 C 1.7626(11) 1.4486(4) 2.1126(4) 0.040(3) Uani 1 1 d . U
H22A H 1.7004 1.4504 2.1217 0.048 Uiso 1 1 calc R .
H22B H 1.7993 1.4359 2.1331 0.048 Uiso 1 1 calc R .
C228 C 1.7738(9) 1.4421(4) 2.2508(4) 0.033(3) Uani 1 1 d . U
H228 H 1.7678 1.4692 2.2389 0.039 Uiso 1 1 calc R .
C231 C 1.7204(9) 1.5253(4) 2.1653(4) 0.035(3) Uani 1 1 d . U
H23C H 1.7129 1.4996 2.1771 0.042 Uiso 1 1 calc R .
H23D H 1.6658 1.5373 2.1535 0.042 Uiso 1 1 calc R .
C232 C 1.4540(9) 1.4161(4) 2.0601(4) 0.032(3) Uani 1 1 d . U
H232 H 1.4699 1.4427 2.0558 0.038 Uiso 1 1 calc R .
C233 C 1.4353(9) 1.4294(4) 2.1287(4) 0.035(3) Uani 1 1 d . U
C239 C 1.8950(11) 1.5498(4) 2.0825(4) 0.043(4) Uani 1 1 d . U
H23E H 1.9034 1.5751 2.0699 0.052 Uiso 1 1 calc R .
H23F H 1.9491 1.5377 2.0946 0.052 Uiso 1 1 calc R .
C242 C 1.3511(10) 1.3808(5) 2.1063(4) 0.046(4) Uani 1 1 d . U
H24C H 1.3984 1.3631 2.1192 0.055 Uiso 1 1 calc R .
H24D H 1.3454 1.3683 2.0817 0.055 Uiso 1 1 calc R .
C245 C 1.7816(9) 1.4908(4) 2.1016(4) 0.030(3) Uani 1 1 d . U
H245 H 1.7301 1.5055 2.0884 0.036 Uiso 1 1 calc R .
C247 C 1.6224(9) 1.4679(4) 2.2860(4) 0.033(3) Uani 1 1 d . U
H247 H 1.6243 1.4932 2.2712 0.040 Uiso 1 1 calc R .
C257 C 1.4621(11) 1.3923(5) 1.9473(5) 0.055(4) Uani 1 1 d . U
H25I H 1.5067 1.3937 1.9255 0.066 Uiso 1 1 calc R .
H25J H 1.4512 1.3650 1.9491 0.066 Uiso 1 1 calc R .
C261 C 1.2015(10) 1.5512(4) 2.0366(4) 0.044(3) Uani 1 1 d . U
H26K H 1.2606 1.5341 2.0356 0.052 Uiso 1 1 calc R .
H26L H 1.1671 1.5406 2.0184 0.052 Uiso 1 1 calc R .
C267 C 1.7127(11) 1.6100(4) 1.9412(4) 0.043(3) Uani 1 1 d . U
H267 H 1.7292 1.6328 1.9259 0.051 Uiso 1 1 calc R .
C269 C 1.2367(12) 1.5705(5) 2.2099(4) 0.053(4) Uani 1 1 d . U
H269 H 1.2598 1.5847 2.2279 0.063 Uiso 1 1 calc R .
C273 C 1.8162(11) 1.5472(5) 1.8930(4) 0.050(3) Uani 1 1 d . U
C275 C 1.3383(9) 1.4386(4) 2.0121(4) 0.040(3) Uani 1 1 d . U
H275 H 1.3560 1.4647 2.0066 0.048 Uiso 1 1 calc R .
C276 C 1.7165(9) 1.3445(4) 1.9649(4) 0.035(3) Uani 1 1 d . U
H27I H 1.6746 1.3663 1.9534 0.042 Uiso 1 1 calc R .
H27J H 1.7266 1.3526 1.9909 0.042 Uiso 1 1 calc R .
C277 C 1.2002(10) 1.5686(4) 2.1091(4) 0.043(3) Uani 1 1 d . U
H277 H 1.2599 1.5519 2.1111 0.052 Uiso 1 1 calc R .
C283 C 1.1995(12) 1.5894(4) 2.1800(4) 0.055(4) Uani 1 1 d . U
C292 C 1.8477(12) 1.5081(4) 1.8854(5) 0.058(4) Uani 1 1 d . U
H292 H 1.8244 1.4960 1.8657 0.070 Uiso 1 1 calc R .
C293 C 1.3777(10) 1.4216(5) 1.9404(4) 0.048(3) Uani 1 1 d . U
C297 C 1.3734(10) 1.4479(5) 1.9092(5) 0.054(4) Uani 1 1 d . U
H297 H 1.4211 1.4457 1.8900 0.064 Uiso 1 1 calc R .
C299 C 1.7694(8) 1.4093(4) 1.9147(4) 0.027(3) Uani 1 1 d . U
C300 C 1.7504(9) 1.2824(4) 1.9036(4) 0.031(3) Uani 1 1 d . U
H300 H 1.7911 1.2614 1.9174 0.037 Uiso 1 1 calc R .
C304 C 1.2685(9) 1.4426(5) 2.0459(4) 0.041 Uani 1 1 d . U
H30H H 1.2490 1.4171 2.0502 0.050 Uiso 1 1 calc R .
H30I H 1.2174 1.4630 2.0394 0.050 Uiso 1 1 calc R .
C308 C 1.7209(10) 1.4485(4) 2.2922(4) 0.037 Uani 1 1 d . U
H308 H 1.7221 1.4219 2.3048 0.045 Uiso 1 1 calc R .
C309 C 1.1558(9) 1.5504(5) 2.0789(4) 0.045 Uani 1 1 d . U
H30J H 1.0944 1.5648 2.0788 0.054 Uiso 1 1 calc R .
H30K H 1.1548 1.5225 2.0866 0.054 Uiso 1 1 calc R .
C312 C 1.6484(11) 1.6273(4) 1.9754(4) 0.044 Uani 1 1 d . U
H312 H 1.6340 1.6041 1.9908 0.053 Uiso 1 1 calc R .
C316 C 1.7650(10) 1.4726(5) 2.3178(4) 0.049 Uani 1 1 d . U
H31F H 1.7662 1.4989 2.3055 0.058 Uiso 1 1 calc R .
H31G H 1.7306 1.4770 2.3431 0.058 Uiso 1 1 calc R .
C320 C 1.7967(11) 1.5843(4) 1.9543(4) 0.041 Uani 1 1 d . U
H320 H 1.7814 1.5605 1.9682 0.049 Uiso 1 1 calc R .
C321 C 1.7317(12) 1.5705(5) 1.8778(4) 0.055 Uani 1 1 d . U
H32M H 1.7046 1.5529 1.8629 0.066 Uiso 1 1 calc R .
H32N H 1.7443 1.5924 1.8606 0.066 Uiso 1 1 calc R .
C322 C 1.5703(12) 1.4011(4) 2.2806(5) 0.051 Uani 1 1 d . U
H32O H 1.5230 1.4056 2.3018 0.061 Uiso 1 1 calc R .
H32P H 1.6259 1.3907 2.2923 0.061 Uiso 1 1 calc R .
C324 C 1.7270(9) 1.4184(4) 2.2235(4) 0.036 Uani 1 1 d . U
H32Q H 1.7596 1.4164 2.1976 0.043 Uiso 1 1 calc R .
H32R H 1.7299 1.3912 2.2341 0.043 Uiso 1 1 calc R .
C334 C 1.9536(12) 1.5469(5) 1.9273(6) 0.068 Uani 1 1 d . U
H33C H 1.9944 1.5474 1.9039 0.081 Uiso 1 1 calc R .
H33D H 1.9754 1.5597 1.9484 0.081 Uiso 1 1 calc R .
C338 C 1.3026(9) 1.4245(4) 1.9746(4) 0.042 Uani 1 1 d . U
H338 H 1.2924 1.3971 1.9802 0.050 Uiso 1 1 calc R .
C339 C 1.5077(11) 1.5236(4) 1.8740(4) 0.044 Uani 1 1 d . U
C345 C 1.7727(11) 1.6245(4) 2.0189(4) 0.043 Uani 1 1 d . U
H34G H 1.7548 1.6025 2.0345 0.051 Uiso 1 1 calc R .
H34H H 1.8025 1.6393 2.0356 0.051 Uiso 1 1 calc R .
C346 C 1.4227(9) 1.4053(4) 2.0216(4) 0.037 Uani 1 1 d . U
H346 H 1.4050 1.3790 2.0250 0.045 Uiso 1 1 calc R .
C349 C 1.1476(11) 1.5678(5) 2.1494(5) 0.052 Uani 1 1 d . U
H349 H 1.0889 1.5854 2.1472 0.062 Uiso 1 1 calc R .
C354 C 1.6660(11) 1.5879(4) 1.9148(4) 0.045 Uani 1 1 d . U
H35E H 1.6142 1.6062 1.9058 0.054 Uiso 1 1 calc R .
H35F H 1.6459 1.5658 1.9295 0.054 Uiso 1 1 calc R .
C355 C 1.4957(10) 1.4032(5) 1.9861(4) 0.051 Uani 1 1 d . U
H35G H 1.5135 1.4291 1.9828 0.061 Uiso 1 1 calc R .
H35H H 1.5478 1.3830 1.9921 0.061 Uiso 1 1 calc R .
C356 C 1.6614(9) 1.2921(4) 1.9286(4) 0.039 Uani 1 1 d . U
H356 H 1.6230 1.3147 1.9158 0.047 Uiso 1 1 calc R .
C364 C 1.9164(12) 1.4846(5) 1.9068(5) 0.059 Uani 1 1 d . U
C366 C 1.8622(11) 1.5700(5) 1.9191(4) 0.053 Uani 1 1 d . U
H366 H 1.8713 1.5944 1.9042 0.064 Uiso 1 1 calc R .
C367 C 1.6906(12) 1.6525(4) 2.0045(4) 0.048 Uani 1 1 d . U
C375 C 1.7586(10) 1.5913(4) 2.1790(4) 0.036 Uani 1 1 d . U
C383 C 1.3106(11) 1.7573(4) 2.1710(4) 0.043 Uani 1 1 d . U
H383 H 1.3099 1.7301 2.1818 0.051 Uiso 1 1 calc R .
C385 C 1.7749(11) 1.6583(4) 2.1280(4) 0.047 Uani 1 1 d . U
H38K H 1.7946 1.6834 2.1213 0.056 Uiso 1 1 calc R .
H38L H 1.7451 1.6514 2.1059 0.056 Uiso 1 1 calc R .
C388 C 1.4594(12) 1.7327(4) 2.1527(4) 0.050 Uani 1 1 d . U
C390 C 1.2604(11) 1.6108(4) 2.0545(4) 0.048 Uani 1 1 d . U
H390 H 1.3185 1.5926 2.0557 0.057 Uiso 1 1 calc R .
C394 C 1.7062(10) 1.6266(4) 2.1876(4) 0.045 Uani 1 1 d . U
H394 H 1.6650 1.6280 2.2095 0.054 Uiso 1 1 calc R .
C397 C 1.9272(11) 1.4313(6) 2.2140(4) 0.060 Uani 1 1 d . U
H39G H 1.9192 1.4598 2.2069 0.072 Uiso 1 1 calc R .
H39H H 1.9036 1.4180 2.1937 0.072 Uiso 1 1 calc R .
C400 C 1.2723(9) 1.5991(4) 1.9860(4) 0.041 Uani 1 1 d . U
C401 C 1.8842(12) 1.3127(5) 2.0036(4) 0.056 Uani 1 1 d . U
H40F H 1.8907 1.3397 2.0084 0.084 Uiso 1 1 calc GR .
H40G H 1.9349 1.2938 2.0120 0.084 Uiso 1 1 calc GR .
H40H H 1.8309 1.3076 2.0181 0.084 Uiso 1 1 calc GR .
C403 C 1.7352(11) 1.5532(4) 2.1978(4) 0.045 Uani 1 1 d . U
H40I H 1.6815 1.5600 2.2155 0.054 Uiso 1 1 calc R .
H40J H 1.7832 1.5394 2.2130 0.054 Uiso 1 1 calc R .
C405 C 1.5583(10) 1.4792(5) 2.3211(4) 0.048 Uani 1 1 d . U
H40K H 1.5649 1.5045 2.3319 0.057 Uiso 1 1 calc R .
H40L H 1.5667 1.4583 2.3415 0.057 Uiso 1 1 calc R .
C406 C 1.9138(10) 1.4434(4) 2.2871(4) 0.038 Uani 1 1 d . U
C413 C 1.3740(12) 1.7521(4) 2.1349(4) 0.047 Uani 1 1 d . U
C415 C 1.6767(9) 1.3057(4) 1.9685(4) 0.037 Uani 1 1 d . U
H41E H 1.7172 1.2843 1.9813 0.045 Uiso 1 1 calc R .
H41F H 1.6205 1.3110 1.9848 0.045 Uiso 1 1 calc R .
C418 C 1.2106(11) 1.5047(4) 2.1852(5) 0.056 Uani 1 1 d . U
H41G H 1.1945 1.4801 2.1966 0.067 Uiso 1 1 calc R .
H41H H 1.2581 1.4970 2.1645 0.067 Uiso 1 1 calc R .
C419 C 1.7371(10) 1.2662(4) 1.8643(4) 0.037 Uani 1 1 d . U
H41I H 1.6985 1.2871 1.8501 0.044 Uiso 1 1 calc R .
H41J H 1.7942 1.2596 1.8490 0.044 Uiso 1 1 calc R .
C423 C 1.3551(11) 1.7784(4) 2.2005(4) 0.047 Uani 1 1 d . U
H42H H 1.3333 1.7733 2.2275 0.056 Uiso 1 1 calc R .
H42I H 1.3451 1.8073 2.1955 0.056 Uiso 1 1 calc R .
C432 C 1.4665(10) 1.4833(4) 2.3049(4) 0.046 Uani 1 1 d . U
H43E H 1.4336 1.5110 2.3069 0.055 Uiso 1 1 calc R .
H43F H 1.4320 1.4658 2.3195 0.055 Uiso 1 1 calc R .
C442 C 1.2767(12) 1.6514(4) 2.0335(4) 0.050 Uani 1 1 d . U
H44E H 1.2253 1.6732 2.0386 0.060 Uiso 1 1 calc R .
H44F H 1.3287 1.6593 2.0425 0.060 Uiso 1 1 calc R .
C446 C 1.4575(12) 1.7578(5) 2.1921(4) 0.053 Uani 1 1 d . U
H44G H 1.4783 1.7401 2.2137 0.064 Uiso 1 1 calc R .
H44H H 1.4941 1.7781 2.1878 0.064 Uiso 1 1 calc R .
C447 C 1.4618(12) 1.6893(4) 2.1634(4) 0.052 Uani 1 1 d . U
C450 C 1.7185(14) 1.6902(5) 1.9832(5) 0.069 Uani 1 1 d . U
H45H H 1.7438 1.6825 1.9568 0.083 Uiso 1 1 calc R .
H45I H 1.6650 1.7108 1.9806 0.083 Uiso 1 1 calc R .
C454 C 1.4756(13) 1.6127(4) 1.8099(4) 0.057 Uani 1 1 d . U
H454 H 1.5223 1.5935 1.8223 0.069 Uiso 1 1 calc R .
C457 C 1.3726(12) 1.5797(5) 1.8476(5) 0.057 Uani 1 1 d . U
C458 C 1.4456(11) 1.5504(4) 1.8660(4) 0.045 Uani 1 1 d . U
C459 C 1.8552(11) 1.6253(5) 2.1340(5) 0.057 Uani 1 1 d . U
H45J H 1.8913 1.6205 2.1091 0.068 Uiso 1 1 calc R .
H45K H 1.8909 1.6344 2.1526 0.068 Uiso 1 1 calc R .
C461 C 1.5899(10) 1.6318(4) 2.0598(4) 0.041 Uani 1 1 d . U
C465 C 1.8388(11) 1.6070(4) 1.9827(4) 0.047 Uani 1 1 d . U
H46H H 1.8600 1.6291 1.9686 0.057 Uiso 1 1 calc R .
H46I H 1.8901 1.5889 1.9925 0.057 Uiso 1 1 calc R .
C471 C 1.9459(10) 1.4587(5) 2.0872(5) 0.047 Uani 1 1 d . U
H47J H 1.9405 1.4307 2.0914 0.056 Uiso 1 1 calc R .
H47K H 1.9483 1.4698 2.1129 0.056 Uiso 1 1 calc R .
C473 C 1.4792(10) 1.5440(4) 2.2253(4) 0.037 Uani 1 1 d . U
C476 C 1.2295(12) 1.4899(5) 1.9383(5) 0.059 Uani 1 1 d . U
H47L H 1.1726 1.5033 1.9293 0.071 Uiso 1 1 calc R .
H47M H 1.2489 1.5079 1.9557 0.071 Uiso 1 1 calc R .
C484 C 1.2943(11) 1.4798(5) 1.9054(5) 0.054 Uani 1 1 d . U
C485 C 1.2551(14) 1.6317(5) 2.1269(4) 0.063 Uani 1 1 d . U
H48J H 1.3160 1.6170 2.1284 0.075 Uiso 1 1 calc R .
H48K H 1.2573 1.6591 2.1181 0.075 Uiso 1 1 calc R .
C491 C 1.6119(10) 1.2554(4) 1.9324(5) 0.044 Uani 1 1 d . U
H491 H 1.6458 1.2346 1.9490 0.053 Uiso 1 1 calc R .
C493 C 1.3752(14) 1.5663(5) 1.8052(5) 0.067 Uani 1 1 d . U
H49H H 1.3158 1.5732 1.7961 0.080 Uiso 1 1 calc R .
H49I H 1.3953 1.5372 1.8038 0.080 Uiso 1 1 calc R .
C496 C 1.6964(10) 1.2292(4) 1.8687(5) 0.046 Uani 1 1 d . U
H49J H 1.6879 1.2204 1.8428 0.055 Uiso 1 1 calc R .
H49K H 1.7371 1.2076 1.8811 0.055 Uiso 1 1 calc R .
C504 C 1.3405(12) 1.7276(4) 2.1037(4) 0.052 Uani 1 1 d . U
H50L H 1.3789 1.7273 2.0794 0.063 Uiso 1 1 calc R .
H50M H 1.3447 1.6999 2.1131 0.063 Uiso 1 1 calc R .
C505 C 1.6099(11) 1.2371(4) 1.8926(5) 0.051 Uani 1 1 d . U
C507 C 1.8316(11) 1.5871(4) 2.1487(4) 0.047 Uani 1 1 d . U
H507 H 1.8839 1.5723 2.1612 0.057 Uiso 1 1 calc R .
C508 C 1.8738(9) 1.4269(4) 2.2525(4) 0.038 Uani 1 1 d . U
H508 H 1.8815 1.3977 2.2575 0.045 Uiso 1 1 calc R .
C512 C 2.0375(10) 1.4594(5) 2.0623(5) 0.057 Uani 1 1 d . U
H51A H 2.0331 1.4527 2.0355 0.086 Uiso 1 1 calc GR .
H51B H 2.0842 1.4400 2.0733 0.086 Uiso 1 1 calc GR .
H51C H 2.0508 1.4859 2.0630 0.086 Uiso 1 1 calc GR .
C513 C 1.2914(12) 1.6418(4) 1.9901(4) 0.049 Uani 1 1 d . U
H51D H 1.3524 1.6424 1.9803 0.058 Uiso 1 1 calc R .
H51E H 1.2515 1.6614 1.9751 0.058 Uiso 1 1 calc R .
C515 C 1.2105(12) 1.6114(4) 2.0963(4) 0.052 Uani 1 1 d . U
H515 H 1.1503 1.6276 2.0944 0.063 Uiso 1 1 calc R .
C516 C 1.2092(10) 1.5939(4) 2.0240(4) 0.047 Uani 1 1 d . U
C518 C 1.3992(13) 1.6223(5) 1.8407(5) 0.062 Uani 1 1 d . U
C520 C 1.9506(12) 1.5045(5) 1.9387(5) 0.064 Uani 1 1 d . U
H52H H 1.9122 1.5039 1.9629 0.076 Uiso 1 1 calc R .
H52I H 2.0100 1.4899 1.9436 0.076 Uiso 1 1 calc R .
C528 C 1.2121(11) 1.7767(4) 2.1631(4) 0.044 Uani 1 1 d . U
H528 H 1.2108 1.8037 2.1515 0.053 Uiso 1 1 calc R .
C531 C 1.5191(10) 1.2692(5) 1.9537(5) 0.053 Uani 1 1 d . U
H53H H 1.5245 1.2699 1.9819 0.063 Uiso 1 1 calc R .
H53I H 1.4940 1.2965 1.9449 0.063 Uiso 1 1 calc R .
C535 C 1.1502(11) 1.7803(5) 2.1984(4) 0.051 Uani 1 1 d . U
H53J H 1.1706 1.7961 2.2176 0.062 Uiso 1 1 calc R .
H53K H 1.1504 1.7536 2.2098 0.062 Uiso 1 1 calc R .
C541 C 1.0813(12) 1.7633(4) 2.1235(4) 0.052 Uani 1 1 d . U
H541 H 1.0768 1.7864 2.1050 0.063 Uiso 1 1 calc R .
C543 C 1.4568(12) 1.2414(5) 1.9461(6) 0.074 Uani 1 1 d . U
H54D H 1.3974 1.2533 1.9574 0.089 Uiso 1 1 calc R .
H54E H 1.4759 1.2159 1.9598 0.089 Uiso 1 1 calc R .
C544 C 1.0203(13) 1.7780(4) 2.1623(5) 0.055 Uani 1 1 d . U
C547 C 1.2429(12) 1.7454(5) 2.0948(4) 0.060 Uani 1 1 d . U
H54F H 1.2220 1.7271 2.0783 0.072 Uiso 1 1 calc R .
H54G H 1.2400 1.7711 2.0807 0.072 Uiso 1 1 calc R .
C548 C 1.8575(11) 1.4514(5) 2.3239(4) 0.051 Uani 1 1 d . U
H54H H 1.8840 1.4677 2.3405 0.062 Uiso 1 1 calc R .
H54I H 1.8556 1.4259 2.3377 0.062 Uiso 1 1 calc R .
C549 C 1.2425(11) 1.5260(5) 2.2156(4) 0.051 Uani 1 1 d . U
C551 C 1.2626(10) 1.3821(5) 2.1328(5) 0.056 Uani 1 1 d . U
H55G H 1.2144 1.3992 2.1205 0.084 Uiso 1 1 calc GR .
H55H H 1.2680 1.3927 2.1581 0.084 Uiso 1 1 calc GR .
H55I H 1.2509 1.3553 2.1362 0.084 Uiso 1 1 calc GR .
C553 C 1.4513(12) 1.2326(5) 1.9026(7) 0.074 Uani 1 1 d . U
C555 C 1.1818(12) 1.7518(4) 2.1347(4) 0.050 Uani 1 1 d . U
H555 H 1.1879 1.7249 2.1470 0.060 Uiso 1 1 calc R .
C557 C 1.5319(13) 1.6797(4) 2.0081(4) 0.060 Uani 1 1 d . U
H55J H 1.5227 1.7085 2.0023 0.072 Uiso 1 1 calc R .
H55K H 1.4770 1.6736 2.0207 0.072 Uiso 1 1 calc R .
C558 C 1.3839(12) 1.7951(4) 2.1151(4) 0.050 Uani 1 1 d . U
H55L H 1.3250 1.8124 2.1164 0.060 Uiso 1 1 calc R .
H55M H 1.4201 1.8072 2.1312 0.060 Uiso 1 1 calc R .
C564 C 1.5522(12) 1.3685(4) 2.2523(5) 0.062 Uani 1 1 d . U
H56E H 1.5221 1.3817 2.2305 0.093 Uiso 1 1 calc GR .
H56F H 1.5157 1.3519 2.2665 0.093 Uiso 1 1 calc GR .
H56G H 1.6079 1.3519 2.2427 0.093 Uiso 1 1 calc GR .
C566 C 2.0010(11) 1.4441(5) 2.2825(4) 0.051 Uani 1 1 d . U
H566 H 2.0235 1.4547 2.3033 0.061 Uiso 1 1 calc R .
C567 C 1.5395(11) 1.2286(5) 1.8802(6) 0.061 Uani 1 1 d . U
H567 H 1.5445 1.2190 1.8547 0.073 Uiso 1 1 calc R .
C569 C 1.4393(15) 1.5875(5) 1.7787(5) 0.075 Uani 1 1 d . U
H56H H 1.4080 1.6051 1.7591 0.089 Uiso 1 1 calc R .
H56I H 1.4873 1.5681 1.7655 0.089 Uiso 1 1 calc R .
C573 C 1.2201(11) 1.4486(5) 1.9611(5) 0.053 Uani 1 1 d . U
H57G H 1.1772 1.4549 1.9838 0.064 Uiso 1 1 calc R .
H57H H 1.1959 1.4322 1.9438 0.064 Uiso 1 1 calc R .
C574 C 2.0654(11) 1.4306(5) 2.2490(5) 0.055 Uani 1 1 d . U
C578 C 1.5182(13) 1.6475(5) 1.7946(5) 0.062 Uani 1 1 d . U
H578 H 1.4729 1.6676 1.7823 0.075 Uiso 1 1 calc R .
C584 C 2.0253(12) 1.4140(6) 2.2141(5) 0.067 Uani 1 1 d . U
H58J H 2.0557 1.4210 2.1894 0.081 Uiso 1 1 calc R .
H58K H 2.0349 1.3848 2.2163 0.081 Uiso 1 1 calc R .
C587 C 1.5490(13) 1.6671(4) 1.8288(4) 0.061 Uani 1 1 d . U
H587 H 1.5962 1.6465 1.8394 0.074 Uiso 1 1 calc R .
C592 C 1.7099(13) 1.6644(5) 2.1638(5) 0.059 Uani 1 1 d . U
C594 C 1.5618(13) 1.6548(5) 1.9695(4) 0.063 Uani 1 1 d . U
H59H H 1.5174 1.6393 1.9644 0.075 Uiso 1 1 calc R .
H59I H 1.5684 1.6728 1.9471 0.075 Uiso 1 1 calc R .
C595 C 1.4762(14) 1.6757(5) 1.8616(5) 0.071 Uani 1 1 d . U
H59J H 1.4293 1.6973 1.8532 0.085 Uiso 1 1 calc R .
H59K H 1.5000 1.6851 1.8842 0.085 Uiso 1 1 calc R .
C596 C 1.1325(10) 1.5300(5) 2.1682(5) 0.057 Uani 1 1 d . U
H59L H 1.1124 1.5142 2.1488 0.068 Uiso 1 1 calc R .
H59M H 1.0847 1.5363 2.1890 0.068 Uiso 1 1 calc R .
C599 C 1.6078(11) 1.6669(4) 2.0344(4) 0.044 Uani 1 1 d . U
C600 C 1.4241(13) 1.7958(5) 2.0725(5) 0.070 Uani 1 1 d . U
H60E H 1.3836 1.7889 2.0552 0.105 Uiso 1 1 calc GR .
H60F H 1.4796 1.7767 2.0697 0.105 Uiso 1 1 calc GR .
H60G H 1.4342 1.8224 2.0657 0.105 Uiso 1 1 calc GR .
C604 C 1.0544(12) 1.8002(5) 2.1903(5) 0.059 Uani 1 1 d . U
H60H H 1.0165 1.8018 2.2148 0.071 Uiso 1 1 calc R .
H60I H 1.0531 1.8276 2.1803 0.071 Uiso 1 1 calc R .
C605 C 1.0488(14) 1.7301(5) 2.1040(5) 0.072 Uani 1 1 d . U
H60J H 1.0843 1.7235 2.0793 0.087 Uiso 1 1 calc R .
H60K H 1.0575 1.7061 2.1209 0.087 Uiso 1 1 calc R .
C606 C 0.9521(14) 1.7417(5) 2.0963(6) 0.080 Uani 1 1 d . U
H60L H 0.9425 1.7655 2.0792 0.096 Uiso 1 1 calc R .
H60M H 0.9345 1.7198 2.0833 0.096 Uiso 1 1 calc R .
C607 C 0.9026(17) 1.7495(7) 2.1311(7) 0.098 Uani 1 1 d . U
C608 C 0.9429(15) 1.7689(6) 2.1635(7) 0.088 Uani 1 1 d . U
H608 H 0.9067 1.7749 2.1868 0.106 Uiso 1 1 calc R .
C609 C 1.5995(14) 1.6347(5) 1.7633(4) 0.070 Uani 1 1 d . U
H60N H 1.6436 1.6139 1.7748 0.084 Uiso 1 1 calc R .
H60O H 1.5795 1.6233 1.7408 0.084 Uiso 1 1 calc R .
C610 C 1.6422(17) 1.6698(5) 1.7495(5) 0.084 Uani 1 1 d . U
H61A H 1.6030 1.6874 1.7325 0.101 Uiso 1 1 calc R .
H61B H 1.6975 1.6595 1.7338 0.101 Uiso 1 1 calc R .
C611 C 1.4362(13) 1.6390(5) 1.8741(5) 0.065 Uani 1 1 d . U
H61C H 1.4819 1.6182 1.8846 0.078 Uiso 1 1 calc R .
H61D H 1.3891 1.6466 1.8950 0.078 Uiso 1 1 calc R .
C612 C 1.6620(18) 1.6947(5) 1.7827(5) 0.081 Uani 1 1 d . U
C613 C 1.2070(17) 1.6328(5) 2.1670(4) 0.081 Uani 1 1 d . U
H61E H 1.1479 1.6497 2.1665 0.097 Uiso 1 1 calc R .
H61F H 1.2392 1.6441 2.1856 0.097 Uiso 1 1 calc R .
C614 C 1.3196(14) 1.6512(6) 1.8259(6) 0.084 Uani 1 1 d . U
H61G H 1.2885 1.6359 1.8103 0.100 Uiso 1 1 calc R .
H61H H 1.3417 1.6708 1.8083 0.100 Uiso 1 1 calc R .
C615 C 1.1177(12) 1.6224(6) 2.0189(7) 0.090 Uani 1 1 d . U
H61I H 1.0915 1.6320 2.0447 0.108 Uiso 1 1 calc R .
H61J H 1.1280 1.6458 2.0031 0.108 Uiso 1 1 calc R .
C616 C 1.7831(16) 1.7087(5) 2.0022(6) 0.086 Uani 1 1 d . U
H61K H 1.7720 1.7373 1.9965 0.129 Uiso 1 1 calc GR .
H61L H 1.8427 1.6967 1.9921 0.129 Uiso 1 1 calc GR .
H61M H 1.7766 1.7042 2.0302 0.129 Uiso 1 1 calc GR .
C617 C 1.7320(18) 1.7088(6) 1.7777(7) 0.101 Uani 1 1 d D U
H617 H 1.7737 1.7000 1.7567 0.121 Uiso 1 1 calc R .
C618 C 1.5904(17) 1.7012(6) 1.8165(5) 0.089 Uani 1 1 d . U
H618 H 1.5423 1.7220 1.8071 0.107 Uiso 1 1 calc R .
C619 C 1.6262(17) 1.7210(7) 1.8511(6) 0.099 Uani 1 1 d . U
H61N H 1.6670 1.7003 1.8645 0.118 Uiso 1 1 calc R .
H61O H 1.5765 1.7316 1.8700 0.118 Uiso 1 1 calc R .
C620 C 1.0534(16) 1.6043(9) 2.0004(7) 0.119 Uani 1 1 d . U
H62N H 1.0728 1.5998 1.9731 0.179 Uiso 1 1 calc GR .
H62O H 0.9961 1.6222 2.0027 0.179 Uiso 1 1 calc GR .
H62P H 1.0491 1.5790 2.0134 0.179 Uiso 1 1 calc GR .
C630 C 1.2487(18) 1.6754(6) 1.8582(8) 0.131 Uani 1 1 d . U
H63I H 1.1913 1.6826 1.8478 0.196 Uiso 1 1 d R .
H63J H 1.2674 1.6994 1.8652 0.196 Uiso 1 1 d R .
H63K H 1.2446 1.6583 1.8813 0.196 Uiso 1 1 d R .
C665 C 1.6768(18) 1.7572(8) 1.8367(7) 0.111 Uani 1 1 d . U
H66H H 1.6352 1.7794 1.8258 0.133 Uiso 1 1 calc R .
H66I H 1.7014 1.7670 1.8589 0.133 Uiso 1 1 calc R .
C669 C 1.7497(19) 1.7409(8) 1.8062(7) 0.114 Uani 1 1 d D U
Au1 Au 2.12564(3) 1.15643(2) 1.62652(2) 0.02452(11) Uani 1 1 d . U
O1 O 2.2562(6) 1.2155(2) 1.5766(2) 0.0273(19) Uani 1 1 d . U
H1 H 2.2115 1.2203 1.5922 0.041 Uiso 1 1 calc GR .
Au2 Au 2.04158(3) 1.11241(2) 1.69888(2) 0.02384(11) Uani 1 1 d . U
O2 O 1.9848(6) 1.1308(3) 1.3445(3) 0.036(2) Uani 1 1 d . U
H2 H 1.9623 1.1138 1.3347 0.053 Uiso 1 1 calc GR .
C2 C 2.0560(8) 1.0287(4) 1.5873(3) 0.026 Uani 1 1 d . U
Au3 Au 2.03223(4) 1.03168(2) 1.65068(2) 0.02912(12) Uani 1 1 d . U
Au4 Au 2.11619(3) 1.07529(2) 1.57883(2) 0.02366(11) Uani 1 1 d . U
Au5 Au 2.16864(3) 1.04787(2) 1.49808(2) 0.02463(11) Uani 1 1 d . U
O5 O 1.8850(6) 1.1400(3) 1.4214(3) 0.034(2) Uani 1 1 d . U
H5 H 1.9240 1.1297 1.4047 0.050 Uiso 1 1 calc GR .
Au6 Au 2.33388(3) 0.98175(2) 1.46390(2) 0.03074(12) Uani 1 1 d . U
Au7 Au 2.26637(3) 1.01310(2) 1.38059(2) 0.02657(11) Uani 1 1 d . U
O7 O 1.7668(7) 1.0219(4) 1.7088(3) 0.067(3) Uani 1 1 d . U
C7 C 2.1755(9) 1.1226(4) 1.5729(4) 0.030 Uani 1 1 d . U
Au8 Au 2.10153(3) 1.07947(2) 1.41500(2) 0.02710(11) Uani 1 1 d . U
O8 O 2.5213(6) 0.9061(3) 1.4529(3) 0.038(2) Uani 1 1 d . U
H8 H 2.5524 0.9214 1.4428 0.056 Uiso 1 1 calc GR .
C8 C 2.1854(9) 1.0612(4) 1.3600(4) 0.033 Uani 1 1 d . U
C10 C 2.0576(8) 1.1690(4) 1.6846(3) 0.022 Uani 1 1 d . U
O14 O 1.9252(7) 0.9707(3) 1.7076(3) 0.041(2) Uani 1 1 d . U
H14 H 1.8784 0.9875 1.7078 0.062 Uiso 1 1 calc GR .
O15 O 1.9497(7) 0.9474(3) 1.6245(3) 0.041(2) Uani 1 1 d . U
H15 H 1.9685 0.9534 1.6448 0.061 Uiso 1 1 calc GR .
O17 O 2.4911(6) 0.9468(3) 1.5286(3) 0.043(2) Uani 1 1 d . U
H17 H 2.4771 0.9422 1.5068 0.065 Uiso 1 1 calc GR .
C17 C 2.0215(8) 1.0572(4) 1.7093(3) 0.027 Uani 1 1 d . U
C21 C 2.1311(8) 1.0915(4) 1.3499(3) 0.023 Uani 1 1 d . U
O22 O 1.9216(7) 1.0611(3) 1.3421(3) 0.046(2) Uani 1 1 d . U
C23 C 2.0745(8) 1.1273(4) 1.3283(3) 0.024 Uani 1 1 d . U
C24 C 2.4007(7) 1.1398(4) 1.5421(3) 0.022 Uani 1 1 d . U
H24E H 2.3717 1.1187 1.5538 0.027 Uiso 1 1 calc R .
H24F H 2.4253 1.1517 1.5630 0.027 Uiso 1 1 calc R .
C25 C 2.3324(8) 1.1720(3) 1.5231(3) 0.022 Uani 1 1 d . U
C26 C 2.0567(8) 1.0797(4) 1.4760(3) 0.024 Uani 1 1 d . U
O27 O 2.5840(7) 0.9658(3) 1.4099(3) 0.050(3) Uani 1 1 d . U
C27 C 2.2830(8) 1.0162(4) 1.5148(3) 0.027 Uani 1 1 d . U
C31 C 2.2973(8) 1.1528(3) 1.4881(3) 0.024 Uani 1 1 d . U
H31 H 2.2723 1.1299 1.4991 0.029 Uiso 1 1 calc R .
C34 C 2.4779(8) 1.1209(4) 1.5110(4) 0.030 Uani 1 1 d . U
H34I H 2.5113 1.1414 1.5018 0.036 Uiso 1 1 calc R .
H34J H 2.5183 1.0992 1.5235 0.036 Uiso 1 1 calc R .
C35 C 2.3743(9) 1.2087(4) 1.5082(4) 0.029 Uani 1 1 d . U
H35I H 2.4078 1.2018 1.4830 0.034 Uiso 1 1 calc R .
H35J H 2.3260 1.2313 1.5034 0.034 Uiso 1 1 calc R .
O41 O 1.4247(8) 1.2745(4) 1.6428(4) 0.078(4) Uani 1 1 d . U
C41 C 2.3704(9) 1.1363(4) 1.4576(3) 0.027 Uani 1 1 d . U
H41 H 2.3977 1.1586 1.4468 0.032 Uiso 1 1 calc R .
C42 C 1.9137(8) 1.2748(3) 1.6821(3) 0.023 Uani 1 1 d . U
H42 H 1.9093 1.2475 1.6915 0.027 Uiso 1 1 calc R .
C43 C 2.0669(8) 1.2466(3) 1.6652(4) 0.024 Uani 1 1 d . U
C44 C 1.9597(8) 1.2901(4) 1.7121(3) 0.026 Uani 1 1 d . U
H44I H 1.9342 1.2844 1.7383 0.031 Uiso 1 1 calc R .
H44J H 1.9548 1.3191 1.7089 0.031 Uiso 1 1 calc R .
C45 C 1.9974(8) 1.3094(4) 1.6267(4) 0.029 Uani 1 1 d . U
H45L H 1.9410 1.3286 1.6283 0.034 Uiso 1 1 calc R .
H45M H 2.0375 1.3198 1.6422 0.034 Uiso 1 1 calc R .
C46 C 1.9810(8) 1.2680(3) 1.6463(3) 0.022 Uani 1 1 d . U
C47 C 2.0576(8) 1.2681(4) 1.7060(4) 0.026 Uani 1 1 d . U
H47N H 2.0722 1.2484 1.7271 0.032 Uiso 1 1 calc R .
H47O H 2.0971 1.2872 1.7056 0.032 Uiso 1 1 calc R .
C49 C 1.9926(9) 1.1018(4) 1.4627(4) 0.031 Uani 1 1 d . U
C51 C 2.0222(9) 0.9980(4) 1.5935(4) 0.030 Uani 1 1 d . U
C52 C 2.0671(8) 1.2024(3) 1.6739(3) 0.023 Uani 1 1 d . U
C53 C 1.9296(9) 1.1781(4) 1.5159(4) 0.033 Uani 1 1 d . U
H53L H 1.8886 1.2030 1.5232 0.040 Uiso 1 1 calc R .
H53M H 1.9847 1.1768 1.5282 0.040 Uiso 1 1 calc R .
C54 C 1.8330(8) 1.1411(4) 1.5676(4) 0.030 Uani 1 1 d . U
H54 H 1.7824 1.1640 1.5679 0.036 Uiso 1 1 calc R .
C56 C 2.0351(10) 1.2024(4) 1.3151(4) 0.039 Uani 1 1 d . U
H56J H 2.0644 1.2235 1.3036 0.046 Uiso 1 1 calc R .
H56K H 2.0073 1.1922 1.2941 0.046 Uiso 1 1 calc R .
C57 C 1.8878(8) 1.1407(4) 1.5280(4) 0.027 Uani 1 1 d . U
H57 H 1.9382 1.1179 1.5295 0.032 Uiso 1 1 calc R .
O58 O 2.6081(10) 0.8735(5) 1.7920(5) 0.108(5) Uani 1 1 d . U
C58 C 2.1381(8) 1.1763(4) 1.3706(3) 0.025 Uani 1 1 d . U
H58L H 2.1738 1.1523 1.3819 0.030 Uiso 1 1 calc R .
H58M H 2.0856 1.1852 1.3885 0.030 Uiso 1 1 calc R .
O59 O 1.9372(10) 0.7765(5) 1.4226(5) 0.103(5) Uani 1 1 d . U
C59 C 1.6636(9) 1.3244(4) 1.6974(4) 0.036 Uani 1 1 d . U
H59N H 1.6220 1.3288 1.7207 0.043 Uiso 1 1 calc R .
H59O H 1.6689 1.3507 1.6863 0.043 Uiso 1 1 calc R .
O60 O 2.5735(13) 1.2622(6) 1.3378(6) 0.139(6) Uani 1 1 d . U
C60 C 2.1932(9) 1.2103(4) 1.3650(4) 0.035 Uani 1 1 d . U
H60P H 2.1541 1.2350 1.3568 0.042 Uiso 1 1 calc R .
H60Q H 2.2131 1.2152 1.3903 0.042 Uiso 1 1 calc R .
C61 C 1.9470(8) 1.2428(4) 1.6167(3) 0.026 Uani 1 1 d . U
H61P H 1.9474 1.2159 1.6277 0.032 Uiso 1 1 calc R .
H61Q H 1.9869 1.2402 1.5927 0.032 Uiso 1 1 calc R .
C62 C 1.8399(9) 1.1331(4) 1.4912(4) 0.031 Uani 1 1 d . U
C63 C 1.7602(9) 1.1661(4) 1.4853(4) 0.035 Uani 1 1 d . U
H63L H 1.7819 1.1901 1.4761 0.042 Uiso 1 1 calc R .
H63M H 1.7280 1.1721 1.5109 0.042 Uiso 1 1 calc R .
C64 C 1.7871(8) 1.2689(3) 1.6438(4) 0.026 Uani 1 1 d . U
H64 H 1.7878 1.2422 1.6561 0.031 Uiso 1 1 calc R .
C66 C 2.1100(8) 1.1664(3) 1.3302(3) 0.024 Uani 1 1 d . U
C67 C 1.8200(8) 1.2943(3) 1.6736(3) 0.024 Uani 1 1 d . U
H67 H 1.8233 1.3203 1.6605 0.029 Uiso 1 1 calc R .
C68 C 1.7525(8) 1.3036(4) 1.7097(4) 0.031 Uani 1 1 d . U
H68A H 1.7470 1.2786 1.7237 0.037 Uiso 1 1 calc R .
H68B H 1.7736 1.3207 1.7274 0.037 Uiso 1 1 calc R .
C69 C 2.1606(10) 1.1411(4) 1.2647(4) 0.040 Uani 1 1 d . U
H69A H 2.1346 1.1626 1.2471 0.047 Uiso 1 1 calc R .
H69B H 2.2095 1.1231 1.2504 0.047 Uiso 1 1 calc R .
C70 C 2.4618(9) 0.8981(4) 1.4248(4) 0.033 Uani 1 1 d . U
C71 C 2.3927(9) 0.9360(3) 1.4158(4) 0.028 Uani 1 1 d . U
C72 C 2.1921(9) 1.1584(4) 1.3013(4) 0.032 Uani 1 1 d . U
H72 H 2.2333 1.1358 1.3127 0.038 Uiso 1 1 calc R .
C73 C 1.8515(9) 1.2622(4) 1.6064(3) 0.029 Uani 1 1 d . U
H73A H 1.8519 1.2879 1.5928 0.035 Uiso 1 1 calc R .
H73B H 1.8311 1.2447 1.5888 0.035 Uiso 1 1 calc R .
C96 C 1.9847(8) 0.9838(4) 1.7329(4) 0.028 Uani 1 1 d . U
C97 C 2.0667(9) 0.9501(4) 1.7384(4) 0.034 Uani 1 1 d . U
C98 C 1.8854(9) 0.9852(4) 1.5421(3) 0.032 Uani 1 1 d . U
H98A H 1.8342 0.9858 1.5611 0.039 Uiso 1 1 calc R .
H98B H 1.9044 1.0108 1.5432 0.039 Uiso 1 1 calc R .
C99 C 1.9393(8) 0.9787(4) 1.4708(4) 0.028 Uani 1 1 d . U
H99 H 1.9563 1.0051 1.4706 0.033 Uiso 1 1 calc R .
C100 C 2.0963(10) 0.9268(4) 1.5858(4) 0.035 Uani 1 1 d . U
H10E H 2.0936 0.9006 1.5979 0.042 Uiso 1 1 calc R .
H10F H 2.1412 0.9378 1.5977 0.042 Uiso 1 1 calc R .
C101 C 2.0419(8) 0.9513(4) 1.5231(4) 0.029 Uani 1 1 d . U
H101 H 2.0545 0.9786 1.5240 0.035 Uiso 1 1 calc R .
C102 C 2.1193(9) 0.9228(4) 1.5421(4) 0.039 Uani 1 1 d . U
H10G H 2.1236 0.8951 1.5341 0.047 Uiso 1 1 calc R .
H10H H 2.1756 0.9308 1.5344 0.047 Uiso 1 1 calc R .
C103 C 2.0083(9) 1.0215(3) 1.7154(3) 0.029 Uani 1 1 d . U
C104 C 2.0904(9) 1.1179(4) 1.2830(4) 0.037 Uani 1 1 d . U
H10I H 2.1111 1.0891 1.2792 0.045 Uiso 1 1 calc R .
H10J H 2.0351 1.1264 1.2706 0.045 Uiso 1 1 calc R .
C105 C 2.0077(9) 0.9547(4) 1.5918(4) 0.030 Uani 1 1 d . U
C107 C 1.8133(8) 1.0923(4) 1.4975(3) 0.027 Uani 1 1 d . U
H10K H 1.8666 1.0713 1.4987 0.032 Uiso 1 1 calc R .
H10L H 1.7824 1.0869 1.4752 0.032 Uiso 1 1 calc R .
C111 C 2.5820(10) 1.0157(4) 1.4610(4) 0.045 Uani 1 1 d . U
H11G H 2.6333 0.9972 1.4703 0.054 Uiso 1 1 calc R .
H11H H 2.5316 1.0152 1.4802 0.054 Uiso 1 1 calc R .
C112 C 2.2446(8) 1.1875(4) 1.5480(3) 0.024 Uani 1 1 d . U
C113 C 2.5191(9) 1.0875(4) 1.4443(4) 0.034 Uani 1 1 d . U
H113 H 2.5411 1.1112 1.4334 0.041 Uiso 1 1 calc R .
C117 C 2.4398(8) 0.9943(3) 1.5844(4) 0.028 Uani 1 1 d . U
C121 C 2.1810(9) 1.2069(4) 1.5159(4) 0.029 Uani 1 1 d . U
H12K H 2.1209 1.2028 1.5229 0.035 Uiso 1 1 calc R .
H12L H 2.1795 1.2357 1.5133 0.035 Uiso 1 1 calc R .
C132 C 2.3288(10) 0.9599(4) 1.6175(4) 0.038 Uani 1 1 d . U
H13E H 2.2646 0.9626 1.6220 0.046 Uiso 1 1 calc R .
H13F H 2.3570 0.9452 1.6395 0.046 Uiso 1 1 calc R .
C133 C 2.4077(9) 1.1009(4) 1.3911(4) 0.035 Uani 1 1 d . U
H13G H 2.3831 1.0880 1.3709 0.042 Uiso 1 1 calc R .
H13H H 2.4325 1.1230 1.3790 0.042 Uiso 1 1 calc R .
C135 C 2.5053(10) 1.0311(4) 1.3997(4) 0.042 Uani 1 1 d . U
H135 H 2.4852 1.0227 1.3770 0.050 Uiso 1 1 calc R .
C137 C 1.7966(8) 1.1009(4) 1.5719(3) 0.025 Uani 1 1 d . U
H137 H 1.8492 1.0792 1.5740 0.029 Uiso 1 1 calc R .
C139 C 2.4690(8) 1.0586(4) 1.6060(4) 0.027 Uani 1 1 d . U
H13I H 2.5191 1.0449 1.6201 0.033 Uiso 1 1 calc R .
H13J H 2.4812 1.0846 1.5970 0.033 Uiso 1 1 calc R .
C142 C 1.6249(9) 1.3027(4) 1.6682(4) 0.032 Uani 1 1 d . U
C144 C 2.4114(9) 0.9689(4) 1.5524(4) 0.035 Uani 1 1 d . U
C147 C 2.4796(9) 1.0707(4) 1.4095(4) 0.034 Uani 1 1 d . U
C149 C 2.1037(9) 0.9663(4) 1.7737(3) 0.031 Uani 1 1 d . U
H149 H 2.1206 0.9916 1.7640 0.037 Uiso 1 1 calc R .
C151 C 2.2059(9) 1.1539(4) 1.5679(3) 0.029 Uani 1 1 d . U
C157 C 2.4893(11) 0.8264(4) 1.4553(4) 0.050 Uani 1 1 d . U
H15G H 2.4694 0.8013 1.4524 0.060 Uiso 1 1 calc R .
H15H H 2.5442 0.8253 1.4385 0.060 Uiso 1 1 calc R .
C164 C 2.2695(10) 1.2020(4) 1.3368(4) 0.038 Uani 1 1 d . U
H164 H 2.3068 1.1771 1.3464 0.045 Uiso 1 1 calc R .
C167 C 2.4170(10) 0.8624(4) 1.4415(4) 0.036 Uani 1 1 d . U
C168 C 2.3644(9) 0.9391(4) 1.5782(4) 0.041 Uani 1 1 d . U
H16C H 2.3157 0.9328 1.5650 0.049 Uiso 1 1 calc R .
H16D H 2.4064 0.9141 1.5829 0.049 Uiso 1 1 calc R .
C170 C 1.9614(9) 1.2216(4) 1.3460(4) 0.042 Uani 1 1 d . U
H17A H 1.9242 1.2446 1.3344 0.063 Uiso 1 1 calc GR .
H17B H 1.9878 1.2301 1.3679 0.063 Uiso 1 1 calc GR .
H17C H 1.9260 1.2022 1.3549 0.063 Uiso 1 1 calc GR .
C171 C 2.3348(9) 1.1169(4) 1.4232(4) 0.039 Uani 1 1 d . U
H17D H 2.3075 1.0948 1.4337 0.047 Uiso 1 1 calc R .
H17E H 2.2891 1.1369 1.4117 0.047 Uiso 1 1 calc R .
C172 C 2.3489(8) 0.9923(4) 1.5266(4) 0.028 Uani 1 1 d . U
C173 C 2.4428(8) 1.1044(3) 1.4761(4) 0.026 Uani 1 1 d . U
H173 H 2.4151 1.0819 1.4859 0.031 Uiso 1 1 calc R .
C180 C 2.4649(9) 1.0342(4) 1.5702(4) 0.033 Uani 1 1 d . U
H18E H 2.5224 1.0290 1.5549 0.039 Uiso 1 1 calc R .
H18F H 2.4207 1.0489 1.5536 0.039 Uiso 1 1 calc R .
C181 C 1.7531(8) 1.0911(4) 1.5354(4) 0.027 Uani 1 1 d . U
H18G H 1.7389 1.0645 1.5388 0.033 Uiso 1 1 calc R .
H18H H 1.6977 1.1105 1.5331 0.033 Uiso 1 1 calc R .
C184 C 2.2427(10) 1.1911(4) 1.2941(4) 0.036 Uani 1 1 d . U
H184 H 2.2022 1.2148 1.2842 0.043 Uiso 1 1 calc R .
C185 C 2.2194(9) 1.1858(4) 1.4776(3) 0.030 Uani 1 1 d . U
H18I H 2.1746 1.1742 1.4663 0.036 Uiso 1 1 calc R .
H18J H 2.2395 1.2048 1.4586 0.036 Uiso 1 1 calc R .
C186 C 1.6933(9) 1.1589(5) 1.4570(4) 0.047 Uani 1 1 d . U
H18K H 1.7204 1.1581 1.4304 0.070 Uiso 1 1 calc GR .
H18L H 1.6417 1.1805 1.4592 0.070 Uiso 1 1 calc GR .
H18M H 1.6756 1.1336 1.4636 0.070 Uiso 1 1 calc GR .
C187 C 2.0811(9) 0.9436(5) 1.4091(4) 0.046 Uani 1 1 d . U
H18N H 2.0738 0.9161 1.4059 0.056 Uiso 1 1 calc R .
H18O H 2.1302 0.9484 1.3908 0.056 Uiso 1 1 calc R .
C191 C 1.9998(10) 1.0022(4) 1.3740(4) 0.037 Uani 1 1 d . U
H191 H 2.0529 1.0022 1.3586 0.044 Uiso 1 1 calc R .
C192 C 1.9950(8) 0.9734(4) 1.4001(4) 0.027 Uani 1 1 d . U
C197 C 1.9198(9) 0.9697(4) 1.4265(4) 0.030 Uani 1 1 d . U
H197 H 1.9144 0.9413 1.4263 0.036 Uiso 1 1 calc R .
C199 C 1.8587(9) 0.9798(4) 1.5006(4) 0.032 Uani 1 1 d . U
H19C H 1.8371 0.9549 1.4997 0.038 Uiso 1 1 calc R .
H19D H 1.8112 1.0021 1.4941 0.038 Uiso 1 1 calc R .
C200 C 2.3916(9) 1.0926(4) 1.6694(4) 0.034 Uani 1 1 d . U
H200 H 2.4441 1.0795 1.6828 0.041 Uiso 1 1 calc R .
C209 C 1.9381(9) 0.9090(4) 1.5548(4) 0.033 Uani 1 1 d . U
H20I H 1.9822 0.8909 1.5691 0.040 Uiso 1 1 calc R .
H20J H 1.9426 0.8991 1.5281 0.040 Uiso 1 1 calc R .
C210 C 2.3880(9) 1.0657(4) 1.6342(3) 0.030 Uani 1 1 d . U
H210 H 2.3401 1.0807 1.6192 0.037 Uiso 1 1 calc R .
C214 C 1.9613(9) 0.9507(4) 1.5529(4) 0.033 Uani 1 1 d . U
C217 C 2.3546(9) 1.0012(4) 1.6112(4) 0.032 Uani 1 1 d . U
H217 H 2.3088 1.0176 1.5960 0.039 Uiso 1 1 calc R .
C219 C 2.1422(10) 0.9436(5) 1.7056(4) 0.043 Uani 1 1 d . U
H21G H 2.1577 0.9694 1.6982 0.052 Uiso 1 1 calc R .
H21H H 2.1215 0.9333 1.6827 0.052 Uiso 1 1 calc R .
C224 C 2.3134(9) 1.0955(5) 1.6999(4) 0.040 Uani 1 1 d . U
C225 C 2.1882(10) 0.9407(4) 1.7884(4) 0.036 Uani 1 1 d . U
H225 H 2.1735 0.9152 1.7988 0.043 Uiso 1 1 calc R .
C229 C 1.8351(9) 0.9944(5) 1.4116(4) 0.043 Uani 1 1 d . U
H22C H 1.8189 0.9805 1.3897 0.051 Uiso 1 1 calc R .
H22D H 1.7872 0.9962 1.4324 0.051 Uiso 1 1 calc R .
C230 C 1.5435(10) 1.2987(5) 1.6712(5) 0.055 Uani 1 1 d . U
H230 H 1.5066 1.3091 1.6931 0.066 Uiso 1 1 calc R .
C235 C 2.2197(11) 0.9602(5) 1.8206(4) 0.054 Uani 1 1 d . U
H23G H 2.1728 0.9653 1.8419 0.065 Uiso 1 1 calc R .
H23H H 2.2327 0.9860 1.8113 0.065 Uiso 1 1 calc R .
C236 C 2.1017(10) 0.9493(5) 1.4508(4) 0.044 Uani 1 1 d . U
H23I H 2.1163 0.9757 1.4529 0.052 Uiso 1 1 calc R .
H23J H 2.1533 0.9291 1.4571 0.052 Uiso 1 1 calc R .
C237 C 1.8437(12) 1.0352(5) 1.3985(5) 0.059 Uani 1 1 d . U
H23K H 1.8502 1.0507 1.4211 0.070 Uiso 1 1 calc R .
H23L H 1.7900 1.0485 1.3867 0.070 Uiso 1 1 calc R .
C240 C 2.3575(9) 1.0251(4) 1.6481(4) 0.031 Uani 1 1 d . U
H240 H 2.4038 1.0093 1.6636 0.037 Uiso 1 1 calc R .
C241 C 2.2601(10) 0.9302(4) 1.7544(4) 0.037 Uani 1 1 d . U
H241 H 2.2793 0.9554 1.7461 0.044 Uiso 1 1 calc R .
C243 C 1.9234(11) 1.0341(4) 1.3689(4) 0.041 Uani 1 1 d . U
C248 C 2.5202(9) 0.9662(4) 1.6052(4) 0.038 Uani 1 1 d . U
H24G H 2.5186 0.9754 1.6320 0.046 Uiso 1 1 calc R .
H24H H 2.5092 0.9389 1.6069 0.046 Uiso 1 1 calc R .
C285 C 1.7913(9) 1.1063(4) 1.6449(4) 0.034 Uani 1 1 d . U
C286 C 2.6012(8) 1.0586(4) 1.4581(4) 0.041 Uani 1 1 d . U
H28C H 2.6143 1.0666 1.4836 0.049 Uiso 1 1 calc R .
H28D H 2.6525 1.0593 1.4395 0.049 Uiso 1 1 calc R .
C291 C 2.0215(9) 0.9457(4) 1.4811(4) 0.032 Uani 1 1 d . U
H291 H 2.0072 0.9189 1.4790 0.039 Uiso 1 1 calc R .
C296 C 1.7381(8) 1.0980(4) 1.6094(4) 0.032 Uani 1 1 d . U
H296 H 1.6842 1.1192 1.6087 0.038 Uiso 1 1 calc R .
C310 C 1.8834(9) 1.1438(4) 1.6009(4) 0.037 Uani 1 1 d . U
H31H H 1.9067 1.1684 1.5980 0.045 Uiso 1 1 calc R .
H31I H 1.9339 1.1212 1.6002 0.045 Uiso 1 1 calc R .
C314 C 2.0359(9) 1.3073(4) 1.5842(4) 0.038 Uani 1 1 d . U
H31J H 1.9926 1.3014 1.5678 0.057 Uiso 1 1 calc GR .
H31K H 2.0886 1.2864 1.5816 0.057 Uiso 1 1 calc GR .
H31L H 2.0508 1.3328 1.5762 0.057 Uiso 1 1 calc GR .
C332 C 2.2257(11) 0.9141(5) 1.7175(4) 0.046 Uani 1 1 d . U
H33E H 2.2718 0.9114 1.6957 0.055 Uiso 1 1 calc R .
H33F H 2.2118 0.8877 1.7235 0.055 Uiso 1 1 calc R .
C351 C 2.3359(9) 0.8733(4) 1.4721(4) 0.034 Uani 1 1 d . U
H35K H 2.3559 0.8774 1.4976 0.041 Uiso 1 1 calc R .
H35L H 2.2972 0.8981 1.4641 0.041 Uiso 1 1 calc R .
C358 C 1.8312(10) 1.1437(5) 1.6409(4) 0.047 Uani 1 1 d . U
H35M H 1.8705 1.1439 1.6617 0.056 Uiso 1 1 calc R .
H35N H 1.7842 1.1677 1.6433 0.056 Uiso 1 1 calc R .
C362 C 2.0200(10) 0.9794(4) 1.8025(4) 0.039 Uani 1 1 d . U
H36J H 2.0089 0.9570 1.8195 0.046 Uiso 1 1 calc R .
H36K H 2.0262 1.0016 1.8187 0.046 Uiso 1 1 calc R .
C369 C 2.3452(10) 0.9633(4) 1.4016(4) 0.038 Uani 1 1 d . U
C374 C 2.5621(10) 1.0014(4) 1.4227(4) 0.042 Uani 1 1 d . U
C377 C 1.6573(9) 1.2539(4) 1.6106(4) 0.032 Uani 1 1 d . U
H37F H 1.6660 1.2286 1.6255 0.039 Uiso 1 1 calc R .
H37G H 1.6918 1.2493 1.5853 0.039 Uiso 1 1 calc R .
C387 C 2.2523(10) 0.8279(4) 1.4365(4) 0.040 Uani 1 1 d . U
H387 H 2.2141 0.8530 1.4277 0.048 Uiso 1 1 calc R .
C391 C 2.3681(11) 1.2371(5) 1.3735(5) 0.057 Uani 1 1 d . U
H39I H 2.3206 1.2477 1.3934 0.068 Uiso 1 1 calc R .
H39J H 2.3968 1.2104 1.3822 0.068 Uiso 1 1 calc R .
C392 C 1.9197(9) 1.1364(4) 1.4588(4) 0.028 Uani 1 1 d . U
C395 C 2.2852(10) 0.8389(4) 1.4751(4) 0.041 Uani 1 1 d . U
H39K H 2.2340 0.8461 1.4941 0.049 Uiso 1 1 calc R .
H39L H 2.3235 0.8150 1.4853 0.049 Uiso 1 1 calc R .
C399 C 2.4352(10) 1.2231(5) 1.5347(4) 0.044 Uani 1 1 d . U
H39M H 2.4467 1.2488 1.5252 0.067 Uiso 1 1 calc GR .
H39N H 2.4905 1.2038 1.5347 0.067 Uiso 1 1 calc GR .
H39O H 2.4071 1.2259 1.5611 0.067 Uiso 1 1 calc GR .
C407 C 1.5574(9) 1.2681(5) 1.6041(4) 0.042 Uani 1 1 d . U
H40M H 1.5501 1.2919 1.5870 0.050 Uiso 1 1 calc R .
H40N H 1.5373 1.2470 1.5910 0.050 Uiso 1 1 calc R .
C412 C 1.9460(9) 0.9925(4) 1.7752(4) 0.036 Uani 1 1 d . U
H41K H 1.9215 1.0212 1.7780 0.044 Uiso 1 1 calc R .
H41L H 1.8984 0.9779 1.7819 0.044 Uiso 1 1 calc R .
C420 C 2.4093(9) 1.1347(4) 1.6549(4) 0.037 Uani 1 1 d . U
H42J H 2.4685 1.1310 1.6412 0.044 Uiso 1 1 calc R .
H42K H 2.3667 1.1459 1.6360 0.044 Uiso 1 1 calc R .
C422 C 1.6900(9) 1.2855(4) 1.6329(4) 0.029 Uani 1 1 d . U
H422 H 1.6928 1.3082 1.6144 0.034 Uiso 1 1 calc R .
C428 C 2.3797(10) 0.8519(4) 1.4021(4) 0.040 Uani 1 1 d . U
H428 H 2.3392 0.8765 1.3940 0.048 Uiso 1 1 calc R .
C430 C 2.2732(10) 1.0341(5) 1.6745(4) 0.050 Uani 1 1 d . U
H43G H 2.2259 1.0482 1.6591 0.060 Uiso 1 1 calc R .
H43H H 2.2577 1.0087 1.6836 0.060 Uiso 1 1 calc R .
C434 C 1.7463(10) 1.0494(4) 1.6849(4) 0.045 Uani 1 1 d . U
C437 C 2.0376(12) 0.9096(4) 1.7488(4) 0.048 Uani 1 1 d . U
H43I H 2.0808 0.8940 1.7654 0.058 Uiso 1 1 calc R .
H43J H 1.9810 0.9156 1.7647 0.058 Uiso 1 1 calc R .
C444 C 2.2767(11) 1.0586(5) 1.7091(4) 0.048 Uani 1 1 d . U
H44K H 2.3129 1.0419 1.7278 0.057 Uiso 1 1 calc R .
H44L H 2.2168 1.0665 1.7218 0.057 Uiso 1 1 calc R .
C445 C 2.5097(11) 0.8821(4) 1.3858(4) 0.049 Uani 1 1 d . U
H44M H 2.5725 0.8719 1.3889 0.059 Uiso 1 1 calc R .
H44N H 2.5047 0.9037 1.3661 0.059 Uiso 1 1 calc R .
C455 C 1.7104(10) 1.0574(5) 1.6145(4) 0.041 Uani 1 1 d . U
H45N H 1.7613 1.0361 1.6070 0.050 Uiso 1 1 calc R .
H45O H 1.6644 1.0564 1.5970 0.050 Uiso 1 1 calc R .
C460 C 2.3048(12) 0.9337(5) 1.8366(4) 0.056 Uani 1 1 d . U
H46J H 2.3314 0.9503 1.8528 0.067 Uiso 1 1 calc R .
H46K H 2.2874 0.9123 1.8534 0.067 Uiso 1 1 calc R .
C467 C 1.9468(9) 1.1748(4) 1.4714(4) 0.035 Uani 1 1 d . U
H46L H 2.0095 1.1737 1.4636 0.041 Uiso 1 1 calc R .
H46M H 1.9123 1.1983 1.4587 0.041 Uiso 1 1 calc R .
C470 C 2.3288(11) 1.2340(4) 1.3349(4) 0.043 Uani 1 1 d . U
H470 H 2.2883 1.2600 1.3311 0.052 Uiso 1 1 calc R .
C481 C 2.3242(11) 1.1816(4) 1.2645(4) 0.045 Uani 1 1 d . U
H48L H 2.3058 1.1773 1.2387 0.054 Uiso 1 1 calc R .
H48M H 2.3638 1.1571 1.2726 0.054 Uiso 1 1 calc R .
C483 C 2.4662(12) 0.8476(5) 1.3726(5) 0.062 Uani 1 1 d . U
H48N H 2.5052 0.8214 1.3755 0.075 Uiso 1 1 calc R .
H48O H 2.4513 0.8515 1.3455 0.075 Uiso 1 1 calc R .
C490 C 2.5083(12) 0.8300(5) 1.4984(5) 0.059 Uani 1 1 d . U
H49L H 2.5570 0.8088 1.5048 0.088 Uiso 1 1 calc GR .
H49M H 2.4562 0.8279 1.5154 0.088 Uiso 1 1 calc GR .
H49N H 2.5238 0.8557 1.5020 0.088 Uiso 1 1 calc GR .
C498 C 2.2760(11) 1.1302(5) 1.7171(4) 0.049 Uani 1 1 d . U
H498 H 2.2219 1.1314 1.7321 0.058 Uiso 1 1 calc R .
C500 C 2.3268(10) 0.8193(4) 1.4051(4) 0.044 Uani 1 1 d . U
H500 H 2.3668 0.7946 1.4133 0.053 Uiso 1 1 calc R .
C510 C 1.5041(10) 1.2773(5) 1.6396(4) 0.046 Uani 1 1 d . U
C517 C 2.3421(11) 0.9012(4) 1.7687(4) 0.051 Uani 1 1 d . U
H517 H 2.3231 0.8757 1.7758 0.061 Uiso 1 1 calc R .
C519 C 1.8436(11) 0.9070(4) 1.5746(5) 0.051 Uani 1 1 d . U
H51F H 1.8132 0.8934 1.5576 0.077 Uiso 1 1 calc GR .
H51G H 1.8101 0.9340 1.5792 0.077 Uiso 1 1 calc GR .
H51H H 1.8494 0.8925 1.5993 0.077 Uiso 1 1 calc GR .
C521 C 2.3734(11) 0.9150(5) 1.8052(5) 0.052 Uani 1 1 d . U
C522 C 1.7988(9) 1.0800(4) 1.6777(4) 0.040 Uani 1 1 d . U
H522 H 1.8395 1.0825 1.6956 0.048 Uiso 1 1 calc R .
C523 C 2.4221(13) 0.8909(6) 1.7345(5) 0.078 Uani 1 1 d . U
H52J H 2.4050 0.8751 1.7143 0.094 Uiso 1 1 calc R .
H52K H 2.4347 0.9157 1.7224 0.094 Uiso 1 1 calc R .
C525 C 2.1896(11) 0.7970(4) 1.4425(5) 0.052 Uani 1 1 d . U
H525 H 2.2238 0.7721 1.4536 0.062 Uiso 1 1 calc R .
C526 C 2.6144(9) 0.9645(4) 1.5855(5) 0.043 Uani 1 1 d . U
H52L H 2.6259 0.9454 1.5646 0.065 Uiso 1 1 calc GR .
H52M H 2.6571 0.9563 1.6047 0.065 Uiso 1 1 calc GR .
H52N H 2.6194 0.9908 1.5750 0.065 Uiso 1 1 calc GR .
C540 C 1.6738(10) 1.0490(5) 1.6587(4) 0.048 Uani 1 1 d . U
H54J H 1.6221 1.0697 1.6665 0.058 Uiso 1 1 calc R .
H54K H 1.6562 1.0230 1.6606 0.058 Uiso 1 1 calc R .
C556 C 2.3984(13) 1.2294(5) 1.2981(5) 0.066 Uani 1 1 d . U
C568 C 2.4030(11) 1.1647(5) 1.6873(4) 0.050 Uani 1 1 d . U
H56L H 2.4044 1.1913 1.6758 0.061 Uiso 1 1 calc R .
H56M H 2.4535 1.1568 1.7030 0.061 Uiso 1 1 calc R .
C571 C 2.2979(13) 0.8111(5) 1.3654(5) 0.065 Uani 1 1 d . U
H57I H 2.3503 0.8017 1.3475 0.078 Uiso 1 1 calc R .
H57J H 2.2651 0.8360 1.3544 0.078 Uiso 1 1 calc R .
C588 C 2.1125(12) 0.8110(5) 1.4700(5) 0.063 Uani 1 1 d . U
H58N H 2.0877 0.8390 1.4638 0.075 Uiso 1 1 calc R .
H58O H 2.1319 0.8099 1.4964 0.075 Uiso 1 1 calc R .
C631 C 2.3738(14) 1.2175(6) 1.2622(5) 0.078 Uani 1 1 d . U
H63N H 2.4273 1.2103 1.2444 0.094 Uiso 1 1 calc R .
H63O H 2.3360 1.2407 1.2505 0.094 Uiso 1 1 calc R .
C637 C 2.4346(13) 1.2641(6) 1.3698(5) 0.074 Uani 1 1 d . U
H63P H 2.4672 1.2607 1.3932 0.089 Uiso 1 1 calc R .
H63Q H 2.4029 1.2920 1.3686 0.089 Uiso 1 1 calc R .
C638 C 2.0820(15) 0.7829(7) 1.3986(7) 0.094 Uani 1 1 d . U
H638 H 2.0687 0.7788 1.3731 0.113 Uiso 1 1 calc R .
C640 C 2.2398(14) 0.7796(5) 1.3683(6) 0.080 Uani 1 1 d . U
H64A H 2.2771 0.7532 1.3721 0.095 Uiso 1 1 calc R .
H64B H 2.2131 0.7794 1.3436 0.095 Uiso 1 1 calc R .
C642 C 2.0363(15) 0.7856(7) 1.4696(5) 0.091 Uani 1 1 d D U
H64C H 2.0569 0.7585 1.4798 0.109 Uiso 1 1 calc R .
H64D H 1.9841 0.7983 1.4862 0.109 Uiso 1 1 calc R .
C643 C 2.1632(14) 0.7871(5) 1.4029(6) 0.072 Uani 1 1 d . U
C644 C 2.0132(16) 0.7839(7) 1.4284(6) 0.089 Uani 1 1 d D U
C645 C 2.4776(14) 1.2394(7) 1.3006(7) 0.091 Uani 1 1 d . U
H645 H 2.5194 1.2349 1.2789 0.109 Uiso 1 1 calc R .
C646 C 2.4620(13) 0.9090(6) 1.8104(5) 0.069 Uani 1 1 d . U
H646 H 2.4792 0.9226 1.8308 0.083 Uiso 1 1 calc R .
C647 C 2.0270(14) 0.8827(5) 1.7156(5) 0.074 Uani 1 1 d . U
H64E H 2.0080 0.8992 1.6932 0.111 Uiso 1 1 calc GR .
H64F H 1.9832 0.8669 1.7241 0.111 Uiso 1 1 calc GR .
H64G H 2.0831 0.8650 1.7085 0.111 Uiso 1 1 calc GR .
C648 C 2.5337(13) 0.8819(6) 1.7855(6) 0.077 Uani 1 1 d . U
C649 C 2.5043(14) 0.8672(7) 1.7521(6) 0.086 Uani 1 1 d . U
H64H H 2.4938 0.8403 1.7587 0.103 Uiso 1 1 calc R .
H64I H 2.5531 0.8643 1.7316 0.103 Uiso 1 1 calc R .
C664 C 2.5004(15) 1.2560(7) 1.3340(7) 0.096 Uani 1 1 d . U
C666 C 2.3136(11) 1.1661(5) 1.7142(5) 0.055 Uani 1 1 d . U
O4 O 2.1465(5) 1.2493(3) 1.6419(3) 0.0299(19) Uani 1 1 d . U
H4 H 2.1740 1.2634 1.6530 0.045 Uiso 1 1 calc GR .
O0AA O 2.2792(10) 1.1990(4) 1.7303(4) 0.079(4) Uani 1 1 d . U

loop_
_atom_site_aniso_label
_atom_site_aniso_U_11
_atom_site_aniso_U_22
_atom_site_aniso_U_33
_atom_site_aniso_U_23
_atom_site_aniso_U_13
_atom_site_aniso_U_12
C3 0.032 0.021 0.036 -0.006 -0.006 0.004
C4 0.026 0.015 0.042 -0.012 -0.016 0.008
C6 0.045 0.032 0.013 0.009 0.004 -0.006
Au9 0.0350(3) 0.0216(3) 0.0261(3) 0.00302(19) -0.0060(2) -0.0073(2)
Au10 0.0338(3) 0.0180(2) 0.0225(2) -0.00129(18) -0.0063(2) -0.0038(2)
Au11 0.0337(3) 0.0212(3) 0.0297(3) -0.0011(2) -0.0069(2) -0.0032(2)
O11 0.038(5) 0.019(4) 0.045(5) 0.010(4) -0.020(4) -0.017(4)
C11 0.051 0.019 0.020 -0.002 -0.008 -0.010
Au12 0.0324(3) 0.0175(2) 0.0261(3) 0.00125(19) -0.0111(2) -0.0057(2)
O12 0.038(5) 0.029(5) 0.032(5) -0.002(4) -0.001(4) -0.017(4)
C12 0.026 0.019 0.024 -0.001 0.003 0.001
Au13 0.0372(3) 0.0208(3) 0.0245(3) 0.00415(19) 0.0011(2) -0.0019(2)
C13 0.051 0.012 0.038 -0.007 0.000 0.008
Au14 0.0453(3) 0.0293(3) 0.0269(3) 0.0047(2) -0.0036(2) -0.0044(2)
Au15 0.0532(4) 0.0209(3) 0.0263(3) 0.0025(2) 0.0027(2) -0.0036(2)
Au16 0.0521(4) 0.0231(3) 0.0307(3) 0.0006(2) -0.0004(3) -0.0076(2)
C16 0.031 0.018 0.035 0.005 -0.002 -0.007
C18 0.034 0.020 0.044 -0.001 0.000 -0.003
O20 0.036(6) 0.068(6) 0.025(5) 0.010(4) 0.002(4) -0.011(5)
C22 0.036 0.014 0.027 0.006 -0.004 -0.005
O24 0.052(6) 0.065(7) 0.031(5) 0.006(5) -0.007(5) -0.002(5)
O25 0.041(6) 0.083(8) 0.040(5) 0.015(5) -0.012(5) -0.008(6)
O26 0.058(6) 0.033(5) 0.026(5) -0.010(4) 0.000(4) 0.000(4)
O29 0.056(6) 0.027(5) 0.049(6) -0.008(4) 0.001(5) -0.019(4)
O30 0.067(7) 0.038(6) 0.055(6) -0.013(4) 0.026(5) -0.029(5)
C30 0.058 0.015 0.033 -0.005 -0.010 -0.001
C32 0.047 0.035 0.017 -0.006 -0.015 0.001
C33 0.036 0.047 0.011 0.006 -0.006 -0.023
O34 0.031(5) 0.034(5) 0.028(5) -0.006(4) -0.001(4) -0.009(4)
C36 0.033 0.028 0.023 0.006 -0.005 -0.004
C37 0.037 0.030 0.014 0.005 -0.005 -0.007
O38 0.072(8) 0.073(8) 0.071(7) 0.019(6) -0.024(6) -0.024(7)
C38 0.053 0.052 0.019 -0.001 -0.020 -0.002
C39 0.020 0.037 0.031 0.008 -0.007 -0.008
C40 0.031 0.033 0.021 0.004 0.000 -0.009
O42 0.040(6) 0.059(7) 0.095(9) 0.016(6) -0.002(6) -0.013(5)
O45 0.077(8) 0.044(6) 0.055(7) -0.008(5) 0.006(6) -0.021(6)
O47 0.068(8) 0.084(8) 0.082(9) -0.045(7) 0.008(7) -0.029(7)
C48 0.038 0.031 0.031 0.015 -0.025 -0.010
C50 0.043 0.025 0.042 0.003 0.002 0.004
O52 0.068(9) 0.109(11) 0.141(13) 0.003(9) -0.016(9) -0.047(8)
C55 0.040 0.018 0.036 -0.006 -0.004 -0.006
O56 0.115(8) 0.097(9) 0.102(9) 0.003(7) -0.044(8) -0.045(7)
O62 0.116(9) 0.205(17) 0.218(19) 0.061(15) -0.028(13) -0.077(10)
C78 0.033 0.035 0.019 -0.004 -0.008 0.003
C80 0.029 0.030 0.027 0.005 -0.002 -0.008
C84 0.029 0.030 0.016 0.003 -0.001 -0.004
C89 0.036 0.023 0.026 0.005 -0.002 0.002
C95 0.017 0.018 0.035 -0.006 -0.001 0.004
C109 0.033 0.043 0.023 0.011 -0.001 -0.011
C119 0.018 0.037 0.025 0.007 -0.005 0.002
C120 0.034 0.056 0.033 -0.015 -0.003 -0.016
C122 0.037 0.031 0.039 0.016 -0.003 0.002
C125 0.029 0.019 0.033 0.002 -0.013 -0.006
C130 0.034 0.054 0.050 0.007 -0.007 -0.021
C138 0.050 0.036 0.042 -0.004 -0.013 -0.013
C140 0.047 0.041 0.032 0.003 0.004 -0.003
C141 0.030 0.048 0.029 0.005 -0.011 -0.005
C143 0.036 0.039 0.024 0.003 -0.004 0.009
C145 0.037 0.029 0.034 0.007 0.004 -0.017
C150 0.031 0.033 0.051 0.012 -0.001 -0.001
C152 0.028 0.031 0.035 0.008 0.008 -0.007
C155 0.035 0.034 0.071 0.000 -0.002 -0.001
C158 0.036 0.026 0.030 0.002 -0.013 -0.013
C160 0.032 0.028 0.022 0.009 -0.004 -0.006
C163 0.032 0.019 0.024 0.011 -0.007 -0.011
C166 0.050 0.034 0.034 0.005 0.007 -0.003
C174 0.047 0.029 0.031 0.009 -0.006 0.001
C175 0.036 0.027 0.031 0.000 -0.001 -0.001
C179 0.042 0.031 0.063 0.006 -0.005 0.005
C183 0.056 0.032 0.031 0.001 0.007 -0.013
C190 0.027 0.034 0.025 -0.011 0.006 -0.001
C193 0.025 0.023 0.036 0.000 -0.004 0.003
C198 0.012 0.050 0.050 0.007 -0.006 -0.004
C202 0.037 0.022 0.051 0.001 -0.003 0.002
C205 0.027 0.049 0.033 0.011 -0.011 -0.001
C206 0.028 0.049 0.042 -0.007 -0.005 -0.009
C208 0.039 0.027 0.034 -0.014 0.006 -0.007
C212 0.056 0.038 0.022 -0.008 -0.014 -0.010
C213 0.038 0.015 0.047 0.004 -0.014 0.000
C220 0.013 0.027 0.051 -0.007 -0.001 0.004
C234 0.030 0.025 0.036 0.004 -0.005 -0.010
C238 0.029 0.025 0.043 -0.006 0.009 0.000
C244 0.058 0.049 0.027 0.009 -0.004 -0.004
C246 0.018 0.034 0.028 -0.012 -0.006 0.001
C249 0.024 0.028 0.048 0.005 -0.008 -0.014
C250 0.045 0.015 0.025 -0.003 -0.008 -0.001
C253 0.063 0.041 0.024 0.008 -0.012 -0.003
C256 0.054 0.024 0.054 0.002 -0.007 -0.019
C258 0.037 0.022 0.035 0.001 -0.009 0.007
C259 0.039 0.041 0.038 -0.004 -0.010 0.000
C260 0.066 0.030 0.034 -0.001 -0.007 -0.013
C263 0.065 0.029 0.014 -0.007 0.003 -0.001
C264 0.069 0.026 0.032 0.006 -0.001 -0.014
C265 0.057 0.016 0.049 -0.002 0.013 -0.007
C266 0.031 0.039 0.035 0.013 -0.002 -0.008
C270 0.063 0.037 0.010 -0.002 -0.002 0.002
C271 0.040 0.075 0.029 0.005 -0.004 -0.007
C279 0.051 0.050 0.041 0.004 -0.007 0.019
C280 0.037 0.017 0.052 0.008 -0.004 -0.006
C288 0.040 0.027 0.030 -0.001 -0.002 -0.013
C289 0.031 0.032 0.026 -0.002 -0.010 0.002
C290 0.058 0.026 0.031 0.017 -0.001 0.009
C295 0.051 0.048 0.006 -0.008 0.006 -0.023
C298 0.043 0.031 0.032 0.003 -0.005 -0.006
C303 0.029 0.025 0.038 0.000 -0.012 -0.004
C305 0.057 0.022 0.039 0.006 0.007 -0.012
C306 0.058 0.018 0.026 -0.003 -0.011 -0.007
C315 0.035 0.026 0.033 0.003 -0.022 -0.007
C317 0.045 0.037 0.026 0.011 0.007 0.001
C318 0.036 0.018 0.034 0.010 0.004 -0.004
C319 0.042 0.037 0.022 0.002 0.006 0.009
C328 0.067 0.036 0.015 -0.009 -0.004 -0.015
C331 0.037 0.034 0.027 0.004 -0.008 -0.014
C333 0.033 0.033 0.023 0.001 0.002 -0.008
C335 0.035 0.021 0.030 0.004 -0.006 -0.003
C336 0.053 0.037 0.026 0.008 -0.003 -0.001
C342 0.046 0.021 0.048 0.004 -0.012 0.011
C343 0.022 0.042 0.041 -0.009 -0.010 -0.003
C350 0.049 0.035 0.038 -0.009 -0.009 -0.009
C357 0.025 0.038 0.038 0.008 -0.002 -0.010
C361 0.033 0.037 0.047 0.020 -0.011 0.003
C363 0.054 0.029 0.022 0.003 0.002 0.000
C365 0.033 0.030 0.039 0.001 -0.010 -0.006
C368 0.046 0.039 0.031 -0.011 -0.011 -0.003
C372 0.063 0.047 0.026 -0.005 -0.004 -0.023
C373 0.018 0.029 0.041 -0.001 -0.001 0.005
C381 0.059 0.028 0.045 -0.003 -0.016 -0.013
C384 0.040 0.041 0.044 -0.005 0.008 0.001
C389 0.073 0.048 0.046 0.003 0.007 -0.013
C404 0.065 0.057 0.025 -0.010 0.003 -0.013
C408 0.040 0.026 0.050 0.003 -0.015 -0.005
C410 0.078 0.025 0.052 0.007 -0.009 -0.015
C426 0.035 0.024 0.030 -0.004 -0.007 -0.005
C427 0.050 0.089 0.061 -0.011 -0.028 -0.007
C429 0.036 0.030 0.035 0.006 -0.014 -0.012
C431 0.052 0.062 0.038 0.005 0.000 0.002
C433 0.075 0.037 0.034 0.007 -0.012 -0.021
C436 0.037 0.038 0.042 0.005 -0.007 0.005
C441 0.058 0.059 0.054 0.018 -0.010 -0.025
C443 0.026 0.062 0.040 0.000 0.004 -0.015
C448 0.042 0.030 0.074 0.002 -0.005 -0.007
C453 0.060 0.045 0.066 0.009 -0.036 -0.023
C456 0.082 0.043 0.029 0.018 -0.012 -0.020
C462 0.050 0.050 0.061 0.010 -0.002 0.003
C472 0.029 0.037 0.027 0.005 0.000 -0.008
C477 0.055 0.041 0.052 0.006 0.003 -0.009
C479 0.080 0.025 0.033 -0.006 0.005 -0.016
C488 0.048 0.053 0.046 0.015 -0.005 -0.004
C489 0.034 0.072 0.059 0.014 0.013 -0.008
C495 0.061 0.066 0.061 0.010 -0.014 -0.025
C497 0.074 0.086 0.026 -0.007 0.022 -0.023
C499 0.043 0.060 0.058 -0.009 -0.009 -0.008
C502 0.055 0.066 0.042 0.004 0.020 0.002
C503 0.069 0.029 0.049 0.015 -0.004 -0.009
C506 0.063 0.055 0.041 0.013 -0.009 0.000
C529 0.047 0.032 0.049 -0.007 -0.023 -0.007
C530 0.040 0.046 0.036 -0.014 -0.007 -0.013
C532 0.095 0.032 0.030 0.006 -0.002 -0.020
C533 0.087 0.028 0.041 0.002 -0.009 -0.008
C534 0.094 0.044 0.034 0.015 -0.011 -0.021
C536 0.091 0.031 0.041 -0.012 0.013 -0.023
C538 0.059 0.036 0.031 -0.002 0.013 -0.007
C539 0.118 0.035 0.037 0.006 -0.017 -0.028
C542 0.079 0.024 0.034 -0.006 0.001 0.000
C550 0.047 0.052 0.048 -0.002 -0.001 -0.015
C552 0.093 0.034 0.027 0.007 -0.010 -0.009
C554 0.063 0.056 0.071 0.010 0.028 0.003
C559 0.038 0.036 0.060 0.004 -0.019 0.001
C563 0.081 0.021 0.059 -0.004 -0.012 -0.013
C565 0.067 0.103 0.016 0.004 -0.007 -0.025
C570 0.075 0.059 0.091 -0.029 0.003 -0.022
C575 0.059 0.075 0.035 -0.014 0.012 -0.031
C576 0.080 0.051 0.075 0.012 -0.010 -0.011
C579 0.097 0.030 0.056 0.007 0.002 0.011
C580 0.084 0.044 0.088 -0.002 -0.017 -0.005
C581 0.071 0.029 0.084 -0.017 0.015 0.001
C582 0.056 0.072 0.062 -0.015 -0.001 0.014
C590 0.114 0.044 0.046 0.008 -0.012 -0.029
C593 0.050 0.111 0.081 -0.015 -0.001 -0.035
C601 0.099 0.064 0.094 -0.033 0.037 -0.029
C603 0.091 0.047 0.074 0.025 -0.034 -0.026
C624 0.114 0.062 0.056 0.011 -0.020 -0.044
C625 0.133 0.049 0.127 0.042 -0.077 -0.042
C626 0.119 0.053 0.037 0.018 -0.017 -0.040
C627 0.117 0.036 0.105 0.022 -0.033 -0.040
C628 0.106 0.085 0.043 -0.027 0.008 -0.036
C629 0.119 0.109 0.044 -0.020 0.037 -0.055
C661 0.097 0.132 0.079 0.029 0.012 -0.064
C662 0.067 0.132 0.103 0.044 -0.025 -0.028
C667 0.029 0.092 0.067 -0.027 0.000 -0.014
C668 0.113 0.131 0.121 0.017 -0.017 -0.045
C1 0.031(7) 0.036(6) 0.028(6) 0.010(5) 0.007(5) -0.010(5)
O3 0.053(7) 0.049(6) 0.050(6) -0.007(5) 0.000(5) -0.009(5)
C5 0.038(8) 0.017(6) 0.027(6) 0.005(5) -0.002(5) 0.004(5)
O6 0.055(7) 0.073(7) 0.047(6) -0.008(5) -0.023(5) 0.004(6)
O9 0.047(6) 0.028(5) 0.027(5) 0.002(4) -0.006(4) -0.008(4)
O10 0.024(5) 0.054(6) 0.044(6) -0.005(4) -0.004(4) 0.009(4)
C14 0.050(8) 0.024(6) 0.019(6) 0.003(5) 0.008(5) 0.006(6)
C15 0.047(8) 0.031(6) 0.045(8) 0.004(6) 0.011(6) -0.005(6)
O18 0.043(6) 0.047(5) 0.021(5) 0.013(4) -0.009(4) -0.013(4)
O19 0.034(5) 0.035(5) 0.030(5) -0.003(4) 0.001(4) 0.009(4)
C20 0.045(7) 0.020(6) 0.032(7) 0.005(5) 0.000(5) 0.004(5)
Au25 0.0514(4) 0.0237(3) 0.0256(3) 0.0017(2) 0.0002(2) -0.0063(2)
Au26 0.0750(4) 0.0215(3) 0.0226(3) -0.0008(2) -0.0021(3) -0.0104(3)
Au27 0.0568(4) 0.0305(3) 0.0330(3) -0.0001(2) -0.0039(3) -0.0122(3)
Au28 0.0402(3) 0.0234(3) 0.0284(3) 0.0011(2) -0.0090(2) -0.0063(2)
O28 0.058(7) 0.050(6) 0.043(5) 0.008(5) -0.004(5) -0.015(5)
C28 0.026(8) 0.038(6) 0.054(8) -0.004(6) -0.009(6) -0.007(6)
Au29 0.0307(3) 0.0279(3) 0.0287(3) 0.0078(2) 0.0063(2) 0.0014(2)
C29 0.028(7) 0.029(6) 0.030(6) 0.004(5) -0.004(5) 0.003(5)
Au30 0.0352(3) 0.0271(3) 0.0238(3) 0.0050(2) -0.0003(2) 0.0011(2)
Au31 0.0345(3) 0.0276(3) 0.0205(3) 0.0040(2) 0.0055(2) 0.0045(2)
O31 0.060(7) 0.070(8) 0.040(5) 0.015(5) 0.005(5) 0.002(6)
Au32 0.0343(3) 0.0367(3) 0.0314(3) 0.0049(2) 0.0038(2) 0.0016(2)
O32 0.078(7) 0.051(6) 0.053(7) -0.022(5) 0.000(5) -0.028(5)
O35 0.030(5) 0.046(5) 0.035(5) -0.005(4) 0.003(4) 0.002(4)
O36 0.048(6) 0.040(5) 0.044(6) 0.008(4) 0.010(5) 0.000(4)
O48 0.089(9) 0.050(7) 0.079(8) -0.012(6) -0.003(7) -0.006(6)
O53 0.097(11) 0.115(12) 0.154(15) 0.020(10) -0.072(11) -0.030(9)
O55 0.111(9) 0.131(10) 0.118(10) 0.031(8) -0.037(8) -0.061(8)
O57 0.034(8) 0.201(19) 0.25(2) 0.087(17) -0.022(11) -0.006(9)
O64 0.133(10) 0.208(17) 0.219(19) 0.034(16) -0.032(15) -0.044(10)
C65 0.075(11) 0.033(7) 0.014(6) 0.002(5) -0.007(6) 0.007(6)
C74 0.043(8) 0.031(7) 0.041(8) 0.012(6) 0.007(6) -0.013(6)
C76 0.031(7) 0.024(6) 0.032(7) -0.004(5) -0.001(5) 0.005(5)
C77 0.034(7) 0.023(6) 0.032(7) -0.012(5) 0.003(6) -0.001(5)
C81 0.030(7) 0.029(6) 0.024(6) -0.004(4) -0.014(5) 0.000(5)
C85 0.025(7) 0.045(7) 0.024(6) 0.010(5) 0.006(5) 0.014(5)
C86 0.043(8) 0.039(7) 0.024(6) -0.004(5) 0.009(5) 0.009(5)
C87 0.055(9) 0.018(6) 0.038(8) 0.003(5) 0.008(6) 0.004(5)
C88 0.029(7) 0.032(7) 0.042(8) -0.002(5) 0.007(6) -0.016(5)
C90 0.038(8) 0.032(7) 0.036(8) -0.001(6) 0.014(6) -0.002(6)
C91 0.033(7) 0.021(6) 0.026(6) 0.003(5) -0.005(5) -0.004(5)
C92 0.030(6) 0.017(6) 0.033(7) -0.003(4) -0.004(5) 0.000(5)
C93 0.040(7) 0.020(6) 0.027(7) 0.006(5) -0.009(5) -0.001(5)
C94 0.035(7) 0.032(7) 0.035(8) 0.011(6) 0.008(6) 0.002(5)
C106 0.044(9) 0.023(6) 0.039(8) 0.000(5) -0.011(6) 0.005(6)
C108 0.023(5) 0.026(4) 0.028(5) -0.002(4) -0.004(4) 0.007(4)
C114 0.027(7) 0.032(7) 0.031(7) -0.002(5) -0.004(5) 0.002(5)
C115 0.021(7) 0.013(6) 0.043(7) 0.014(5) 0.002(5) -0.006(5)
C116 0.027(6) 0.030(6) 0.037(6) 0.003(5) 0.001(5) -0.002(5)
C123 0.044(8) 0.027(7) 0.054(9) 0.021(6) 0.005(7) 0.000(6)
C124 0.019(6) 0.050(9) 0.030(7) -0.005(6) -0.005(5) 0.004(5)
C126 0.030(7) 0.023(6) 0.022(6) -0.005(4) -0.001(5) 0.000(5)
C127 0.033(8) 0.036(7) 0.028(6) 0.001(5) 0.005(5) -0.001(5)
C128 0.040(9) 0.050(8) 0.049(9) 0.008(7) 0.014(6) 0.021(6)
C129 0.062(9) 0.029(7) 0.024(7) 0.009(5) 0.007(6) 0.012(5)
C131 0.029(7) 0.030(6) 0.021(6) 0.002(4) -0.009(5) 0.003(5)
C134 0.024(6) 0.026(6) 0.028(6) 0.001(5) 0.009(4) -0.005(5)
C136 0.040(7) 0.026(5) 0.030(6) 0.006(4) -0.007(5) -0.001(5)
C146 0.045(7) 0.032(6) 0.038(6) 0.007(5) -0.014(5) 0.002(5)
C153 0.047(7) 0.017(6) 0.041(7) -0.001(5) -0.013(5) -0.001(5)
C162 0.062(9) 0.024(7) 0.063(9) 0.021(7) 0.015(8) 0.003(7)
C165 0.034(7) 0.017(6) 0.030(7) -0.010(4) 0.006(5) 0.002(5)
C169 0.052(9) 0.038(6) 0.024(6) 0.011(5) 0.007(6) 0.014(6)
C177 0.040(7) 0.024(6) 0.027(7) 0.003(5) -0.005(5) 0.004(5)
C188 0.035(7) 0.024(6) 0.025(6) 0.009(4) 0.013(5) 0.003(5)
C221 0.032(7) 0.021(6) 0.030(6) 0.000(4) 0.006(5) 0.000(5)
C223 0.037(7) 0.044(8) 0.033(7) -0.001(6) 0.017(6) -0.012(6)
C227 0.051(9) 0.031(7) 0.032(8) 0.005(5) 0.016(6) 0.009(5)
C251 0.027(7) 0.060(10) 0.036(7) -0.001(6) 0.006(6) -0.008(6)
C252 0.037(8) 0.046(8) 0.032(7) -0.005(6) 0.008(6) 0.017(6)
C254 0.037(7) 0.047(6) 0.024(7) -0.008(5) -0.004(5) -0.007(5)
C255 0.037(7) 0.058(7) 0.038(8) -0.003(7) -0.009(6) -0.010(6)
C262 0.072(10) 0.030(7) 0.022(6) 0.004(5) -0.003(6) -0.011(6)
C268 0.051(9) 0.030(7) 0.022(7) 0.002(5) 0.000(5) 0.000(6)
C272 0.045(8) 0.038(7) 0.019(6) 0.007(5) 0.003(5) 0.005(5)
C274 0.020(6) 0.012(6) 0.043(6) 0.006(5) -0.015(5) -0.002(5)
C278 0.042(9) 0.045(8) 0.023(6) -0.004(5) 0.003(6) 0.004(6)
C281 0.040(7) 0.021(6) 0.025(6) 0.001(5) 0.010(5) 0.005(5)
C282 0.074(10) 0.030(7) 0.021(7) 0.005(5) -0.005(6) -0.003(6)
C284 0.087(8) 0.031(7) 0.040(9) -0.010(6) -0.016(7) -0.005(6)
C287 0.041(8) 0.059(10) 0.038(7) 0.016(7) 0.001(6) -0.022(7)
C294 0.099(9) 0.024(6) 0.039(7) -0.010(6) -0.014(7) -0.021(6)
C301 0.050(9) 0.023(6) 0.033(7) 0.005(5) 0.004(6) 0.016(5)
C302 0.049(8) 0.043(8) 0.025(7) -0.016(6) -0.006(6) -0.010(7)
C307 0.043(7) 0.028(6) 0.045(6) 0.004(5) -0.014(6) 0.003(5)
C311 0.054(9) 0.052(8) 0.041(9) 0.000(7) 0.013(7) -0.008(6)
C313 0.040(9) 0.072(11) 0.032(8) 0.009(7) 0.023(7) -0.012(7)
C323 0.049(9) 0.053(9) 0.044(8) 0.003(6) -0.022(7) -0.020(7)
C325 0.035(8) 0.036(7) 0.032(7) -0.003(5) 0.008(6) -0.006(6)
C326 0.040(8) 0.052(8) 0.049(9) -0.005(7) 0.009(7) -0.011(6)
C327 0.037(7) 0.033(8) 0.047(8) 0.001(6) -0.005(6) -0.015(6)
C329 0.052(9) 0.031(8) 0.035(6) 0.018(6) 0.003(6) -0.011(6)
C330 0.034(7) 0.041(6) 0.036(8) 0.005(6) -0.005(6) 0.002(5)
C337 0.043(7) 0.061(7) 0.020(6) 0.009(6) -0.007(5) -0.018(5)
C340 0.030(8) 0.043(8) 0.039(7) 0.004(6) -0.004(6) 0.016(6)
C341 0.028(7) 0.034(7) 0.015(6) 0.004(5) 0.004(5) 0.002(5)
C344 0.071(11) 0.033(6) 0.013(6) 0.005(5) 0.011(6) -0.009(7)
C347 0.038(8) 0.069(10) 0.023(7) 0.000(6) 0.008(6) 0.004(7)
C348 0.049(9) 0.048(8) 0.051(9) 0.009(7) 0.007(7) -0.016(7)
C352 0.036(8) 0.044(8) 0.042(8) 0.012(6) 0.005(6) 0.002(6)
C353 0.068(8) 0.032(7) 0.035(7) 0.003(5) -0.017(6) -0.007(6)
C359 0.075(11) 0.016(6) 0.035(6) -0.001(4) 0.002(6) -0.018(7)
C360 0.044(7) 0.023(7) 0.049(7) 0.015(6) 0.002(6) 0.003(6)
C370 0.031(7) 0.013(5) 0.035(7) 0.007(4) -0.012(5) 0.006(5)
C371 0.086(12) 0.020(5) 0.038(7) 0.005(5) -0.010(7) -0.020(7)
C376 0.047(8) 0.046(8) 0.012(6) 0.005(5) -0.007(6) -0.016(6)
C378 0.072(7) 0.025(6) 0.026(7) -0.009(5) -0.023(6) 0.005(6)
C379 0.028(7) 0.049(7) 0.038(7) 0.021(6) -0.019(5) 0.000(6)
C380 0.031(7) 0.051(7) 0.035(7) 0.015(6) -0.002(5) -0.002(6)
C382 0.051(9) 0.042(7) 0.041(7) 0.004(6) 0.002(6) -0.004(7)
C386 0.073(8) 0.042(7) 0.017(6) -0.004(5) 0.012(6) -0.023(6)
C393 0.047(8) 0.045(7) 0.024(6) -0.007(6) 0.010(6) -0.007(6)
C396 0.039(8) 0.047(7) 0.042(8) 0.000(6) -0.003(6) 0.002(6)
C398 0.046(9) 0.043(7) 0.065(10) 0.026(7) -0.008(8) -0.016(6)
C402 0.025(7) 0.056(7) 0.042(8) 0.013(6) 0.013(6) -0.013(6)
C409 0.040(7) 0.056(10) 0.042(8) -0.002(7) 0.021(7) -0.003(7)
C411 0.076(13) 0.056(10) 0.057(9) -0.001(7) 0.005(8) 0.006(8)
C414 0.069(9) 0.043(8) 0.020(7) -0.005(5) -0.006(7) 0.006(6)
C416 0.070(11) 0.064(8) 0.042(9) 0.014(7) -0.019(8) -0.022(8)
C417 0.030(7) 0.032(7) 0.024(7) 0.001(5) -0.001(5) -0.006(5)
C421 0.068(9) 0.029(7) 0.055(10) -0.008(6) -0.006(7) -0.006(6)
C424 0.069(8) 0.021(7) 0.032(8) -0.002(5) -0.003(7) 0.011(6)
C425 0.028(7) 0.042(6) 0.038(8) 0.005(6) 0.005(6) -0.005(5)
C435 0.044(9) 0.062(9) 0.045(8) 0.009(6) -0.017(6) -0.008(7)
C438 0.049(10) 0.063(9) 0.042(9) 0.022(7) -0.015(7) -0.018(8)
C439 0.078(11) 0.044(8) 0.044(8) 0.005(6) 0.011(7) -0.016(7)
C440 0.044(10) 0.076(9) 0.040(8) 0.012(7) -0.004(7) -0.008(8)
C449 0.018(7) 0.064(10) 0.052(9) 0.011(7) -0.009(6) -0.004(6)
C451 0.052(9) 0.044(7) 0.042(7) 0.007(6) 0.000(6) -0.022(7)
C452 0.061(8) 0.023(7) 0.043(8) -0.001(6) 0.011(7) -0.006(6)
C463 0.066(8) 0.036(7) 0.033(8) 0.003(6) -0.025(7) 0.005(6)
C464 0.104(17) 0.139(18) 0.054(12) -0.019(11) -0.051(11) -0.029(14)
C466 0.078(12) 0.028(6) 0.032(7) 0.001(5) -0.015(7) 0.000(7)
C468 0.079(12) 0.049(9) 0.039(8) -0.030(7) 0.008(7) -0.006(8)
C469 0.070(8) 0.022(6) 0.041(8) -0.006(6) -0.025(7) 0.002(6)
C474 0.081(12) 0.023(7) 0.054(10) 0.014(6) -0.002(8) 0.005(7)
C475 0.053(8) 0.051(7) 0.022(6) 0.006(6) -0.001(5) -0.022(6)
C478 0.074(12) 0.035(7) 0.064(11) 0.005(7) -0.013(9) 0.020(7)
C480 0.041(9) 0.059(9) 0.054(9) 0.026(7) -0.011(7) 0.005(7)
C482 0.023(7) 0.060(7) 0.041(7) 0.009(6) 0.006(5) 0.001(5)
C486 0.068(9) 0.051(8) 0.012(6) -0.003(5) 0.012(6) -0.004(6)
C487 0.067(11) 0.044(8) 0.065(10) -0.001(7) 0.001(8) -0.021(8)
C492 0.035(8) 0.043(7) 0.050(8) 0.007(6) 0.012(6) -0.017(6)
C494 0.047(9) 0.040(8) 0.033(8) -0.013(6) -0.006(7) 0.006(6)
C501 0.070(11) 0.045(9) 0.088(13) 0.035(9) -0.011(9) -0.021(7)
C509 0.043(8) 0.124(13) 0.036(9) -0.014(8) -0.003(6) -0.004(8)
C511 0.061(9) 0.035(8) 0.028(7) -0.003(5) 0.003(6) 0.008(6)
C514 0.041(7) 0.024(6) 0.039(6) 0.003(5) -0.012(5) 0.000(5)
C524 0.059(10) 0.037(7) 0.015(6) -0.002(5) 0.003(6) 0.007(7)
C527 0.079(12) 0.048(8) 0.020(7) -0.010(6) 0.005(7) -0.035(8)
C537 0.056(9) 0.055(9) 0.021(7) -0.002(6) -0.007(6) 0.011(7)
C545 0.072(11) 0.029(8) 0.067(9) 0.001(6) 0.004(8) -0.005(7)
C546 0.027(7) 0.099(15) 0.078(13) 0.002(10) 0.012(8) -0.024(9)
C560 0.054(9) 0.056(10) 0.062(11) 0.007(8) -0.012(9) 0.016(7)
C561 0.054(9) 0.036(9) 0.078(11) -0.007(7) 0.004(7) -0.014(7)
C562 0.078(9) 0.051(8) 0.070(12) -0.006(8) -0.015(10) -0.009(8)
C572 0.096(9) 0.056(8) 0.045(8) 0.010(6) -0.005(7) -0.001(7)
C577 0.072(9) 0.062(11) 0.087(14) 0.019(9) 0.001(10) -0.037(9)
C583 0.088(10) 0.021(7) 0.056(10) -0.007(6) -0.005(8) 0.011(7)
C585 0.094(8) 0.074(8) 0.062(9) -0.019(7) 0.022(7) -0.036(6)
C586 0.030(8) 0.067(9) 0.041(8) 0.013(6) -0.009(6) -0.010(7)
C589 0.051(9) 0.057(8) 0.069(10) -0.001(7) 0.004(8) -0.016(6)
C591 0.046(10) 0.060(10) 0.069(9) 0.020(8) 0.006(7) 0.000(7)
C597 0.103(9) 0.076(9) 0.047(8) -0.002(7) 0.041(8) -0.022(7)
C598 0.054(11) 0.100(14) 0.033(9) 0.020(8) -0.005(8) -0.024(10)
C602 0.085(13) 0.083(13) 0.079(14) 0.000(9) -0.045(11) -0.020(10)
C621 0.076(11) 0.029(8) 0.088(13) 0.011(8) 0.009(9) -0.015(7)
C622 0.081(12) 0.101(15) 0.076(14) 0.012(10) -0.017(11) -0.050(11)
C623 0.078(13) 0.091(15) 0.090(15) 0.031(10) -0.034(11) -0.021(10)
C632 0.116(13) 0.031(8) 0.071(12) -0.005(7) 0.005(11) -0.014(7)
C633 0.126(12) 0.034(7) 0.046(10) -0.008(6) 0.018(9) -0.024(8)
C634 0.069(9) 0.051(8) 0.057(10) -0.001(8) -0.007(9) 0.015(7)
C635 0.062(9) 0.100(14) 0.122(18) 0.035(13) -0.048(11) -0.016(10)
C636 0.100(11) 0.046(8) 0.070(12) 0.012(9) 0.009(10) 0.016(8)
C639 0.068(8) 0.091(10) 0.099(12) 0.032(9) -0.019(9) -0.004(7)
C641 0.067(11) 0.095(14) 0.118(18) 0.044(13) -0.011(13) 0.005(9)
C650 0.105(9) 0.113(10) 0.097(12) 0.018(10) 0.016(9) -0.018(7)
C651 0.066(10) 0.085(11) 0.070(12) -0.010(9) 0.004(9) -0.007(8)
C652 0.104(9) 0.078(9) 0.051(9) -0.012(7) 0.008(8) -0.014(7)
C653 0.116(9) 0.058(8) 0.058(9) -0.003(7) 0.006(8) -0.029(7)
C654 0.106(12) 0.120(16) 0.068(14) 0.016(11) 0.024(10) -0.041(11)
C655 0.141(16) 0.084(13) 0.112(18) 0.003(12) 0.060(15) -0.036(11)
C656 0.124(9) 0.111(11) 0.108(13) 0.010(10) 0.002(10) -0.037(8)
C657 0.046(9) 0.080(11) 0.043(8) -0.020(8) -0.016(7) -0.018(8)
C658 0.079(12) 0.075(11) 0.045(10) 0.016(8) -0.013(8) -0.023(9)
C659 0.081(12) 0.060(11) 0.044(9) 0.016(7) -0.013(8) -0.029(9)
C660 0.053(12) 0.088(14) 0.091(14) -0.006(11) -0.020(10) -0.029(10)
C663 0.122(9) 0.129(11) 0.112(13) 0.013(11) -0.003(11) -0.030(8)
C670 0.114(10) 0.123(11) 0.116(13) 0.008(10) 0.008(10) -0.003(8)
C671 0.123(10) 0.138(10) 0.132(14) -0.003(11) 0.009(11) -0.011(9)
C672 0.131(10) 0.148(11) 0.145(15) 0.010(12) -0.015(12) -0.028(9)
C9 0.045(7) 0.035(8) 0.025(5) -0.009(6) 0.003(6) 0.009(6)
O13 0.032(5) 0.038(5) 0.046(5) 0.004(4) -0.006(4) 0.001(4)
O16 0.020(4) 0.038(5) 0.047(6) -0.014(4) 0.002(4) -0.004(4)
Au17 0.0667(4) 0.0268(3) 0.0276(3) -0.0018(2) 0.0073(3) 0.0019(3)
Au18 0.0611(4) 0.0240(3) 0.0240(3) 0.0021(2) 0.0037(3) 0.0002(3)
Au19 0.0438(3) 0.0316(3) 0.0294(3) 0.0031(2) 0.0010(2) -0.0021(2)
C19 0.085(12) 0.030(6) 0.019(6) -0.002(5) 0.008(7) 0.005(8)
Au20 0.0482(3) 0.0256(3) 0.0236(3) -0.0017(2) 0.0035(2) -0.0028(2)
Au21 0.0391(3) 0.0311(3) 0.0230(3) -0.0043(2) -0.0032(2) 0.0075(2)
O21 0.039(6) 0.031(5) 0.052(5) 0.009(4) -0.007(4) -0.001(4)
Au22 0.0438(3) 0.0262(3) 0.0278(3) -0.0031(2) -0.0012(2) 0.0023(2)
Au23 0.0479(3) 0.0244(3) 0.0232(3) -0.0011(2) -0.0048(2) 0.0095(2)
O23 0.046(6) 0.046(6) 0.047(6) 0.022(4) -0.011(5) -0.009(5)
Au24 0.0519(4) 0.0348(3) 0.0284(3) -0.0015(2) -0.0051(3) 0.0081(3)
O33 0.070(8) 0.068(8) 0.068(7) 0.020(6) -0.010(6) -0.012(6)
O37 0.068(7) 0.053(6) 0.039(5) 0.004(5) -0.024(5) 0.017(5)
O39 0.067(6) 0.030(5) 0.044(6) 0.002(4) 0.017(5) 0.006(5)
O40 0.070(7) 0.066(7) 0.053(6) -0.011(5) -0.021(5) 0.016(5)
O43 0.092(10) 0.040(6) 0.107(10) -0.003(6) 0.013(8) -0.004(6)
O44 0.081(8) 0.023(5) 0.053(6) -0.014(4) 0.027(5) -0.014(5)
O46 0.053(7) 0.120(11) 0.064(8) 0.013(7) -0.008(6) -0.040(7)
O49 0.059(7) 0.060(7) 0.049(6) 0.015(5) 0.007(5) 0.000(6)
O50 0.098(10) 0.044(6) 0.066(8) -0.010(5) 0.000(7) 0.007(6)
O51 0.051(7) 0.106(11) 0.200(14) -0.032(10) -0.015(9) -0.026(8)
O54 0.122(10) 0.219(18) 0.142(14) -0.044(13) 0.026(9) -0.098(13)
O63 0.179(12) 0.158(15) 0.114(12) -0.002(10) 0.028(11) -0.085(12)
C75 0.046(8) 0.023(6) 0.031(7) 0.004(5) -0.005(5) 0.006(5)
C79 0.030(7) 0.023(7) 0.042(7) -0.002(5) 0.018(6) 0.003(5)
C82 0.037(7) 0.017(6) 0.027(6) -0.002(5) 0.006(5) 0.003(5)
C83 0.041(7) 0.018(6) 0.039(7) -0.003(5) 0.008(6) -0.001(5)
C110 0.020(6) 0.029(7) 0.041(7) 0.003(5) 0.002(5) -0.001(5)
C118 0.046(9) 0.034(8) 0.049(8) -0.009(6) 0.003(6) -0.011(7)
C148 0.061(10) 0.032(7) 0.023(6) -0.007(5) 0.016(6) -0.005(6)
C154 0.031(7) 0.028(6) 0.029(6) 0.011(5) 0.002(5) 0.001(5)
C156 0.038(7) 0.017(6) 0.024(6) -0.001(4) 0.011(5) 0.009(5)
C159 0.040(8) 0.025(7) 0.045(8) 0.004(5) -0.011(6) -0.008(6)
C161 0.046(7) 0.026(7) 0.035(7) -0.016(6) -0.012(5) 0.013(6)
C176 0.015(6) 0.035(6) 0.032(7) -0.007(5) 0.006(5) 0.003(5)
C178 0.037(7) 0.029(7) 0.027(6) -0.002(5) 0.003(5) -0.004(5)
C182 0.051(9) 0.032(7) 0.026(6) -0.004(5) -0.002(6) -0.001(5)
C189 0.037(7) 0.037(8) 0.035(7) 0.000(5) -0.007(6) -0.006(6)
C194 0.025(6) 0.029(7) 0.044(6) -0.015(5) 0.007(5) -0.002(5)
C195 0.031(7) 0.036(7) 0.032(7) 0.001(5) 0.008(5) -0.010(6)
C196 0.039(7) 0.033(7) 0.047(7) 0.014(6) 0.005(6) -0.002(6)
C201 0.043(7) 0.037(7) 0.037(6) 0.008(5) 0.011(6) -0.014(6)
C203 0.043(7) 0.033(6) 0.036(7) 0.005(5) 0.003(5) -0.006(5)
C204 0.022(7) 0.059(9) 0.046(7) 0.007(7) 0.007(6) -0.005(6)
C207 0.066(10) 0.034(7) 0.026(7) 0.002(5) 0.019(7) -0.016(7)
C211 0.056(9) 0.036(6) 0.029(5) 0.003(5) -0.014(7) -0.010(6)
C215 0.028(6) 0.028(6) 0.040(7) -0.004(5) 0.006(5) -0.007(5)
C216 0.046(8) 0.054(10) 0.045(8) 0.006(7) 0.002(6) 0.003(7)
C218 0.053(9) 0.035(7) 0.023(5) -0.010(5) 0.012(6) -0.007(6)
C222 0.045(8) 0.047(8) 0.019(6) -0.003(5) 0.015(6) -0.021(7)
C226 0.055(10) 0.045(8) 0.028(7) 0.010(6) -0.007(6) -0.028(7)
C228 0.032(6) 0.031(7) 0.035(7) -0.010(5) 0.001(5) -0.005(6)
C231 0.035(8) 0.034(7) 0.032(7) 0.003(5) 0.015(6) -0.006(6)
C232 0.038(7) 0.013(6) 0.043(6) -0.010(5) 0.010(5) -0.007(5)
C233 0.044(8) 0.023(6) 0.035(6) 0.000(5) -0.006(5) 0.004(5)
C239 0.061(10) 0.029(7) 0.036(8) -0.005(5) 0.033(7) -0.013(7)
C242 0.047(9) 0.053(8) 0.042(9) -0.003(7) 0.007(7) -0.023(7)
C245 0.029(7) 0.033(7) 0.030(6) 0.002(5) 0.004(5) -0.017(6)
C247 0.049(6) 0.024(6) 0.022(6) 0.007(5) 0.003(5) -0.001(6)
C257 0.043(8) 0.069(11) 0.048(8) 0.001(7) -0.008(7) 0.002(7)
C261 0.034(8) 0.050(7) 0.043(7) -0.016(6) 0.006(6) 0.000(6)
C267 0.069(8) 0.028(7) 0.027(7) 0.004(5) 0.015(6) -0.007(6)
C269 0.079(12) 0.049(7) 0.028(7) 0.002(6) 0.012(7) -0.016(8)
C273 0.070(9) 0.052(8) 0.019(7) -0.005(6) 0.017(6) 0.001(6)
C275 0.036(7) 0.041(8) 0.036(6) 0.002(6) 0.012(5) 0.000(6)
C276 0.038(7) 0.028(7) 0.031(7) 0.008(5) -0.003(5) 0.015(5)
C277 0.036(8) 0.041(7) 0.044(7) -0.005(6) 0.005(6) 0.010(6)
C283 0.085(12) 0.037(7) 0.030(7) 0.006(5) 0.018(7) 0.004(7)
C292 0.082(12) 0.027(7) 0.065(10) 0.000(7) 0.000(8) -0.010(6)
C293 0.044(7) 0.052(9) 0.045(8) -0.009(6) 0.002(6) -0.006(6)
C297 0.034(8) 0.089(12) 0.040(8) 0.006(7) -0.014(6) -0.013(6)
C299 0.021(6) 0.024(6) 0.037(7) -0.006(5) 0.008(5) -0.009(4)
C300 0.029(7) 0.018(6) 0.038(7) 0.013(5) 0.002(5) 0.008(5)
C304 0.018 0.050 0.050 -0.013 0.011 0.004
C308 0.046 0.031 0.030 0.007 -0.004 0.001
C309 0.028 0.051 0.050 0.001 0.006 -0.001
C312 0.072 0.017 0.034 0.005 0.007 0.006
C316 0.057 0.058 0.025 -0.012 -0.010 0.008
C320 0.068 0.020 0.027 0.001 0.013 0.000
C321 0.077 0.039 0.040 0.006 0.006 0.006
C322 0.062 0.027 0.060 0.012 0.003 -0.006
C324 0.047 0.025 0.030 -0.009 0.003 0.006
C334 0.062 0.064 0.076 -0.029 0.026 -0.018
C338 0.039 0.031 0.056 -0.013 -0.002 -0.008
C339 0.068 0.034 0.022 -0.007 -0.009 0.014
C345 0.068 0.025 0.032 -0.001 0.016 -0.010
C346 0.026 0.031 0.052 -0.001 0.005 -0.003
C349 0.044 0.048 0.050 0.001 0.012 0.015
C354 0.068 0.022 0.042 0.002 0.003 -0.006
C355 0.034 0.069 0.044 -0.012 0.001 0.005
C356 0.039 0.033 0.040 0.012 0.007 0.002
C364 0.063 0.033 0.079 0.003 0.014 -0.014
C366 0.066 0.047 0.043 -0.003 0.028 -0.017
C367 0.083 0.028 0.027 -0.004 0.013 -0.005
C375 0.058 0.037 0.017 -0.005 -0.002 -0.015
C383 0.073 0.017 0.028 0.001 0.011 0.005
C385 0.058 0.032 0.049 -0.002 0.005 -0.009
C388 0.085 0.024 0.030 0.001 0.019 0.003
C390 0.064 0.035 0.035 -0.001 0.000 0.009
C394 0.046 0.040 0.042 -0.003 0.026 -0.002
C397 0.053 0.096 0.042 -0.025 0.010 -0.043
C400 0.035 0.038 0.042 -0.014 -0.006 0.013
C401 0.066 0.052 0.044 0.025 -0.016 0.001
C403 0.056 0.041 0.035 0.001 0.009 -0.008
C405 0.061 0.043 0.029 -0.005 0.008 0.010
C406 0.046 0.030 0.034 0.012 -0.008 0.004
C413 0.085 0.017 0.036 -0.001 0.003 -0.003
C415 0.030 0.027 0.044 0.007 0.007 0.013
C418 0.062 0.035 0.067 0.012 0.006 -0.011
C419 0.040 0.011 0.056 -0.007 0.002 0.001
C423 0.085 0.018 0.027 0.001 0.003 0.009
C432 0.054 0.035 0.042 0.012 0.010 0.000
C442 0.066 0.044 0.032 -0.005 0.009 0.001
C446 0.080 0.039 0.037 0.002 0.001 -0.007
C447 0.091 0.021 0.031 -0.002 0.018 0.007
C450 0.125 0.031 0.046 0.010 0.021 -0.017
C454 0.093 0.034 0.032 0.002 -0.010 0.018
C457 0.071 0.038 0.048 -0.003 -0.017 0.028
C458 0.067 0.028 0.032 -0.002 -0.013 0.011
C459 0.061 0.052 0.061 -0.006 0.011 -0.027
C461 0.058 0.037 0.026 0.000 0.000 -0.008
C465 0.061 0.034 0.043 -0.004 0.014 -0.010
C471 0.042 0.049 0.053 -0.002 -0.015 -0.014
C473 0.049 0.043 0.018 0.006 0.003 -0.010
C476 0.054 0.063 0.061 0.002 -0.010 -0.010
C484 0.052 0.064 0.045 -0.009 -0.006 -0.005
C485 0.112 0.030 0.040 -0.006 0.018 -0.011
C491 0.038 0.021 0.067 -0.001 0.016 0.000
C493 0.097 0.053 0.044 0.006 -0.027 0.007
C496 0.035 0.031 0.070 -0.012 0.012 -0.010
C504 0.086 0.022 0.039 -0.007 0.009 0.008
C505 0.054 0.024 0.071 0.001 0.012 -0.008
C507 0.055 0.037 0.045 -0.008 0.010 -0.003
C508 0.040 0.027 0.042 0.001 -0.002 0.002
C512 0.037 0.064 0.067 -0.031 0.007 0.000
C513 0.067 0.029 0.043 0.004 -0.004 0.006
C515 0.077 0.027 0.042 -0.006 0.008 0.010
C516 0.051 0.040 0.038 0.000 0.002 0.015
C518 0.084 0.045 0.039 0.003 -0.007 0.026
C520 0.053 0.073 0.064 -0.022 0.015 -0.015
C528 0.079 0.009 0.038 0.006 0.010 -0.003
C531 0.035 0.050 0.067 0.014 0.005 0.002
C535 0.066 0.047 0.035 0.011 0.005 -0.004
C541 0.080 0.023 0.047 0.001 0.007 0.000
C543 0.045 0.051 0.118 0.021 0.020 -0.006
C544 0.089 0.025 0.052 -0.003 0.011 -0.017
C547 0.085 0.043 0.038 -0.004 0.005 0.012
C548 0.055 0.062 0.033 -0.008 -0.015 0.007
C549 0.050 0.062 0.043 0.014 0.015 -0.024
C551 0.038 0.043 0.089 0.009 0.011 -0.019
C553 0.040 0.043 0.138 0.005 -0.009 -0.005
C555 0.084 0.024 0.034 0.009 0.005 0.004
C557 0.094 0.029 0.039 0.002 -0.002 0.025
C558 0.067 0.030 0.052 0.003 0.002 -0.008
C564 0.071 0.032 0.086 0.020 -0.020 -0.012
C566 0.054 0.070 0.032 0.004 -0.024 -0.013
C567 0.044 0.036 0.102 -0.016 0.009 -0.012
C569 0.128 0.054 0.034 0.008 -0.021 0.003
C573 0.048 0.058 0.050 0.002 -0.004 0.000
C574 0.051 0.061 0.054 0.008 -0.011 -0.009
C578 0.080 0.055 0.045 0.002 -0.006 0.002
C584 0.068 0.095 0.050 -0.008 0.006 -0.047
C587 0.106 0.030 0.036 -0.009 -0.001 0.016
C592 0.080 0.047 0.045 0.008 -0.005 0.001
C594 0.097 0.038 0.034 -0.001 -0.005 0.030
C595 0.127 0.030 0.038 -0.003 0.017 0.017
C596 0.037 0.071 0.057 0.004 0.015 -0.007
C599 0.074 0.023 0.034 0.003 -0.001 -0.006
C600 0.082 0.040 0.064 0.021 0.026 0.025
C604 0.071 0.057 0.050 -0.011 0.014 -0.019
C605 0.111 0.039 0.065 -0.020 -0.001 -0.010
C606 0.103 0.043 0.097 -0.009 0.007 -0.030
C607 0.101 0.100 0.103 -0.024 0.017 -0.050
C608 0.096 0.072 0.104 -0.013 0.018 -0.045
C609 0.127 0.034 0.032 -0.005 0.020 0.013
C610 0.163 0.043 0.035 -0.005 0.024 -0.008
C611 0.084 0.048 0.050 -0.019 0.011 0.013
C612 0.154 0.050 0.035 0.003 0.007 -0.015
C613 0.168 0.041 0.029 0.001 0.010 -0.017
C614 0.093 0.060 0.076 0.021 -0.005 0.031
C615 0.042 0.100 0.102 0.010 -0.003 0.041
C616 0.137 0.047 0.075 0.000 0.034 -0.037
C617 0.120 0.083 0.090 0.009 0.016 -0.010
C618 0.155 0.063 0.048 -0.021 0.016 -0.027
C619 0.113 0.125 0.064 -0.044 0.025 -0.045
C620 0.086 0.176 0.087 0.010 -0.018 -0.003
C630 0.126 0.065 0.159 0.003 0.032 0.061
C665 0.118 0.109 0.108 -0.015 -0.007 -0.028
C669 0.119 0.146 0.083 0.000 0.010 -0.051
Au1 0.0283(3) 0.0213(2) 0.0229(2) -0.00154(19) 0.0010(2) -0.0036(2)
O1 0.035(5) 0.022(4) 0.025(4) -0.007(3) 0.002(4) -0.006(4)
Au2 0.0336(3) 0.0180(2) 0.0192(2) 0.00081(18) 0.0007(2) -0.0048(2)
O2 0.021(4) 0.056(6) 0.027(5) 0.004(4) -0.003(4) -0.001(4)
C2 0.032 0.025 0.023 0.003 -0.001 -0.011
Au3 0.0384(3) 0.0254(3) 0.0241(3) -0.0003(2) 0.0000(2) -0.0087(2)
Au4 0.0319(3) 0.0198(2) 0.0205(2) -0.00241(18) 0.0020(2) -0.0095(2)
Au5 0.0252(3) 0.0249(3) 0.0202(2) -0.00167(19) -0.0037(2) 0.0042(2)
O5 0.023(5) 0.034(5) 0.038(5) 0.003(4) 0.002(4) 0.005(4)
Au6 0.0332(3) 0.0242(3) 0.0329(3) -0.0030(2) -0.0012(2) -0.0016(2)
Au7 0.0328(3) 0.0210(2) 0.0241(3) 0.00011(19) -0.0014(2) -0.0016(2)
O7 0.045(7) 0.093(8) 0.055(7) 0.045(6) -0.014(5) -0.002(6)
C7 0.034 0.027 0.026 -0.001 0.005 -0.007
Au8 0.0307(3) 0.0264(3) 0.0241(3) 0.0007(2) -0.0025(2) -0.0057(2)
O8 0.029(5) 0.025(5) 0.057(6) -0.009(4) -0.002(4) 0.000(4)
C8 0.033 0.034 0.027 -0.006 -0.003 0.006
C10 0.023 0.036 0.014 0.004 -0.002 -0.021
O14 0.059(6) 0.036(5) 0.036(5) 0.000(4) -0.009(5) -0.021(5)
O15 0.054(6) 0.042(6) 0.033(5) 0.009(4) 0.001(4) -0.028(5)
O17 0.043(5) 0.029(5) 0.055(6) -0.014(4) -0.022(4) 0.008(4)
C17 0.028 0.036 0.022 0.001 -0.004 -0.013
C21 0.016 0.025 0.029 -0.006 0.002 -0.005
O22 0.069(7) 0.047(6) 0.031(5) -0.002(4) 0.004(5) -0.033(5)
C23 0.021 0.030 0.023 0.001 -0.012 -0.005
C24 0.013 0.040 0.016 0.004 -0.004 -0.012
C25 0.029 0.024 0.012 -0.001 -0.002 -0.009
C26 0.022 0.033 0.019 -0.004 -0.005 -0.006
O27 0.045(6) 0.040(5) 0.059(7) -0.009(4) 0.015(5) -0.004(5)
C27 0.022 0.034 0.020 -0.005 0.005 0.006
C31 0.032 0.012 0.030 -0.001 -0.013 -0.006
C34 0.023 0.034 0.032 -0.003 -0.004 -0.001
C35 0.031 0.027 0.032 -0.004 0.009 -0.022
O41 0.038(6) 0.125(11) 0.078(9) -0.027(8) 0.018(6) -0.039(7)
C41 0.035 0.030 0.016 0.001 -0.013 -0.003
C42 0.032 0.018 0.019 0.005 -0.004 -0.009
C43 0.015 0.016 0.035 0.000 -0.001 0.007
C44 0.030 0.021 0.024 -0.003 0.001 -0.002
C45 0.017 0.039 0.028 0.014 0.001 -0.005
C46 0.029 0.011 0.027 0.002 -0.009 -0.001
C47 0.027 0.027 0.028 -0.003 -0.011 -0.007
C49 0.029 0.030 0.031 0.004 0.002 -0.004
C51 0.036 0.028 0.027 -0.005 0.010 -0.011
C52 0.036 0.022 0.011 0.001 -0.014 -0.004
C53 0.029 0.021 0.056 0.004 -0.018 -0.015
C54 0.020 0.028 0.038 -0.013 0.003 0.002
C56 0.051 0.027 0.037 0.003 -0.021 0.002
C57 0.027 0.020 0.036 -0.001 -0.005 -0.012
O58 0.059(8) 0.130(13) 0.121(12) -0.016(10) -0.009(8) 0.013(8)
C58 0.013 0.033 0.026 -0.007 -0.003 0.000
O59 0.093(9) 0.107(11) 0.121(12) -0.020(9) -0.008(8) -0.049(9)
C59 0.037 0.042 0.026 0.000 -0.005 -0.001
O60 0.108(9) 0.178(12) 0.150(11) -0.048(10) 0.010(8) -0.072(9)
C60 0.031 0.051 0.025 0.006 -0.005 -0.016
C61 0.031 0.033 0.015 -0.007 -0.004 -0.005
C62 0.031 0.021 0.041 -0.008 -0.006 -0.003
C63 0.030 0.034 0.042 -0.007 -0.003 -0.008
C64 0.029 0.016 0.031 0.005 -0.005 0.001
C66 0.035 0.023 0.011 0.003 0.000 -0.001
C67 0.037 0.015 0.017 0.001 -0.002 0.001
C68 0.029 0.033 0.027 -0.002 -0.002 0.000
C69 0.062 0.041 0.018 -0.004 -0.001 -0.017
C70 0.038 0.029 0.025 0.002 0.000 0.005
C71 0.033 0.018 0.033 0.002 0.003 -0.010
C72 0.035 0.033 0.028 -0.006 -0.004 -0.006
C73 0.043 0.029 0.013 -0.010 -0.011 0.003
C96 0.028 0.033 0.026 0.001 0.014 -0.018
C97 0.043 0.035 0.027 0.003 0.003 -0.016
C98 0.026 0.046 0.020 0.002 0.014 -0.004
C99 0.015 0.036 0.032 -0.005 0.004 -0.006
C100 0.056 0.010 0.045 0.005 -0.014 -0.014
C101 0.026 0.034 0.029 -0.001 0.003 -0.012
C102 0.034 0.035 0.048 -0.006 -0.001 -0.009
C103 0.050 0.019 0.016 -0.006 -0.002 -0.004
C104 0.038 0.049 0.028 -0.011 -0.001 -0.015
C105 0.030 0.023 0.042 0.001 0.009 -0.020
C107 0.030 0.025 0.028 -0.012 -0.009 -0.007
C111 0.046 0.037 0.041 0.006 0.019 0.006
C112 0.021 0.027 0.028 -0.005 -0.009 -0.012
C113 0.042 0.032 0.030 0.003 -0.005 -0.013
C117 0.026 0.009 0.045 0.000 -0.010 0.004
C121 0.031 0.024 0.032 -0.006 -0.005 -0.005
C132 0.038 0.029 0.052 0.011 -0.019 -0.012
C133 0.048 0.029 0.029 -0.007 -0.013 -0.006
C135 0.050 0.034 0.042 -0.016 0.000 -0.011
C137 0.016 0.027 0.028 -0.010 -0.001 0.000
C139 0.022 0.028 0.029 0.002 0.000 0.001
C142 0.025 0.039 0.034 0.007 -0.011 -0.006
C144 0.027 0.027 0.057 0.001 -0.026 -0.009
C147 0.024 0.038 0.041 -0.008 0.008 -0.013
C149 0.051 0.029 0.017 0.004 0.001 -0.017
C151 0.041 0.027 0.022 -0.004 -0.004 -0.014
C157 0.052 0.038 0.053 0.008 0.000 0.001
C164 0.044 0.053 0.024 -0.014 0.008 -0.028
C167 0.044 0.023 0.043 0.005 -0.007 -0.008
C168 0.034 0.019 0.072 0.011 -0.023 -0.004
C170 0.026 0.034 0.060 0.005 -0.012 0.009
C171 0.036 0.052 0.029 -0.016 -0.016 -0.003
C172 0.024 0.032 0.030 0.001 -0.001 -0.006
C173 0.032 0.012 0.032 0.005 0.001 -0.002
C180 0.036 0.028 0.033 -0.001 -0.004 -0.004
C181 0.024 0.024 0.035 0.002 -0.008 -0.004
C184 0.049 0.028 0.029 -0.004 0.003 -0.008
C185 0.033 0.036 0.021 0.008 0.002 -0.011
C186 0.026 0.060 0.048 -0.011 -0.001 0.005
C187 0.029 0.076 0.028 -0.019 0.001 0.006
C191 0.043 0.058 0.018 -0.011 -0.003 -0.028
C192 0.024 0.023 0.033 -0.014 0.004 -0.002
C197 0.039 0.024 0.029 -0.006 0.003 -0.014
C199 0.033 0.042 0.029 -0.007 0.007 -0.029
C200 0.025 0.043 0.033 0.008 -0.008 -0.006
C209 0.040 0.036 0.030 0.001 -0.013 -0.018
C210 0.029 0.043 0.019 0.012 -0.002 -0.011
C214 0.037 0.033 0.031 -0.004 0.008 -0.015
C217 0.029 0.038 0.036 0.011 -0.016 -0.017
C219 0.052 0.055 0.019 -0.015 0.003 -0.003
C224 0.036 0.060 0.022 -0.005 -0.002 -0.009
C225 0.050 0.029 0.028 0.006 0.004 -0.010
C229 0.030 0.070 0.028 0.005 -0.005 -0.010
C230 0.026 0.065 0.075 -0.006 0.000 -0.013
C235 0.070 0.044 0.042 -0.018 -0.015 0.009
C236 0.033 0.059 0.029 0.003 0.010 0.009
C237 0.079 0.045 0.044 -0.005 0.011 0.002
C240 0.032 0.035 0.025 0.008 -0.011 -0.002
C241 0.056 0.009 0.040 -0.013 -0.002 0.007
C243 0.077 0.036 0.015 -0.003 -0.003 -0.020
C248 0.027 0.036 0.053 0.001 -0.022 -0.001
C285 0.034 0.036 0.029 -0.016 -0.009 0.008
C286 0.012 0.061 0.047 -0.013 0.006 -0.007
C291 0.036 0.023 0.030 -0.006 0.013 0.006
C296 0.021 0.045 0.028 -0.008 0.000 -0.001
C310 0.039 0.038 0.035 -0.020 -0.011 -0.002
C314 0.030 0.051 0.028 0.003 0.007 -0.001
C332 0.056 0.051 0.026 0.004 0.011 -0.009
C351 0.046 0.021 0.034 0.006 -0.006 -0.003
C358 0.044 0.052 0.044 -0.018 0.001 -0.010
C362 0.053 0.031 0.031 0.002 0.009 -0.011
C369 0.041 0.047 0.026 0.001 -0.010 -0.008
C374 0.039 0.033 0.054 -0.003 0.014 -0.013
C377 0.037 0.029 0.029 0.006 -0.011 -0.004
C387 0.038 0.037 0.044 -0.003 0.006 -0.008
C391 0.053 0.069 0.053 -0.042 0.025 -0.028
C392 0.031 0.021 0.030 -0.001 -0.010 0.004
C395 0.048 0.027 0.048 -0.001 0.002 -0.008
C399 0.048 0.058 0.036 0.002 -0.011 -0.029
C407 0.031 0.062 0.039 0.014 -0.011 -0.023
C412 0.043 0.036 0.029 0.001 0.003 -0.009
C420 0.032 0.044 0.033 -0.008 0.002 -0.005
C422 0.038 0.019 0.031 0.010 -0.012 -0.007
C428 0.044 0.036 0.036 -0.017 0.013 -0.003
C430 0.032 0.076 0.046 0.011 -0.017 -0.019
C434 0.045 0.045 0.045 -0.001 -0.004 -0.009
C437 0.073 0.036 0.041 0.006 -0.006 -0.022
C444 0.051 0.060 0.030 0.003 0.004 -0.013
C445 0.060 0.038 0.044 -0.009 0.019 -0.010
C455 0.040 0.073 0.017 -0.005 -0.009 -0.022
C460 0.076 0.045 0.035 -0.009 -0.011 0.019
C467 0.030 0.020 0.054 0.014 -0.009 -0.006
C470 0.065 0.026 0.039 -0.010 0.025 -0.021
C481 0.061 0.049 0.030 -0.019 0.016 -0.023
C483 0.082 0.062 0.044 -0.032 0.035 -0.029
C490 0.075 0.037 0.065 0.029 -0.024 -0.012
C498 0.052 0.057 0.030 0.004 0.012 -0.003
C500 0.050 0.027 0.055 -0.017 0.007 -0.006
C510 0.031 0.063 0.043 -0.001 -0.012 -0.001
C517 0.061 0.032 0.050 -0.011 0.005 0.009
C519 0.072 0.026 0.063 0.006 0.000 -0.032
C521 0.046 0.058 0.043 0.009 0.003 0.001
C522 0.033 0.052 0.035 -0.009 -0.013 -0.003
C523 0.065 0.086 0.065 -0.025 -0.002 0.032
C525 0.067 0.022 0.070 0.013 -0.011 -0.019
C526 0.024 0.034 0.072 -0.004 -0.012 -0.001
C540 0.048 0.073 0.030 0.018 -0.019 -0.024
C556 0.082 0.065 0.062 -0.028 0.037 -0.057
C568 0.054 0.058 0.041 -0.010 -0.006 -0.014
C571 0.074 0.067 0.056 -0.036 0.001 -0.018
C588 0.060 0.067 0.068 0.011 -0.003 -0.035
C631 0.088 0.095 0.061 -0.040 0.050 -0.057
C637 0.079 0.088 0.065 -0.027 0.007 -0.039
C638 0.077 0.104 0.106 -0.034 -0.016 -0.021
C640 0.094 0.049 0.098 -0.035 -0.001 -0.017
C642 0.101 0.094 0.100 0.020 -0.022 -0.069
C643 0.074 0.051 0.093 -0.019 -0.009 -0.014
C644 0.095 0.087 0.100 0.014 -0.020 -0.052
C645 0.075 0.110 0.095 -0.033 0.021 -0.041
C646 0.065 0.073 0.063 -0.017 -0.002 0.000
C647 0.107 0.056 0.074 -0.008 -0.018 -0.046
C648 0.054 0.087 0.075 0.007 -0.011 0.026
C649 0.073 0.097 0.066 -0.014 0.005 0.028
C664 0.080 0.120 0.102 -0.039 0.017 -0.058
C666 0.056 0.057 0.045 -0.006 0.010 0.002
O4 0.016(4) 0.032(5) 0.041(5) -0.007(4) 0.001(4) -0.003(4)
O0AA 0.106(10) 0.055(7) 0.070(8) -0.020(6) 0.010(7) -0.005(7)

loop_
_atom_type_symbol
_atom_type_description
_atom_type_scat_dispersion_real
_atom_type_scat_dispersion_imag
_atom_type_scat_source
C C 0.0033 0.0016 'International Tables Vol C Tables 4.2.6.8 and 6.1.1.4'
H H 0.0000 0.0000 'International Tables Vol C Tables 4.2.6.8 and 6.1.1.4'
Au Au -2.0133 8.8022 'International Tables Vol C Tables 4.2.6.8 and 6.1.1.4'
O O 0.0106 0.0060 'International Tables Vol C Tables 4.2.6.8 and 6.1.1.4'

loop_
_geom_angle_atom_site_label_1
_geom_angle_atom_site_label_2
_geom_angle_atom_site_label_3
_geom_angle
Au15 C3 Au14 99.3(5)
C174 C3 Au14 77.1(8)
C174 C3 Au15 175.9(11)
Au10 C4 Au11 104.5(5)
C30 C4 Au10 178.4(12)
C30 C4 Au11 74.4(8)
Au10 C6 Au9 96.8(5)
C12 C6 Au9 80.0(9)
C12 C6 Au10 175.9(12)
C6 Au9 Au10 39.9(3)
C6 Au9 Au12 123.0(4)
C6 Au9 C12 30.7(4)
C6 Au9 C48 158.4(5)
C6 Au9 C163 168.9(5)
Au10 Au9 Au12 84.496(16)
C12 Au9 Au10 70.5(3)
C12 Au9 Au12 150.5(3)
C48 Au9 Au10 118.6(3)
C48 Au9 Au12 35.9(3)
C48 Au9 C12 170.1(5)
C48 Au9 C163 31.8(4)
C163 Au9 Au10 148.7(3)
C163 Au9 Au12 67.7(3)
C163 Au9 C12 140.0(4)
C4 Au10 C6 176.5(5)
C4 Au10 Au9 133.2(3)
C4 Au10 Au11 39.9(3)
C6 Au10 Au9 43.3(3)
C6 Au10 Au11 136.6(4)
Au9 Au10 Au11 95.241(17)
C4 Au11 Au10 35.6(3)
C4 Au11 Au12 118.6(3)
C4 Au11 C30 33.7(4)
C4 Au11 C125 169.4(4)
Au12 Au11 Au10 84.508(16)
C16 Au11 C4 158.9(5)
C16 Au11 Au10 123.4(3)
C16 Au11 Au12 40.7(3)
C16 Au11 C30 166.7(5)
C16 Au11 C125 30.6(4)
C30 Au11 Au10 69.3(3)
C30 Au11 Au12 149.1(4)
C30 Au11 C125 137.8(5)
C125 Au11 Au10 151.8(3)
C125 Au11 Au12 71.3(3)
Au13 C11 Au16 101.5(5)
C335 C11 Au13 169.1(11)
C335 C11 Au16 80.0(8)
Au11 Au12 Au9 95.755(17)
Au13 Au12 Au9 135.27(2)
Au13 Au12 Au11 128.97(2)
C16 Au12 Au9 136.7(3)
C16 Au12 Au11 43.3(3)
C16 Au12 Au13 86.9(3)
C48 Au12 Au9 40.0(3)
C48 Au12 Au11 133.4(4)
C48 Au12 Au13 96.4(3)
C48 Au12 C16 176.6(5)
C6 C12 Au9 69.4(8)
C6 C12 C95 171.5(12)
C95 C12 Au9 119.1(8)
C11 Au13 Au12 94.5(3)
C11 Au13 Au14 134.0(3)
C11 Au13 Au16 40.9(3)
Au12 Au13 Au14 130.42(2)
Au12 Au13 Au16 133.09(2)
C13 Au13 C11 175.3(5)
C13 Au13 Au12 89.9(4)
C13 Au13 Au14 41.3(4)
C13 Au13 Au16 135.3(4)
Au14 Au13 Au16 96.353(19)
Au13 C13 Au14 101.5(6)
C22 C13 Au13 174.8(12)
C22 C13 Au14 79.1(8)
C3 Au14 Au13 120.7(4)
C3 Au14 Au15 37.9(3)
C3 Au14 C22 168.2(5)
C3 Au14 C174 32.0(5)
Au13 Au14 Au15 84.338(18)
C13 Au14 C3 157.5(5)
C13 Au14 Au13 37.1(4)
C13 Au14 Au15 119.8(4)
C13 Au14 C22 33.9(5)
C13 Au14 C174 169.1(5)
C22 Au14 Au13 70.9(3)
C22 Au14 Au15 151.8(3)
C22 Au14 C174 137.6(5)
C174 Au14 Au13 149.2(4)
C174 Au14 Au15 69.9(4)
C3 Au15 Au14 42.7(4)
C3 Au15 Au16 136.2(4)
Au16 Au15 Au14 95.567(19)
C18 Au15 C3 177.5(5)
C18 Au15 Au14 135.0(4)
C18 Au15 Au16 42.1(4)
C11 Au16 Au13 37.5(4)
C11 Au16 Au15 118.7(3)
C11 Au16 C18 156.2(5)
C11 Au16 C50 170.6(5)
C11 Au16 C335 33.3(5)
Au15 Au16 Au13 83.740(18)
C18 Au16 Au13 119.5(4)
C18 Au16 Au15 37.6(4)
C18 Au16 C50 32.8(5)
C18 Au16 C335 169.9(5)
C50 Au16 Au13 149.5(4)
C50 Au16 Au15 70.4(4)
C50 Au16 C335 138.1(5)
C335 Au16 Au13 70.4(3)
C335 Au16 Au15 150.7(3)
Au12 C16 Au11 96.1(5)
C125 C16 Au11 81.5(8)
C125 C16 Au12 176.6(12)
Au15 C18 Au16 100.3(5)
C50 C18 Au15 177.9(12)
C50 C18 Au16 79.0(9)
C13 C22 Au14 67.0(8)
C13 C22 C208 162.8(12)
C208 C22 Au14 126.9(8)
C4 C30 Au11 71.9(7)
C4 C30 C306 159.8(13)
C306 C30 Au11 126.5(9)
C333 C32 C39 112.7(10)
C37 C33 C333 111.8(10)
C368 C33 C37 122.9(11)
C368 C33 C333 104.1(11)
C37 C36 C39 112.1(10)
C40 C36 C37 106.9(9)
C40 C36 C39 113.1(10)
C33 C37 C36 111.3(9)
C33 C37 C38 109.6(11)
C38 C37 C36 110.5(10)
C37 C38 C361 109.6(12)
C32 C39 C36 111.1(10)
C36 C40 C130 115.7(11)
C318 C40 C36 111.5(10)
C318 C40 C130 109.2(11)
Au12 C48 Au9 104.0(5)
C163 C48 Au9 77.2(7)
C163 C48 Au12 174.5(13)
C18 C50 Au16 68.2(8)
C18 C50 C538 170.1(14)
C538 C50 Au16 121.5(9)
C288 C55 C250 116.3(11)
C288 C55 C363 118.1(10)
C363 C55 C250 101.3(11)
C141 C78 C84 110.8(10)
C84 C80 C331 101.2(10)
C175 C80 C84 114.7(11)
C175 C80 C331 122.6(10)
C80 C84 C78 107.8(10)
C80 C84 C95 102.5(10)
C80 C84 C328 111.3(10)
C95 C84 C78 114.4(9)
C95 C84 C328 109.9(10)
C328 C84 C78 110.6(10)
C331 C89 C95 107.7(10)
O12 C95 C12 108.1(10)
O12 C95 C84 113.5(9)
O12 C95 C89 110.0(10)
C12 C95 C84 112.7(10)
C12 C95 C89 110.5(10)
C84 C95 C89 101.9(10)
C160 C109 C158 112.3(10)
C158 C119 C150 109.6(10)
C166 C119 C150 114.2(10)
C166 C119 C158 112.6(11)
C530 C120 C160 118.3(11)
C477 C122 C166 113.1(12)
C16 C125 Au11 67.9(8)
C16 C125 C426 165.5(12)
C426 C125 Au11 125.1(8)
C138 C130 C40 111.9(11)
C305 C138 C130 110.7(12)
C152 C140 C443 113.8(12)
C78 C141 C289 112.7(11)
C183 C143 C426 107.1(11)
C160 C145 C183 103.2(10)
C166 C145 C160 115.8(12)
C166 C145 C183 121.0(11)
C119 C150 C554 112.2(11)
C179 C150 C119 108.4(11)
C179 C150 C554 113.3(13)
C140 C152 C175 110.6(11)
C179 C155 C570 124.4(15)
C119 C158 C109 108.7(10)
C109 C160 C120 110.4(11)
C109 C160 C145 107.6(11)
C109 C160 C426 117.6(10)
C145 C160 C120 113.2(10)
C145 C160 C426 98.0(10)
C426 C160 C120 109.5(11)
C48 C163 Au9 70.9(8)
C48 C163 C315 163.6(12)
C315 C163 Au9 123.7(8)
C119 C166 C122 108.3(11)
C145 C166 C119 109.4(11)
C145 C166 C122 113.8(12)
C3 C174 Au14 70.9(8)
C3 C174 C244 167.8(13)
C244 C174 Au14 120.7(9)
C80 C175 C152 112.0(10)
C80 C175 C289 109.9(10)
C289 C175 C152 109.5(11)
C155 C179 C150 118.2(15)
C155 C179 C477 121.6(14)
C477 C179 C150 120.0(13)
C143 C183 C145 104.7(10)
C213 C190 C208 116.5(10)
C213 C190 C384 109.2(11)
C246 C190 C208 100.5(10)
C246 C190 C213 108.4(10)
C246 C190 C384 114.6(11)
C384 C190 C208 107.6(11)
C198 C193 C202 122.2(12)
C198 C193 C373 124.5(12)
C373 C193 C202 113.3(11)
C193 C198 C205 121.8(14)
C238 C202 C193 109.1(10)
O25 C205 C198 122.3(13)
O25 C205 C206 117.7(13)
C198 C205 C206 119.8(12)
C205 C206 C357 108.5(11)
O20 C208 C22 109.8(10)
O20 C208 C190 110.7(11)
O20 C208 C212 116.6(11)
C22 C208 C190 111.0(10)
C22 C208 C212 108.1(11)
C212 C208 C190 100.4(10)
C529 C212 C208 107.9(10)
C365 C213 C190 112.1(10)
C234 C220 C246 109.3(10)
C238 C220 C234 112.6(11)
C238 C220 C246 111.6(10)
C220 C234 C365 111.0(10)
C220 C234 C373 108.3(10)
C373 C234 C365 111.9(10)
C220 C238 C202 112.1(11)
O24 C244 C174 108.1(11)
O24 C244 C336 112.3(12)
O24 C244 C456 112.1(13)
C174 C244 C456 110.5(12)
C336 C244 C174 112.0(13)
C336 C244 C456 101.8(11)
C190 C246 C220 112.8(10)
C190 C246 C529 104.2(10)
C529 C246 C220 118.9(10)
C429 C249 C256 110.3(11)
C55 C250 C258 105.4(11)
C55 C250 C306 99.3(10)
C258 C250 C306 117.0(10)
C372 C250 C55 112.7(11)
C372 C250 C258 111.3(10)
C372 C250 C306 110.5(11)
C256 C253 C264 112.8(11)
C256 C253 C433 110.1(13)
C433 C253 C264 108.9(11)
C253 C256 C249 109.8(12)
C266 C258 C250 111.0(10)
C279 C259 C436 119.9(14)
C559 C259 C279 119.7(14)
C559 C259 C436 120.3(13)
C270 C260 C263 112.9(11)
C260 C263 C319 110.3(12)
C260 C263 C404 113.3(11)
C319 C263 C404 111.7(11)
C280 C264 C253 106.5(11)
C550 C264 C253 110.7(11)
C550 C264 C280 114.1(13)
C363 C265 C306 103.1(11)
C258 C266 C303 113.3(11)
C260 C270 C336 111.1(11)
C582 C271 C336 116.8(12)
C259 C279 C342 116.2(12)
C264 C280 C408 117.9(11)
C429 C280 C264 114.3(12)
C429 C280 C408 103.0(11)
C55 C288 C303 108.8(10)
C55 C288 C342 111.0(11)
C342 C288 C303 109.6(11)
C175 C289 C141 106.9(10)
C175 C289 C343 114.4(10)
C343 C289 C141 115.3(11)
C318 C290 C305 122.7(14)
C502 C295 C333 117.0(12)
C408 C298 C315 105.6(10)
C266 C303 C288 114.6(11)
C266 C303 C436 113.4(11)
C288 C303 C436 109.6(10)
O30 C305 C138 120.1(14)
O30 C305 C290 123.2(14)
C290 C305 C138 116.3(12)
O29 C306 C30 112.7(11)
O29 C306 C250 111.0(10)
O29 C306 C265 114.6(11)
C30 C306 C250 110.3(11)
C30 C306 C265 106.1(11)
C250 C306 C265 101.6(10)
O11 C315 C163 112.5(10)
O11 C315 C298 112.4(10)
O11 C315 C429 112.6(10)
C163 C315 C298 106.6(11)
C163 C315 C429 109.1(10)
C298 C315 C429 103.1(10)
C319 C317 C336 115.0(12)
C319 C317 C552 121.6(11)
C336 C317 C552 103.3(12)
C290 C318 C40 124.6(13)
C290 C318 C361 120.6(13)
C361 C318 C40 113.6(11)
C263 C319 C506 111.4(12)
C317 C319 C263 107.8(11)
C317 C319 C506 111.7(12)
C479 C328 C84 115.4(11)
C89 C331 C80 102.8(10)
C32 C333 C33 109.0(10)
C32 C333 C295 112.3(11)
C32 C333 C472 117.2(10)
C33 C333 C472 97.2(10)
C295 C333 C33 110.3(10)
C295 C333 C472 109.7(10)
C11 C335 Au16 66.7(7)
C11 C335 C472 161.3(13)
C472 C335 Au16 125.5(9)
C244 C336 C270 117.4(11)
C244 C336 C271 109.7(13)
C244 C336 C317 101.3(11)
C270 C336 C271 109.8(12)
C270 C336 C317 109.1(12)
C317 C336 C271 109.1(11)
C288 C342 C279 109.8(11)
C289 C343 C499 111.7(11)
C443 C343 C289 116.2(11)
C443 C343 C499 112.1(12)
C368 C350 C472 104.5(10)
C373 C357 C206 115.3(11)
C318 C361 C38 110.9(10)
C265 C363 C55 108.5(11)
C213 C365 C234 111.8(11)
C33 C368 C350 107.8(11)
C250 C372 C427 114.7(12)
C193 C373 C234 106.6(10)
C357 C373 C193 110.2(11)
C357 C373 C234 115.9(11)
C453 C381 C429 115.1(12)
C190 C384 C489 117.6(12)
C495 C389 C503 111.4(14)
C497 C404 C263 108.8(12)
C565 C404 C263 115.6(13)
C565 C404 C497 106.3(14)
C280 C408 C298 104.7(11)
C433 C410 C579 115.0(13)
C441 C410 C433 123.8(16)
C441 C410 C579 121.2(16)
O34 C426 C125 109.5(9)
O34 C426 C143 113.1(10)
O34 C426 C160 109.2(10)
C125 C426 C160 112.7(10)
C143 C426 C125 108.9(11)
C143 C426 C160 103.4(10)
C249 C429 C315 116.7(11)
C249 C429 C381 110.9(11)
C280 C429 C249 107.9(11)
C280 C429 C315 100.8(10)
C280 C429 C381 112.3(11)
C315 C429 C381 107.9(10)
C565 C431 C506 114.4(13)
C410 C433 C253 107.3(13)
C503 C433 C253 117.0(12)
C503 C433 C410 110.8(12)
C259 C436 C303 107.6(11)
C488 C436 C259 112.8(13)
C488 C436 C303 114.6(12)
C410 C441 C495 120.0(17)
C343 C443 C140 113.2(12)
C575 C443 C140 120.5(14)
C575 C443 C343 126.1(14)
O42 C448 C462 122.5(13)
O42 C448 C559 122.2(14)
C462 C448 C559 114.8(13)
C552 C456 C244 109.7(13)
C448 C462 C488 108.6(13)
O26 C472 C333 109.6(10)
O26 C472 C335 111.0(10)
O26 C472 C350 114.9(11)
C335 C472 C333 110.1(10)
C335 C472 C350 108.0(11)
C350 C472 C333 102.9(10)
C179 C477 C122 110.4(12)
C436 C488 C462 112.7(13)
O38 C495 C389 118.3(17)
O38 C495 C441 123.9(17)
C441 C495 C389 116.9(15)
C404 C497 C661 112.8(14)
C667 C499 C343 116.9(14)
C433 C503 C389 113.4(14)
C431 C506 C319 109.5(13)
C212 C529 C246 104.2(10)
C539 C532 C542 112.3(12)
C603 C532 C539 112.9(16)
C603 C532 C542 107.9(12)
C563 C533 C536 115.9(13)
C580 C533 C536 103.0(15)
C580 C533 C563 118.1(13)
C536 C534 C590 109.6(14)
C534 C536 C533 108.2(14)
C534 C536 C628 113.5(14)
C538 C536 C533 98.7(12)
C538 C536 C534 116.9(12)
C538 C536 C628 109.5(15)
C628 C536 C533 108.8(12)
O45 C538 C50 107.6(12)
O45 C538 C536 111.7(11)
O45 C538 C581 112.4(13)
C50 C538 C536 115.1(14)
C50 C538 C581 105.2(12)
C536 C538 C581 104.7(12)
C626 C539 C532 120.3(16)
C626 C539 C627 119.9(15)
C627 C539 C532 119.6(18)
C532 C542 C563 108.4(11)
C590 C542 C532 111.9(12)
C590 C542 C563 106.8(14)
C264 C550 C579 110.8(13)
C456 C552 C317 102.3(11)
C601 C554 C150 117.6(15)
C259 C559 C448 123.1(13)
C533 C563 C542 106.0(11)
C576 C563 C533 111.4(14)
C576 C563 C542 103.9(14)
C431 C565 C404 111.6(15)
C662 C565 C404 126.8(19)
C662 C565 C431 121.6(19)
O47 C570 C155 120.3(17)
O47 C570 C601 122.5(18)
C601 C570 C155 116.1(15)
C443 C575 C593 121.1(15)
C563 C576 C627 110.3(15)
C550 C579 C410 107.5(12)
C533 C580 C581 105.1(14)
C580 C581 C538 103.7(14)
C534 C590 C542 112.0(13)
O52 C593 C575 120.8(18)
O52 C593 C667 123.8(16)
C575 C593 C667 115.3(14)
C554 C601 C570 112.3(18)
C532 C603 C625 110.9(15)
O56 C624 C625 118.8(19)
O56 C624 C626 126.1(18)
C626 C624 C625 115.2(18)
C624 C625 C603 109.9(15)
C539 C626 C624 125.9(16)
C539 C627 C576 113.2(14)
C536 C628 C629 111.6(15)
C668 C661 C497 104.5(19)
C565 C662 C668 119(3)
C499 C667 C593 110.2(14)
O62 C668 C661 113(2)
C662 C668 O62 120(3)
C662 C668 C661 127(2)
Au31 C1 Au32 103.1(6)
C169 C1 Au31 176.6(12)
C169 C1 Au32 78.7(8)
Au31 C5 Au30 96.7(5)
C221 C5 Au30 80.4(8)
C221 C5 Au31 176.5(11)
C20 C14 Au29 174.2(13)
C20 C14 Au30 79.3(8)
Au29 C14 Au30 101.5(6)
Au29 C15 Au32 97.2(6)
C29 C15 Au29 173.8(13)
C29 C15 Au32 78.1(9)
C14 C20 Au30 68.9(8)
C14 C20 C165 161.9(13)
C165 C20 Au30 126.9(8)
Au26 Au25 Au28 84.007(18)
C131 Au25 Au26 120.2(3)
C131 Au25 Au28 37.9(3)
C131 Au25 C344 158.5(5)
C131 Au25 C359 169.9(5)
C131 Au25 C370 31.8(4)
C344 Au25 Au26 38.4(4)
C344 Au25 Au28 121.3(4)
C344 Au25 C359 31.1(5)
C344 Au25 C370 168.6(5)
C359 Au25 Au26 69.4(3)
C359 Au25 Au28 149.5(4)
C359 Au25 C370 139.4(5)
C370 Au25 Au26 150.5(3)
C370 Au25 Au28 69.6(3)
Au25 Au26 Au27 95.697(19)
C344 Au26 Au25 42.3(4)
C344 Au26 Au27 136.5(4)
C344 Au26 C466 178.0(6)
C466 Au26 Au25 136.3(4)
C466 Au26 Au27 42.7(4)
Au28 Au27 Au26 84.358(18)
C28 Au27 Au26 121.8(4)
C28 Au27 Au28 38.5(4)
C28 Au27 C127 32.8(5)
C28 Au27 C371 166.3(5)
C28 Au27 C466 160.7(5)
C127 Au27 Au26 153.1(3)
C127 Au27 Au28 71.3(3)
C371 Au27 Au26 70.5(4)
C371 Au27 Au28 150.2(4)
C371 Au27 C127 136.0(5)
C466 Au27 Au26 39.5(4)
C466 Au27 Au28 122.2(4)
C466 Au27 C127 166.5(5)
C466 Au27 C371 31.0(5)
Au27 Au28 Au25 95.937(19)
C28 Au28 Au25 136.7(4)
C28 Au28 Au27 42.3(4)
C28 Au28 Au29 94.0(4)
Au29 Au28 Au25 128.15(2)
Au29 Au28 Au27 135.87(2)
C131 Au28 Au25 41.1(3)
C131 Au28 Au27 134.9(3)
C131 Au28 C28 177.0(5)
C131 Au28 Au29 88.6(3)
Au28 C28 Au27 99.1(6)
C127 C28 Au27 79.3(9)
C127 C28 Au28 176.8(13)
C14 Au29 Au28 93.2(3)
C14 Au29 Au30 40.8(3)
C14 Au29 Au32 134.7(3)
C15 Au29 C14 178.2(5)
C15 Au29 Au28 88.5(4)
C15 Au29 Au30 137.4(4)
C15 Au29 Au32 43.6(4)
Au28 Au29 Au30 132.22(2)
Au28 Au29 Au32 131.59(2)
Au32 Au29 Au30 95.976(18)
C15 C29 Au32 70.3(9)
C15 C29 C482 160.8(13)
C482 C29 Au32 124.6(9)
C5 Au30 C20 168.1(5)
C5 Au30 Au29 122.4(3)
C5 Au30 Au31 39.3(3)
C5 Au30 C221 32.0(4)
C14 Au30 C5 160.0(5)
C14 Au30 C20 31.8(5)
C14 Au30 Au29 37.7(4)
C14 Au30 Au31 120.9(3)
C14 Au30 C221 167.5(4)
C20 Au30 Au29 69.4(3)
C20 Au30 Au31 151.5(3)
C20 Au30 C221 136.6(5)
Au31 Au30 Au29 84.533(18)
C221 Au30 Au29 152.3(3)
C221 Au30 Au31 71.3(3)
C1 Au31 C5 177.2(5)
C1 Au31 Au30 133.8(4)
C1 Au31 Au32 41.0(4)
C5 Au31 Au30 43.9(3)
C5 Au31 Au32 137.5(3)
Au30 Au31 Au32 95.413(18)
C1 Au32 C15 157.2(5)
C1 Au32 Au29 118.3(3)
C1 Au32 C29 170.6(5)
C1 Au32 Au31 36.0(3)
C1 Au32 C169 32.6(5)
C15 Au32 Au29 39.2(4)
C15 Au32 C29 31.6(5)
C15 Au32 Au31 121.6(4)
C15 Au32 C169 169.4(5)
Au29 Au32 Au31 84.067(18)
C29 Au32 Au29 70.7(3)
C29 Au32 Au31 151.3(3)
C29 Au32 C169 139.1(5)
C169 Au32 Au29 148.8(4)
C169 Au32 Au31 68.6(3)
C272 C65 C537 111.5(12)
C94 C74 C87 110.1(11)
C92 C76 C90 102.1(10)
C177 C76 C90 117.7(10)
C177 C76 C92 114.4(11)
C93 C77 C91 113.4(11)
O9 C81 C88 115.1(10)
O9 C81 C92 108.1(10)
O9 C81 C370 109.7(10)
C88 C81 C92 104.2(10)
C370 C81 C88 109.1(10)
C370 C81 C92 110.4(10)
O10 C85 C86 108.9(10)
O10 C85 C128 116.2(11)
O10 C85 C169 109.0(12)
C128 C85 C86 103.4(12)
C169 C85 C86 112.4(12)
C169 C85 C128 106.8(11)
C85 C86 C129 97.7(10)
C85 C86 C347 110.4(12)
C94 C86 C85 119.2(11)
C94 C86 C129 107.9(12)
C94 C86 C347 109.7(11)
C129 C86 C347 111.4(11)
C223 C87 C74 109.7(11)
C227 C87 C74 112.9(13)
C227 C87 C223 112.8(11)
C81 C88 C90 107.7(10)
C88 C90 C76 103.5(10)
C92 C91 C77 110.9(10)
C76 C92 C81 99.5(10)
C91 C92 C76 107.3(10)
C91 C92 C81 118.8(10)
C91 C92 C376 113.5(11)
C376 C92 C76 109.8(10)
C376 C92 C81 106.9(10)
C77 C93 C153 113.5(11)
C77 C93 C177 111.9(10)
C177 C93 C153 109.4(10)
C86 C94 C74 112.8(12)
C126 C106 C114 107.9(10)
C136 C108 C126 109.7(10)
C146 C108 C126 109.9(11)
C146 C108 C136 113.1(11)
C106 C114 C165 103.9(10)
C134 C115 C417 108.2(10)
C136 C116 C323 108.5(11)
C514 C116 C136 110.2(11)
C514 C116 C323 111.9(11)
C177 C123 C162 112.4(12)
C313 C124 C134 115.5(11)
C106 C126 C108 123.4(10)
C106 C126 C134 102.2(10)
C108 C126 C134 113.2(10)
C28 C127 Au27 68.0(9)
C28 C127 C475 162.7(14)
C475 C127 Au27 126.5(9)
C85 C128 C478 106.5(13)
C227 C129 C86 114.5(11)
C478 C129 C86 103.4(13)
C478 C129 C227 118.1(12)
Au28 C131 Au25 101.1(5)
C370 C131 Au25 79.6(8)
C370 C131 Au28 174.6(12)
C115 C134 C124 112.6(10)
C115 C134 C126 109.1(9)
C115 C134 C165 115.3(10)
C126 C134 C124 112.6(10)
C165 C134 C124 107.9(10)
C165 C134 C126 98.7(10)
C108 C136 C116 110.2(10)
C108 C136 C417 111.9(10)
C116 C136 C417 113.9(11)
C108 C146 C307 111.4(12)
C327 C153 C93 116.2(11)
C360 C153 C93 108.7(11)
C360 C153 C327 111.4(11)
C360 C162 C123 110.5(12)
O18 C165 C20 111.2(10)
O18 C165 C114 113.4(10)
O18 C165 C134 110.2(10)
C20 C165 C114 107.0(11)
C20 C165 C134 111.0(10)
C114 C165 C134 103.8(9)
C1 C169 Au32 68.6(8)
C1 C169 C85 169.2(14)
C85 C169 Au32 122.2(9)
C76 C177 C93 109.6(10)
C76 C177 C123 113.2(12)
C93 C177 C123 110.7(10)
O19 C188 C221 110.5(10)
O19 C188 C281 108.9(10)
O19 C188 C325 114.0(11)
C221 C188 C281 109.7(11)
C221 C188 C325 110.3(10)
C325 C188 C281 103.2(10)
C5 C221 Au30 67.6(7)
C5 C221 C188 174.3(13)
C188 C221 Au30 118.1(8)
C87 C223 C452 110.2(11)
C87 C223 C501 114.0(12)
C501 C223 C452 109.6(12)
C87 C227 C129 108.3(11)
C474 C227 C87 110.8(13)
C474 C227 C129 113.0(12)
C287 C251 C327 107.8(12)
C494 C252 C281 117.4(12)
C255 C254 C337 114.9(12)
C255 C254 C348 120.8(12)
C348 C254 C337 104.9(11)
C254 C255 C326 113.3(13)
C254 C255 C330 110.4(11)
C326 C255 C330 109.1(12)
C337 C262 C311 107.9(11)
C282 C268 C281 110.8(11)
C65 C272 C341 112.9(11)
C65 C272 C352 110.3(12)
C352 C272 C341 107.2(10)
C287 C274 C360 121.2(12)
C323 C278 C340 111.0(12)
C252 C281 C188 109.1(11)
C268 C281 C188 118.0(10)
C268 C281 C252 110.6(11)
C341 C281 C188 98.9(9)
C341 C281 C252 112.5(10)
C341 C281 C268 107.3(11)
C268 C282 C352 114.8(12)
C353 C284 C469 119.3(13)
C353 C284 C632 104.1(15)
C469 C284 C632 120.0(13)
O28 C287 C251 117.6(14)
O28 C287 C274 120.5(14)
C274 C287 C251 121.6(12)
O32 C294 C353 112.8(12)
O32 C294 C371 112.5(13)
O32 C294 C633 115.9(14)
C353 C294 C633 101.2(13)
C371 C294 C353 108.8(13)
C371 C294 C633 104.7(12)
C341 C301 C325 103.2(10)
C514 C307 C146 111.7(11)
C330 C311 C262 116.2(13)
C278 C323 C116 112.3(12)
C188 C325 C301 107.9(11)
C255 C326 C480 114.2(13)
C251 C327 C153 113.2(11)
C514 C329 C340 122.0(13)
C311 C330 C255 109.3(12)
C311 C330 C396 115.4(13)
C396 C330 C255 106.1(11)
C254 C337 C475 99.2(11)
C254 C337 C657 109.9(11)
C262 C337 C254 112.4(12)
C262 C337 C475 118.9(11)
C262 C337 C657 108.6(12)
C657 C337 C475 107.3(12)
O31 C340 C278 119.4(13)
O31 C340 C329 123.3(14)
C329 C340 C278 117.1(12)
C281 C341 C272 113.4(11)
C301 C341 C272 119.0(10)
C301 C341 C281 103.9(10)
Au26 C344 Au25 99.3(5)
C359 C344 Au25 76.6(9)
C359 C344 Au26 174.4(14)
C598 C347 C86 114.7(13)
C254 C348 C393 106.2(11)
C272 C352 C282 107.4(12)
C511 C352 C272 117.5(12)
C511 C352 C282 112.4(12)
C284 C353 C294 103.8(12)
C284 C353 C421 105.7(13)
C284 C353 C468 109.1(12)
C294 C353 C468 108.3(13)
C421 C353 C294 118.1(12)
C421 C353 C468 111.3(12)
C344 C359 Au25 72.4(9)
C344 C359 C486 161.7(15)
C486 C359 Au25 123.2(9)
C162 C360 C153 114.8(12)
C274 C360 C153 121.9(13)
C274 C360 C162 123.0(13)
C81 C370 Au25 124.6(8)
C131 C370 Au25 68.6(8)
C131 C370 C81 162.5(12)
C294 C371 Au27 118.4(10)
C466 C371 Au27 69.8(9)
C466 C371 C294 171.7(15)
C92 C376 C302 115.2(11)
C463 C378 C424 111.8(11)
C469 C378 C424 109.1(12)
C469 C378 C463 115.9(12)
C396 C379 C480 115.2(14)
C435 C379 C396 124.7(14)
C435 C379 C480 120.1(14)
C382 C380 C409 110.4(12)
C382 C380 C482 118.7(11)
C409 C380 C482 105.1(12)
C425 C380 C382 110.8(12)
C425 C380 C409 109.7(11)
C425 C380 C482 101.6(11)
C380 C382 C416 108.9(12)
C486 C386 C524 106.2(13)
C486 C386 C585 101.4(12)
C509 C386 C486 117.9(12)
C509 C386 C524 112.9(13)
C509 C386 C585 104.1(16)
C585 C386 C524 114.1(12)
C348 C393 C475 107.8(12)
C379 C396 C330 107.2(12)
C379 C396 C449 113.2(13)
C449 C396 C330 112.7(12)
C402 C398 C487 108.5(13)
C398 C402 C425 114.6(12)
C492 C402 C398 108.9(13)
C492 C402 C425 108.3(11)
C546 C409 C380 120.8(14)
C439 C411 C545 123.4(17)
C537 C414 C511 116.7(14)
C560 C414 C511 122.5(15)
C560 C414 C537 120.1(14)
C382 C416 C492 109.5(13)
C115 C417 C136 111.0(10)
C424 C421 C353 115.6(13)
C421 C424 C378 109.6(12)
C380 C425 C402 114.6(12)
C380 C425 C438 103.9(12)
C402 C425 C438 120.4(12)
C379 C435 C586 119.4(15)
C451 C438 C425 102.2(11)
C411 C439 C487 123.5(18)
C411 C439 C589 124.7(17)
C487 C439 C589 111.8(15)
C586 C440 C449 111.8(12)
C396 C449 C440 111.9(12)
C482 C451 C438 111.4(12)
C577 C452 C223 121.7(15)
C577 C452 C621 123.0(15)
C621 C452 C223 115.3(14)
C378 C463 C562 112.7(13)
C634 C463 C378 112.5(13)
C634 C463 C562 114.0(14)
Au26 C466 Au27 97.8(6)
C371 C466 Au26 176.9(13)
C371 C466 Au27 79.1(10)
C464 C468 C353 115.4(13)
C378 C469 C284 109.2(12)
C583 C469 C284 115.7(13)
C583 C469 C378 110.9(13)
C621 C474 C227 113.3(13)
O3 C475 C127 112.4(11)
O3 C475 C337 109.2(11)
O3 C475 C393 117.5(12)
C127 C475 C337 106.4(11)
C127 C475 C393 108.0(12)
C393 C475 C337 102.5(11)
C129 C478 C128 103.7(12)
C379 C480 C326 108.7(11)
C29 C482 C380 105.9(12)
O36 C482 C29 108.9(11)
O36 C482 C380 112.1(12)
O36 C482 C451 118.5(13)
C451 C482 C29 108.1(12)
C451 C482 C380 102.6(11)
O35 C486 C359 106.7(10)
O35 C486 C386 109.3(11)
O35 C486 C572 116.5(14)
C359 C486 C386 111.5(13)
C359 C486 C572 108.7(13)
C572 C486 C386 104.1(12)
C439 C487 C398 112.6(14)
C402 C492 C416 112.5(13)
C402 C492 C589 111.3(12)
C589 C492 C416 106.2(12)
C623 C501 C223 115.1(16)
C386 C509 C651 119.6(15)
C352 C511 C659 111.6(12)
C414 C511 C352 111.7(12)
C414 C511 C659 111.2(14)
C307 C514 C116 116.6(12)
C329 C514 C116 123.0(12)
C329 C514 C307 120.4(13)
C527 C524 C386 115.7(11)
C414 C537 C65 111.8(11)
O48 C545 C411 125.6(16)
O48 C545 C591 118.6(16)
C411 C545 C591 115.8(15)
C414 C560 C602 121.8(15)
C591 C561 C589 116.1(15)
C635 C562 C463 107.5(15)
C486 C572 C653 103.2(14)
C452 C577 C622 123.3(17)
C469 C583 C636 108.2(14)
C386 C585 C597 116.3(15)
C653 C585 C386 101.2(16)
C653 C585 C597 125.1(17)
O6 C586 C435 120.3(15)
O6 C586 C440 122.6(15)
C435 C586 C440 117.0(15)
C439 C589 C492 106.6(13)
C439 C589 C561 108.1(14)
C561 C589 C492 119.1(14)
C561 C591 C545 108.2(14)
C652 C597 C585 108.1(15)
C655 C597 C585 116.6(18)
C655 C597 C652 122(2)
O53 C602 C560 119.0(18)
O53 C602 C658 122(2)
C658 C602 C560 119.1(16)
C474 C621 C452 113.3(13)
O55 C622 C577 123(2)
O55 C622 C623 118(2)
C577 C622 C623 118.8(18)
C501 C623 C622 111.4(16)
C633 C632 C284 103.5(13)
C632 C633 C294 107.5(14)
C636 C634 C463 116.0(17)
C641 C634 C463 123.4(19)
C641 C634 C636 120.6(19)
C562 C635 C639 118.9(18)
C634 C636 C583 116.8(15)
O57 C639 C635 121(2)
O57 C639 C641 126(2)
C641 C639 C635 112.8(19)
C634 C641 C639 125(2)
C652 C650 C670 110.7(18)
C656 C650 C652 119(2)
C656 C650 C670 123(2)
C652 C651 C509 105.6(17)
C597 C652 C650 105.2(16)
C651 C652 C597 120.1(19)
C651 C652 C650 120.4(18)
C585 C653 C572 106.0(14)
C655 C654 C656 109(2)
C597 C655 C654 118(2)
C650 C656 C654 119(3)
C650 C656 C663 123(3)
C663 C656 C654 117(2)
C660 C657 C337 113.4(14)
C602 C658 C659 114.2(15)
C511 C659 C658 113.1(13)
C672 C663 C656 114(3)
C650 C670 C671 110(2)
C672 C671 C670 104(2)
O64 C672 C663 116(3)
O64 C672 C671 107(3)
C671 C672 C663 137(3)
Au21 C9 Au24 98.1(6)
C161 C9 Au21 171.6(14)
C161 C9 Au24 78.6(9)
Au18 Au17 Au20 84.637(19)
C19 Au17 Au18 39.7(4)
C19 Au17 Au20 122.3(4)
C19 Au17 C148 159.6(5)
C19 Au17 C447 32.0(5)
C19 Au17 C461 168.0(6)
C148 Au17 Au18 120.4(4)
C148 Au17 Au20 37.6(4)
C148 Au17 C447 167.2(5)
C148 Au17 C461 32.0(5)
C447 Au17 Au18 71.7(3)
C447 Au17 Au20 151.0(4)
C461 Au17 Au18 150.2(4)
C461 Au17 Au20 69.5(4)
C461 Au17 C447 137.2(5)
Au17 Au18 Au19 95.57(2)
C19 Au18 Au17 42.4(4)
C19 Au18 Au19 135.3(4)
C473 Au18 Au17 134.9(4)
C473 Au18 Au19 41.7(4)
C473 Au18 C19 177.0(5)
Au20 Au19 Au18 84.469(18)
C176 Au19 Au18 150.9(3)
C176 Au19 Au20 70.1(3)
C211 Au19 Au18 70.8(3)
C211 Au19 Au20 149.5(4)
C211 Au19 C176 137.6(5)
C218 Au19 Au18 119.9(4)
C218 Au19 Au20 38.2(4)
C218 Au19 C176 32.3(5)
C218 Au19 C211 168.9(5)
C473 Au19 Au18 37.7(3)
C473 Au19 Au20 120.3(3)
C473 Au19 C176 169.4(5)
C473 Au19 C211 33.2(5)
C473 Au19 C218 157.5(5)
Au18 C19 Au17 97.9(6)
C447 C19 Au17 79.6(9)
C447 C19 Au18 177.4(13)
Au19 Au20 Au17 95.325(19)
Au21 Au20 Au17 129.19(2)
Au21 Au20 Au19 135.21(2)
C148 Au20 Au17 41.3(4)
C148 Au20 Au19 134.3(4)
C148 Au20 Au21 90.1(4)
C218 Au20 Au17 134.1(4)
C218 Au20 Au19 42.7(4)
C218 Au20 Au21 93.5(4)
C218 Au20 C148 174.9(6)
C9 Au21 Au20 92.7(4)
C9 Au21 Au22 136.4(4)
C9 Au21 Au24 42.9(4)
C9 Au21 C156 175.9(5)
Au20 Au21 Au22 130.06(2)
Au20 Au21 Au24 134.19(2)
Au24 Au21 Au22 95.716(19)
C156 Au21 Au20 91.4(3)
C156 Au21 Au22 39.6(4)
C156 Au21 Au24 133.1(3)
Au23 Au22 Au21 84.325(18)
C156 Au22 Au21 36.2(4)
C156 Au22 Au23 118.9(3)
C156 Au22 C178 32.4(5)
C156 Au22 C182 157.9(5)
C156 Au22 C299 170.3(5)
C178 Au22 Au21 68.5(4)
C178 Au22 Au23 149.4(3)
C178 Au22 C182 168.6(6)
C178 Au22 C299 139.2(5)
C182 Au22 Au21 122.2(4)
C182 Au22 Au23 39.2(4)
C182 Au22 C299 31.2(5)
C299 Au22 Au21 151.0(3)
C299 Au22 Au23 70.4(3)
Au22 Au23 Au24 95.233(19)
C182 Au23 Au22 44.3(4)
C182 Au23 Au24 137.8(4)
C182 Au23 C339 179.0(6)
C339 Au23 Au22 135.0(4)
C339 Au23 Au24 41.8(4)
C9 Au24 Au21 39.0(4)
C9 Au24 Au23 122.0(4)
C9 Au24 C161 31.5(5)
C9 Au24 C339 159.1(5)
C9 Au24 C458 169.1(5)
Au21 Au24 Au23 84.725(19)
C161 Au24 Au21 70.3(3)
C161 Au24 Au23 152.4(3)
C161 Au24 C458 138.4(5)
C339 Au24 Au21 120.6(4)
C339 Au24 Au23 37.3(4)
C339 Au24 C161 169.0(5)
C339 Au24 C458 31.4(5)
C458 Au24 Au21 149.7(4)
C458 Au24 Au23 68.6(4)
O13 C75 C79 110.9(11)
O13 C75 C154 112.5(10)
O13 C75 C299 108.4(10)
C79 C75 C154 104.8(10)
C299 C75 C79 108.6(11)
C299 C75 C154 111.6(11)
C75 C79 C118 105.6(11)
C118 C82 C154 104.8(11)
C118 C82 C300 119.4(10)
C154 C82 C300 115.7(10)
C154 C83 C401 118.5(11)
O16 C110 C159 115.4(11)
O16 C110 C178 110.2(11)
O16 C110 C215 109.2(10)
C159 C110 C215 103.9(10)
C178 C110 C159 107.2(11)
C178 C110 C215 110.7(10)
C82 C118 C79 103.6(10)
Au20 C148 Au17 101.1(6)
C461 C148 Au17 78.7(9)
C461 C148 Au20 176.0(14)
C82 C154 C75 99.8(10)
C82 C154 C83 111.5(11)
C82 C154 C276 107.9(11)
C83 C154 C75 108.7(11)
C83 C154 C276 111.4(10)
C276 C154 C75 116.9(11)
Au21 C156 Au22 104.2(6)
C178 C156 Au21 176.2(12)
C178 C156 Au22 76.2(8)
C110 C159 C226 106.1(10)
C9 C161 Au24 69.9(9)
C9 C161 C400 164.8(14)
C400 C161 Au24 124.7(9)
C218 C176 Au19 69.2(8)
C218 C176 C233 164.9(13)
C233 C176 Au19 125.3(9)
C110 C178 Au22 126.1(9)
C156 C178 Au22 71.4(8)
C156 C178 C110 158.6(13)
Au23 C182 Au22 96.5(5)
C299 C182 Au22 80.2(9)
C299 C182 Au23 176.6(12)
C324 C189 C203 112.5(11)
C204 C194 C232 106.1(11)
C233 C194 C204 117.1(11)
C233 C194 C232 100.2(10)
C233 C194 C242 108.6(12)
C242 C194 C204 112.6(12)
C242 C194 C232 111.6(10)
C231 C195 C222 112.0(11)
C245 C195 C222 109.4(10)
C245 C195 C231 112.6(11)
C216 C196 C233 105.1(11)
O23 C201 C203 110.6(11)
O23 C201 C211 106.7(11)
O23 C201 C432 115.9(12)
C203 C201 C432 103.7(12)
C211 C201 C203 113.2(12)
C211 C201 C432 106.9(11)
C189 C203 C247 106.1(11)
C201 C203 C189 117.8(11)
C201 C203 C247 97.6(11)
C201 C203 C322 111.7(12)
C322 C203 C189 112.5(12)
C322 C203 C247 109.6(11)
C194 C204 C304 108.9(12)
C215 C207 C239 112.3(11)
C201 C211 Au19 123.8(10)
C473 C211 Au19 69.9(8)
C473 C211 C201 165.2(14)
C207 C215 C110 119.1(11)
C207 C215 C245 108.8(11)
C207 C215 C471 109.6(12)
C245 C215 C110 99.8(10)
C471 C215 C110 108.3(11)
C471 C215 C245 110.7(11)
C232 C216 C196 104.8(12)
Au20 C218 Au19 99.0(6)
C176 C218 Au19 78.5(8)
C176 C218 Au20 167.8(13)
C195 C222 C239 111.1(11)
C195 C222 C507 109.2(10)
C239 C222 C507 112.2(11)
C245 C226 C159 104.9(10)
C324 C228 C308 111.0(11)
C508 C228 C308 114.0(11)
C508 C228 C324 116.0(11)
C195 C231 C403 112.9(12)
C216 C232 C194 103.5(11)
C346 C232 C194 114.8(11)
C346 C232 C216 118.3(11)
O21 C233 C176 113.9(10)
O21 C233 C194 111.5(12)
O21 C233 C196 111.6(10)
C176 C233 C194 111.7(11)
C176 C233 C196 103.8(11)
C194 C233 C196 103.5(11)
C207 C239 C222 109.8(12)
C194 C242 C551 118.1(12)
C195 C245 C215 113.2(10)
C195 C245 C226 120.1(11)
C226 C245 C215 103.2(11)
C308 C247 C203 114.1(11)
C405 C247 C203 105.4(12)
C405 C247 C308 119.0(11)
C293 C257 C355 108.5(13)
C516 C261 C309 110.9(12)
C320 C267 C312 112.7(11)
C320 C267 C354 112.6(12)
C354 C267 C312 109.4(13)
C283 C269 C549 120.4(16)
C292 C273 C321 122.6(16)
C292 C273 C366 121.4(16)
C321 C273 C366 115.9(14)
C304 C275 C338 110.5(12)
C304 C275 C346 110.5(11)
C338 C275 C346 106.7(11)
C154 C276 C415 110.1(10)
C309 C277 C349 109.8(13)
C309 C277 C515 110.4(12)
C349 C277 C515 112.1(12)
C269 C283 C349 123.2(14)
C269 C283 C613 123.9(17)
C613 C283 C349 112.6(13)
C273 C292 C364 121.2(17)
C257 C293 C338 115.2(13)
C297 C293 C257 121.1(15)
C297 C293 C338 122.9(14)
C293 C297 C484 120.6(15)
C75 C299 Au22 119.4(9)
C182 C299 Au22 68.7(8)
C182 C299 C75 171.9(13)
C82 C300 C356 107.4(10)
C82 C300 C419 113.9(10)
C419 C300 C356 110.0(12)
C275 C304 C204 111.9(12)
C247 C308 C228 108.2(10)
C316 C308 C228 110.4(12)
C316 C308 C247 114.1(11)
C277 C309 C261 114.1(12)
C267 C312 C367 113.3(13)
C594 C312 C267 122.2(12)
C594 C312 C367 101.7(12)
C548 C316 C308 111.1(12)
C267 C320 C366 111.0(12)
C267 C320 C465 110.8(11)
C366 C320 C465 110.7(13)
C273 C321 C354 107.7(12)
C203 C322 C564 113.6(12)
C189 C324 C228 113.8(11)
C520 C334 C366 110.6(15)
C275 C338 C293 108.0(11)
C573 C338 C275 117.9(12)
C573 C338 C293 108.9(13)
Au23 C339 Au24 101.0(5)
C458 C339 Au23 178.3(15)
C458 C339 Au24 77.6(10)
C367 C345 C465 110.1(12)
C232 C346 C275 108.1(11)
C232 C346 C355 113.1(11)
C355 C346 C275 109.0(11)
C277 C349 C283 106.1(13)
C596 C349 C277 121.6(13)
C596 C349 C283 106.8(13)
C267 C354 C321 110.4(13)
C257 C355 C346 112.2(13)
C300 C356 C491 112.6(11)
C415 C356 C300 109.4(12)
C415 C356 C491 110.9(11)
O43 C364 C292 119.2(17)
O43 C364 C520 122.5(17)
C292 C364 C520 118.2(15)
C273 C366 C320 107.3(13)
C334 C366 C273 112.3(13)
C334 C366 C320 117.7(14)
C345 C367 C312 107.1(11)
C345 C367 C450 109.5(15)
C345 C367 C599 119.2(11)
C450 C367 C312 111.5(12)
C450 C367 C599 109.1(12)
C599 C367 C312 100.0(13)
C394 C375 C403 119.2(13)
C394 C375 C507 122.4(13)
C507 C375 C403 118.0(12)
C413 C383 C423 105.3(13)
C413 C383 C528 114.3(12)
C423 C383 C528 117.3(11)
C592 C385 C459 112.5(13)
O39 C388 C413 113.2(11)
O39 C388 C446 109.0(13)
O39 C388 C447 109.1(12)
C413 C388 C446 104.2(12)
C447 C388 C413 111.7(15)
C447 C388 C446 109.5(11)
C515 C390 C442 120.6(12)
C516 C390 C442 101.6(11)
C516 C390 C515 110.9(14)
C375 C394 C592 123.1(14)
C508 C397 C584 114.8(15)
O37 C400 C161 111.5(11)
O37 C400 C513 114.5(12)
O37 C400 C516 109.1(12)
C161 C400 C513 106.9(12)
C161 C400 C516 111.2(12)
C513 C400 C516 103.5(11)
C375 C403 C231 109.2(11)
C247 C405 C432 103.7(12)
C548 C406 C508 117.6(13)
C566 C406 C508 116.8(13)
C566 C406 C548 125.0(14)
C383 C413 C388 100.3(12)
C383 C413 C504 110.6(14)
C383 C413 C558 111.2(11)
C388 C413 C504 117.4(12)
C388 C413 C558 109.6(14)
C504 C413 C558 107.6(12)
C356 C415 C276 110.8(11)
C549 C418 C596 111.3(14)
C496 C419 C300 112.3(12)
C383 C423 C446 102.2(11)
C405 C432 C201 106.2(12)
C513 C442 C390 104.6(12)
C423 C446 C388 103.5(13)
C19 C447 Au17 68.4(8)
C19 C447 C388 167.5(15)
C388 C447 Au17 122.8(9)
C616 C450 C367 116.8(15)
C518 C454 C569 103.5(16)
C518 C454 C578 116.6(13)
C578 C454 C569 117.8(13)
O40 C457 C458 113.6(14)
O40 C457 C493 114.7(16)
O40 C457 C518 110.8(13)
C458 C457 C493 105.9(13)
C458 C457 C518 110.4(15)
C493 C457 C518 100.6(13)
C339 C458 Au24 71.0(9)
C339 C458 C457 167.9(15)
C457 C458 Au24 120.7(10)
C507 C459 C385 113.1(14)
C148 C461 Au17 69.3(8)
C148 C461 C599 163.0(14)
C599 C461 Au17 123.6(10)
C320 C465 C345 113.2(13)
C215 C471 C512 116.6(13)
Au18 C473 Au19 100.6(5)
C211 C473 Au18 177.1(12)
C211 C473 Au19 76.9(9)
C484 C476 C573 107.3(14)
O33 C484 C297 116.9(15)
O33 C484 C476 122.4(16)
C476 C484 C297 120.4(15)
C613 C485 C515 112.7(16)
C505 C491 C356 111.3(12)
C505 C491 C531 113.3(13)
C531 C491 C356 109.2(11)
C457 C493 C569 109.4(15)
C505 C496 C419 111.8(12)
C547 C504 C413 112.7(12)
C496 C505 C491 114.7(14)
C567 C505 C491 123.6(16)
C567 C505 C496 121.8(16)
C375 C507 C222 109.8(12)
C375 C507 C459 115.0(13)
C459 C507 C222 114.2(12)
C228 C508 C406 114.6(11)
C397 C508 C228 113.8(12)
C397 C508 C406 111.6(12)
C442 C513 C400 106.9(12)
C277 C515 C390 110.1(11)
C277 C515 C485 112.4(13)
C485 C515 C390 112.4(14)
C261 C516 C390 108.4(12)
C261 C516 C400 117.3(11)
C261 C516 C615 113.5(15)
C390 C516 C400 98.5(12)
C390 C516 C615 110.8(14)
C615 C516 C400 107.3(13)
C454 C518 C457 101.3(13)
C454 C518 C614 112.9(14)
C611 C518 C454 105.1(16)
C611 C518 C457 117.0(13)
C611 C518 C614 112.6(15)
C614 C518 C457 107.5(17)
C334 C520 C364 110.1(16)
C535 C528 C383 113.9(12)
C535 C528 C555 108.5(14)
C555 C528 C383 108.7(12)
C543 C531 C491 111.8(14)
C528 C535 C604 113.2(13)
C544 C541 C555 107.8(13)
C605 C541 C544 111.2(14)
C605 C541 C555 115.0(13)
C531 C543 C553 115.5(15)
C604 C544 C541 118.6(15)
C608 C544 C541 113.2(17)
C608 C544 C604 128.2(18)
C504 C547 C555 109.6(13)
C406 C548 C316 113.0(12)
O49 C549 C269 117.1(15)
O49 C549 C418 125.2(15)
C418 C549 C269 117.7(14)
O51 C553 C543 121(2)
O51 C553 C567 128(2)
C567 C553 C543 111.0(16)
C528 C555 C541 119.1(13)
C528 C555 C547 114.0(14)
C547 C555 C541 107.1(12)
C599 C557 C594 105.2(13)
C600 C558 C413 118.2(12)
C406 C566 C574 128.9(14)
C505 C567 C553 126.4(18)
C493 C569 C454 101.8(13)
C338 C573 C476 115.5(14)
O46 C574 C566 125.1(16)
O46 C574 C584 120.4(16)
C566 C574 C584 114.4(14)
C454 C578 C587 109.4(13)
C454 C578 C609 113.5(14)
C587 C578 C609 108.8(16)
C397 C584 C574 111.2(15)
C595 C587 C578 110.9(17)
C618 C587 C578 112.8(14)
C618 C587 C595 114.9(14)
O50 C592 C385 124.3(15)
O50 C592 C394 121.6(16)
C394 C592 C385 114.0(13)
C312 C594 C557 107.5(13)
C587 C595 C611 113.1(13)
C349 C596 C418 115.4(14)
O44 C599 C367 108.2(13)
O44 C599 C461 111.3(11)
O44 C599 C557 115.2(12)
C461 C599 C367 109.6(12)
C461 C599 C557 108.7(14)
C557 C599 C367 103.5(12)
C544 C604 C535 111.5(15)
C606 C605 C541 112.8(15)
C607 C606 C605 109(2)
O54 C607 C606 125(2)
O54 C607 C608 115(2)
C606 C607 C608 118(2)
C544 C608 C607 128(2)
C610 C609 C578 112.3(13)
C609 C610 C612 114.0(14)
C518 C611 C595 112.2(15)
C617 C612 C610 116.9(19)
C617 C612 C618 129(2)
C618 C612 C610 114(2)
C485 C613 C283 108.8(13)
C518 C614 C630 117.3(17)
C620 C615 C516 115.2(19)
C612 C617 C669 121(2)
C587 C618 C612 117.3(15)
C587 C618 C619 114.0(16)
C612 C618 C619 108.5(19)
C618 C619 C665 113.5(18)
C669 C665 C619 108.1(19)
O63 C669 C617 120(2)
O63 C669 C665 123(2)
C665 C669 C617 117(2)
Au2 Au1 Au4 84.246(16)
C7 Au1 Au2 119.1(3)
C7 Au1 Au4 36.4(3)
C7 Au1 C52 168.5(4)
C7 Au1 C151 32.5(4)
C10 Au1 Au2 39.4(3)
C10 Au1 Au4 121.9(3)
C10 Au1 C7 158.1(4)
C10 Au1 C52 31.4(4)
C10 Au1 C151 169.3(4)
C52 Au1 Au2 70.8(3)
C52 Au1 Au4 149.8(3)
C151 Au1 Au2 150.3(3)
C151 Au1 Au4 68.8(3)
C151 Au1 C52 138.6(4)
Au1 Au2 Au3 95.394(17)
C10 Au2 Au1 43.0(3)
C10 Au2 Au3 136.1(3)
C17 Au2 Au1 134.5(4)
C17 Au2 Au3 40.4(3)
C17 Au2 C10 175.8(5)
Au4 C2 Au3 97.9(5)
C51 C2 Au3 81.0(8)
C51 C2 Au4 176.5(12)
C2 Au3 Au2 122.2(3)
C2 Au3 Au4 38.9(3)
C2 Au3 C17 157.9(4)
C2 Au3 C51 32.3(4)
C2 Au3 C103 168.4(4)
Au4 Au3 Au2 84.616(16)
C17 Au3 Au2 35.8(3)
C17 Au3 Au4 119.5(3)
C17 Au3 C51 168.8(4)
C17 Au3 C103 33.5(4)
C51 Au3 Au2 152.7(3)
C51 Au3 Au4 71.1(3)
C103 Au3 Au2 69.3(3)
C103 Au3 Au4 151.1(3)
C103 Au3 C51 136.9(4)
C2 Au4 Au1 137.0(4)
C2 Au4 Au3 43.1(3)
C2 Au4 Au5 87.7(3)
C2 Au4 C7 177.5(5)
Au3 Au4 Au1 95.743(17)
Au5 Au4 Au1 134.51(2)
Au5 Au4 Au3 129.73(2)
C7 Au4 Au1 40.6(4)
C7 Au4 Au3 134.3(4)
C7 Au4 Au5 94.8(4)
Au4 Au5 Au6 130.27(2)
Au4 Au5 Au8 133.34(2)
Au8 Au5 Au6 95.945(18)
C26 Au5 Au4 94.6(3)
C26 Au5 Au6 134.7(3)
C26 Au5 Au8 41.5(3)
C27 Au5 Au4 90.3(3)
C27 Au5 Au6 40.7(3)
C27 Au5 Au8 133.4(3)
C27 Au5 C26 174.9(5)
Au7 Au6 Au5 84.131(17)
C27 Au6 Au5 37.5(3)
C27 Au6 Au7 119.3(3)
C27 Au6 C71 170.9(4)
C27 Au6 C172 33.4(5)
C27 Au6 C369 157.7(5)
C71 Au6 Au5 147.9(3)
C71 Au6 Au7 69.0(3)
C172 Au6 Au5 70.7(3)
C172 Au6 Au7 150.9(3)
C172 Au6 C71 139.2(5)
C369 Au6 Au5 120.7(4)
C369 Au6 Au7 38.9(4)
C369 Au6 C71 30.2(4)
C369 Au6 C172 168.6(5)
Au6 Au7 Au8 95.729(18)
C8 Au7 Au6 136.6(4)
C8 Au7 Au8 43.2(4)
C8 Au7 C369 178.1(6)
C369 Au7 Au6 43.7(4)
C369 Au7 Au8 136.2(4)
Au4 C7 Au1 103.0(5)
C151 C7 Au1 76.5(8)
C151 C7 Au4 174.5(12)
Au5 Au8 Au7 84.194(17)
C8 Au8 Au5 120.5(3)
C8 Au8 Au7 38.0(3)
C8 Au8 C21 32.2(4)
C8 Au8 C49 167.9(5)
C21 Au8 Au5 150.0(3)
C21 Au8 Au7 70.2(3)
C26 Au8 Au5 39.0(3)
C26 Au8 Au7 121.0(3)
C26 Au8 C8 158.9(5)
C26 Au8 C21 168.6(4)
C26 Au8 C49 32.2(4)
C49 Au8 Au5 71.1(3)
C49 Au8 Au7 151.1(3)
C49 Au8 C21 137.4(4)
Au7 C8 Au8 98.8(5)
C21 C8 Au7 175.0(11)
C21 C8 Au8 76.2(8)
Au2 C10 Au1 97.6(5)
C52 C10 Au1 79.3(8)
C52 C10 Au2 176.5(10)
Au2 C17 Au3 103.8(5)
C103 C17 Au2 179.0(10)
C103 C17 Au3 75.3(8)
C8 C21 Au8 71.6(8)
C8 C21 C23 167.2(13)
C23 C21 Au8 121.2(8)
O2 C23 C21 107.0(9)
O2 C23 C66 113.6(10)
O2 C23 C104 114.9(9)
C21 C23 C104 106.9(10)
C66 C23 C21 112.3(9)
C66 C23 C104 102.0(9)
C25 C24 C34 110.9(9)
C24 C25 C31 108.7(9)
C24 C25 C35 110.9(10)
C24 C25 C112 116.5(9)
C35 C25 C31 110.5(9)
C112 C25 C31 100.6(9)
C112 C25 C35 109.2(10)
Au5 C26 Au8 99.5(5)
C49 C26 Au5 174.3(11)
C49 C26 Au8 79.7(8)
Au5 C27 Au6 101.8(5)
C172 C27 Au5 171.5(11)
C172 C27 Au6 77.6(8)
C41 C31 C25 112.2(10)
C41 C31 C185 120.8(10)
C185 C31 C25 101.9(9)
C173 C34 C24 111.8(10)
C399 C35 C25 117.4(11)
C31 C41 C171 111.7(10)
C31 C41 C173 110.5(9)
C173 C41 C171 109.0(10)
C44 C42 C46 105.0(10)
C44 C42 C67 121.9(10)
C67 C42 C46 115.3(9)
C46 C43 C47 102.6(9)
C52 C43 C46 111.7(10)
C52 C43 C47 107.0(9)
O4 C43 C46 113.6(10)
O4 C43 C47 113.4(10)
O4 C43 C52 108.3(9)
C42 C44 C47 105.9(10)
C314 C45 C46 115.7(11)
C42 C46 C43 101.5(9)
C42 C46 C45 111.6(9)
C42 C46 C61 108.5(10)
C43 C46 C45 108.6(10)
C61 C46 C43 115.4(9)
C61 C46 C45 110.8(10)
C44 C47 C43 105.6(9)
C26 C49 Au8 68.2(8)
C26 C49 C392 159.7(13)
C392 C49 Au8 125.2(9)
C2 C51 Au3 66.7(7)
C2 C51 C105 160.9(13)
C105 C51 Au3 125.4(8)
C10 C52 Au1 69.3(7)
C10 C52 C43 171.1(13)
C43 C52 Au1 118.8(8)
C467 C53 C57 103.5(10)
C57 C54 C137 108.2(9)
C310 C54 C57 113.4(11)
C310 C54 C137 108.4(11)
C170 C56 C66 116.5(11)
C53 C57 C62 104.3(10)
C54 C57 C53 118.6(10)
C54 C57 C62 115.7(10)
C66 C58 C60 109.4(10)
C142 C59 C68 115.7(11)
C164 C60 C58 115.1(11)
C46 C61 C73 112.0(10)
C57 C62 C392 97.2(9)
C63 C62 C57 111.7(10)
C63 C62 C107 111.2(11)
C63 C62 C392 110.8(11)
C107 C62 C57 107.4(10)
C107 C62 C392 117.6(10)
C62 C63 C186 118.7(11)
C67 C64 C73 111.3(10)
C67 C64 C422 114.6(10)
C73 C64 C422 110.5(10)
C23 C66 C56 107.0(10)
C23 C66 C58 116.6(9)
C58 C66 C56 110.8(10)
C72 C66 C23 102.2(9)
C72 C66 C56 111.5(10)
C72 C66 C58 108.6(10)
C42 C67 C64 109.4(9)
C42 C67 C68 115.9(10)
C68 C67 C64 111.4(10)
C59 C68 C67 110.5(10)
C104 C69 C72 102.7(10)
O8 C70 C71 111.5(10)
O8 C70 C167 108.5(10)
O8 C70 C445 113.5(12)
C71 C70 C167 112.0(11)
C445 C70 C71 107.7(11)
C445 C70 C167 103.4(11)
C70 C71 Au6 120.9(8)
C369 C71 Au6 71.5(9)
C369 C71 C70 167.2(14)
C66 C72 C69 104.4(11)
C184 C72 C66 117.5(11)
C184 C72 C69 117.0(11)
C64 C73 C61 110.8(9)
O14 C96 C97 110.8(10)
O14 C96 C103 107.8(10)
O14 C96 C412 114.9(10)
C103 C96 C97 113.0(11)
C103 C96 C412 107.9(10)
C412 C96 C97 102.6(10)
C96 C97 C149 100.3(10)
C96 C97 C437 110.3(12)
C149 C97 C437 111.4(11)
C219 C97 C96 118.5(11)
C219 C97 C149 106.3(11)
C219 C97 C437 109.5(12)
C199 C98 C214 110.8(11)
C199 C99 C197 113.3(10)
C199 C99 C291 112.9(11)
C291 C99 C197 106.3(10)
C105 C100 C102 107.4(11)
C214 C101 C102 103.7(10)
C291 C101 C102 121.4(11)
C291 C101 C214 112.4(11)
C100 C102 C101 105.0(11)
C17 C103 Au3 71.2(7)
C17 C103 C96 165.1(12)
C96 C103 Au3 123.2(8)
C69 C104 C23 108.1(10)
O15 C105 C51 108.9(10)
O15 C105 C100 118.0(11)
O15 C105 C214 108.5(10)
C51 C105 C214 108.1(10)
C100 C105 C51 108.8(10)
C100 C105 C214 104.2(10)
C62 C107 C181 111.3(10)
C374 C111 C286 112.7(12)
O1 C112 C25 110.9(9)
O1 C112 C121 113.6(10)
O1 C112 C151 110.1(10)
C25 C112 C121 102.1(9)
C151 C112 C25 112.7(10)
C151 C112 C121 107.3(9)
C173 C113 C147 109.7(11)
C286 C113 C147 112.7(11)
C286 C113 C173 117.7(11)
C144 C117 C248 107.8(10)
C180 C117 C144 116.0(11)
C180 C117 C248 110.6(10)
C217 C117 C144 98.7(10)
C217 C117 C180 111.6(10)
C217 C117 C248 111.5(11)
C185 C121 C112 106.0(10)
C217 C132 C168 102.3(11)
C147 C133 C171 108.7(11)
C147 C135 C374 123.6(13)
C181 C137 C54 113.7(10)
C296 C137 C54 113.6(10)
C296 C137 C181 112.0(10)
C210 C139 C180 116.3(11)
C59 C142 C422 115.0(11)
C230 C142 C59 123.5(14)
C230 C142 C422 121.4(13)
O17 C144 C117 110.4(10)
O17 C144 C168 111.1(10)
C117 C144 C168 101.6(11)
C172 C144 O17 110.0(11)
C172 C144 C117 114.0(11)
C172 C144 C168 109.5(10)
C133 C147 C113 114.0(11)
C135 C147 C113 120.5(13)
C135 C147 C133 125.3(12)
C97 C149 C362 103.3(11)
C225 C149 C97 116.6(11)
C225 C149 C362 120.2(10)
C7 C151 Au1 70.9(8)
C7 C151 C112 161.1(12)
C112 C151 Au1 126.6(8)
C490 C157 C167 112.5(13)
C60 C164 C184 111.7(11)
C60 C164 C470 114.2(11)
C470 C164 C184 113.8(11)
C70 C167 C428 98.2(10)
C157 C167 C70 110.3(12)
C157 C167 C428 110.9(11)
C351 C167 C70 116.9(11)
C351 C167 C157 112.8(11)
C351 C167 C428 106.7(11)
C132 C168 C144 107.3(11)
C133 C171 C41 112.8(11)
C27 C172 Au6 69.0(8)
C27 C172 C144 161.8(14)
C144 C172 Au6 128.4(10)
C34 C173 C41 111.8(10)
C34 C173 C113 111.8(10)
C41 C173 C113 110.4(10)
C139 C180 C117 107.9(10)
C107 C181 C137 112.4(10)
C72 C184 C164 106.3(10)
C72 C184 C481 115.4(11)
C481 C184 C164 111.5(12)
C31 C185 C121 106.3(10)
C236 C187 C192 109.5(11)
C192 C191 C243 120.5(13)
C191 C192 C187 118.9(13)
C191 C192 C197 126.5(13)
C197 C192 C187 113.8(11)
C192 C197 C99 109.4(10)
C192 C197 C229 110.5(11)
C229 C197 C99 116.3(11)
C99 C199 C98 109.6(10)
C210 C200 C420 110.8(10)
C224 C200 C210 114.4(11)
C224 C200 C420 113.1(12)
C214 C209 C519 115.4(11)
C139 C210 C200 115.6(11)
C139 C210 C240 112.4(11)
C200 C210 C240 111.6(10)
C98 C214 C105 117.8(11)
C101 C214 C98 108.3(10)
C101 C214 C105 98.1(10)
C209 C214 C98 114.7(11)
C209 C214 C101 110.3(11)
C209 C214 C105 106.4(10)
C117 C217 C132 106.3(11)
C117 C217 C240 114.5(10)
C240 C217 C132 116.8(11)
C97 C219 C332 113.1(11)
C444 C224 C200 118.0(12)
C498 C224 C200 121.5(14)
C498 C224 C444 120.5(14)
C149 C225 C241 110.6(10)
C235 C225 C149 111.7(11)
C235 C225 C241 112.0(13)
C237 C229 C197 113.1(13)
C142 C230 C510 122.4(15)
C225 C235 C460 112.1(12)
C187 C236 C291 111.7(12)
C229 C237 C243 111.0(13)
C217 C240 C210 107.4(10)
C430 C240 C210 110.2(11)
C430 C240 C217 116.1(11)
C225 C241 C332 113.5(12)
C225 C241 C517 110.3(11)
C517 C241 C332 112.3(11)
O22 C243 C191 123.5(14)
O22 C243 C237 119.9(14)
C191 C243 C237 116.6(12)
C526 C248 C117 117.0(12)
C358 C285 C296 116.0(12)
C522 C285 C296 120.5(12)
C522 C285 C358 123.6(12)
C113 C286 C111 108.5(11)
C101 C291 C99 109.3(10)
C101 C291 C236 112.0(11)
C236 C291 C99 108.6(10)
C137 C296 C285 107.5(10)
C137 C296 C455 112.5(10)
C455 C296 C285 111.0(11)
C54 C310 C358 115.0(12)
C219 C332 C241 109.7(11)
C395 C351 C167 108.9(11)
C285 C358 C310 108.8(11)
C412 C362 C149 103.2(10)
Au7 C369 Au6 97.5(6)
C71 C369 Au6 78.4(9)
C71 C369 Au7 175.2(12)
O27 C374 C111 126.8(14)
O27 C374 C135 117.8(14)
C135 C374 C111 115.2(12)
C422 C377 C407 110.4(11)
C395 C387 C525 113.1(12)
C500 C387 C395 111.1(12)
C500 C387 C525 117.1(12)
C637 C391 C470 111.6(14)
O5 C392 C49 113.9(10)
O5 C392 C62 107.8(10)
O5 C392 C467 113.5(10)
C49 C392 C62 109.7(10)
C49 C392 C467 109.9(11)
C467 C392 C62 101.2(10)
C351 C395 C387 115.7(11)
C510 C407 C377 112.6(12)
C362 C412 C96 108.5(11)
C568 C420 C200 114.3(12)
C142 C422 C64 114.0(10)
C377 C422 C64 110.1(10)
C377 C422 C142 113.0(11)
C483 C428 C167 100.8(12)
C500 C428 C167 116.5(12)
C500 C428 C483 119.9(11)
C444 C430 C240 115.1(12)
O7 C434 C522 120.8(14)
O7 C434 C540 120.9(14)
C522 C434 C540 117.8(13)
C647 C437 C97 118.6(13)
C430 C444 C224 114.2(12)
C70 C445 C483 108.3(12)
C296 C455 C540 112.7(11)
C521 C460 C235 114.1(13)
C53 C467 C392 108.5(10)
C164 C470 C556 112.9(11)
C391 C470 C164 112.3(11)
C391 C470 C556 114.1(14)
C184 C481 C631 109.4(11)
C445 C483 C428 102.1(11)
C224 C498 C666 124.5(15)
C387 C500 C428 111.2(11)
C387 C500 C571 113.9(14)
C428 C500 C571 111.4(13)
O41 C510 C230 121.2(14)
O41 C510 C407 121.2(14)
C407 C510 C230 116.7(13)
C241 C517 C523 112.5(13)
C521 C517 C241 113.1(12)
C521 C517 C523 111.6(14)
C460 C521 C517 118.2(14)
C646 C521 C460 120.9(16)
C646 C521 C517 120.8(15)
C285 C522 C434 123.0(13)
C649 C523 C517 109.3(15)
C588 C525 C387 112.6(13)
C588 C525 C643 112.1(15)
C643 C525 C387 109.2(13)
C434 C540 C455 108.3(12)
C631 C556 C470 118.9(15)
C645 C556 C470 119.8(16)
C645 C556 C631 121.2(16)
C420 C568 C666 109.8(13)
C500 C571 C640 112.0(15)
C525 C588 C642 114.1(16)
C556 C631 C481 116.2(14)
C391 C637 C664 113.9(14)
C643 C638 C644 127(2)
C571 C640 C643 113.7(14)
C644 C642 C588 108.5(15)
C525 C643 C640 116.5(16)
C638 C643 C525 121(2)
C638 C643 C640 123(2)
O59 C644 C638 123.1(19)
O59 C644 C642 118.5(19)
C638 C644 C642 117(2)
C556 C645 C664 123(2)
C521 C646 C648 124.3(17)
O58 C648 C646 125(2)
O58 C648 C649 121(2)
C649 C648 C646 114.3(17)
C648 C649 C523 119.5(17)
O60 C664 C637 116(2)
O60 C664 C645 124(2)
C645 C664 C637 120.4(18)
C498 C666 C568 117.8(13)
O0AA C666 C498 125.2(16)
O0AA C666 C568 117.0(15)

loop_
_geom_bond_atom_site_label_1
_geom_bond_atom_site_label_2
_geom_bond_distance
C3 Au14 2.199(12)
C3 Au15 1.992(13)
C3 C174 1.233(18)
C4 Au10 1.986(12)
C4 Au11 2.188(12)
C4 C30 1.277(17)
C6 Au9 2.153(12)
C6 Au10 2.012(13)
C6 C12 1.173(16)
Au9 Au10 3.1162(6)
Au9 Au12 3.2897(7)
Au9 C12 2.265(12)
Au9 C48 2.182(11)
Au9 C163 2.252(11)
Au10 Au11 3.3019(7)
Au11 Au12 3.1023(7)
Au11 C16 2.138(12)
Au11 C30 2.217(12)
Au11 C125 2.283(12)
O11 C315 1.365(14)
C11 Au13 1.987(13)
C11 Au16 2.138(12)
C11 C335 1.278(18)
Au12 Au13 2.9267(7)
Au12 C16 2.033(13)
Au12 C48 1.989(12)
O12 C95 1.424(14)
C12 C95 1.511(17)
Au13 C13 1.935(14)
Au13 Au14 3.1406(7)
Au13 Au16 3.1963(7)
C13 Au14 2.117(13)
C13 C22 1.282(18)
Au14 Au15 3.1975(8)
Au14 C22 2.259(12)
Au14 C174 2.269(12)
Au15 Au16 3.1789(7)
Au15 C18 1.972(14)
Au16 C18 2.166(12)
Au16 C50 2.289(13)
Au16 C335 2.293(12)
C16 C125 1.176(16)
C18 C50 1.264(18)
O20 C208 1.412(16)
C22 C208 1.528(18)
O24 C244 1.454(18)
O25 C205 1.278(16)
O26 C472 1.438(16)
O29 C306 1.413(17)
O30 C305 1.231(16)
C30 C306 1.479(17)
C32 C39 1.545(17)
C32 C333 1.487(17)
C33 C37 1.508(17)
C33 C333 1.577(19)
C33 C368 1.508(17)
O34 C426 1.480(15)
C36 C37 1.541(17)
C36 C39 1.548(17)
C36 C40 1.510(17)
C37 C38 1.530(19)
O38 C495 1.275(19)
C38 C361 1.597(19)
C40 C130 1.573(18)
C40 C318 1.497(18)
O42 C448 1.200(17)
O45 C538 1.420(18)
O47 C570 1.234(19)
C48 C163 1.218(16)
C50 C538 1.460(19)
O52 C593 1.23(2)
C55 C250 1.538(18)
C55 C288 1.513(19)
C55 C363 1.529(18)
O56 C624 1.20(2)
O62 C668 1.39(3)
C78 C84 1.578(17)
C78 C141 1.527(18)
C80 C84 1.527(17)
C80 C175 1.501(18)
C80 C331 1.561(18)
C84 C95 1.533(17)
C84 C328 1.565(16)
C89 C95 1.561(16)
C89 C331 1.541(17)
C109 C158 1.557(18)
C109 C160 1.505(17)
C119 C150 1.543(18)
C119 C158 1.538(17)
C119 C166 1.532(18)
C120 C160 1.551(17)
C120 C530 1.506(19)
C122 C166 1.536(19)
C122 C477 1.534(19)
C125 C426 1.529(17)
C130 C138 1.53(2)
C138 C305 1.51(2)
C140 C152 1.457(18)
C140 C443 1.51(2)
C141 C289 1.560(18)
C143 C183 1.465(18)
C143 C426 1.508(18)
C145 C160 1.512(17)
C145 C166 1.487(19)
C145 C183 1.560(18)
C150 C179 1.52(2)
C150 C554 1.55(2)
C152 C175 1.552(17)
C155 C179 1.36(2)
C155 C570 1.50(2)
C160 C426 1.539(18)
C163 C315 1.503(16)
C174 C244 1.53(2)
C175 C289 1.525(18)
C179 C477 1.46(2)
C190 C208 1.582(19)
C190 C213 1.521(17)
C190 C246 1.503(18)
C190 C384 1.546(18)
C193 C198 1.320(18)
C193 C202 1.547(18)
C193 C373 1.508(18)
C198 C205 1.377(19)
C202 C238 1.546(18)
C205 C206 1.505(19)
C206 C357 1.533(18)
C208 C212 1.566(17)
C212 C529 1.510(18)
C213 C365 1.493(17)
C220 C234 1.521(17)
C220 C238 1.506(18)
C220 C246 1.551(17)
C234 C365 1.588(17)
C234 C373 1.573(17)
C244 C336 1.51(2)
C244 C456 1.533(19)
C246 C529 1.551(17)
C249 C256 1.574(17)
C249 C429 1.542(19)
C250 C258 1.563(17)
C250 C306 1.581(19)
C250 C372 1.522(17)
C253 C256 1.50(2)
C253 C264 1.61(2)
C253 C433 1.567(19)
C258 C266 1.472(18)
C259 C279 1.40(2)
C259 C436 1.538(19)
C259 C559 1.34(2)
C260 C263 1.50(2)
C260 C270 1.49(2)
C263 C319 1.510(19)
C263 C404 1.58(2)
C264 C280 1.544(17)
C264 C550 1.51(2)
C265 C306 1.592(17)
C265 C363 1.53(2)
C266 C303 1.543(18)
C270 C336 1.527(19)
C271 C336 1.55(2)
C271 C582 1.54(2)
C279 C342 1.57(2)
C280 C408 1.56(2)
C280 C429 1.527(19)
C288 C303 1.548(17)
C288 C342 1.515(18)
C289 C343 1.525(19)
C290 C305 1.46(2)
C290 C318 1.340(18)
C295 C333 1.545(16)
C295 C502 1.49(2)
C298 C315 1.566(19)
C298 C408 1.563(18)
C303 C436 1.549(19)
C315 C429 1.569(18)
C317 C319 1.48(2)
C317 C336 1.539(19)
C317 C552 1.54(2)
C318 C361 1.443(19)
C319 C506 1.56(2)
C328 C479 1.545(18)
C333 C472 1.593(18)
C335 C472 1.441(18)
C343 C443 1.49(2)
C343 C499 1.55(2)
C350 C368 1.524(19)
C350 C472 1.568(19)
C357 C373 1.482(18)
C372 C427 1.60(2)
C381 C429 1.590(18)
C381 C453 1.51(2)
C384 C489 1.55(2)
C389 C495 1.45(2)
C389 C503 1.48(2)
C404 C497 1.55(2)
C404 C565 1.52(2)
C410 C433 1.52(2)
C410 C441 1.33(2)
C410 C579 1.54(2)
C431 C506 1.53(2)
C431 C565 1.50(2)
C433 C503 1.47(2)
C436 C488 1.49(2)
C441 C495 1.42(2)
C443 C575 1.32(2)
C448 C462 1.51(2)
C448 C559 1.544(12)
C456 C552 1.51(2)
C462 C488 1.55(2)
C497 C661 1.55(3)
C499 C667 1.49(2)
C532 C539 1.48(2)
C532 C542 1.57(2)
C532 C603 1.45(2)
C533 C536 1.58(2)
C533 C563 1.55(2)
C533 C580 1.48(2)
C534 C536 1.49(2)
C534 C590 1.54(2)
C536 C538 1.49(2)
C536 C628 1.57(2)
C538 C581 1.57(2)
C539 C626 1.38(3)
C539 C627 1.45(2)
C542 C563 1.63(2)
C542 C590 1.56(2)
C550 C579 1.52(2)
C554 C601 1.43(2)
C563 C576 1.50(2)
C565 C662 1.26(3)
C570 C601 1.44(3)
C575 C593 1.540(13)
C576 C627 1.56(3)
C580 C581 1.55(2)
C593 C667 1.57(3)
C603 C625 1.59(2)
C624 C625 1.56(2)
C624 C626 1.39(3)
C628 C629 1.64(3)
C661 C668 1.51(3)
C662 C668 1.33(3)
C1 Au31 1.955(13)
C1 Au32 2.183(12)
C1 C169 1.264(18)
O3 C475 1.402(17)
C5 Au30 2.196(12)
C5 Au31 2.008(13)
C5 C221 1.259(17)
O6 C586 1.211(18)
O9 C81 1.426(14)
O10 C85 1.439(17)
C14 C20 1.210(18)
C14 Au29 2.008(13)
C14 Au30 2.143(12)
C15 Au29 2.004(14)
C15 C29 1.216(18)
C15 Au32 2.185(14)
O18 C165 1.415(15)
O19 C188 1.413(16)
C20 Au30 2.256(13)
C20 C165 1.537(18)
Au25 Au26 3.1854(7)
Au25 Au28 3.1956(7)
Au25 C131 2.140(12)
Au25 C344 2.172(13)
Au25 C359 2.217(13)
Au25 C370 2.261(12)
Au26 Au27 3.1909(8)
Au26 C344 2.004(14)
Au26 C466 2.048(14)
Au27 Au28 3.1686(7)
Au27 C28 2.162(14)
Au27 C127 2.291(13)
Au27 C371 2.286(14)
Au27 C466 2.186(14)
Au28 C28 2.000(14)
Au28 Au29 2.9131(7)
Au28 C131 1.998(12)
O28 C287 1.261(16)
C28 C127 1.262(18)
Au29 Au30 3.2148(7)
Au29 Au32 3.1455(7)
C29 Au32 2.272(12)
C29 C482 1.544(19)
Au30 Au31 3.1455(7)
Au30 C221 2.343(12)
Au31 Au32 3.2429(7)
O31 C340 1.235(16)
Au32 C169 2.299(14)
O32 C294 1.35(2)
O35 C486 1.442(18)
O36 C482 1.397(17)
O48 C545 1.270(18)
O53 C602 1.24(2)
O55 C622 1.22(2)
O57 C639 1.22(2)
O64 C672 1.38(4)
C65 C272 1.489(18)
C65 C537 1.53(2)
C74 C87 1.549(18)
C74 C94 1.55(2)
C76 C90 1.605(18)
C76 C92 1.572(17)
C76 C177 1.470(17)
C77 C91 1.545(17)
C77 C93 1.530(17)
C81 C88 1.514(18)
C81 C92 1.597(18)
C81 C370 1.494(17)
C85 C86 1.54(2)
C85 C128 1.524(18)
C85 C169 1.489(18)
C86 C94 1.515(18)
C86 C129 1.55(2)
C86 C347 1.580(18)
C87 C223 1.53(2)
C87 C227 1.517(19)
C88 C90 1.575(18)
C91 C92 1.469(17)
C92 C376 1.534(17)
C93 C153 1.570(17)
C93 C177 1.531(18)
C106 C114 1.529(17)
C106 C126 1.506(17)
C108 C126 1.545(16)
C108 C136 1.503(17)
C108 C146 1.447(19)
C114 C165 1.545(17)
C115 C134 1.500(17)
C115 C417 1.531(16)
C116 C136 1.574(17)
C116 C323 1.587(19)
C116 C514 1.497(18)
C123 C162 1.551(18)
C123 C177 1.536(19)
C124 C134 1.586(17)
C124 C313 1.52(2)
C126 C134 1.565(17)
C127 C475 1.508(19)
C128 C478 1.54(2)
C129 C227 1.54(2)
C129 C478 1.51(2)
C131 C370 1.212(17)
C134 C165 1.551(18)
C136 C417 1.574(17)
C146 C307 1.578(17)
C153 C327 1.523(19)
C153 C360 1.497(19)
C162 C360 1.48(2)
C188 C221 1.472(17)
C188 C281 1.602(19)
C188 C325 1.526(17)
C223 C452 1.541(19)
C223 C501 1.53(2)
C227 C474 1.51(2)
C251 C287 1.50(2)
C251 C327 1.516(19)
C252 C281 1.555(18)
C252 C494 1.441(18)
C254 C255 1.45(2)
C254 C337 1.567(19)
C254 C348 1.51(2)
C255 C326 1.49(2)
C255 C330 1.65(2)
C262 C311 1.56(2)
C262 C337 1.489(19)
C268 C281 1.550(18)
C268 C282 1.472(19)
C272 C341 1.543(19)
C272 C352 1.527(19)
C274 C287 1.370(19)
C274 C360 1.375(18)
C278 C323 1.471(18)
C278 C340 1.53(2)
C281 C341 1.534(17)
C282 C352 1.545(19)
C284 C353 1.49(2)
C284 C469 1.51(2)
C284 C632 1.54(2)
C294 C353 1.54(2)
C294 C371 1.522(19)
C294 C633 1.59(2)
C301 C325 1.542(19)
C301 C341 1.520(19)
C302 C376 1.568(19)
C307 C514 1.458(19)
C311 C330 1.47(2)
C326 C480 1.57(2)
C329 C340 1.43(2)
C329 C514 1.375(18)
C330 C396 1.557(19)
C337 C475 1.60(2)
C337 C657 1.568(19)
C344 C359 1.177(18)
C347 C598 1.55(2)
C348 C393 1.53(2)
C352 C511 1.52(2)
C353 C421 1.52(2)
C353 C468 1.56(2)
C359 C486 1.54(2)
C371 C466 1.200(19)
C378 C424 1.602(19)
C378 C463 1.52(2)
C378 C469 1.50(2)
C379 C396 1.47(2)
C379 C435 1.42(2)
C379 C480 1.51(2)
C380 C382 1.53(2)
C380 C409 1.552(19)
C380 C425 1.515(19)
C380 C482 1.56(2)
C382 C416 1.53(2)
C386 C486 1.55(2)
C386 C509 1.47(2)
C386 C524 1.577(19)
C386 C585 1.57(2)
C393 C475 1.531(18)
C396 C449 1.53(2)
C398 C402 1.51(2)
C398 C487 1.53(2)
C402 C425 1.523(19)
C402 C492 1.49(2)
C409 C546 1.47(2)
C411 C439 1.33(2)
C411 C545 1.44(2)
C414 C511 1.520(19)
C414 C537 1.52(2)
C414 C560 1.34(2)
C416 C492 1.58(2)
C421 C424 1.47(2)
C425 C438 1.54(2)
C435 C586 1.47(2)
C438 C451 1.52(2)
C439 C487 1.43(2)
C439 C589 1.54(2)
C440 C449 1.56(2)
C440 C586 1.49(2)
C451 C482 1.46(2)
C452 C577 1.30(2)
C452 C621 1.50(2)
C463 C562 1.54(2)
C463 C634 1.51(2)
C464 C468 1.50(2)
C469 C583 1.49(2)
C474 C621 1.47(2)
C486 C572 1.54(2)
C492 C589 1.57(2)
C501 C623 1.40(2)
C509 C651 1.49(2)
C511 C659 1.52(2)
C524 C527 1.434(18)
C545 C591 1.56(2)
C560 C602 1.49(3)
C561 C589 1.54(2)
C561 C591 1.50(2)
C562 C635 1.49(3)
C572 C653 1.63(3)
C577 C622 1.36(3)
C583 C636 1.55(3)
C585 C597 1.59(3)
C585 C653 1.46(3)
C597 C652 1.53(3)
C597 C655 1.36(3)
C602 C658 1.44(2)
C622 C623 1.51(3)
C632 C633 1.54(3)
C634 C636 1.38(2)
C634 C641 1.25(3)
C635 C639 1.51(3)
C639 C641 1.42(3)
C650 C652 1.56(3)
C650 C656 1.35(3)
C650 C670 1.66(3)
C651 C652 1.45(3)
C654 C655 1.38(3)
C654 C656 1.53(3)
C656 C663 1.47(4)
C657 C660 1.51(2)
C658 C659 1.55(2)
C663 C672 1.43(4)
C670 C671 1.78(4)
C671 C672 1.42(4)
C9 Au21 1.977(14)
C9 Au24 2.141(13)
C9 C161 1.193(18)
O13 C75 1.458(16)
O16 C110 1.436(15)
Au17 Au18 3.1506(7)
Au17 C19 2.146(13)
Au17 Au20 3.2022(7)
Au17 C148 2.155(12)
Au17 C447 2.270(13)
Au17 C461 2.258(14)
Au18 Au19 3.2012(7)
Au18 C19 2.030(14)
Au18 C473 1.991(13)
Au19 Au20 3.1619(7)
Au19 C176 2.277(13)
Au19 C211 2.246(13)
Au19 C218 2.172(13)
Au19 C473 2.166(13)
C19 C447 1.225(19)
Au20 Au21 2.9289(7)
Au20 C148 1.991(14)
Au20 C218 1.982(14)
Au21 Au22 3.2556(7)
Au21 Au24 3.1122(7)
Au21 C156 1.983(13)
O21 C233 1.387(16)
Au22 Au23 3.1371(7)
Au22 C156 2.141(12)
Au22 C178 2.194(13)
Au22 C182 2.204(13)
Au22 C299 2.331(12)
Au23 Au24 3.2554(8)
Au23 C182 1.995(14)
Au23 C339 2.007(14)
O23 C201 1.430(17)
Au24 C161 2.235(13)
Au24 C339 2.209(13)
Au24 C458 2.282(14)
O33 C484 1.253(18)
O37 C400 1.465(17)
O39 C388 1.472(19)
O40 C457 1.34(2)
O43 C364 1.307(19)
O44 C599 1.402(17)
O46 C574 1.173(19)
O49 C549 1.227(18)
O50 C592 1.215(19)
O51 C553 1.15(2)
O54 C607 1.31(3)
O63 C669 1.27(3)
C75 C79 1.518(18)
C75 C154 1.569(18)
C75 C299 1.486(18)
C79 C118 1.557(18)
C82 C118 1.486(19)
C82 C154 1.496(18)
C82 C300 1.505(17)
C83 C154 1.519(18)
C83 C401 1.552(19)
C110 C159 1.535(18)
C110 C178 1.517(18)
C110 C215 1.567(18)
C148 C461 1.220(18)
C154 C276 1.541(18)
C156 C178 1.211(18)
C159 C226 1.561(19)
C161 C400 1.533(19)
C176 C218 1.242(18)
C176 C233 1.512(18)
C182 C299 1.225(18)
C189 C203 1.567(19)
C189 C324 1.465(19)
C194 C204 1.542(19)
C194 C232 1.581(18)
C194 C233 1.514(19)
C194 C242 1.524(19)
C195 C222 1.541(18)
C195 C231 1.514(18)
C195 C245 1.505(18)
C196 C216 1.56(2)
C196 C233 1.609(19)
C201 C203 1.51(2)
C201 C211 1.466(18)
C201 C432 1.56(2)
C203 C247 1.578(19)
C203 C322 1.557(18)
C204 C304 1.57(2)
C207 C215 1.500(18)
C207 C239 1.535(19)
C211 C473 1.261(18)
C215 C245 1.552(18)
C215 C471 1.55(2)
C216 C232 1.54(2)
C222 C239 1.549(18)
C222 C507 1.622(19)
C226 C245 1.539(17)
C228 C308 1.560(18)
C228 C324 1.557(18)
C228 C508 1.523(19)
C231 C403 1.537(19)
C232 C346 1.514(19)
C242 C551 1.56(2)
C247 C308 1.552(19)
C247 C405 1.489(19)
C257 C293 1.49(2)
C257 C355 1.54(2)
C261 C309 1.549(19)
C261 C516 1.51(2)
C267 C312 1.508(19)
C267 C320 1.49(2)
C267 C354 1.50(2)
C269 C283 1.29(2)
C269 C549 1.49(2)
C273 C292 1.34(2)
C273 C321 1.50(2)
C273 C366 1.51(2)
C275 C304 1.491(18)
C275 C338 1.56(2)
C275 C346 1.584(19)
C276 C415 1.552(19)
C277 C309 1.50(2)
C277 C349 1.53(2)
C277 C515 1.53(2)
C283 C349 1.64(2)
C283 C613 1.54(2)
C292 C364 1.43(2)
C293 C297 1.36(2)
C293 C338 1.56(2)
C297 C484 1.46(2)
C300 C356 1.527(18)
C300 C419 1.506(18)
C308 C316 1.50(2)
C312 C367 1.59(2)
C312 C594 1.48(2)
C316 C548 1.49(2)
C320 C366 1.520(19)
C320 C465 1.52(2)
C321 C354 1.59(2)
C322 C564 1.57(2)
C334 C366 1.50(2)
C334 C520 1.48(2)
C338 C573 1.46(2)
C339 C458 1.217(19)
C345 C367 1.52(2)
C345 C465 1.575(19)
C346 C355 1.57(2)
C349 C596 1.46(2)
C356 C415 1.50(2)
C356 C491 1.577(19)
C364 C520 1.48(2)
C367 C450 1.56(2)
C367 C599 1.56(2)
C375 C394 1.322(19)
C375 C403 1.512(19)
C375 C507 1.44(2)
C383 C413 1.49(2)
C383 C423 1.53(2)
C383 C528 1.56(2)
C385 C459 1.51(2)
C385 C592 1.50(2)
C388 C413 1.51(2)
C388 C446 1.60(2)
C388 C447 1.491(19)
C390 C442 1.58(2)
C390 C515 1.55(2)
C390 C516 1.55(2)
C394 C592 1.50(2)
C397 C508 1.50(2)
C397 C584 1.50(2)
C400 C513 1.54(2)
C400 C516 1.57(2)
C405 C432 1.54(2)
C406 C508 1.55(2)
C406 C548 1.46(2)
C406 C566 1.34(2)
C413 C504 1.55(2)
C413 C558 1.610(19)
C418 C549 1.45(2)
C418 C596 1.48(2)
C419 C496 1.504(18)
C423 C446 1.59(2)
C442 C513 1.511(19)
C450 C616 1.48(3)
C454 C518 1.49(2)
C454 C569 1.59(2)
C454 C578 1.51(2)
C457 C458 1.50(2)
C457 C493 1.52(2)
C457 C518 1.58(2)
C459 C507 1.47(2)
C461 C599 1.499(19)
C471 C512 1.58(2)
C476 C484 1.43(2)
C476 C573 1.60(2)
C485 C515 1.55(2)
C485 C613 1.49(2)
C491 C505 1.51(2)
C491 C531 1.53(2)
C493 C569 1.54(3)
C496 C505 1.48(2)
C504 C547 1.55(2)
C505 C567 1.28(2)
C516 C615 1.55(2)
C518 C611 1.49(2)
C518 C614 1.51(2)
C528 C535 1.46(2)
C528 C555 1.47(2)
C531 C543 1.52(2)
C535 C604 1.53(2)
C541 C544 1.58(2)
C541 C555 1.59(2)
C541 C605 1.51(2)
C543 C553 1.53(3)
C544 C604 1.43(2)
C544 C608 1.28(3)
C547 C555 1.57(2)
C553 C567 1.48(2)
C557 C594 1.57(2)
C557 C599 1.52(2)
C558 C600 1.53(2)
C566 C574 1.46(2)
C574 C584 1.55(2)
C578 C587 1.52(2)
C578 C609 1.57(2)
C587 C595 1.50(2)
C587 C618 1.46(3)
C595 C611 1.52(2)
C605 C606 1.50(3)
C606 C607 1.35(3)
C607 C608 1.54(3)
C609 C610 1.51(2)
C610 C612 1.52(3)
C612 C617 1.26(3)
C612 C618 1.51(3)
C614 C630 1.60(3)
C615 C620 1.46(3)
C617 C669 1.561(14)
C618 C619 1.57(3)
C619 C665 1.62(3)
C665 C669 1.49(3)
Au1 Au2 3.1474(6)
Au1 Au4 3.2688(6)
Au1 C7 2.183(12)
Au1 C10 2.166(11)
Au1 C52 2.275(11)
Au1 C151 2.246(12)
O1 C112 1.429(13)
Au2 Au3 3.2662(7)
Au2 C10 2.014(11)
Au2 C17 1.968(12)
O2 C23 1.422(15)
C2 Au3 2.159(12)
C2 Au4 1.983(11)
C2 C51 1.254(16)
Au3 Au4 3.1267(7)
Au3 C17 2.180(12)
Au3 C51 2.321(12)
Au3 C103 2.227(12)
Au4 Au5 2.9232(6)
Au4 C7 1.991(12)
Au5 Au6 3.1831(7)
Au5 Au8 3.1719(7)
Au5 C26 2.024(12)
Au5 C27 1.980(12)
O5 C392 1.415(14)
Au6 Au7 3.1793(7)
Au6 C27 2.120(12)
Au6 C71 2.288(12)
Au6 C172 2.217(12)
Au6 C369 2.215(13)
Au7 Au8 3.1866(7)
Au7 C8 1.984(13)
Au7 C369 2.012(14)
O7 C434 1.222(17)
C7 C151 1.242(17)
Au8 C8 2.208(13)
Au8 C21 2.261(12)
Au8 C26 2.130(12)
Au8 C49 2.257(13)
O8 C70 1.450(16)
C8 C21 1.240(17)
C10 C52 1.207(15)
O14 C96 1.452(15)
O15 C105 1.412(15)
O17 C144 1.485(17)
C17 C103 1.270(16)
C21 C23 1.544(16)
O22 C243 1.262(15)
C23 C66 1.534(17)
C23 C104 1.570(17)
C24 C25 1.520(16)
C24 C34 1.565(17)
C25 C31 1.563(15)
C25 C35 1.560(16)
C25 C112 1.535(17)
C26 C49 1.221(17)
O27 C374 1.261(16)
C27 C172 1.249(17)
C31 C41 1.492(18)
C31 C185 1.520(17)
C34 C173 1.515(17)
C35 C399 1.515(17)
O41 C510 1.239(18)
C41 C171 1.554(16)
C41 C173 1.546(16)
C42 C44 1.457(16)
C42 C46 1.519(17)
C42 C67 1.506(17)
C43 C46 1.552(16)
C43 C47 1.574(16)
C43 C52 1.510(16)
C43 O4 1.415(14)
C44 C47 1.536(17)
C45 C46 1.585(16)
C45 C314 1.513(17)
C46 C61 1.531(16)
C49 C392 1.455(17)
C51 C105 1.527(17)
C53 C57 1.555(16)
C53 C467 1.520(19)
C54 C57 1.522(17)
C54 C137 1.568(17)
C54 C310 1.444(17)
C56 C66 1.601(17)
C56 C170 1.53(2)
C57 C62 1.564(17)
O58 C648 1.16(2)
C58 C60 1.557(17)
C58 C66 1.543(16)
O59 C644 1.28(2)
C59 C68 1.493(18)
C59 C142 1.487(18)
O60 C664 1.20(2)
C60 C164 1.436(18)
C61 C73 1.546(17)
C62 C63 1.500(18)
C62 C107 1.519(17)
C62 C392 1.594(19)
C63 C186 1.529(19)
C64 C67 1.533(16)
C64 C73 1.535(17)
C64 C422 1.556(17)
C66 C72 1.515(18)
C67 C68 1.533(17)
C69 C72 1.549(17)
C69 C104 1.534(19)
C70 C71 1.528(18)
C70 C167 1.571(18)
C70 C445 1.519(18)
C71 C369 1.174(17)
C72 C184 1.475(18)
C96 C97 1.535(19)
C96 C103 1.485(17)
C96 C412 1.522(17)
C97 C149 1.537(18)
C97 C219 1.523(19)
C97 C437 1.545(18)
C98 C199 1.532(17)
C98 C214 1.533(19)
C99 C197 1.612(17)
C99 C199 1.524(17)
C99 C291 1.562(18)
C100 C102 1.504(19)
C100 C105 1.491(19)
C101 C102 1.544(19)
C101 C214 1.531(18)
C101 C291 1.518(18)
C105 C214 1.581(19)
C107 C181 1.523(17)
C111 C286 1.54(2)
C111 C374 1.48(2)
C112 C121 1.568(17)
C112 C151 1.496(17)
C113 C147 1.556(18)
C113 C173 1.553(18)
C113 C286 1.529(19)
C117 C144 1.555(17)
C117 C180 1.526(17)
C117 C217 1.509(19)
C117 C248 1.599(17)
C121 C185 1.521(17)
C132 C168 1.54(2)
C132 C217 1.527(17)
C133 C147 1.506(19)
C133 C171 1.523(19)
C135 C147 1.358(18)
C135 C374 1.45(2)
C137 C181 1.540(16)
C137 C296 1.506(17)
C139 C180 1.507(17)
C139 C210 1.488(17)
C142 C230 1.280(19)
C142 C422 1.541(19)
C144 C168 1.559(19)
C144 C172 1.452(17)
C149 C225 1.521(19)
C149 C362 1.544(19)
C157 C167 1.562(19)
C157 C490 1.53(2)
C164 C184 1.619(18)
C164 C470 1.546(18)
C167 C351 1.54(2)
C167 C428 1.583(19)
C184 C481 1.523(19)
C187 C192 1.537(18)
C187 C236 1.509(19)
C191 C192 1.303(18)
C191 C243 1.44(2)
C192 C197 1.423(18)
C197 C229 1.515(19)
C200 C210 1.540(18)
C200 C224 1.505(19)
C200 C420 1.557(18)
C209 C214 1.519(17)
C209 C519 1.56(2)
C210 C240 1.583(17)
C217 C240 1.526(18)
C219 C332 1.53(2)
C224 C444 1.48(2)
C224 C498 1.33(2)
C225 C235 1.466(19)
C225 C241 1.525(19)
C229 C237 1.46(2)
C230 C510 1.55(2)
C235 C460 1.56(2)
C236 C291 1.555(18)
C237 C243 1.51(2)
C240 C430 1.49(2)
C241 C332 1.560(19)
C241 C517 1.54(2)
C248 C526 1.53(2)
C285 C296 1.581(17)
C285 C358 1.51(2)
C285 C522 1.400(19)
C296 C455 1.518(19)
C310 C358 1.52(2)
C351 C395 1.521(18)
C362 C412 1.520(19)
C377 C407 1.545(19)
C377 C422 1.521(17)
C387 C395 1.53(2)
C387 C500 1.48(2)
C387 C525 1.56(2)
C391 C470 1.51(2)
C391 C637 1.50(2)
C392 C467 1.529(17)
C407 C510 1.40(2)
C420 C568 1.507(19)
C428 C483 1.58(2)
C428 C500 1.491(19)
C430 C444 1.48(2)
C434 C522 1.44(2)
C434 C540 1.49(2)
C437 C647 1.52(2)
C445 C483 1.56(2)
C455 C540 1.593(19)
C460 C521 1.49(2)
C470 C556 1.56(2)
C481 C631 1.56(2)
C498 C666 1.45(2)
C500 C571 1.51(2)
C517 C521 1.49(2)
C517 C523 1.61(2)
C521 C646 1.36(2)
C523 C649 1.51(3)
C525 C588 1.45(2)
C525 C643 1.51(2)
C556 C631 1.41(2)
C556 C645 1.34(3)
C568 C666 1.57(2)
C571 C640 1.52(2)
C588 C642 1.59(2)
C637 C664 1.51(3)
C638 C643 1.31(3)
C638 C644 1.39(3)
C640 C643 1.58(3)
C642 C644 1.483(13)
C645 C664 1.39(3)
C646 C648 1.50(3)
C648 C649 1.40(3)
C666 O0AA 1.251(18)

loop_
_geom_torsion_atom_site_label_1
_geom_torsion_atom_site_label_2
_geom_torsion_atom_site_label_3
_geom_torsion_atom_site_label_4
_geom_torsion
C3 C174 C244 O24 124(7)
C3 C174 C244 C336 -112(7)
C3 C174 C244 C456 1(8)
C4 C30 C306 O29 126(4)
C4 C30 C306 C250 -109(4)
C4 C30 C306 C265 0(5)
Au9 C12 C95 O12 -35.8(12)
Au9 C12 C95 C84 90.5(11)
Au9 C12 C95 C89 -156.2(8)
Au9 C48 C163 C315 -154(5)
Au9 C163 C315 O11 26.5(16)
Au9 C163 C315 C298 -97.1(11)
Au9 C163 C315 C429 152.2(9)
Au11 C4 C30 C306 -158(4)
Au11 C16 C125 C426 -155(5)
Au11 C30 C306 O29 -27.0(17)
Au11 C30 C306 C250 97.7(13)
Au11 C30 C306 C265 -153.1(10)
Au11 C125 C426 O34 29.3(14)
Au11 C125 C426 C143 -94.8(11)
Au11 C125 C426 C160 151.1(9)
O11 C315 C429 C249 79.0(14)
O11 C315 C429 C280 -164.4(11)
O11 C315 C429 C381 -46.5(15)
C11 C335 C472 O26 162(4)
C11 C335 C472 C333 -76(4)
C11 C335 C472 C350 35(4)
Au13 C11 C335 Au16 99(5)
Au13 C11 C335 C472 -35(8)
C13 C22 C208 O20 169(4)
C13 C22 C208 C190 -68(5)
C13 C22 C208 C212 41(5)
Au14 C3 C174 C244 -163(7)
Au14 C13 C22 C208 -146(4)
Au14 C22 C208 O20 29.2(15)
Au14 C22 C208 C190 151.9(9)
Au14 C22 C208 C212 -98.9(11)
Au14 C174 C244 O24 -36.7(15)
Au14 C174 C244 C336 87.6(14)
Au14 C174 C244 C456 -159.7(10)
Au16 C11 C335 C472 -134(4)
Au16 C50 C538 O45 -43.4(16)
Au16 C50 C538 C536 81.9(15)
Au16 C50 C538 C581 -163.4(10)
Au16 C335 C472 O26 35.7(15)
Au16 C335 C472 C333 157.3(9)
Au16 C335 C472 C350 -91.1(12)
C16 C125 C426 C143 57(6)
C16 C125 C426 C160 -57(6)
O20 C208 C212 C529 144.7(13)
C22 C208 C212 C529 -91.2(14)
O24 C244 C336 C270 80.3(16)
O24 C244 C336 C271 -45.9(15)
O24 C244 C336 C317 -161.0(11)
O24 C244 C456 C552 142.3(13)
O25 C205 C206 C357 151.2(12)
C32 C333 C472 O26 76.2(14)
C32 C333 C472 C335 -46.2(16)
C32 C333 C472 C350 -161.1(12)
C33 C37 C38 C361 -179.6(10)
C33 C333 C472 O26 -168.0(9)
C33 C333 C472 C335 69.6(12)
C33 C333 C472 C350 -45.4(11)
C36 C37 C38 C361 -56.6(13)
C36 C40 C130 C138 79.4(15)
C36 C40 C318 C290 -107.9(14)
C36 C40 C318 C361 59.6(14)
C37 C33 C333 C32 -58.2(13)
C37 C33 C333 C295 65.6(13)
C37 C33 C333 C472 179.8(9)
C37 C33 C368 C350 -156.7(12)
C37 C36 C39 C32 51.0(13)
C37 C36 C40 C130 173.7(11)
C37 C36 C40 C318 -60.8(13)
C37 C38 C361 C318 51.9(15)
C39 C32 C333 C33 57.4(14)
C39 C32 C333 C295 -65.2(15)
C39 C32 C333 C472 166.4(11)
C39 C36 C37 C33 -52.4(14)
C39 C36 C37 C38 -174.4(10)
C39 C36 C40 C130 49.8(15)
C39 C36 C40 C318 175.3(10)
C40 C36 C37 C33 -176.9(11)
C40 C36 C37 C38 61.1(13)
C40 C36 C39 C32 172.0(10)
C40 C130 C138 C305 56.6(15)
C40 C318 C361 C38 -53.0(15)
O42 C448 C462 C488 -149.6(15)
O42 C448 C559 C259 -175.4(15)
O45 C538 C581 C580 143.4(14)
O47 C570 C601 C554 -152(2)
C48 C163 C315 O11 177(4)
C48 C163 C315 C298 53(5)
C48 C163 C315 C429 -57(5)
C50 C538 C581 C580 -99.8(16)
O52 C593 C667 C499 -148(2)
C55 C250 C258 C266 60.1(13)
C55 C250 C306 O29 -169.7(9)
C55 C250 C306 C30 64.7(12)
C55 C250 C306 C265 -47.5(11)
C55 C250 C372 C427 -162.2(13)
C55 C288 C303 C266 -44.1(14)
C55 C288 C303 C436 -172.9(11)
C55 C288 C342 C279 -176.0(11)
O56 C624 C625 C603 -150(2)
O56 C624 C626 C539 178(2)
C78 C84 C95 O12 84.9(12)
C78 C84 C95 C12 -38.4(14)
C78 C84 C95 C89 -156.9(10)
C78 C84 C328 C479 -37.8(16)
C78 C141 C289 C175 59.5(13)
C78 C141 C289 C343 -172.1(10)
C80 C84 C95 O12 -158.7(10)
C80 C84 C95 C12 78.0(11)
C80 C84 C95 C89 -40.5(11)
C80 C84 C328 C479 -157.7(12)
C80 C175 C289 C141 -59.5(13)
C80 C175 C289 C343 171.6(11)
C84 C78 C141 C289 -56.7(14)
C84 C80 C175 C152 -176.3(11)
C84 C80 C175 C289 61.7(14)
C84 C80 C331 C89 -37.7(12)
C95 C84 C328 C479 89.5(14)
C95 C89 C331 C80 12.9(13)
C109 C160 C426 O34 78.9(13)
C109 C160 C426 C125 -43.0(15)
C109 C160 C426 C143 -160.4(11)
C119 C150 C179 C155 -127.3(14)
C119 C150 C179 C477 46.9(18)
C119 C150 C554 C601 155.2(17)
C120 C160 C426 O34 -48.1(13)
C120 C160 C426 C125 -170.0(10)
C120 C160 C426 C143 72.5(12)
C130 C40 C318 C290 21.1(17)
C130 C40 C318 C361 -171.4(11)
C130 C138 C305 O30 150.0(12)
C130 C138 C305 C290 -37.8(16)
C140 C152 C175 C80 180.0(12)
C140 C152 C175 C289 -57.9(15)
C140 C443 C575 C593 178.0(14)
C141 C78 C84 C80 51.5(13)
C141 C78 C84 C95 164.8(10)
C141 C78 C84 C328 -70.4(13)
C141 C289 C343 C443 -165.2(11)
C141 C289 C343 C499 64.5(15)
C145 C160 C426 O34 -166.4(9)
C145 C160 C426 C125 71.7(12)
C145 C160 C426 C143 -45.7(12)
C150 C119 C158 C109 -177.5(11)
C150 C119 C166 C122 56.7(16)
C150 C119 C166 C145 -178.8(12)
C150 C179 C477 C122 -48.3(19)
C150 C554 C601 C570 -51(3)
C152 C140 C443 C343 -49.6(17)
C152 C140 C443 C575 126.0(15)
C152 C175 C289 C141 177.1(10)
C152 C175 C289 C343 48.2(15)
C155 C179 C477 C122 125.6(15)
C155 C570 C601 C554 40(3)
C158 C109 C160 C120 -66.7(14)
C158 C109 C160 C145 57.4(14)
C158 C109 C160 C426 166.7(10)
C158 C119 C150 C179 -177.4(11)
C158 C119 C150 C554 56.8(16)
C158 C119 C166 C122 -177.5(11)
C158 C119 C166 C145 -52.9(15)
C160 C109 C158 C119 -57.5(14)
C160 C145 C166 C119 55.4(16)
C160 C145 C166 C122 176.7(11)
C160 C145 C183 C143 -29.5(14)
C163 C315 C429 C249 -46.6(15)
C163 C315 C429 C280 69.9(13)
C163 C315 C429 C381 -172.1(11)
C166 C119 C150 C179 -49.9(16)
C166 C119 C150 C554 -175.8(13)
C166 C119 C158 C109 54.3(13)
C166 C122 C477 C179 52.1(18)
C166 C145 C160 C109 -57.8(15)
C166 C145 C160 C120 64.6(16)
C166 C145 C160 C426 179.9(11)
C166 C145 C183 C143 -161.0(13)
C174 C244 C336 C270 -41.6(18)
C174 C244 C336 C271 -167.7(11)
C174 C244 C336 C317 77.1(13)
C174 C244 C456 C552 -97.1(15)
C175 C80 C84 C78 -55.5(13)
C175 C80 C84 C95 -176.5(10)
C175 C80 C84 C328 66.0(14)
C175 C80 C331 C89 -167.0(11)
C175 C289 C343 C443 -40.6(16)
C175 C289 C343 C499 -171.0(11)
C179 C150 C554 C601 32(2)
C179 C155 C570 O47 -179.5(18)
C179 C155 C570 C601 -11(3)
C183 C143 C426 O34 146.7(11)
C183 C143 C426 C125 -91.3(13)
C183 C143 C426 C160 28.8(14)
C183 C145 C160 C109 167.7(11)
C183 C145 C160 C120 -69.9(14)
C183 C145 C160 C426 45.4(12)
C183 C145 C166 C119 -178.7(11)
C183 C145 C166 C122 -57.4(18)
C190 C208 C212 C529 25.0(14)
C190 C213 C365 C234 -55.3(16)
C190 C246 C529 C212 -31.2(14)
C193 C198 C205 O25 178.9(13)
C193 C198 C205 C206 3(2)
C193 C202 C238 C220 50.5(15)
C198 C193 C202 C238 123.5(14)
C198 C193 C373 C234 -118.0(14)
C198 C193 C373 C357 8.6(18)
C198 C205 C206 C357 -32.6(17)
C202 C193 C198 C205 -168.9(12)
C202 C193 C373 C234 61.8(13)
C202 C193 C373 C357 -171.6(11)
C205 C206 C357 C373 52.0(15)
C206 C357 C373 C193 -40.4(15)
C206 C357 C373 C234 80.7(15)
C208 C190 C213 C365 171.1(11)
C208 C190 C246 C220 177.0(10)
C208 C190 C246 C529 46.7(12)
C208 C190 C384 C489 89.4(15)
C208 C212 C529 C246 2.5(15)
C213 C190 C208 O20 76.0(14)
C213 C190 C208 C22 -46.2(15)
C213 C190 C208 C212 -160.3(11)
C213 C190 C246 C220 -60.3(13)
C213 C190 C246 C529 169.4(10)
C213 C190 C384 C489 -38.0(17)
C220 C234 C365 C213 52.4(15)
C220 C234 C373 C193 -61.6(13)
C220 C234 C373 C357 175.4(11)
C220 C246 C529 C212 -157.8(12)
C234 C220 C238 C202 -55.3(14)
C234 C220 C246 C190 58.5(14)
C234 C220 C246 C529 -179.1(12)
C238 C220 C234 C365 -176.6(11)
C238 C220 C234 C373 60.2(14)
C238 C220 C246 C190 -176.3(10)
C238 C220 C246 C529 -53.9(16)
C244 C456 C552 C317 6.3(17)
C246 C190 C208 O20 -167.2(10)
C246 C190 C208 C22 70.6(12)
C246 C190 C208 C212 -43.4(11)
C246 C190 C213 C365 58.7(15)
C246 C190 C384 C489 -159.7(12)
C246 C220 C234 C365 -52.0(14)
C246 C220 C234 C373 -175.2(10)
C246 C220 C238 C202 -178.6(11)
C250 C55 C288 C303 52.9(14)
C250 C55 C288 C342 173.6(10)
C250 C55 C363 C265 -32.4(13)
C250 C258 C266 C303 -57.0(15)
C253 C264 C280 C408 177.7(12)
C253 C264 C280 C429 56.5(15)
C253 C264 C550 C579 -60.6(16)
C253 C433 C503 C389 84.6(17)
C256 C249 C429 C280 59.4(13)
C256 C249 C429 C315 171.9(11)
C256 C249 C429 C381 -64.1(14)
C256 C253 C264 C280 -54.5(16)
C256 C253 C264 C550 -179.1(12)
C256 C253 C433 C410 -179.1(12)
C256 C253 C433 C503 55.6(18)
C258 C250 C306 O29 77.6(13)
C258 C250 C306 C30 -48.0(15)
C258 C250 C306 C265 -160.2(11)
C258 C250 C372 C427 -44.1(17)
C258 C266 C303 C288 49.0(16)
C258 C266 C303 C436 175.8(12)
C259 C279 C342 C288 43.8(18)
C259 C436 C488 C462 47.6(18)
C260 C263 C319 C317 -58.2(14)
C260 C263 C319 C506 178.8(11)
C260 C263 C404 C497 69.0(16)
C260 C263 C404 C565 -171.5(12)
C260 C270 C336 C244 164.7(13)
C260 C270 C336 C271 -69.2(15)
C260 C270 C336 C317 50.3(15)
C263 C260 C270 C336 -55.3(16)
C263 C319 C506 C431 -57.8(15)
C263 C404 C497 C661 174.6(16)
C263 C404 C565 C431 44.7(17)
C263 C404 C565 C662 -138(2)
C264 C253 C256 C249 57.1(15)
C264 C253 C433 C410 -55.0(15)
C264 C253 C433 C503 179.8(13)
C264 C280 C408 C298 -160.1(12)
C264 C280 C429 C249 -60.9(14)
C264 C280 C429 C315 176.2(11)
C264 C280 C429 C381 61.6(16)
C264 C550 C579 C410 58.9(18)
C266 C303 C436 C259 174.1(11)
C266 C303 C436 C488 47.9(17)
C270 C260 C263 C319 59.4(15)
C270 C260 C263 C404 -174.6(11)
C279 C259 C436 C303 46.3(18)
C279 C259 C436 C488 173.5(14)
C279 C259 C559 C448 163.2(14)
C280 C264 C550 C579 179.2(12)
C288 C55 C250 C258 -60.4(13)
C288 C55 C250 C306 178.1(10)
C288 C55 C250 C372 61.1(15)
C288 C55 C363 C265 -160.6(12)
C288 C303 C436 C259 -56.5(14)
C288 C303 C436 C488 177.3(12)
C289 C343 C443 C140 39.2(17)
C289 C343 C443 C575 -136.1(15)
C289 C343 C499 C667 169.1(13)
C290 C318 C361 C38 115.0(14)
C295 C333 C472 O26 -53.3(13)
C295 C333 C472 C335 -175.8(11)
C295 C333 C472 C350 69.3(13)
C298 C315 C429 C249 -159.6(11)
C298 C315 C429 C280 -43.0(12)
C298 C315 C429 C381 74.9(12)
C303 C288 C342 C279 -55.7(15)
C303 C436 C488 C462 171.1(13)
C305 C290 C318 C40 -3(2)
C305 C290 C318 C361 -169.7(12)
C306 C250 C258 C266 169.3(11)
C306 C250 C372 C427 87.7(14)
C306 C265 C363 C55 2.3(14)
C315 C298 C408 C280 6.0(14)
C317 C319 C506 C431 -178.4(12)
C318 C40 C130 C138 -47.3(15)
C318 C290 C305 O30 -176.8(13)
C318 C290 C305 C138 11.2(19)
C319 C263 C404 C497 -165.7(13)
C319 C263 C404 C565 -46.2(16)
C319 C317 C336 C244 -178.8(11)
C319 C317 C336 C270 -54.3(15)
C319 C317 C336 C271 65.6(15)
C319 C317 C552 C456 -162.9(13)
C328 C84 C95 O12 -40.3(13)
C328 C84 C95 C12 -163.6(10)
C328 C84 C95 C89 77.9(11)
C331 C80 C84 C78 170.3(9)
C331 C80 C84 C95 49.3(11)
C331 C80 C84 C328 -68.1(13)
C331 C80 C175 C152 -53.0(16)
C331 C80 C175 C289 -175.0(11)
C331 C89 C95 O12 137.3(10)
C331 C89 C95 C12 -103.5(11)
C331 C89 C95 C84 16.6(12)
C333 C32 C39 C36 -55.2(15)
C333 C33 C37 C36 55.6(13)
C333 C33 C37 C38 178.1(10)
C333 C33 C368 C350 -28.6(14)
C336 C244 C456 C552 22.0(17)
C336 C317 C319 C263 58.0(15)
C336 C317 C319 C506 -179.3(11)
C336 C317 C552 C456 -31.9(15)
C342 C288 C303 C266 -165.7(11)
C342 C288 C303 C436 65.5(13)
C343 C443 C575 C593 -7(2)
C343 C499 C667 C593 -50.7(19)
C363 C55 C250 C258 170.1(10)
C363 C55 C250 C306 48.6(11)
C363 C55 C250 C372 -68.3(13)
C363 C55 C288 C303 173.7(11)
C363 C55 C288 C342 -65.6(15)
C363 C265 C306 O29 147.5(11)
C363 C265 C306 C30 -87.5(13)
C363 C265 C306 C250 27.8(13)
C365 C234 C373 C193 175.8(10)
C365 C234 C373 C357 52.8(15)
C368 C33 C37 C36 -179.6(12)
C368 C33 C37 C38 -57.1(16)
C368 C33 C333 C32 167.2(11)
C368 C33 C333 C295 -69.0(12)
C368 C33 C333 C472 45.1(11)
C368 C350 C472 O26 149.0(11)
C368 C350 C472 C333 29.9(14)
C368 C350 C472 C335 -86.5(13)
C372 C250 C258 C266 -62.4(15)
C372 C250 C306 O29 -51.1(13)
C372 C250 C306 C30 -176.7(11)
C372 C250 C306 C265 71.1(13)
C373 C193 C198 C205 11(2)
C373 C193 C202 C238 -56.3(14)
C373 C234 C365 C213 173.5(11)
C384 C190 C208 O20 -47.0(13)
C384 C190 C208 C22 -169.2(10)
C384 C190 C208 C212 76.7(12)
C384 C190 C213 C365 -66.7(15)
C384 C190 C246 C220 61.9(14)
C384 C190 C246 C529 -68.4(14)
C404 C263 C319 C317 174.8(11)
C404 C263 C319 C506 51.9(15)
C404 C497 C661 C668 -52(2)
C404 C565 C662 C668 -11(4)
C408 C280 C429 C249 170.0(10)
C408 C280 C429 C315 47.1(12)
C408 C280 C429 C381 -67.5(13)
C408 C298 C315 O11 144.1(10)
C408 C298 C315 C163 -92.3(12)
C408 C298 C315 C429 22.5(13)
C410 C433 C503 C389 -38.8(17)
C410 C441 C495 O38 178.3(15)
C410 C441 C495 C389 9(2)
C426 C143 C183 C145 0.1(15)
C429 C249 C256 C253 -59.5(14)
C429 C280 C408 C298 -33.3(13)
C431 C565 C662 C668 166(2)
C433 C253 C256 C249 179.0(11)
C433 C253 C264 C280 -177.0(12)
C433 C253 C264 C550 58.4(16)
C433 C410 C441 C495 10(2)
C433 C410 C579 C550 -60.1(18)
C436 C259 C279 C342 -40(2)
C436 C259 C559 C448 -13(2)
C441 C410 C433 C253 -123.4(15)
C441 C410 C433 C503 6(2)
C441 C410 C579 C550 122.1(16)
C443 C140 C152 C175 59.4(16)
C443 C343 C499 C667 36.6(19)
C443 C575 C593 O52 174.9(18)
C443 C575 C593 C667 -9(2)
C448 C462 C488 C436 -61.2(18)
C453 C381 C429 C249 -41.8(16)
C453 C381 C429 C280 -162.7(12)
C453 C381 C429 C315 87.1(15)
C456 C244 C336 C270 -159.6(13)
C456 C244 C336 C271 74.2(14)
C456 C244 C336 C317 -41.0(14)
C462 C448 C559 C259 -2(2)
C472 C350 C368 C33 -1.1(15)
C477 C122 C166 C119 -56.7(16)
C477 C122 C166 C145 -178.6(12)
C495 C389 C503 C433 57.7(18)
C497 C404 C565 C431 165.5(13)
C497 C404 C565 C662 -17(3)
C497 C661 C668 O62 -150(2)
C497 C661 C668 C662 24(4)
C499 C343 C443 C140 169.3(12)
C499 C343 C443 C575 -6(2)
C502 C295 C333 C32 -49.1(16)
C502 C295 C333 C33 -170.9(12)
C502 C295 C333 C472 83.1(15)
C503 C389 C495 O38 148.1(15)
C503 C389 C495 C441 -42(2)
C506 C431 C565 C404 -51.3(19)
C506 C431 C565 C662 131(2)
C530 C120 C160 C109 -41.2(17)
C530 C120 C160 C145 -161.9(12)
C530 C120 C160 C426 89.8(14)
C532 C539 C626 C624 -3(3)
C532 C539 C627 C576 -39(2)
C532 C542 C563 C533 -177.0(12)
C532 C542 C563 C576 65.4(15)
C532 C542 C590 C534 -178.5(14)
C532 C603 C625 C624 -56(2)
C533 C536 C538 O45 -164.4(12)
C533 C536 C538 C50 72.4(15)
C533 C536 C538 C581 -42.6(15)
C533 C536 C628 C629 -157.9(16)
C533 C563 C576 C627 179.6(15)
C533 C580 C581 C538 9.9(19)
C534 C536 C538 O45 80.0(17)
C534 C536 C538 C50 -43.2(18)
C534 C536 C538 C581 -158.1(14)
C534 C536 C628 C629 -37(2)
C536 C533 C563 C542 56.6(18)
C536 C533 C563 C576 169.0(14)
C536 C533 C580 C581 -36.3(18)
C536 C534 C590 C542 -64.9(19)
C536 C538 C581 C580 22.0(17)
C538 C536 C628 C629 95.2(18)
C539 C532 C542 C563 -51.0(18)
C539 C532 C542 C590 -168.4(15)
C539 C532 C603 C625 51(2)
C542 C532 C539 C626 -145.5(16)
C542 C532 C539 C627 39(2)
C542 C532 C603 C625 176.2(15)
C542 C563 C576 C627 -66.7(18)
C550 C264 C280 C408 -59.9(17)
C550 C264 C280 C429 178.9(12)
C552 C317 C319 C263 -176.2(13)
C552 C317 C319 C506 -53.5(18)
C552 C317 C336 C244 46.4(13)
C552 C317 C336 C270 170.9(11)
C552 C317 C336 C271 -69.2(14)
C554 C150 C179 C155 -2(2)
C554 C150 C179 C477 172.1(15)
C559 C259 C279 C342 143.3(15)
C559 C259 C436 C303 -137.6(14)
C559 C259 C436 C488 -10(2)
C559 C448 C462 C488 37.4(18)
C563 C533 C536 C534 -57.8(17)
C563 C533 C536 C538 -179.9(13)
C563 C533 C536 C628 66(2)
C563 C533 C580 C581 -165.4(15)
C563 C542 C590 C534 63.1(17)
C563 C576 C627 C539 55(2)
C565 C404 C497 C661 49.5(19)
C565 C431 C506 C319 58.0(18)
C565 C662 C668 O62 -178(3)
C565 C662 C668 C661 7(4)
C570 C155 C179 C150 -8(2)
C570 C155 C179 C477 177.9(16)
C575 C593 C667 C499 36(2)
C579 C410 C433 C253 58.9(16)
C579 C410 C433 C503 -172.2(13)
C579 C410 C441 C495 -172.3(15)
C580 C533 C536 C534 171.8(13)
C580 C533 C536 C538 49.7(15)
C580 C533 C536 C628 -64.5(18)
C580 C533 C563 C542 179.4(15)
C580 C533 C563 C576 -68(2)
C582 C271 C336 C244 90.4(16)
C582 C271 C336 C270 -40.0(19)
C582 C271 C336 C317 -159.5(14)
C590 C534 C536 C533 57.2(16)
C590 C534 C536 C538 167.4(13)
C590 C534 C536 C628 -63.7(18)
C590 C542 C563 C533 -56.3(15)
C590 C542 C563 C576 -173.9(13)
C603 C532 C539 C626 -23(2)
C603 C532 C539 C627 161.5(17)
C603 C532 C542 C563 -176.0(13)
C603 C532 C542 C590 66.5(18)
C625 C624 C626 C539 -3(3)
C626 C539 C627 C576 145.4(17)
C626 C624 C625 C603 31(3)
C627 C539 C626 C624 172.2(19)
C628 C536 C538 O45 -50.9(16)
C628 C536 C538 C50 -174.0(12)
C628 C536 C538 C581 71.0(15)
O9 C81 C88 C90 142.5(11)
O9 C81 C92 C76 -166.8(9)
O9 C81 C92 C91 77.3(13)
O9 C81 C92 C376 -52.6(12)
O9 C81 C370 Au25 34.7(15)
O9 C81 C370 C131 170(4)
O10 C85 C86 C94 75.8(14)
O10 C85 C86 C129 -168.8(10)
O10 C85 C86 C347 -52.5(14)
O10 C85 C128 C478 144.3(13)
O10 C85 C169 C1 144(8)
O10 C85 C169 Au32 -37.9(15)
C14 C20 C165 O18 177(4)
C14 C20 C165 C114 53(5)
C14 C20 C165 C134 -60(5)
C15 C29 C482 O36 169(4)
C15 C29 C482 C380 -71(5)
C15 C29 C482 C451 39(5)
O19 C188 C221 Au30 -33.4(13)
O19 C188 C281 C252 -42.2(12)
O19 C188 C281 C268 85.1(13)
O19 C188 C281 C341 -159.8(9)
O19 C188 C325 C301 133.9(11)
Au25 C131 C370 C81 -141(4)
Au25 C344 C359 C486 -151(5)
Au25 C359 C486 O35 -34.3(16)
Au25 C359 C486 C386 85.0(14)
Au25 C359 C486 C572 -160.8(12)
Au27 C28 C127 C475 -149(5)
Au27 C127 C475 O3 26.5(17)
Au27 C127 C475 C337 145.9(9)
Au27 C127 C475 C393 -104.7(12)
C28 C127 C475 O3 170(4)
C28 C127 C475 C337 -70(5)
C28 C127 C475 C393 39(5)
Au30 C14 C20 C165 -153(5)
Au30 C20 C165 O18 29.2(16)
Au30 C20 C165 C114 -95.1(12)
Au30 C20 C165 C134 152.3(9)
Au32 C15 C29 C482 -144(4)
Au32 C29 C482 O36 31.2(16)
Au32 C29 C482 C380 151.9(9)
Au32 C29 C482 C451 -98.7(12)
O32 C294 C353 C284 -162.3(11)
O32 C294 C353 C421 81.2(16)
O32 C294 C353 C468 -46.4(15)
O32 C294 C371 Au27 -36.3(17)
O32 C294 C633 C632 138.8(16)
O35 C486 C572 C653 137.6(13)
O48 C545 C591 C561 141.7(16)
O53 C602 C658 C659 -156(2)
O55 C622 C623 C501 -160(2)
O57 C639 C641 C634 -179(3)
C65 C272 C341 C281 -175.7(11)
C65 C272 C341 C301 -52.9(16)
C65 C272 C352 C282 178.5(11)
C65 C272 C352 C511 50.6(17)
C74 C87 C223 C452 -177.4(12)
C74 C87 C223 C501 58.9(16)
C74 C87 C227 C129 -54.8(15)
C74 C87 C227 C474 -179.3(12)
C76 C92 C376 C302 -158.6(11)
C77 C91 C92 C76 56.9(13)
C77 C91 C92 C81 168.5(10)
C77 C91 C92 C376 -64.6(14)
C77 C93 C153 C327 49.1(15)
C77 C93 C153 C360 175.8(11)
C77 C93 C177 C76 -50.4(14)
C77 C93 C177 C123 -175.9(11)
C81 C88 C90 C76 4.7(14)
C81 C92 C376 C302 94.3(12)
C85 C86 C94 C74 165.4(11)
C85 C86 C129 C227 179.1(11)
C85 C86 C129 C478 49.2(13)
C85 C86 C347 C598 90.6(15)
C85 C128 C478 C129 6.1(16)
C86 C85 C128 C478 25.0(15)
C86 C85 C169 C1 -95(8)
C86 C85 C169 Au32 83.0(15)
C86 C129 C227 C87 56.4(15)
C86 C129 C227 C474 179.6(12)
C86 C129 C478 C128 -34.7(15)
C87 C74 C94 C86 -56.1(15)
C87 C223 C452 C577 -132.5(17)
C87 C223 C452 C621 46.4(17)
C87 C223 C501 C623 164.5(16)
C87 C227 C474 C621 -55.4(18)
C88 C81 C92 C76 -43.9(11)
C88 C81 C92 C91 -159.8(11)
C88 C81 C92 C376 70.3(12)
C88 C81 C370 Au25 -92.3(11)
C88 C81 C370 C131 43(5)
C90 C76 C92 C81 46.0(11)
C90 C76 C92 C91 170.3(10)
C90 C76 C92 C376 -65.9(12)
C90 C76 C177 C93 177.0(11)
C90 C76 C177 C123 -58.9(16)
C91 C77 C93 C153 174.5(10)
C91 C77 C93 C177 50.1(14)
C91 C92 C376 C302 -38.5(15)
C92 C76 C90 C88 -32.1(13)
C92 C76 C177 C93 57.1(14)
C92 C76 C177 C123 -178.8(11)
C92 C81 C88 C90 24.3(13)
C92 C81 C370 Au25 153.7(9)
C92 C81 C370 C131 -71(5)
C93 C77 C91 C92 -55.2(14)
C93 C153 C327 C251 80.1(15)
C93 C153 C360 C162 58.7(16)
C93 C153 C360 C274 -116.2(14)
C94 C74 C87 C223 -177.8(11)
C94 C74 C87 C227 55.5(15)
C94 C86 C129 C227 -56.8(15)
C94 C86 C129 C478 173.3(12)
C94 C86 C347 C598 -42.7(18)
C106 C114 C165 O18 147.3(11)
C106 C114 C165 C20 -89.7(12)
C106 C114 C165 C134 27.8(13)
C106 C126 C134 C115 166.5(10)
C106 C126 C134 C124 -67.7(12)
C106 C126 C134 C165 45.9(11)
C108 C126 C134 C115 -58.7(13)
C108 C126 C134 C124 67.1(13)
C108 C126 C134 C165 -179.3(10)
C108 C136 C417 C115 57.3(14)
C108 C146 C307 C514 50.4(17)
C114 C106 C126 C108 -158.9(12)
C114 C106 C126 C134 -30.2(14)
C115 C134 C165 O18 77.0(12)
C115 C134 C165 C20 -46.6(14)
C115 C134 C165 C114 -161.3(10)
C116 C136 C417 C115 -176.9(11)
C123 C162 C360 C153 -54.6(18)
C123 C162 C360 C274 120.2(15)
C124 C134 C165 O18 -49.8(12)
C124 C134 C165 C20 -173.5(10)
C124 C134 C165 C114 71.9(12)
C126 C106 C114 C165 1.8(14)
C126 C108 C136 C116 -179.3(10)
C126 C108 C136 C417 -51.4(14)
C126 C108 C146 C307 -179.4(11)
C126 C134 C165 O18 -167.0(9)
C126 C134 C165 C20 69.3(11)
C126 C134 C165 C114 -45.3(11)
C128 C85 C86 C94 -160.0(12)
C128 C85 C86 C129 -44.5(12)
C128 C85 C86 C347 71.7(14)
C128 C85 C169 C1 18(9)
C128 C85 C169 Au32 -164.2(11)
C129 C86 C94 C74 55.5(14)
C129 C86 C347 C598 -162.1(13)
C129 C227 C474 C621 -177.2(13)
C134 C115 C417 C136 -61.3(13)
C136 C108 C126 C106 176.9(12)
C136 C108 C126 C134 53.0(14)
C136 C108 C146 C307 -56.3(15)
C136 C116 C323 C278 163.0(12)
C136 C116 C514 C307 49.9(16)
C136 C116 C514 C329 -131.4(14)
C146 C108 C126 C106 -58.0(16)
C146 C108 C126 C134 178.0(11)
C146 C108 C136 C116 57.6(15)
C146 C108 C136 C417 -174.5(11)
C146 C307 C514 C116 -48.6(17)
C146 C307 C514 C329 132.6(14)
C153 C93 C177 C76 -177.0(11)
C153 C93 C177 C123 57.4(14)
C162 C123 C177 C76 -177.5(12)
C162 C123 C177 C93 -54.0(16)
C169 C85 C86 C94 -45.2(17)
C169 C85 C86 C129 70.3(13)
C169 C85 C86 C347 -173.5(11)
C169 C85 C128 C478 -93.8(15)
C177 C76 C90 C88 -158.2(11)
C177 C76 C92 C81 174.2(10)
C177 C76 C92 C91 -61.5(13)
C177 C76 C92 C376 62.3(14)
C177 C93 C153 C327 174.9(11)
C177 C93 C153 C360 -58.5(14)
C177 C123 C162 C360 50.9(18)
C188 C281 C341 C272 178.5(10)
C188 C281 C341 C301 47.7(11)
C221 C188 C281 C252 -163.2(10)
C221 C188 C281 C268 -35.9(15)
C221 C188 C281 C341 79.2(11)
C221 C188 C325 C301 -101.2(13)
C223 C87 C227 C129 -179.9(11)
C223 C87 C227 C474 55.6(15)
C223 C452 C577 C622 -15(3)
C223 C452 C621 C474 -47(2)
C223 C501 C623 C622 -52(3)
C227 C87 C223 C452 -50.6(15)
C227 C87 C223 C501 -174.3(12)
C227 C129 C478 C128 -162.3(13)
C227 C474 C621 C452 51(2)
C252 C281 C341 C272 63.5(15)
C252 C281 C341 C301 -67.3(13)
C254 C255 C326 C480 -177.7(12)
C254 C255 C330 C311 -49.7(16)
C254 C255 C330 C396 -174.8(12)
C254 C337 C475 O3 -166.1(10)
C254 C337 C475 C127 72.4(12)
C254 C337 C475 C393 -40.9(12)
C254 C337 C657 C660 -166.6(14)
C254 C348 C393 C475 0.3(16)
C255 C254 C337 C262 -56.3(16)
C255 C254 C337 C475 177.1(11)
C255 C254 C337 C657 64.8(16)
C255 C254 C348 C393 -159.1(13)
C255 C326 C480 C379 50.1(18)
C255 C330 C396 C379 -63.4(14)
C255 C330 C396 C449 171.4(12)
C262 C311 C330 C255 54.1(16)
C262 C311 C330 C396 173.5(12)
C262 C337 C475 O3 71.8(15)
C262 C337 C475 C127 -49.7(16)
C262 C337 C475 C393 -163.0(12)
C262 C337 C657 C660 -43.2(19)
C268 C281 C341 C272 -58.4(13)
C268 C281 C341 C301 170.9(10)
C268 C282 C352 C272 59.6(16)
C268 C282 C352 C511 -169.7(12)
C272 C65 C537 C414 56.0(17)
C272 C352 C511 C414 -40.9(18)
C272 C352 C511 C659 -166.1(13)
C281 C188 C221 Au30 86.7(11)
C281 C188 C325 C301 15.9(13)
C281 C268 C282 C352 -57.1(16)
C282 C268 C281 C188 163.8(11)
C282 C268 C281 C252 -69.7(15)
C282 C268 C281 C341 53.4(14)
C282 C352 C511 C414 -166.3(12)
C282 C352 C511 C659 68.5(16)
C284 C353 C421 C424 53.6(17)
C284 C353 C468 C464 -164.5(16)
C284 C469 C583 C636 -179.7(13)
C284 C632 C633 C294 10.0(18)
C287 C251 C327 C153 54.4(15)
C287 C274 C360 C153 8(2)
C287 C274 C360 C162 -166.6(13)
C294 C353 C421 C424 169.1(13)
C294 C353 C468 C464 83.1(18)
C311 C262 C337 C254 53.5(15)
C311 C262 C337 C475 168.7(12)
C311 C262 C337 C657 -68.3(15)
C311 C330 C396 C379 175.4(12)
C311 C330 C396 C449 50.2(17)
C313 C124 C134 C115 -40.2(15)
C313 C124 C134 C126 -164.0(11)
C313 C124 C134 C165 88.2(13)
C323 C116 C136 C108 -174.4(11)
C323 C116 C136 C417 58.8(14)
C323 C116 C514 C307 170.7(12)
C323 C116 C514 C329 -10.5(19)
C323 C278 C340 O31 -143.6(13)
C323 C278 C340 C329 40.6(17)
C325 C188 C221 Au30 -160.3(9)
C325 C188 C281 C252 79.3(12)
C325 C188 C281 C268 -153.4(11)
C325 C188 C281 C341 -38.3(12)
C325 C301 C341 C272 -166.1(11)
C325 C301 C341 C281 -38.8(12)
C326 C255 C330 C311 -174.9(13)
C326 C255 C330 C396 60.1(15)
C327 C153 C360 C162 -171.9(12)
C327 C153 C360 C274 13.2(18)
C327 C251 C287 O28 151.5(13)
C327 C251 C287 C274 -34.6(18)
C330 C255 C326 C480 -54.2(16)
C330 C396 C449 C440 82.2(16)
C337 C254 C255 C326 173.6(11)
C337 C254 C255 C330 50.9(15)
C337 C254 C348 C393 -27.4(15)
C337 C262 C311 C330 -57.6(16)
C340 C278 C323 C116 -55.3(16)
C340 C329 C514 C116 -5(2)
C340 C329 C514 C307 173.9(13)
C341 C272 C352 C282 -58.2(14)
C341 C272 C352 C511 174.0(12)
C341 C301 C325 C188 13.2(13)
C344 C359 C486 O35 112(5)
C344 C359 C486 C386 -129(5)
C344 C359 C486 C572 -15(6)
C347 C86 C94 C74 -66.0(15)
C347 C86 C129 C227 63.6(16)
C347 C86 C129 C478 -66.3(15)
C348 C254 C255 C326 -59.1(18)
C348 C254 C255 C330 178.2(12)
C348 C254 C337 C262 168.7(12)
C348 C254 C337 C475 42.1(13)
C348 C254 C337 C657 -70.2(15)
C348 C393 C475 O3 145.5(13)
C348 C393 C475 C127 -86.1(15)
C348 C393 C475 C337 25.9(15)
C352 C272 C341 C281 62.6(14)
C352 C272 C341 C301 -174.6(11)
C352 C511 C659 C658 171.5(14)
C353 C284 C469 C378 55.7(16)
C353 C284 C469 C583 -178.5(13)
C353 C284 C632 C633 -34.2(17)
C353 C294 C371 Au27 89.5(14)
C353 C294 C633 C632 16.5(17)
C353 C421 C424 C378 -58.7(17)
C359 C486 C572 C653 -101.8(15)
C360 C153 C327 C251 -45.1(16)
C360 C274 C287 O28 177.7(13)
C360 C274 C287 C251 4(2)
C370 C81 C88 C90 -93.7(12)
C370 C81 C92 C76 73.2(11)
C370 C81 C92 C91 -42.7(15)
C370 C81 C92 C376 -172.6(10)
C371 C294 C353 C284 72.1(14)
C371 C294 C353 C421 -44.4(18)
C371 C294 C353 C468 -172.0(12)
C371 C294 C633 C632 -96.6(16)
C378 C463 C562 C635 167.9(14)
C378 C463 C634 C636 38(2)
C378 C463 C634 C641 -140(2)
C378 C469 C583 C636 -54.7(17)
C379 C396 C449 C440 -39.7(17)
C379 C435 C586 O6 -172.3(13)
C379 C435 C586 C440 11.7(19)
C380 C382 C416 C492 -57.8(16)
C380 C425 C438 C451 -31.4(14)
C382 C380 C409 C546 -41(2)
C382 C380 C425 C402 -56.8(15)
C382 C380 C425 C438 169.8(11)
C382 C380 C482 C29 -45.8(16)
C382 C380 C482 O36 72.8(16)
C382 C380 C482 C451 -159.0(13)
C382 C416 C492 C402 59.0(16)
C382 C416 C492 C589 -179.1(12)
C386 C486 C572 C653 17.1(17)
C386 C509 C651 C652 -62(2)
C386 C585 C597 C652 43(2)
C386 C585 C597 C655 -176(2)
C386 C585 C653 C572 -38.4(17)
C396 C379 C435 C586 4(2)
C396 C379 C480 C326 -55.4(17)
C398 C402 C425 C380 176.4(13)
C398 C402 C425 C438 -58.6(18)
C398 C402 C492 C416 -179.9(11)
C398 C402 C492 C589 61.1(15)
C402 C398 C487 C439 59.4(19)
C402 C425 C438 C451 -161.4(12)
C402 C492 C589 C439 -57.9(16)
C402 C492 C589 C561 179.7(14)
C409 C380 C382 C416 -64.5(16)
C409 C380 C425 C402 65.4(16)
C409 C380 C425 C438 -68.0(14)
C409 C380 C482 C29 -169.8(11)
C409 C380 C482 O36 -51.2(15)
C409 C380 C482 C451 76.9(13)
C411 C439 C487 C398 117.4(19)
C411 C439 C589 C492 -120.3(18)
C411 C439 C589 C561 9(2)
C411 C545 C591 C561 -37(2)
C414 C511 C659 C658 46.0(19)
C414 C560 C602 O53 179(2)
C414 C560 C602 C658 0(3)
C416 C492 C589 C439 179.4(13)
C416 C492 C589 C561 57.0(18)
C417 C115 C134 C124 -64.7(13)
C417 C115 C134 C126 61.1(12)
C417 C115 C134 C165 170.9(10)
C421 C353 C468 C464 -48(2)
C424 C378 C463 C562 63.3(15)
C424 C378 C463 C634 -166.1(12)
C424 C378 C469 C284 -53.0(15)
C424 C378 C469 C583 178.4(12)
C425 C380 C382 C416 57.2(16)
C425 C380 C409 C546 -163.6(15)
C425 C380 C482 C29 75.9(12)
C425 C380 C482 O36 -165.5(11)
C425 C380 C482 C451 -37.4(14)
C425 C402 C492 C416 -54.7(15)
C425 C402 C492 C589 -173.7(12)
C425 C438 C451 C482 7.5(16)
C435 C379 C396 C330 -113.6(14)
C435 C379 C396 C449 11.3(19)
C435 C379 C480 C326 123.3(14)
C438 C451 C482 C29 -93.1(15)
C438 C451 C482 O36 142.5(14)
C438 C451 C482 C380 18.5(16)
C439 C411 C545 O48 -173.0(18)
C439 C411 C545 C591 6(3)
C449 C440 C586 O6 143.7(14)
C449 C440 C586 C435 -40.5(18)
C452 C223 C501 C623 40(2)
C452 C577 C622 O55 -166(2)
C452 C577 C622 C623 3(3)
C463 C378 C424 C421 -173.5(12)
C463 C378 C469 C284 179.6(11)
C463 C378 C469 C583 51.1(16)
C463 C562 C635 C639 -49(3)
C463 C634 C636 C583 -48(2)
C463 C634 C641 C639 -14(4)
C468 C353 C421 C424 -64.7(18)
C469 C284 C353 C294 -176.9(12)
C469 C284 C353 C421 -52.0(17)
C469 C284 C353 C468 67.7(17)
C469 C284 C632 C633 -170.9(14)
C469 C378 C424 C421 56.9(15)
C469 C378 C463 C562 -170.8(12)
C469 C378 C463 C634 -40.1(17)
C469 C583 C636 C634 56(2)
C475 C337 C657 C660 86.5(16)
C478 C129 C227 C87 178.6(13)
C478 C129 C227 C474 -58.2(18)
C480 C379 C396 C330 65.1(15)
C480 C379 C396 C449 -170.0(11)
C480 C379 C435 C586 -174.8(12)
C482 C380 C382 C416 174.1(13)
C482 C380 C409 C546 87.9(18)
C482 C380 C425 C402 176.2(11)
C482 C380 C425 C438 42.8(13)
C486 C386 C509 C651 172.0(16)
C486 C386 C524 C527 95.7(15)
C486 C386 C585 C597 -171.9(16)
C486 C386 C585 C653 49.4(16)
C486 C572 C653 C585 13.9(19)
C487 C398 C402 C425 179.7(12)
C487 C398 C402 C492 -58.9(15)
C487 C439 C589 C492 56.4(17)
C487 C439 C589 C561 -174.4(14)
C492 C402 C425 C380 54.6(15)
C492 C402 C425 C438 179.7(13)
C494 C252 C281 C188 93.2(15)
C494 C252 C281 C268 -38.2(18)
C494 C252 C281 C341 -158.2(13)
C501 C223 C452 C577 -6(2)
C501 C223 C452 C621 172.7(14)
C509 C386 C486 O35 81.6(17)
C509 C386 C486 C359 -36.1(19)
C509 C386 C486 C572 -153.2(16)
C509 C386 C524 C527 -34.9(19)
C509 C386 C585 C597 -49(2)
C509 C386 C585 C653 172.3(14)
C509 C651 C652 C597 52(2)
C509 C651 C652 C650 -174.4(18)
C511 C414 C537 C65 -47.4(17)
C511 C414 C560 C602 1(3)
C514 C116 C136 C108 -51.6(15)
C514 C116 C136 C417 -178.3(11)
C514 C116 C323 C278 41.1(17)
C514 C329 C340 O31 174.4(14)
C514 C329 C340 C278 -10(2)
C524 C386 C486 O35 -46.1(14)
C524 C386 C486 C359 -163.8(11)
C524 C386 C486 C572 79.1(15)
C524 C386 C509 C651 -64(2)
C524 C386 C585 C597 74(2)
C524 C386 C585 C653 -64.2(17)
C537 C65 C272 C341 -176.4(11)
C537 C65 C272 C352 -56.5(15)
C537 C414 C511 C352 39.2(17)
C537 C414 C511 C659 164.6(12)
C537 C414 C560 C602 171.2(15)
C545 C411 C439 C487 -167.0(16)
C545 C411 C439 C589 9(3)
C560 C414 C511 C352 -149.8(15)
C560 C414 C511 C659 -24(2)
C560 C414 C537 C65 141.3(15)
C560 C602 C658 C659 23(3)
C562 C463 C634 C636 168.1(16)
C562 C463 C634 C641 -10(3)
C562 C635 C639 O57 -147(3)
C562 C635 C639 C641 29(3)
C577 C452 C621 C474 131.6(18)
C577 C622 C623 C501 31(3)
C585 C386 C486 O35 -165.5(12)
C585 C386 C486 C359 76.7(15)
C585 C386 C486 C572 -40.3(17)
C585 C386 C509 C651 61(2)
C585 C386 C524 C527 -153.5(15)
C585 C597 C652 C650 174.6(17)
C585 C597 C652 C651 -45(2)
C585 C597 C655 C654 176(2)
C586 C440 C449 C396 54.7(17)
C589 C439 C487 C398 -59.4(19)
C589 C561 C591 C545 57.7(19)
C591 C561 C589 C439 -43.7(19)
C591 C561 C589 C492 78.0(19)
C597 C585 C653 C572 -172.1(17)
C602 C658 C659 C511 -46(2)
C621 C452 C577 C622 166.2(19)
C632 C284 C353 C294 46.0(14)
C632 C284 C353 C421 170.9(12)
C632 C284 C353 C468 -69.3(16)
C632 C284 C469 C378 -174.0(13)
C632 C284 C469 C583 -48(2)
C633 C294 C353 C284 -37.8(14)
C633 C294 C353 C421 -154.3(13)
C633 C294 C353 C468 78.1(14)
C633 C294 C371 Au27 -163.0(11)
C634 C463 C562 C635 38(2)
C635 C639 C641 C634 5(4)
C636 C634 C641 C639 168(2)
C641 C634 C636 C583 130(2)
C650 C656 C663 C672 -8(4)
C650 C670 C671 C672 -29(3)
C652 C597 C655 C654 -49(3)
C652 C650 C656 C654 40(4)
C652 C650 C656 C663 -148(3)
C652 C650 C670 C671 170(2)
C653 C585 C597 C652 170.5(19)
C653 C585 C597 C655 -48(3)
C654 C656 C663 C672 164(2)
C655 C597 C652 C650 36(3)
C655 C597 C652 C651 175.6(19)
C655 C654 C656 C650 -44(3)
C655 C654 C656 C663 143(3)
C656 C650 C652 C597 -32(3)
C656 C650 C652 C651 -172(2)
C656 C650 C670 C671 20(4)
C656 C654 C655 C597 47(4)
C656 C663 C672 O64 170(3)
C656 C663 C672 C671 -11(6)
C657 C337 C475 O3 -51.8(14)
C657 C337 C475 C127 -173.3(11)
C657 C337 C475 C393 73.4(13)
C670 C650 C652 C597 177(2)
C670 C650 C652 C651 37(3)
C670 C650 C656 C654 -172(2)
C670 C650 C656 C663 0(4)
C670 C671 C672 O64 -152(3)
C670 C671 C672 C663 29(5)
C9 C161 C400 O37 -169(6)
C9 C161 C400 C513 65(6)
C9 C161 C400 C516 -47(6)
O13 C75 C79 C118 134.6(11)
O13 C75 C154 C82 -156.5(10)
O13 C75 C154 C83 -39.7(14)
O13 C75 C154 C276 87.6(14)
O13 C75 C299 Au22 -30.7(13)
O16 C110 C159 C226 143.0(11)
O16 C110 C178 Au22 30.5(14)
O16 C110 C178 C156 172(3)
O16 C110 C215 C207 75.7(15)
O16 C110 C215 C245 -166.3(10)
O16 C110 C215 C471 -50.4(14)
Au17 C19 C447 C388 -155(9)
Au17 C148 C461 C599 -142(5)
Au17 C461 C599 O44 34.0(18)
Au17 C461 C599 C367 153.7(11)
Au17 C461 C599 C557 -93.8(13)
Au19 C176 C218 Au20 79(5)
Au19 C176 C233 O21 19.9(16)
Au19 C176 C233 C194 147.4(9)
Au19 C176 C233 C196 -101.7(11)
Au22 C156 C178 C110 -148(4)
O23 C201 C203 C189 79.3(14)
O23 C201 C203 C247 -167.9(10)
O23 C201 C203 C322 -53.3(15)
O23 C201 C211 Au19 -40.1(16)
O23 C201 C211 C473 116(6)
O23 C201 C432 C405 147.5(12)
Au24 C9 C161 C400 -164(6)
Au24 C161 C400 O37 29.1(17)
Au24 C161 C400 C513 -96.7(12)
Au24 C161 C400 C516 151.1(10)
Au24 C339 C458 C457 -165(9)
O37 C400 C513 C442 142.0(13)
O37 C400 C516 C261 77.5(15)
O37 C400 C516 C390 -166.7(10)
O37 C400 C516 C615 -51.6(16)
O39 C388 C413 C383 -160.7(11)
O39 C388 C413 C504 79.6(16)
O39 C388 C413 C558 -43.6(15)
O39 C388 C446 C423 141.0(11)
O39 C388 C447 Au17 -34.8(19)
O39 C388 C447 C19 117(9)
O40 C457 C458 Au24 -35.2(19)
O40 C457 C458 C339 128(8)
O40 C457 C493 C569 144.5(15)
O40 C457 C518 C454 -166.6(13)
O40 C457 C518 C611 79.9(18)
O40 C457 C518 C614 -47.9(17)
O43 C364 C520 C334 147.3(16)
O46 C574 C584 C397 -154.2(17)
O51 C553 C567 C505 176(2)
O54 C607 C608 C544 -169(2)
C75 C79 C118 C82 15.1(15)
C75 C154 C276 C415 165.0(11)
C79 C75 C154 C82 -35.9(13)
C79 C75 C154 C83 80.9(13)
C79 C75 C154 C276 -151.9(12)
C79 C75 C299 Au22 -151.3(9)
C82 C154 C276 C415 53.6(13)
C82 C300 C356 C415 -59.1(13)
C82 C300 C356 C491 177.1(11)
C82 C300 C419 C496 -178.2(11)
C83 C154 C276 C415 -69.1(14)
C110 C159 C226 C245 5.1(15)
C110 C215 C245 C195 177.3(11)
C110 C215 C245 C226 45.9(12)
C110 C215 C471 C512 90.3(14)
C118 C82 C154 C75 46.6(12)
C118 C82 C154 C83 -68.2(13)
C118 C82 C154 C276 169.2(10)
C118 C82 C300 C356 -173.6(12)
C118 C82 C300 C419 -51.6(16)
C148 C461 C599 O44 170(5)
C148 C461 C599 C367 -70(6)
C148 C461 C599 C557 43(6)
C154 C75 C79 C118 13.0(14)
C154 C75 C299 Au22 93.6(11)
C154 C82 C118 C79 -39.2(14)
C154 C82 C300 C356 59.7(14)
C154 C82 C300 C419 -178.3(11)
C154 C276 C415 C356 -58.5(14)
C159 C110 C178 Au22 -95.9(12)
C159 C110 C178 C156 45(4)
C159 C110 C215 C207 -160.7(12)
C159 C110 C215 C245 -42.6(12)
C159 C110 C215 C471 73.2(13)
C159 C226 C245 C195 -159.2(12)
C159 C226 C245 C215 -32.0(14)
C161 C400 C513 C442 -93.9(15)
C161 C400 C516 C261 -45.9(18)
C161 C400 C516 C390 70.0(13)
C161 C400 C516 C615 -175.0(14)
C178 C110 C159 C226 -93.7(13)
C178 C110 C215 C207 -45.9(16)
C178 C110 C215 C245 72.2(12)
C178 C110 C215 C471 -172.0(11)
C189 C203 C247 C308 -57.9(14)
C189 C203 C247 C405 169.6(11)
C189 C203 C322 C564 -44.8(18)
C194 C204 C304 C275 -62.7(15)
C194 C232 C346 C275 56.7(14)
C194 C232 C346 C355 177.4(11)
C195 C222 C239 C207 56.0(16)
C195 C222 C507 C375 -52.3(16)
C195 C222 C507 C459 176.8(13)
C195 C231 C403 C375 51.5(16)
C196 C216 C232 C194 -31.9(14)
C196 C216 C232 C346 -160.2(12)
C201 C203 C247 C308 -179.8(10)
C201 C203 C247 C405 47.7(12)
C201 C203 C322 C564 90.4(16)
C201 C211 C473 Au19 -159(6)
C203 C189 C324 C228 -57.7(15)
C203 C201 C211 Au19 81.8(15)
C203 C201 C211 C473 -122(6)
C203 C201 C432 C405 26.1(14)
C203 C247 C308 C228 57.4(14)
C203 C247 C308 C316 -179.2(12)
C203 C247 C405 C432 -32.0(14)
C204 C194 C232 C216 169.7(11)
C204 C194 C232 C346 -59.9(14)
C204 C194 C233 O21 82.7(14)
C204 C194 C233 C176 -46.1(16)
C204 C194 C233 C196 -157.2(11)
C204 C194 C242 C551 -44.1(18)
C207 C215 C245 C195 -57.3(15)
C207 C215 C245 C226 171.3(11)
C207 C215 C471 C512 -41.1(16)
C211 C201 C203 C189 -40.4(17)
C211 C201 C203 C247 72.4(13)
C211 C201 C203 C322 -172.9(12)
C211 C201 C432 C405 -93.8(14)
C215 C110 C159 C226 23.5(14)
C215 C110 C178 Au22 151.4(9)
C215 C110 C178 C156 -67(4)
C215 C207 C239 C222 -57.6(17)
C216 C196 C233 O21 144.6(12)
C216 C196 C233 C176 -92.3(13)
C216 C196 C233 C194 24.5(14)
C216 C232 C346 C275 179.4(12)
C216 C232 C346 C355 -59.9(16)
C218 C176 C233 O21 -144(5)
C218 C176 C233 C194 -16(6)
C218 C176 C233 C196 95(5)
C222 C195 C231 C403 -56.1(16)
C222 C195 C245 C215 56.7(15)
C222 C195 C245 C226 179.2(12)
C228 C308 C316 C548 -60.5(16)
C231 C195 C222 C239 178.7(12)
C231 C195 C222 C507 54.4(16)
C231 C195 C245 C215 -178.0(11)
C231 C195 C245 C226 -55.6(17)
C232 C194 C204 C304 58.4(13)
C232 C194 C233 O21 -163.3(10)
C232 C194 C233 C176 68.0(12)
C232 C194 C233 C196 -43.2(12)
C232 C194 C242 C551 -163.3(13)
C232 C346 C355 C257 -179.8(12)
C233 C176 C218 Au19 166(5)
C233 C176 C218 Au20 -115(6)
C233 C194 C204 C304 169.1(12)
C233 C194 C232 C216 47.5(12)
C233 C194 C232 C346 177.9(10)
C233 C194 C242 C551 87.2(16)
C233 C196 C216 C232 5.3(15)
C239 C207 C215 C110 170.1(12)
C239 C207 C215 C245 56.8(16)
C239 C207 C215 C471 -64.4(16)
C239 C222 C507 C375 -175.9(12)
C239 C222 C507 C459 53.1(18)
C242 C194 C204 C304 -63.9(14)
C242 C194 C232 C216 -67.3(14)
C242 C194 C232 C346 63.1(15)
C242 C194 C233 O21 -46.2(14)
C242 C194 C233 C176 -175.0(11)
C242 C194 C233 C196 73.9(13)
C245 C195 C222 C239 -55.7(16)
C245 C195 C222 C507 -180.0(11)
C245 C195 C231 C403 -179.9(12)
C245 C215 C471 C512 -161.2(11)
C247 C203 C322 C564 -162.6(13)
C247 C308 C316 C548 177.4(12)
C247 C405 C432 C201 4.2(15)
C257 C293 C297 C484 -172.2(14)
C257 C293 C338 C275 60.7(16)
C257 C293 C338 C573 -170.2(13)
C261 C516 C615 C620 -40(2)
C267 C312 C367 C345 -57.0(14)
C267 C312 C367 C450 62.7(17)
C267 C312 C367 C599 178.0(11)
C267 C312 C594 C557 -157.6(14)
C267 C320 C366 C273 -57.7(16)
C267 C320 C366 C334 174.6(13)
C267 C320 C465 C345 53.6(15)
C269 C283 C349 C277 -116.6(17)
C269 C283 C349 C596 15(2)
C269 C283 C613 C485 116.2(19)
C273 C292 C364 O43 177.7(16)
C273 C292 C364 C520 2(3)
C273 C321 C354 C267 51.4(16)
C275 C338 C573 C476 76.7(18)
C275 C346 C355 C257 -59.5(16)
C277 C349 C596 C418 74(2)
C283 C269 C549 O49 -177.0(15)
C283 C269 C549 C418 4(2)
C283 C349 C596 C418 -47.4(18)
C292 C273 C321 C354 121.8(16)
C292 C273 C366 C320 -118.6(16)
C292 C273 C366 C334 12(2)
C292 C364 C520 C334 -37(2)
C293 C257 C355 C346 54.2(18)
C293 C297 C484 O33 -171.6(16)
C293 C297 C484 C476 15(2)
C293 C338 C573 C476 -46.7(17)
C297 C293 C338 C275 -109.2(17)
C297 C293 C338 C573 20(2)
C299 C75 C79 C118 -106.4(12)
C299 C75 C154 C82 81.5(12)
C299 C75 C154 C83 -161.7(11)
C299 C75 C154 C276 -34.5(16)
C300 C82 C118 C79 -170.9(11)
C300 C82 C154 C75 -179.6(11)
C300 C82 C154 C83 65.6(15)
C300 C82 C154 C276 -57.0(14)
C300 C356 C415 C276 61.1(13)
C300 C356 C491 C505 -47.6(16)
C300 C356 C491 C531 -173.5(12)
C300 C419 C496 C505 57.7(17)
C304 C275 C338 C293 179.2(12)
C304 C275 C338 C573 55.3(17)
C304 C275 C346 C232 -54.7(15)
C304 C275 C346 C355 -178.0(12)
C308 C228 C324 C189 55.2(15)
C308 C228 C508 C397 -164.4(12)
C308 C228 C508 C406 -34.4(16)
C308 C247 C405 C432 -161.6(12)
C308 C316 C548 C406 58.7(19)
C309 C261 C516 C390 56.4(16)
C309 C261 C516 C400 166.8(12)
C309 C261 C516 C615 -67.2(17)
C309 C277 C349 C283 -178.5(11)
C309 C277 C349 C596 59.3(19)
C309 C277 C515 C390 -54.6(17)
C309 C277 C515 C485 179.3(13)
C312 C267 C320 C366 -175.9(12)
C312 C267 C320 C465 -52.5(16)
C312 C267 C354 C321 178.3(11)
C312 C367 C450 C616 -161.2(15)
C312 C367 C599 O44 -166.0(11)
C312 C367 C599 C461 72.5(14)
C312 C367 C599 C557 -43.3(13)
C320 C267 C312 C367 55.8(15)
C320 C267 C312 C594 178.0(15)
C320 C267 C354 C321 -55.7(15)
C321 C273 C292 C364 -166.2(15)
C321 C273 C366 C320 59.0(17)
C321 C273 C366 C334 -170.2(13)
C322 C203 C247 C308 63.8(15)
C322 C203 C247 C405 -68.6(14)
C324 C189 C203 C201 164.4(12)
C324 C189 C203 C247 56.5(14)
C324 C189 C203 C322 -63.4(16)
C324 C228 C308 C247 -52.5(14)
C324 C228 C308 C316 -178.0(11)
C324 C228 C508 C397 64.8(16)
C324 C228 C508 C406 -165.2(11)
C338 C275 C304 C204 176.9(12)
C338 C275 C346 C232 -174.8(11)
C338 C275 C346 C355 61.9(14)
C338 C293 C297 C484 -3(2)
C345 C367 C450 C616 -43(2)
C345 C367 C599 O44 77.8(15)
C345 C367 C599 C461 -43.7(18)
C345 C367 C599 C557 -159.5(13)
C346 C275 C304 C204 59.1(16)
C346 C275 C338 C293 -60.7(14)
C346 C275 C338 C573 175.5(13)
C349 C277 C309 C261 177.5(12)
C349 C277 C515 C390 -177.4(14)
C349 C277 C515 C485 56.6(18)
C349 C283 C613 C485 -58(2)
C354 C267 C312 C367 -178.2(11)
C354 C267 C312 C594 -56.1(18)
C354 C267 C320 C366 59.8(16)
C354 C267 C320 C465 -176.8(11)
C355 C257 C293 C297 114.6(17)
C355 C257 C293 C338 -55.5(18)
C356 C300 C419 C496 -57.6(14)
C356 C491 C505 C496 47.6(17)
C356 C491 C505 C567 -132.9(16)
C356 C491 C531 C543 160.0(14)
C366 C273 C292 C364 11(2)
C366 C273 C321 C354 -55.7(17)
C366 C320 C465 C345 177.3(12)
C366 C334 C520 C364 58.6(18)
C367 C312 C594 C557 -30.2(17)
C367 C345 C465 C320 -57.6(16)
C375 C394 C592 O50 -176.9(17)
C375 C394 C592 C385 3(2)
C383 C413 C504 C547 52.3(16)
C383 C413 C558 C600 -163.0(16)
C383 C423 C446 C388 9.7(13)
C383 C528 C535 C604 178.7(12)
C383 C528 C555 C541 176.1(11)
C383 C528 C555 C547 -55.8(15)
C385 C459 C507 C222 86.4(17)
C385 C459 C507 C375 -42(2)
C388 C413 C504 C547 166.5(13)
C388 C413 C558 C600 87.0(18)
C390 C442 C513 C400 6.9(17)
C390 C516 C615 C620 -162.5(18)
C394 C375 C403 C231 119.3(15)
C394 C375 C507 C222 -118.3(15)
C394 C375 C507 C459 12(2)
C400 C516 C615 C620 91(2)
C401 C83 C154 C75 89.7(15)
C401 C83 C154 C82 -161.2(12)
C401 C83 C154 C276 -40.6(17)
C403 C375 C394 C592 -164.5(15)
C403 C375 C507 C222 54.1(17)
C403 C375 C507 C459 -175.4(14)
C405 C247 C308 C228 -177.0(12)
C405 C247 C308 C316 -53.7(17)
C406 C566 C574 O46 -179.9(17)
C406 C566 C574 C584 1(2)
C413 C383 C423 C446 -37.2(13)
C413 C383 C528 C535 177.9(12)
C413 C383 C528 C555 56.8(15)
C413 C388 C446 C423 19.9(14)
C413 C388 C447 Au17 91.1(15)
C413 C388 C447 C19 -117(9)
C413 C504 C547 C555 -51.0(17)
C415 C356 C491 C505 -170.6(12)
C415 C356 C491 C531 63.6(16)
C419 C300 C356 C415 176.5(10)
C419 C300 C356 C491 52.6(14)
C419 C496 C505 C491 -52.8(18)
C419 C496 C505 C567 127.8(16)
C423 C383 C413 C388 50.6(13)
C423 C383 C413 C504 175.2(11)
C423 C383 C413 C558 -65.2(15)
C423 C383 C528 C535 -58.2(16)
C423 C383 C528 C555 -179.3(12)
C432 C201 C203 C189 -155.9(12)
C432 C201 C203 C247 -43.1(12)
C432 C201 C203 C322 71.6(14)
C432 C201 C211 Au19 -164.7(10)
C432 C201 C211 C473 -9(7)
C442 C390 C515 C277 177.6(14)
C442 C390 C515 C485 -56(2)
C442 C390 C516 C261 170.7(12)
C442 C390 C516 C400 48.1(13)
C442 C390 C516 C615 -64.2(16)
C446 C388 C413 C383 -42.4(14)
C446 C388 C413 C504 -162.1(13)
C446 C388 C413 C558 74.7(14)
C446 C388 C447 Au17 -154.1(12)
C446 C388 C447 C19 -2(9)
C447 C388 C413 C383 75.7(13)
C447 C388 C413 C504 -44.0(17)
C447 C388 C413 C558 -167.2(11)
C447 C388 C446 C423 -99.7(15)
C450 C367 C599 O44 -48.9(16)
C450 C367 C599 C461 -170.4(13)
C450 C367 C599 C557 73.8(16)
C454 C518 C611 C595 57.3(17)
C454 C518 C614 C630 -159.6(19)
C454 C578 C587 C595 -49.2(18)
C454 C578 C587 C618 -179.7(17)
C454 C578 C609 C610 -178.3(16)
C457 C493 C569 C454 2.1(18)
C457 C518 C611 C595 168.7(14)
C457 C518 C614 C630 90(2)
C458 C457 C493 C569 -89.4(17)
C458 C457 C518 C454 66.7(16)
C458 C457 C518 C611 -47(2)
C458 C457 C518 C614 -174.6(13)
C459 C385 C592 O50 147.8(18)
C459 C385 C592 C394 -32(2)
C465 C320 C366 C273 178.8(12)
C465 C320 C366 C334 51.1(17)
C465 C345 C367 C312 55.9(15)
C465 C345 C367 C450 -65.1(15)
C465 C345 C367 C599 168.3(12)
C471 C215 C245 C195 63.3(14)
C471 C215 C245 C226 -68.1(13)
C484 C476 C573 C338 57.2(19)
C491 C356 C415 C276 -174.1(11)
C491 C505 C567 C553 -4(3)
C491 C531 C543 C553 -51.0(19)
C493 C457 C458 Au24 -162.0(12)
C493 C457 C458 C339 1(9)
C493 C457 C518 C454 -44.8(16)
C493 C457 C518 C611 -158.4(15)
C493 C457 C518 C614 73.8(16)
C496 C505 C567 C553 175.6(15)
C504 C413 C558 C600 -42(2)
C504 C547 C555 C528 54.9(16)
C504 C547 C555 C541 -171.1(12)
C505 C491 C531 C543 35.4(18)
C507 C222 C239 C207 178.5(12)
C507 C375 C394 C592 8(2)
C507 C375 C403 C231 -53.4(18)
C508 C228 C308 C247 174.3(11)
C508 C228 C308 C316 48.8(15)
C508 C228 C324 C189 -172.7(12)
C508 C397 C584 C574 -52(2)
C508 C406 C548 C316 -44.3(18)
C508 C406 C566 C574 -1(2)
C513 C400 C516 C261 -160.3(13)
C513 C400 C516 C390 -44.4(13)
C513 C400 C516 C615 70.7(16)
C515 C277 C309 C261 53.5(16)
C515 C277 C349 C283 -55.4(16)
C515 C277 C349 C596 -177.6(15)
C515 C390 C442 C513 -158.2(15)
C515 C390 C516 C261 -59.9(15)
C515 C390 C516 C400 177.5(11)
C515 C390 C516 C615 65.3(17)
C515 C485 C613 C283 56(2)
C516 C261 C309 C277 -55.4(17)
C516 C390 C442 C513 -35.1(16)
C516 C390 C515 C277 59.1(17)
C516 C390 C515 C485 -174.8(12)
C516 C400 C513 C442 23.5(16)
C518 C454 C569 C493 -31.0(16)
C518 C454 C578 C587 57(2)
C518 C454 C578 C609 178.3(15)
C518 C457 C458 Au24 90.0(15)
C518 C457 C458 C339 -107(8)
C518 C457 C493 C569 25.5(17)
C520 C334 C366 C273 -47.1(18)
C520 C334 C366 C320 78.2(18)
C528 C383 C413 C388 -179.3(11)
C528 C383 C413 C504 -54.7(15)
C528 C383 C413 C558 64.9(17)
C528 C383 C423 C446 -165.6(11)
C528 C535 C604 C544 59.0(18)
C531 C491 C505 C496 171.1(12)
C531 C491 C505 C567 -9(2)
C531 C543 C553 O51 -147.4(18)
C531 C543 C553 C567 38(2)
C535 C528 C555 C541 51.8(16)
C535 C528 C555 C547 179.9(12)
C541 C544 C604 C535 -46.0(19)
C541 C544 C608 C607 -5(3)
C541 C605 C606 C607 -61(2)
C543 C553 C567 C505 -10(2)
C544 C541 C555 C528 -38.1(16)
C544 C541 C555 C547 -169.3(11)
C544 C541 C605 C606 54(2)
C548 C406 C508 C228 32.6(17)
C548 C406 C508 C397 163.8(13)
C548 C406 C566 C574 169.4(15)
C549 C269 C283 C349 7(2)
C549 C269 C283 C613 -167.1(16)
C549 C418 C596 C349 60.1(19)
C555 C528 C535 C604 -60.1(16)
C555 C541 C544 C604 35.2(18)
C555 C541 C544 C608 -146.9(16)
C555 C541 C605 C606 176.7(15)
C558 C413 C504 C547 -69.4(17)
C566 C406 C508 C228 -155.8(13)
C566 C406 C508 C397 -24.6(18)
C566 C406 C548 C316 144.9(16)
C566 C574 C584 C397 25(2)
C569 C454 C518 C457 47.3(14)
C569 C454 C518 C611 169.6(12)
C569 C454 C518 C614 -67.4(18)
C569 C454 C578 C587 -179.4(15)
C569 C454 C578 C609 -58(2)
C573 C476 C484 O33 148.2(16)
C573 C476 C484 C297 -38(2)
C578 C454 C518 C457 178.4(14)
C578 C454 C518 C611 -59.4(17)
C578 C454 C518 C614 64(2)
C578 C454 C569 C493 -161.4(15)
C578 C587 C595 C611 52(2)
C578 C587 C618 C612 -49(3)
C578 C587 C618 C619 -177.8(18)
C578 C609 C610 C612 49(3)
C584 C397 C508 C228 -176.1(13)
C584 C397 C508 C406 52.3(18)
C587 C578 C609 C610 -56(2)
C587 C595 C611 C518 -58(2)
C587 C618 C619 C665 177(2)
C592 C385 C459 C507 52.1(19)
C594 C312 C367 C345 170.0(12)
C594 C312 C367 C450 -70.3(16)
C594 C312 C367 C599 45.0(13)
C594 C557 C599 O44 143.4(14)
C594 C557 C599 C367 25.5(16)
C594 C557 C599 C461 -90.9(16)
C595 C587 C618 C612 -178.0(19)
C595 C587 C618 C619 54(3)
C596 C418 C549 O49 145.7(16)
C596 C418 C549 C269 -35(2)
C599 C367 C450 C616 89(2)
C599 C557 C594 C312 3.5(19)
C604 C544 C608 C607 172(2)
C605 C541 C544 C604 162.1(15)
C605 C541 C544 C608 -20(2)
C605 C541 C555 C528 -162.8(14)
C605 C541 C555 C547 66.0(17)
C605 C606 C607 O54 -161(2)
C605 C606 C607 C608 34(3)
C606 C607 C608 C544 -2(4)
C608 C544 C604 C535 136(2)
C609 C578 C587 C595 -173.7(12)
C609 C578 C587 C618 56(2)
C609 C610 C612 C617 144(2)
C609 C610 C612 C618 -40(3)
C610 C612 C617 C669 169(2)
C610 C612 C618 C587 40(3)
C610 C612 C618 C619 171.1(18)
C611 C518 C614 C630 -41(3)
C612 C617 C669 O63 172(3)
C612 C617 C669 C665 -6(4)
C612 C618 C619 C665 44(3)
C613 C283 C349 C277 57.8(17)
C613 C283 C349 C596 -171.0(14)
C613 C485 C515 C277 -55.9(19)
C613 C485 C515 C390 179.3(13)
C614 C518 C611 C595 -66(2)
C617 C612 C618 C587 -144(2)
C617 C612 C618 C619 -13(3)
C618 C587 C595 C611 -178.7(17)
C618 C612 C617 C669 -7(4)
C618 C619 C665 C669 -55(3)
C619 C665 C669 O63 -143(3)
C619 C665 C669 C617 35(3)
Au1 C7 C151 C112 -159(4)
O1 C112 C121 C185 144.1(10)
O1 C112 C151 Au1 23.5(14)
O1 C112 C151 C7 179(4)
O2 C23 C66 C56 -46.6(12)
O2 C23 C66 C58 78.0(13)
O2 C23 C66 C72 -163.9(9)
O2 C23 C104 C69 143.1(12)
C2 C51 C105 O15 161(4)
C2 C51 C105 C100 31(4)
C2 C51 C105 C214 -81(4)
Au3 C2 C51 C105 -133(4)
Au3 C17 C103 C96 -167(5)
Au3 C51 C105 O15 36.2(15)
Au3 C51 C105 C100 -93.6(12)
Au3 C51 C105 C214 153.9(9)
O5 C392 C467 C53 146.7(11)
Au6 C27 C172 C144 -165(4)
O7 C434 C522 C285 164.8(15)
O7 C434 C540 C455 -130.3(16)
Au8 C21 C23 O2 -37.1(12)
Au8 C21 C23 C66 88.2(11)
Au8 C21 C23 C104 -160.7(8)
Au8 C26 C49 C392 -135(4)
Au8 C49 C392 O5 38.6(15)
Au8 C49 C392 C62 159.5(8)
Au8 C49 C392 C467 -90.1(12)
O8 C70 C71 Au6 -35.8(13)
O8 C70 C71 C369 128(6)
O8 C70 C167 C157 -49.1(14)
O8 C70 C167 C351 81.5(13)
O8 C70 C167 C428 -165.1(10)
O8 C70 C445 C483 138.4(13)
C8 C21 C23 O2 142(5)
C8 C21 C23 C66 -93(6)
C8 C21 C23 C104 18(6)
O14 C96 C97 C149 -165.4(9)
O14 C96 C97 C219 79.4(14)
O14 C96 C97 C437 -47.9(13)
O14 C96 C103 Au3 -38.1(14)
O14 C96 C103 C17 127(5)
O14 C96 C412 C362 144.0(11)
O15 C105 C214 C98 75.0(13)
O15 C105 C214 C101 -169.3(10)
O15 C105 C214 C209 -55.4(13)
O17 C144 C168 C132 144.0(10)
O17 C144 C172 Au6 24.4(15)
O17 C144 C172 C27 -174(4)
C21 C23 C66 C56 -168.2(10)
C21 C23 C66 C58 -43.7(14)
C21 C23 C66 C72 74.5(12)
C21 C23 C104 C69 -98.3(12)
C23 C66 C72 C69 46.0(12)
C23 C66 C72 C184 177.5(11)
C24 C25 C31 C41 -59.5(12)
C24 C25 C31 C185 170.0(9)
C24 C25 C35 C399 -41.7(15)
C24 C25 C112 O1 77.9(12)
C24 C25 C112 C121 -160.8(10)
C24 C25 C112 C151 -46.0(13)
C24 C34 C173 C41 52.9(14)
C24 C34 C173 C113 177.2(10)
C25 C24 C34 C173 -55.1(13)
C25 C31 C41 C171 179.4(10)
C25 C31 C41 C173 57.8(13)
C25 C31 C185 C121 -31.9(12)
C25 C112 C121 C185 24.7(12)
C25 C112 C151 Au1 147.9(9)
C25 C112 C151 C7 -57(4)
C26 C49 C392 O5 165(3)
C26 C49 C392 C62 -74(4)
C26 C49 C392 C467 36(4)
C31 C25 C35 C399 -162.3(12)
C31 C25 C112 O1 -164.9(9)
C31 C25 C112 C121 -43.6(10)
C31 C25 C112 C151 71.2(11)
C31 C41 C171 C133 178.5(11)
C31 C41 C173 C34 -54.5(13)
C31 C41 C173 C113 -179.7(10)
C34 C24 C25 C31 56.2(12)
C34 C24 C25 C35 -65.4(12)
C34 C24 C25 C112 168.9(9)
C35 C25 C31 C41 62.4(13)
C35 C25 C31 C185 -68.2(12)
C35 C25 C112 O1 -48.7(12)
C35 C25 C112 C121 72.7(11)
C35 C25 C112 C151 -172.5(9)
C41 C31 C185 C121 -157.0(10)
C42 C44 C47 C43 11.8(13)
C42 C46 C61 C73 54.1(13)
C42 C67 C68 C59 177.6(11)
C43 C46 C61 C73 167.2(10)
C44 C42 C46 C43 45.0(11)
C44 C42 C46 C45 -70.5(12)
C44 C42 C46 C61 167.0(10)
C44 C42 C67 C64 -174.4(11)
C44 C42 C67 C68 -47.5(15)
C45 C46 C61 C73 -68.8(13)
C46 C42 C44 C47 -35.4(12)
C46 C42 C67 C64 56.5(13)
C46 C42 C67 C68 -176.6(10)
C46 C43 C47 C44 15.4(12)
C46 C43 C52 Au1 89.1(11)
C46 C61 C73 C64 -55.9(14)
C47 C43 C46 C42 -35.7(11)
C47 C43 C46 C45 82.0(11)
C47 C43 C46 C61 -152.8(10)
C47 C43 C52 Au1 -159.2(7)
C49 C392 C467 C53 -84.4(13)
C51 C105 C214 C98 -43.0(14)
C51 C105 C214 C101 72.7(12)
C51 C105 C214 C209 -173.3(10)
C52 C43 C46 C42 78.6(11)
C52 C43 C46 C45 -163.6(10)
C52 C43 C46 C61 -38.5(14)
C52 C43 C47 C44 -102.3(11)
C53 C57 C62 C63 -69.0(13)
C53 C57 C62 C107 168.8(10)
C53 C57 C62 C392 46.9(11)
C54 C57 C62 C63 63.1(14)
C54 C57 C62 C107 -59.1(14)
C54 C57 C62 C392 178.9(10)
C54 C137 C181 C107 51.9(13)
C54 C137 C296 C285 -52.5(14)
C54 C137 C296 C455 -175.0(11)
C54 C310 C358 C285 55.9(16)
C56 C66 C72 C69 -67.9(13)
C56 C66 C72 C184 63.6(15)
C57 C53 C467 C392 -2.2(14)
C57 C54 C137 C181 -48.3(13)
C57 C54 C137 C296 -177.9(10)
C57 C54 C310 C358 -179.4(11)
C57 C62 C63 C186 -165.9(12)
C57 C62 C107 C181 58.0(13)
C57 C62 C392 O5 -166.3(9)
C57 C62 C392 C49 69.2(12)
C57 C62 C392 C467 -46.9(11)
O58 C648 C649 C523 -154(2)
C58 C60 C164 C184 55.2(16)
C58 C60 C164 C470 -173.8(12)
C58 C66 C72 C69 169.7(10)
C58 C66 C72 C184 -58.7(14)
C59 C142 C230 C510 177.8(13)
C59 C142 C422 C64 36.6(15)
C59 C142 C422 C377 163.4(11)
C60 C58 C66 C23 166.2(11)
C60 C58 C66 C56 -71.2(13)
C60 C58 C66 C72 51.6(13)
C60 C164 C184 C72 -52.7(15)
C60 C164 C184 C481 -179.1(12)
C60 C164 C470 C391 62.0(18)
C60 C164 C470 C556 -167.3(14)
C62 C107 C181 C137 -57.2(13)
C62 C392 C467 C53 31.5(13)
C63 C62 C107 C181 -64.5(13)
C63 C62 C392 O5 -49.7(12)
C63 C62 C392 C49 -174.2(10)
C63 C62 C392 C467 69.7(12)
C64 C67 C68 C59 -56.5(13)
C66 C23 C104 C69 19.8(14)
C66 C58 C60 C164 -55.2(15)
C66 C72 C184 C164 56.4(15)
C66 C72 C184 C481 -179.5(12)
C67 C42 C44 C47 -168.9(10)
C67 C42 C46 C43 -178.0(9)
C67 C42 C46 C45 66.5(13)
C67 C42 C46 C61 -56.0(12)
C67 C64 C73 C61 55.6(13)
C67 C64 C422 C142 -39.4(14)
C67 C64 C422 C377 -167.7(10)
C68 C59 C142 C230 134.9(15)
C68 C59 C142 C422 -46.1(16)
C69 C72 C184 C164 -178.1(12)
C69 C72 C184 C481 -54.0(18)
C70 C71 C369 Au6 -166(6)
C70 C167 C351 C395 162.6(11)
C70 C167 C428 C483 51.1(13)
C70 C167 C428 C500 -177.4(12)
C70 C445 C483 C428 11.2(18)
C71 C70 C167 C157 -172.7(11)
C71 C70 C167 C351 -42.1(15)
C71 C70 C167 C428 71.4(12)
C71 C70 C445 C483 -97.7(15)
C72 C69 C104 C23 7.4(15)
C72 C184 C481 C631 -176.3(14)
C73 C64 C67 C42 -54.7(12)
C73 C64 C67 C68 175.9(10)
C73 C64 C422 C142 -166.1(10)
C73 C64 C422 C377 65.7(13)
C96 C97 C149 C225 -179.7(10)
C96 C97 C149 C362 46.1(11)
C96 C97 C219 C332 170.5(12)
C96 C97 C437 C647 88.4(18)
C97 C96 C103 Au3 84.6(13)
C97 C96 C103 C17 -110(5)
C97 C96 C412 C362 23.6(13)
C97 C149 C225 C235 177.0(12)
C97 C149 C225 C241 51.6(15)
C97 C149 C362 C412 -31.5(12)
C97 C219 C332 C241 -58.6(16)
C99 C197 C229 C237 79.2(15)
C100 C105 C214 C98 -158.5(11)
C100 C105 C214 C101 -42.9(11)
C100 C105 C214 C209 71.1(12)
C102 C100 C105 O15 145.5(11)
C102 C100 C105 C51 -89.8(12)
C102 C100 C105 C214 25.3(12)
C102 C101 C214 C98 167.1(10)
C102 C101 C214 C105 44.2(12)
C102 C101 C214 C209 -66.6(13)
C102 C101 C291 C99 179.2(11)
C102 C101 C291 C236 -60.4(16)
C103 C96 C97 C149 73.6(12)
C103 C96 C97 C219 -41.6(16)
C103 C96 C97 C437 -168.9(10)
C103 C96 C412 C362 -95.9(13)
C104 C23 C66 C56 77.6(11)
C104 C23 C66 C58 -157.8(10)
C104 C23 C66 C72 -39.7(12)
C104 C69 C72 C66 -32.7(14)
C104 C69 C72 C184 -164.5(12)
C105 C100 C102 C101 2.8(13)
C107 C62 C63 C186 -46.0(17)
C107 C62 C392 O5 79.8(13)
C107 C62 C392 C49 -44.7(15)
C107 C62 C392 C467 -160.8(11)
C112 C25 C31 C41 177.7(9)
C112 C25 C31 C185 47.1(11)
C112 C25 C35 C399 88.0(14)
C112 C121 C185 C31 4.8(13)
C117 C144 C168 C132 26.6(13)
C117 C144 C172 Au6 149.1(10)
C117 C144 C172 C27 -49(4)
C117 C217 C240 C210 53.5(14)
C117 C217 C240 C430 177.3(11)
C121 C112 C151 Au1 -100.5(11)
C121 C112 C151 C7 55(4)
C132 C217 C240 C210 178.5(11)
C132 C217 C240 C430 -57.7(16)
C137 C54 C57 C53 178.3(10)
C137 C54 C57 C62 53.3(14)
C137 C54 C310 C358 -59.2(14)
C137 C296 C455 C540 163.1(11)
C139 C210 C240 C217 -49.2(14)
C139 C210 C240 C430 -176.6(11)
C142 C59 C68 C67 55.8(15)
C142 C230 C510 O41 -178.8(17)
C142 C230 C510 C407 -10(2)
C144 C117 C180 C139 166.8(11)
C144 C117 C217 C132 48.0(11)
C144 C117 C217 C240 178.4(10)
C144 C117 C248 C526 86.2(14)
C147 C113 C173 C34 179.5(10)
C147 C113 C173 C41 -55.3(13)
C147 C113 C286 C111 -44.9(15)
C147 C133 C171 C41 57.2(15)
C147 C135 C374 O27 -177.5(13)
C147 C135 C374 C111 7(2)
C149 C97 C219 C332 58.6(15)
C149 C97 C437 C647 -161.1(15)
C149 C225 C235 C460 178.5(13)
C149 C225 C241 C332 -47.9(14)
C149 C225 C241 C517 -174.9(11)
C149 C362 C412 C96 4.8(13)
C151 C112 C121 C185 -94.0(12)
C157 C167 C351 C395 -68.0(15)
C157 C167 C428 C483 -64.4(14)
C157 C167 C428 C500 67.1(16)
C164 C184 C481 C631 -55.0(17)
C164 C470 C556 C631 37(2)
C164 C470 C556 C645 -147.9(19)
C167 C70 C71 Au6 86.0(12)
C167 C70 C71 C369 -110(6)
C167 C70 C445 C483 21.0(16)
C167 C351 C395 C387 -57.5(16)
C167 C428 C483 C445 -38.7(15)
C167 C428 C500 C387 53.9(17)
C167 C428 C500 C571 -177.9(13)
C168 C132 C217 C117 -31.5(13)
C168 C132 C217 C240 -160.6(11)
C168 C144 C172 Au6 -97.9(13)
C168 C144 C172 C27 64(4)
C170 C56 C66 C23 86.2(13)
C170 C56 C66 C58 -41.9(16)
C170 C56 C66 C72 -162.9(11)
C171 C41 C173 C34 -177.7(11)
C171 C41 C173 C113 57.1(14)
C171 C133 C147 C113 -55.7(14)
C171 C133 C147 C135 119.3(15)
C172 C144 C168 C132 -94.3(13)
C173 C41 C171 C133 -59.1(15)
C173 C113 C147 C133 55.8(14)
C173 C113 C147 C135 -119.5(13)
C173 C113 C286 C111 84.3(14)
C180 C117 C144 O17 78.6(13)
C180 C117 C144 C168 -163.5(11)
C180 C117 C144 C172 -45.8(16)
C180 C117 C217 C132 170.5(10)
C180 C117 C217 C240 -59.0(14)
C180 C117 C248 C526 -41.6(16)
C180 C139 C210 C200 -176.8(11)
C180 C139 C210 C240 53.4(14)
C181 C137 C296 C285 177.1(10)
C181 C137 C296 C455 54.6(14)
C184 C164 C470 C391 -168.1(12)
C184 C164 C470 C556 -37.4(19)
C184 C481 C631 C556 55(2)
C185 C31 C41 C171 -60.5(15)
C185 C31 C41 C173 177.9(10)
C187 C192 C197 C99 60.8(13)
C187 C192 C197 C229 -169.8(11)
C187 C236 C291 C99 -59.3(15)
C187 C236 C291 C101 179.9(12)
C191 C192 C197 C99 -108.8(14)
C191 C192 C197 C229 20.6(18)
C192 C187 C236 C291 54.5(16)
C192 C191 C243 O22 -174.3(12)
C192 C191 C243 C237 8.0(19)
C192 C197 C229 C237 -46.4(16)
C197 C99 C199 C98 175.7(10)
C197 C99 C291 C101 -178.0(10)
C197 C99 C291 C236 59.6(13)
C197 C229 C237 C243 53.0(17)
C199 C98 C214 C101 60.7(13)
C199 C98 C214 C105 170.7(10)
C199 C98 C214 C209 -62.9(14)
C199 C99 C197 C192 173.9(11)
C199 C99 C197 C229 47.7(15)
C199 C99 C291 C101 -53.2(14)
C199 C99 C291 C236 -175.7(11)
C200 C210 C240 C217 179.0(11)
C200 C210 C240 C430 51.6(14)
C200 C224 C444 C430 -39.5(19)
C200 C224 C498 C666 -11(2)
C200 C420 C568 C666 -49.5(17)
C210 C139 C180 C117 -54.4(14)
C210 C200 C224 C444 37.9(17)
C210 C200 C224 C498 -139.8(14)
C210 C200 C420 C568 173.1(12)
C210 C240 C430 C444 -55.4(16)
C214 C98 C199 C99 -58.8(14)
C214 C101 C102 C100 -30.8(13)
C214 C101 C291 C99 55.7(14)
C214 C101 C291 C236 176.1(11)
C217 C117 C144 O17 -162.0(10)
C217 C117 C144 C168 -44.2(11)
C217 C117 C144 C172 73.6(13)
C217 C117 C180 C139 54.8(14)
C217 C117 C248 C526 -166.5(11)
C217 C132 C168 C144 2.0(13)
C217 C240 C430 C444 -177.7(12)
C219 C97 C149 C225 -55.7(14)
C219 C97 C149 C362 170.2(11)
C219 C97 C437 C647 -44(2)
C224 C200 C210 C139 -173.4(11)
C224 C200 C210 C240 -43.3(15)
C224 C200 C420 C568 43.2(16)
C224 C498 C666 C568 3(2)
C224 C498 C666 O0AA 180.0(16)
C225 C149 C362 C412 -163.6(11)
C225 C235 C460 C521 44(2)
C225 C241 C332 C219 52.0(15)
C225 C241 C517 C521 -49.6(17)
C225 C241 C517 C523 -177.1(13)
C229 C237 C243 O22 148.5(13)
C229 C237 C243 C191 -33.6(19)
C230 C142 C422 C64 -144.4(14)
C230 C142 C422 C377 -17.6(18)
C235 C225 C241 C332 -173.2(12)
C235 C225 C241 C517 59.9(15)
C235 C460 C521 C517 -36(2)
C235 C460 C521 C646 146.9(17)
C236 C187 C192 C191 113.3(14)
C236 C187 C192 C197 -57.3(16)
C240 C430 C444 C224 49.2(19)
C241 C225 C235 C460 -56.8(17)
C241 C517 C521 C460 40(2)
C241 C517 C521 C646 -143.4(16)
C241 C517 C523 C649 172.0(16)
C243 C191 C192 C187 -171.0(11)
C243 C191 C192 C197 -2(2)
C248 C117 C144 O17 -46.0(14)
C248 C117 C144 C168 71.9(12)
C248 C117 C144 C172 -170.4(11)
C248 C117 C180 C139 -70.1(14)
C248 C117 C217 C132 -65.1(13)
C248 C117 C217 C240 65.3(13)
C285 C296 C455 C540 42.6(16)
C286 C111 C374 O27 143.9(14)
C286 C111 C374 C135 -41.6(17)
C286 C113 C147 C133 -171.0(11)
C286 C113 C147 C135 13.7(18)
C286 C113 C173 C34 48.9(15)
C286 C113 C173 C41 174.1(11)
C291 C99 C197 C192 -61.6(13)
C291 C99 C197 C229 172.2(11)
C291 C99 C199 C98 54.9(14)
C291 C101 C102 C100 -158.2(11)
C291 C101 C214 C98 -60.0(13)
C291 C101 C214 C105 177.1(10)
C291 C101 C214 C209 66.2(14)
C296 C137 C181 C107 -177.7(10)
C296 C285 C358 C310 -50.1(16)
C296 C285 C522 C434 -12(2)
C296 C455 C540 C434 -60.4(17)
C310 C54 C57 C53 -61.4(15)
C310 C54 C57 C62 173.6(11)
C310 C54 C137 C181 -171.6(10)
C310 C54 C137 C296 58.8(14)
C314 C45 C46 C42 -159.3(11)
C314 C45 C46 C43 89.6(13)
C314 C45 C46 C61 -38.2(15)
C332 C241 C517 C521 -177.2(13)
C332 C241 C517 C523 55.3(18)
C351 C167 C428 C483 172.5(11)
C351 C167 C428 C500 -56.1(15)
C358 C285 C296 C137 50.2(15)
C358 C285 C296 C455 173.6(12)
C358 C285 C522 C434 167.0(14)
C362 C149 C225 C235 -56.9(17)
C362 C149 C225 C241 177.7(11)
C374 C111 C286 C113 60.1(15)
C374 C135 C147 C113 7(2)
C374 C135 C147 C133 -167.9(13)
C377 C407 C510 O41 -152.8(15)
C377 C407 C510 C230 38.5(19)
C387 C500 C571 C640 -50.2(19)
C387 C525 C588 C642 166.7(14)
C387 C525 C643 C638 -140(2)
C387 C525 C643 C640 43(2)
C391 C470 C556 C631 166.3(17)
C391 C470 C556 C645 -18(2)
C391 C637 C664 O60 -148(2)
C391 C637 C664 C645 27(3)
C392 C62 C63 C186 86.9(14)
C392 C62 C107 C181 166.2(10)
C395 C387 C500 C428 -49.2(17)
C395 C387 C500 C571 -176.0(12)
C395 C387 C525 C588 56.7(18)
C395 C387 C525 C643 -178.1(13)
C407 C377 C422 C64 173.2(10)
C407 C377 C422 C142 44.5(14)
C412 C96 C97 C149 -42.3(11)
C412 C96 C97 C219 -157.5(12)
C412 C96 C97 C437 75.2(12)
C412 C96 C103 Au3 -162.7(9)
C412 C96 C103 C17 2(6)
C420 C200 C210 C139 57.3(15)
C420 C200 C210 C240 -172.5(11)
C420 C200 C224 C444 166.0(12)
C420 C200 C224 C498 -11.7(19)
C420 C568 C666 C498 28(2)
C420 C568 C666 O0AA -149.8(15)
C422 C64 C67 C42 179.1(10)
C422 C64 C67 C68 49.6(13)
C422 C64 C73 C61 -175.9(10)
C422 C142 C230 C510 -1(2)
C422 C377 C407 C510 -56.1(16)
C428 C167 C351 C395 54.0(13)
C428 C500 C571 C640 -176.9(14)
C437 C97 C149 C225 63.6(15)
C437 C97 C149 C362 -70.6(14)
C437 C97 C219 C332 -61.8(16)
C444 C224 C498 C666 171.2(14)
C445 C70 C71 Au6 -161.0(9)
C445 C70 C71 C369 3(7)
C445 C70 C167 C157 71.7(14)
C445 C70 C167 C351 -157.7(12)
C445 C70 C167 C428 -44.3(13)
C460 C521 C646 C648 164.4(17)
C467 C53 C57 C54 -159.3(11)
C467 C53 C57 C62 -28.9(13)
C470 C164 C184 C72 176.2(12)
C470 C164 C184 C481 49.7(16)
C470 C391 C637 C664 -46(2)
C470 C556 C631 C481 -45(3)
C470 C556 C645 C664 -4(4)
C483 C428 C500 C387 175.8(14)
C483 C428 C500 C571 -56(2)
C490 C157 C167 C70 88.3(15)
C490 C157 C167 C351 -44.4(17)
C490 C157 C167 C428 -164.0(12)
C498 C224 C444 C430 138.2(15)
C500 C387 C395 C351 54.1(17)
C500 C387 C525 C588 -172.1(14)
C500 C387 C525 C643 -46.9(19)
C500 C428 C483 C445 -168.0(14)
C500 C571 C640 C643 47(2)
C517 C241 C332 C219 177.9(13)
C517 C521 C646 C648 -12(3)
C517 C523 C649 C648 -51(3)
C519 C209 C214 C98 -41.3(16)
C519 C209 C214 C101 -163.9(11)
C519 C209 C214 C105 90.8(13)
C521 C517 C523 C649 44(2)
C521 C646 C648 O58 -172(2)
C521 C646 C648 C649 9(3)
C522 C285 C296 C137 -130.5(13)
C522 C285 C296 C455 -7.1(17)
C522 C285 C358 C310 130.6(14)
C522 C434 C540 C455 41.7(19)
C523 C517 C521 C460 167.8(14)
C523 C517 C521 C646 -15(2)
C525 C387 C395 C351 -171.7(12)
C525 C387 C500 C428 178.7(13)
C525 C387 C500 C571 51.8(19)
C525 C588 C642 C644 -53(2)
C540 C434 C522 C285 -7(2)
C556 C645 C664 O60 174(3)
C556 C645 C664 C637 0(4)
C571 C640 C643 C525 -46(2)
C571 C640 C643 C638 137(2)
C588 C525 C643 C638 -15(3)
C588 C525 C643 C640 168.7(15)
C588 C642 C644 O59 -158(2)
C588 C642 C644 C638 34(3)
C631 C556 C645 C664 172(2)
C637 C391 C470 C164 172.4(14)
C637 C391 C470 C556 42.3(19)
C643 C525 C588 C642 43(2)
C643 C638 C644 O59 -174(2)
C643 C638 C644 C642 -7(4)
C644 C638 C643 C525 -5(4)
C644 C638 C643 C640 172(2)
C645 C556 C631 C481 139(2)
C646 C648 C649 C523 25(3)
O4 C43 C46 C42 -158.6(9)
O4 C43 C46 C45 -40.8(13)
O4 C43 C46 C61 84.3(12)
O4 C43 C47 C44 138.3(10)
O4 C43 C52 Au1 -36.6(12)

loop_
_smtbx_masks_void_nr
_smtbx_masks_void_average_x
_smtbx_masks_void_average_y
_smtbx_masks_void_average_z
_smtbx_masks_void_volume
_smtbx_masks_void_count_electrons
1 0.141 -0.485 -0.503 4196.0 864.1

loop_
_twin_individual_id
_twin_individual_mass_fraction_refined
1 0.902(3)
2 0.098(3)
